data_7222397
loop_
_publ_author_name
'Bovill, Sally M.'
'Saines, Paul J.'

_publ_section_title
;
 Structure and magnetic properties of the AB(HCO2)3(A = Rb+or Cs+, B =
 Mn2+, Co2+or Ni2+) frameworks: probing the effect of size on the phase
 evolution of the ternary formates
;
_journal_issue 43
_journal_name_full CrystEngComm
_journal_page_first 8319
_journal_paper_doi 10.1039/C5CE01628B
_journal_volume 17
_journal_year 2015
_chemical_formula_moiety 'C102 H78.5 B2 Co Fe2 N6 O2'
_chemical_formula_sum 'C102 H78.5 B2 Co Fe2 N6 O2'
_chemical_formula_weight 1612.53
_space_group_crystal_system monoclinic
_space_group_IT_number 14
_space_group_name_Hall '-P 2ybc'
_space_group_name_H-M_alt 'P 1 21/c 1'
_symmetry_space_group_name_Hall '-P 2ybc'
_symmetry_space_group_name_H-M 'P 1 21/c 1'
_atom_sites_solution_hydrogens geom
_atom_sites_solution_primary direct
_atom_sites_solution_secondary difmap
_audit_update_record
;
2015-04-20 deposited with the CCDC.
2015-08-18 downloaded from the CCDC.
;
_cell_angle_alpha 90.0000
_cell_angle_beta 108.9043(7)
_cell_angle_gamma 90.0000
_cell_formula_units_Z 8
_cell_length_a 21.9124(4)
_cell_length_b 28.8956(5)
_cell_length_c 26.8085(5)
_cell_measurement_reflns_used 129366
_cell_measurement_temperature 296
_cell_measurement_theta_max 27.53
_cell_measurement_theta_min 3.00
_cell_volume 16058.8(5)
_computing_cell_refinement 'RAPID AUTO'
_computing_data_collection 'RAPID AUTO (Rigaku, ????)'
_computing_data_reduction 'RAPID AUTO'
_computing_molecular_graphics 'CrystalStructure 4.1'
_computing_publication_material 'CrystalStructure 4.1 (Rigaku, 2014)'
_computing_structure_refinement 'SHELXL2013 (Sheldrick, 2008)'
_computing_structure_solution 'SHELXS97 (Sheldrick, 2008)'
_diffrn_ambient_temperature 296
_diffrn_detector_area_resol_mean 10.000
_diffrn_measured_fraction_theta_full 0.998
_diffrn_measured_fraction_theta_max 0.999
_diffrn_measurement_device_type 'Rigaku R-AXIS RAPID'
_diffrn_measurement_method \w
_diffrn_radiation_type 'Mo K\a'
_diffrn_radiation_wavelength 0.71075
_diffrn_reflns_av_R_equivalents 0.1051
_diffrn_reflns_laue_measured_fraction_full 0.998
_diffrn_reflns_laue_measured_fraction_max 0.999
_diffrn_reflns_limit_h_max 28
_diffrn_reflns_limit_h_min -28
_diffrn_reflns_limit_k_max 37
_diffrn_reflns_limit_k_min -37
_diffrn_reflns_limit_l_max 34
_diffrn_reflns_limit_l_min -34
_diffrn_reflns_number 257857
_diffrn_reflns_point_group_measured_fraction_full 0.998
_diffrn_reflns_point_group_measured_fraction_max 0.999
_diffrn_reflns_theta_full 25.242
_diffrn_reflns_theta_max 27.485
_diffrn_reflns_theta_min 2.998
_diffrn_standards_number 0
_exptl_absorpt_coefficient_mu 0.618
_exptl_absorpt_correction_type none
_exptl_crystal_colour unknown
_exptl_crystal_density_diffrn 1.334
_exptl_crystal_density_method 'not measured'
_exptl_crystal_description unknown
_exptl_crystal_F_000 6700.00
_exptl_crystal_size_max 0.100
_exptl_crystal_size_mid 0.100
_exptl_crystal_size_min 0.100
_refine_diff_density_max 2.05
_refine_diff_density_min -1.76
_refine_ls_extinction_method none
_refine_ls_goodness_of_fit_ref 1.010
_refine_ls_hydrogen_treatment noref
_refine_ls_number_parameters 1381
_refine_ls_number_reflns 36778
_refine_ls_number_restraints 0
_refine_ls_R_factor_all 0.1031
_refine_ls_R_factor_gt 0.0787
_refine_ls_shift/su_max 0.000
_refine_ls_structure_factor_coef Fsqd
_refine_ls_weighting_details 'w = 1/[\s^2^(Fo^2^)+(0.0957P)^2^+42.3165P] where P=(Fo^2^+2Fc^2^)/3'
_refine_ls_weighting_scheme calc
_refine_ls_wR_factor_gt 0.1961
_refine_ls_wR_factor_ref 0.2126
_reflns_number_gt 27633
_reflns_number_total 36778
_reflns_threshold_expression F^2^>2.0\s(F^2^)
_cod_data_source_file c5ce01628b2.cif
_cod_data_source_block 140719CoFctpyBPh4
_cod_depositor_comments 'Adding full bibliography for 7222397--7222398.cif.'
_cod_original_cell_volume 16058.9(5)
_cod_database_code 7222397
_shelxl_res_file
;

    shelxl.res created by SHELXL-2014/7

TITL 140719CoFctpyBPh4
CELL  0.71075 21.91243 28.89562 26.80853 90.00000 108.90430 90.00000
ZERR  8 0.00040 0.00052 0.00049 0.00000 0.00070 0.00000
LATT 1
SYMM    -X, .50+Y, .50-Z
SFAC C H N CO FE B O
UNIT 816 628 48 8 16 16 16
L.S. 20
FMAP 2
PLAN -20
WPDB -2
HTAB
BOND $H
CONF
LIST 4
TEMP 23.0
ACTA
SIZE 0.100 0.100 0.100
WGHT    0.095700   42.316498
FVAR       0.14244
CO1   4   10.508600   10.633801   10.833000    11.00000    0.01993    0.02684 =
         0.01998   -0.00037    0.00479   -0.00021
CO2   4   10.022700   10.360701   10.689500    11.00000    0.02051    0.02639 =
         0.02243    0.00307    0.00217   -0.00052
FE1   5   10.291500   10.635400   10.994599    11.00000    0.02302    0.04299 =
         0.01643   -0.00093    0.00308   -0.00142
FE2   5   10.653101   10.554800   10.622101    11.00000    0.02453    0.08038 =
         0.02300   -0.00729    0.00345    0.01093
FE3   5    9.912800   10.371800   10.929500    11.00000    0.02544    0.02947 =
         0.02425   -0.00004    0.00841   -0.00125
FE4   5    0.205187    0.347727    0.497469    10.33300    0.01861
FE5   5   10.208030   10.393961   10.502700    10.33300    0.00529
FE6   5    0.206478    0.390032    0.501473    10.33300    0.11742
O1    7    0.270143    0.487325    0.890519    11.00000    0.09095    0.09356 =
         0.04057   -0.00747   -0.00596    0.01704
O2    7    0.302949    0.275283    0.925910    11.00000    0.22437    0.29468 =
         0.14990   -0.12260   -0.07011    0.17515
O3    7    0.131052    0.377704    0.899667    11.00000    0.11697    0.12402 =
         0.14225   -0.03513    0.09535   -0.00482
O4    7    0.376399    0.493531    0.981251    11.00000    0.05801    0.04063 =
         0.03853    0.00098    0.01097   -0.00689
O5    7    0.185680    0.200058    0.446379    10.50000    0.04572    0.05102 =
         0.03005    0.00332    0.00515    0.02098
N1    3   10.514800   10.563400   10.854800    11.00000    0.02226    0.02992 =
         0.02411   -0.00305    0.00480   -0.00067
N2    3   10.468000   10.634300   10.886200    11.00000    0.02289    0.02273 =
         0.02202    0.00080    0.00205    0.00030
N3    3   10.483700   10.705800   10.833800    11.00000    0.02303    0.03599 =
         0.02329    0.00175    0.00438   -0.00388
N4    3   10.430099   10.627001   10.767800    11.00000    0.02173    0.02797 =
         0.02344   -0.00009    0.00719    0.00014
N5    3   10.549600   10.627901   10.780800    11.00000    0.02135    0.02603 =
         0.01961    0.00136    0.00382   -0.00175
N6    3   10.603001   10.643701   10.879000    11.00000    0.03398    0.02805 =
         0.02281    0.00273    0.00701    0.00129
N7    3    9.993000   10.292800   10.686800    11.00000    0.02469    0.03926 =
         0.02009    0.00419    0.00632    0.00501
N8    3    9.978300   10.363301   10.738500    11.00000    0.02168    0.02388 =
         0.01960    0.00246    0.00127   -0.00038
N9    3   10.035600   10.429100   10.709800    11.00000    0.02115    0.03255 =
         0.01834    0.00295    0.00292   -0.00014
N10   3    9.947700   10.376599   10.621501    11.00000    0.02462    0.02786 =
         0.02001   -0.00336    0.00610   -0.00249
N11   3   10.067070   10.358991   10.639669    11.00000    0.02488
N12   3   10.115301   10.344800   10.738800    11.00000    0.02387    0.03358 =
         0.03192    0.00870    0.00905    0.00013
C1    1   10.541400   10.527500   10.835400    11.00000    0.02636    0.03470 =
         0.02720   -0.00557    0.00505    0.00082
C2    1   10.542200   10.482499   10.853400    11.00000    0.02865    0.03073 =
         0.03541   -0.00784    0.00407    0.00323
C3    1   10.511600   10.473100   10.891500    11.00000    0.02882    0.02577 =
         0.03530    0.00093   -0.00052   -0.00052
C4    1   10.484399   10.507700   10.910800    11.00000    0.02625    0.02890 =
         0.02818    0.00436    0.00630   -0.00222
C5    1   10.488200   10.553600   10.892400    11.00000    0.02071    0.02813 =
         0.02421    0.00084    0.00122   -0.00106
C6    1   10.463800   10.594600   10.912600    11.00000    0.02178    0.02755 =
         0.02403    0.00209    0.00203   -0.00144
C7    1   10.439199   10.594700   10.954100    11.00000    0.02579    0.02556 =
         0.02277    0.00296    0.00399   -0.00219
C8    1   10.415700   10.636200   10.969900    11.00000    0.01965    0.03187 =
         0.02214    0.00143    0.00303   -0.00318
C9    1   10.420800   10.676700   10.942200    11.00000    0.02528    0.02775 =
         0.02416   -0.00008    0.00630    0.00160
C10   1   10.445399   10.674800   10.900499    11.00000    0.02215    0.02688 =
         0.02426   -0.00446    0.00327   -0.00232
C11   1   10.449399   10.714200   10.866900    11.00000    0.02626    0.02784 =
         0.02128   -0.00004    0.00368   -0.00490
C12   1   10.420200   10.756599   10.868401    11.00000    0.04148    0.02667 =
         0.03221    0.00139    0.01230   -0.00015
C13   1   10.425000   10.791400   10.834300    11.00000    0.05093    0.02817 =
         0.04037    0.00404    0.01161    0.00335
C14   1   10.461101   10.782900   10.800301    11.00000    0.04155    0.03730 =
         0.03402    0.01017    0.00922   -0.00676
C15   1   10.489200   10.740399   10.801600    11.00000    0.02712    0.04297 =
         0.02665    0.00546    0.00660   -0.00531
C16   1   10.387600   10.636300   11.012000    11.00000    0.02420    0.03472 =
         0.02101    0.00181    0.00320   -0.00058
C17   1   10.370000   10.596300   11.034699    11.00000    0.02831    0.03441 =
         0.02094    0.00219    0.00413   -0.00085
C18   1   10.336599   10.610901   11.069600    11.00000    0.02795    0.04585 =
         0.01727    0.00044    0.00508   -0.00386
C19   1   10.335999   10.659201   11.069400    11.00000    0.02581    0.04528 =
         0.01944   -0.00255    0.00641   -0.00325
C20   1   10.368201   10.676100   11.033900    11.00000    0.02808    0.03445 =
         0.02163   -0.00302    0.00600   -0.00224
C21   1   10.256000   10.631201   10.914499    11.00000    0.03057    0.12300 =
         0.01613    0.00219   -0.00006   -0.01163
C22   1   10.237800   10.593901   10.936399    11.00000    0.03494    0.07426 =
         0.03414   -0.01941   -0.00233   -0.00243
C23   1   10.201900   10.607700   10.968600    11.00000    0.02783    0.11901 =
         0.02721   -0.00067    0.00364   -0.01954
C24   1   10.197600   10.656900   10.965200    11.00000    0.03308    0.13046 =
         0.03971   -0.02446   -0.00917    0.03411
C25   1   10.233600   10.672700   10.933599    11.00000    0.06737    0.07403 =
         0.04980    0.02660   -0.02010   -0.00426
C26   1   10.367600   10.629201   10.764000    11.00000    0.02385    0.03694 =
         0.02619   -0.00090    0.00786    0.00215
C27   1   10.317000   10.628001   10.715500    11.00000    0.01946    0.03306 =
         0.03455    0.00017    0.00547    0.00185
C28   1   10.332900   10.625101   10.670400    11.00000    0.02270    0.02903 =
         0.02666    0.00174   -0.00108   -0.00043
C29   1   10.395901   10.622201   10.672100    11.00000    0.02381    0.03529 =
         0.02019    0.00106    0.00298   -0.00022
C30   1   10.444799   10.623302   10.720901    11.00000    0.02379    0.02841 =
         0.01911   -0.00025    0.00516   -0.00108
C31   1   10.513400   10.622001   10.729400    11.00000    0.02224    0.02865 =
         0.02087    0.00230    0.00407   -0.00174
C32   1   10.542100   10.615901   10.690500    11.00000    0.02226    0.04063 =
         0.01773    0.00006    0.00134   -0.00059
C33   1   10.610600   10.613801   10.706100    11.00000    0.02275    0.03575 =
         0.02251   -0.00076    0.00478   -0.00090
C34   1   10.646000   10.618001   10.759399    11.00000    0.01847    0.03423 =
         0.02429    0.00138    0.00364    0.00001
C35   1   10.615701   10.625301   10.796200    11.00000    0.02324    0.02838 =
         0.02047    0.00224    0.00356    0.00080
C36   1   10.645600   10.633000   10.852301    11.00000    0.02572    0.03046 =
         0.02077    0.00208    0.00587   -0.00170
C37   1   10.711000   10.631801   10.878100    11.00000    0.02600    0.04023 =
         0.02856    0.00113    0.00357   -0.00247
C38   1   10.733500   10.645101   10.931399    11.00000    0.03348    0.06408 =
         0.02756    0.00183   -0.00390   -0.01345
C39   1   10.689700   10.655601   10.957600    11.00000    0.05218    0.06238 =
         0.02117   -0.00734    0.00296   -0.01312
C40   1   10.626600   10.654500   10.929000    11.00000    0.04677    0.04562 =
         0.02299   -0.00498    0.01060   -0.00458
C41   1   10.644100   10.610901   10.666101    11.00000    0.02476    0.05058 =
         0.02302    0.00368    0.00652    0.00082
C42   1   10.615901   10.620400   10.610801    11.00000    0.02727    0.08251 =
         0.02144    0.01109    0.00697    0.00864
C43   1   10.665301   10.613901   10.588301    11.00000    0.04267    0.11127 =
         0.02660    0.01726    0.01638    0.01480
C44   1   10.722000   10.602800   10.627201    11.00000    0.03112    0.09464 =
         0.03559    0.01204    0.01636    0.00976
C45   1   10.710100   10.600700   10.675700    11.00000    0.02162    0.06991 =
         0.02506    0.00362    0.00487    0.00228
C46   1   10.604100   10.501101   10.638600    11.00000    0.04230    0.05824 =
         0.04621   -0.01268    0.00570    0.01165
C47   1   10.583000   10.507300   10.583500    11.00000    0.02907    0.08642 =
         0.04853   -0.02578   -0.00105    0.01382
C48   1   10.638801   10.501500   10.566400    11.00000    0.03528    0.12456 =
         0.04108   -0.03334    0.00175    0.01461
C49   1   10.692301   10.492300   10.610801    11.00000    0.03300    0.11833 =
         0.05243   -0.04142   -0.00061    0.02489
C50   1   10.671000   10.490800   10.654901    11.00000    0.04317    0.06538 =
         0.04896   -0.02073   -0.00797    0.01880
C51   1   10.004900   10.258301   10.658901    11.00000    0.03269    0.04566 =
         0.02404    0.00551    0.01364    0.00903
C52   1    9.977300   10.214200   10.657201    11.00000    0.05556    0.03583 =
         0.03324   -0.00031    0.02410    0.00978
C53   1    9.934799   10.207000   10.685700    11.00000    0.05871    0.02793 =
         0.03892   -0.00226    0.02468   -0.00367
C54   1    9.923800   10.242599   10.716100    11.00000    0.04211    0.03174 =
         0.03026   -0.00003    0.01999   -0.00313
C55   1    9.954300   10.284900   10.716499    11.00000    0.02712    0.02444 =
         0.02144    0.00132    0.00979    0.00118
C56   1    9.945700   10.325901   10.747200    11.00000    0.02251    0.02463 =
         0.02416    0.00080    0.00455    0.00183
C57   1    9.913301   10.327001   10.782900    11.00000    0.02490    0.02436 =
         0.02406   -0.00050    0.00736   -0.00314
C58   1    9.912399   10.367500   10.811501    11.00000    0.02286    0.02875 =
         0.02220    0.00108    0.00501    0.00131
C59   1    9.945399   10.406300   10.801201    11.00000    0.02405    0.02427 =
         0.02251   -0.00135    0.00357   -0.00059
C60   1    9.976299   10.403600   10.765000    11.00000    0.01992    0.02646 =
         0.02059    0.00243    0.00107   -0.00110
C61   1   10.010700   10.441900   10.748000    11.00000    0.01879    0.03066 =
         0.01798    0.00188    0.00070    0.00069
C62   1   10.013301   10.487000   10.766800    11.00000    0.02629    0.02898 =
         0.02273   -0.00107    0.00701   -0.00249
C63   1   10.041600   10.520500   10.744100    11.00000    0.03084    0.02772 =
         0.02480   -0.00337    0.00704   -0.00227
C64   1   10.067000   10.508201   10.703800    11.00000    0.03036    0.03413 =
         0.02407    0.00202    0.00789   -0.00547
C65   1   10.063500   10.462399   10.688901    11.00000    0.02864    0.03726 =
         0.01816    0.00218    0.00460    0.00064
C66   1    9.876200   10.368901   10.849200    11.00000    0.02312    0.03067 =
         0.02499   -0.00160    0.00738   -0.00295
C67   1    9.856200   10.328101   10.872000    11.00000    0.02949    0.03710 =
         0.03114   -0.00193    0.01198   -0.00421
C68   1    9.821401   10.344399   10.904699    11.00000    0.02752    0.04958 =
         0.02938   -0.00203    0.01123   -0.00810
C69   1    9.818601   10.393701   10.901300    11.00000    0.02724    0.04752 =
         0.02872   -0.00023    0.01170    0.00148
C70   1    9.852500   10.409300   10.868201    11.00000    0.02828    0.03601 =
         0.02597    0.00012    0.00910    0.00076
C71   1   10.012500   10.380000   10.951000    11.00000    0.02721    0.04814 =
         0.03162   -0.00304    0.01051   -0.00654
C72   1    9.995800   10.335300   10.969300    11.00000    0.03104    0.03485 =
         0.04268   -0.00711    0.00192    0.00502
C73   1    9.959300   10.343901   11.003600    11.00000    0.03108    0.04159 =
         0.03228    0.01014    0.00330   -0.00545
C74   1    9.953000   10.392600   11.007100    11.00000    0.03103    0.04963 =
         0.02265    0.00046    0.00589    0.00278
C75   1    9.985499   10.414700   10.975300    11.00000    0.03766    0.03342 =
         0.02602   -0.00137    0.00482   -0.00661
C76   1    9.886700   10.383901   10.617500    11.00000    0.02593    0.04583 =
         0.02619   -0.00062    0.01191    0.00130
C77   1    9.840500   10.397201   10.569100    11.00000    0.02087    0.06100 =
         0.03152   -0.00158    0.00671    0.00446
C78   1    9.861201   10.403700   10.525001    11.00000    0.02439    0.05426 =
         0.02484    0.00085    0.00035    0.00909
C79   1    9.924399   10.394700   10.530300    11.00000    0.02474    0.03818 =
         0.01838    0.00138    0.00290    0.00502
C80   1    9.967200   10.382000   10.578200    11.00000    0.02008    0.03083 =
         0.02101   -0.00074    0.00604   -0.00100
C81   1   10.035999   10.370399   10.588800    11.00000    0.02106    0.04403 =
         0.02649    0.00997    0.00506    0.00460
C82   1   10.065121   10.361811   10.548130    10.50000    0.01595
C83   1   10.129121   10.347409   10.563161    10.50000    0.01434
C84   1   10.162101   10.338290   10.615681    10.50000    0.01777
C85   1   10.129301   10.347600   10.655400    11.00000    0.02156    0.04629 =
         0.02718    0.01039    0.00693    0.00223
C86   1   10.070370   10.384360   10.557770    10.50000    0.03347
C87   1   10.138690   10.379990   10.576180    10.50000    0.03568
C88   1   10.168881   10.362881   10.626030    10.50000    0.03708
C89   1   10.156400   10.337800   10.712100    11.00000    0.02224    0.03461 =
         0.02670    0.00814    0.00642    0.00109
C90   1   10.221301   10.324800   10.737599    11.00000    0.02193    0.04475 =
         0.03224    0.01099    0.00668    0.00600
C91   1   10.242700   10.320301   10.792100    11.00000    0.02807    0.07983 =
         0.03308    0.01724    0.00378    0.01401
C92   1   10.199301   10.330900   10.819700    11.00000    0.04120    0.09232 =
         0.02661    0.01657    0.00912    0.01351
C93   1   10.137400   10.341600   10.791700    11.00000    0.03607    0.05915 =
         0.03296    0.00743    0.01536    0.00621
C94   1   10.161510   10.339980   10.523371    10.50000    0.01611
C95   1   10.230549   10.329460   10.538080    10.50000    0.02453
C96   1   10.246160   10.329981   10.485429    10.50000    0.03026
C97   1   10.186360   10.341941   10.445910    10.50000    0.02162
C98   1   10.135110   10.348030   10.468650    10.50000    0.02219
C99   1   10.194230   10.448009   10.545540    10.50000    0.03497
C100  1   10.261661   10.437449   10.560901    10.50000    0.03200
C101  1   10.280629   10.439980   10.514970    10.50000    0.03162
C102  1   10.221630   10.455649   10.470419    10.50000    0.03432
C103  1   10.173590   10.459469   10.492290    10.50000    0.03809
C104  1   10.180020   10.394220   10.546809    10.50000    0.04046
C105  1   10.246049   10.388981   10.557440    10.50000    0.04757
C106  1   10.267489   10.402679   10.516940    10.50000    0.05179
C107  1   10.214930   10.414180   10.476639    10.50000    0.06133
C108  1   10.158891   10.411210   10.490729    10.50000    0.04812
C109  1   10.154250   10.289220   10.497800    10.50000    0.05201
C110  1   10.220550   10.279499   10.520330    10.50000    0.06028
C111  1   10.250950   10.288650   10.487280    10.50000    0.06785
C112  1   10.205380   10.303490   10.435040    10.50000    0.05730
C113  1   10.144449   10.302820   10.445469    10.50000    0.05075
C114  1   10.130900   10.452000   10.231999    11.00000    0.02176    0.03625 =
         0.03025    0.00263   -0.00016    0.00105
C115  1   10.112201   10.425800   10.268101    11.00000    0.02910    0.04250 =
         0.03618    0.00315   -0.00039   -0.00563
C116  1   10.113101   10.443300   10.317301    11.00000    0.02936    0.05589 =
         0.03108    0.00820    0.00183    0.00068
C117  1   10.131201   10.488900   10.331600    11.00000    0.03082    0.06176 =
         0.02711   -0.00261   -0.00157    0.00442
C118  1   10.151201   10.516000   10.296399    11.00000    0.02734    0.04400 =
         0.03541   -0.00636   -0.00537    0.00230
C119  1   10.151601   10.498400   10.248100    11.00000    0.02629    0.03759 =
         0.03174    0.00131    0.00050    0.00076
C120  1   10.131901   10.377200   10.166101    11.00000    0.02044    0.03353 =
         0.03813    0.00303    0.00559   -0.00234
C121  1   10.169500   10.349700   10.205700    11.00000    0.02690    0.04007 =
         0.04314    0.00286    0.00021   -0.00050
C122  1   10.184400   10.303400   10.197801    11.00000    0.03282    0.03914 =
         0.05897    0.01214    0.00304    0.00889
C123  1   10.158201   10.285000   10.146100    11.00000    0.03632    0.02961 =
         0.07143    0.00337    0.01795    0.00375
C124  1   10.106100   10.356700   10.115801    11.00000    0.02599    0.03285 =
         0.03777    0.00404    0.00752   -0.00047
C125  1   10.170500   10.457600   10.144500    11.00000    0.02558    0.02792 =
         0.04245    0.00012    0.00998    0.00077
C126  1   10.153400   10.464399   10.089700    11.00000    0.03999    0.03281 =
         0.04629   -0.00176    0.01995   -0.00159
C127  1   10.197500   10.481100   10.066400    11.00000    0.06659    0.04186 =
         0.05642   -0.00053    0.03894    0.00158
C128  1   10.260900   10.492800   10.097800    11.00000    0.05251    0.03101 =
         0.10182   -0.00261    0.05354   -0.00159
C129  1   10.278399   10.487300   10.153901    11.00000    0.03029    0.04181 =
         0.08850   -0.00947    0.02574   -0.00450
C130  1   10.233600   10.471100   10.174900    11.00000    0.03020    0.03300 =
         0.05909   -0.00164    0.01381   -0.00082
C131  1   10.043900   10.446199   10.141400    11.00000    0.02368    0.02929 =
         0.02145   -0.00417    0.00309   -0.00339
C132  1   10.020801   10.486399   10.112801    11.00000    0.02380    0.02995 =
         0.02800   -0.00189    0.00544   -0.00482
C133  1    9.956399   10.498700   10.095301    11.00000    0.02985    0.02861 =
         0.02983    0.00132    0.00204    0.00088
C134  1    9.910300   10.470599   10.104200    11.00000    0.02193    0.03678 =
         0.03177   -0.00296    0.00291   -0.00019
C135  1    9.930499   10.428901   10.131201    11.00000    0.02556    0.03206 =
         0.02557   -0.00365    0.00552   -0.00576
C136  1    9.994399   10.417600   10.149700    11.00000    0.02881    0.03029 =
         0.02449    0.00058    0.00407   -0.00179
C137  1    9.851801   10.324800   10.313901    11.00000    0.02378    0.03106 =
         0.02295   -0.00205    0.00168    0.00402
C138  1    9.844100   10.354500   10.270700    11.00000    0.02956    0.03583 =
         0.02513   -0.00135    0.00568    0.00249
C139  1    9.802300   10.346600   10.220800    11.00000    0.03424    0.04780 =
         0.02069    0.00122    0.00230    0.00947
C140  1    9.761201   10.306600   10.212000    11.00000    0.03322    0.05295 =
         0.02711   -0.01198   -0.00206    0.00881
C141  1    9.766500   10.277399   10.253700    11.00000    0.02783    0.03363 =
         0.04498   -0.01247   -0.00184    0.00027
C142  1    9.811201   10.286799   10.303901    11.00000    0.02838    0.03213 =
         0.03481    0.00144   -0.00003    0.00271
C143  1    9.903600   10.308500   10.422100    11.00000    0.02674    0.02350 =
         0.02710    0.00001    0.00489   -0.00045
C144  1    9.842500   10.303101   10.430599    11.00000    0.02687    0.04196 =
         0.03153    0.00865    0.00407    0.00234
C145  1    9.839499   10.285900   10.477399    11.00000    0.03319    0.04532 =
         0.04273    0.00981    0.01650    0.00225
C146  1    9.893201   10.273300   10.517301    11.00000    0.04982    0.03803 =
         0.02942    0.00849    0.01597    0.00512
C147  1    9.954000   10.277699   10.512800    11.00000    0.03822    0.03862 =
         0.02183    0.00202    0.00206    0.00776
C148  1    9.957200   10.295800   10.463901    11.00000    0.02604    0.03341 =
         0.02366    0.00060    0.00397    0.00050
C149  1    9.919100   10.388301   10.385301    11.00000    0.02770    0.03147 =
         0.01499    0.00426   -0.00047    0.00095
C150  1    9.863201   10.413900   10.383301    11.00000    0.02910    0.03798 =
         0.02158   -0.00030    0.00253    0.00034
C151  1    9.865500   10.459100   10.403800    11.00000    0.04290    0.03717 =
         0.02474    0.00082    0.00757    0.00523
C152  1    9.926399   10.481200   10.426100    11.00000    0.05769    0.03255 =
         0.02120   -0.00051    0.00188   -0.00146
C153  1    9.983200   10.457200   10.428101    11.00000    0.04269    0.03776 =
         0.02838    0.00434   -0.00130   -0.01114
C154  1    9.977300   10.411800   10.406499    11.00000    0.03131    0.03373 =
         0.02787    0.00363    0.00184   -0.00085
C155  1    9.973900   10.311400   10.354700    11.00000    0.02445    0.03235 =
         0.02243   -0.00042    0.00180   -0.00166
C156  1    9.989900   10.264500   10.363701    11.00000    0.02721    0.03426 =
         0.02584   -0.00010    0.00385   -0.00411
C157  1   10.038600   10.242800   10.348801    11.00000    0.03893    0.03198 =
         0.03906   -0.00215    0.00913    0.00172
C158  1   10.070100   10.268101   10.320301    11.00000    0.04195    0.04970 =
         0.05377   -0.00293    0.02511    0.00243
C159  1   10.056800   10.314200   10.312100    11.00000    0.04221    0.04852 =
         0.05543    0.00565    0.02731   -0.00415
C160  1   10.007700   10.335600   10.326900    11.00000    0.03682    0.03631 =
         0.03879    0.00786    0.01111    0.00174
C161  1   10.338201   10.660001   10.449699    11.00000    0.02326    0.08406 =
         0.02081    0.00758    0.00264   -0.00543
C162  1   10.302600   10.701400   10.437200    11.00000    0.03460    0.07409 =
         0.02543    0.00843    0.00187   -0.00574
C163  1   10.255700   10.707900   10.387100    11.00000    0.04502    0.06694 =
         0.02884    0.01180   -0.00358   -0.00370
C164  1   10.245399   10.672900   10.348901    11.00000    0.03406    0.07222 =
         0.02296    0.01167   -0.00424   -0.00878
C165  1   10.279300   10.633301   10.360901    11.00000    0.02835    0.07689 =
         0.02424    0.00627    0.00232   -0.00563
C166  1   10.327201   10.627201   10.410800    11.00000    0.02690    0.08469 =
         0.02854    0.00830    0.00494    0.00540
C167  1   10.386000   10.601201   10.531000    11.00000    0.02573    0.08274 =
         0.01883   -0.00173    0.00286    0.01117
C168  1   10.322801   10.587000   10.527400    11.00000    0.02935    0.08584 =
         0.03518    0.01893    0.00845    0.01513
C169  1   10.314900   10.548000   10.555600    11.00000    0.03854    0.09491 =
         0.04583    0.02357    0.02011    0.02496
C170  1   10.363601   10.521801   10.585900    11.00000    0.05426    0.09375 =
         0.03349    0.02164    0.01817    0.03099
C171  1   10.426600   10.533999   10.589499    11.00000    0.04682    0.09238 =
         0.02402    0.00349    0.00266    0.03524
C172  1   10.435900   10.572399   10.561400    11.00000    0.03093    0.08819 =
         0.02411   -0.00773    0.00124    0.01951
C173  1   10.464700   10.652201   10.489599    11.00000    0.02707    0.14266 =
         0.02079    0.01122   -0.00380    0.00711
C174  1   10.484799   10.608601   10.469500    11.00000    0.02791    0.18438 =
         0.02314   -0.01910    0.00133    0.00310
C175  1   10.537499   10.609400   10.450300    11.00000    0.02475    0.25346 =
         0.02672   -0.02352    0.00390    0.00572
C176  1   10.567201   10.653101   10.448000    11.00000    0.03155    0.28299 =
         0.03336    0.02466    0.00744   -0.00666
C177  1   10.548500   10.694301   10.465301    11.00000    0.03550    0.21600 =
         0.05577    0.05194    0.01653    0.00406
C178  1   10.496499   10.695400   10.487499    11.00000    0.02975    0.16513 =
         0.04872    0.05046    0.00719   -0.00335
C179  1   10.401700   10.686200   10.553500    11.00000    0.02724    0.07150 =
         0.02460    0.01323   -0.00081   -0.00496
C180  1   10.458900   10.700900   10.591101    11.00000    0.02951    0.05904 =
         0.04044    0.01679   -0.00185   -0.00401
C181  1   10.460600   10.726500   10.635301    11.00000    0.04042    0.04418 =
         0.04633    0.01152   -0.00947   -0.00831
C182  1   10.403300   10.739100   10.645000    11.00000    0.05476    0.03818 =
         0.03617    0.00902   -0.00225   -0.00475
C183  1   10.345600   10.725500   10.608801    11.00000    0.04516    0.04345 =
         0.03387    0.01216    0.00751   -0.00162
C184  1   10.345100   10.699000   10.563601    11.00000    0.03139    0.06073 =
         0.02702    0.00730    0.00018   -0.00799
C185  1   10.377399   10.422000   10.733900    11.00000    0.03672    0.02929 =
         0.02547   -0.00089    0.00685    0.00536
C186  1   10.402599   10.467400   10.738200    11.00000    0.03773    0.03306 =
         0.03096    0.00053    0.00270    0.00303
C187  1   10.362801   10.506100   10.718201    11.00000    0.05178    0.03070 =
         0.03973    0.00261    0.00627    0.00383
C188  1   10.298301   10.499499   10.694400    11.00000    0.05121    0.03564 =
         0.02853    0.00091    0.00252    0.01288
C189  1   10.270100   10.455900   10.690001    11.00000    0.03692    0.04347 =
         0.03281   -0.00127    0.00082    0.00795
C190  1   10.310801   10.417900   10.709499    11.00000    0.03681    0.03201 =
         0.03756    0.00032    0.00476    0.00327
C191  1   10.497000   10.386700   10.758000    11.00000    0.03468    0.02249 =
         0.03154   -0.00392    0.00755   -0.00083
C192  1   10.555100   10.377300   10.796599    11.00000    0.03316    0.03441 =
         0.03145   -0.00505    0.01041    0.00086
C193  1   10.616000   10.382200   10.789000    11.00000    0.03405    0.04295 =
         0.03445   -0.01315    0.00752   -0.00193
C194  1   10.616500   10.397100   10.739300    11.00000    0.04575    0.04543 =
         0.04491   -0.01147    0.02108   -0.00918
C195  1   10.563001   10.406399   10.699901    11.00000    0.05656    0.03794 =
         0.03692   -0.00123    0.01825   -0.00278
C196  1   10.501000   10.402200   10.709000    11.00000    0.04280    0.03493 =
         0.03346   -0.00434    0.01139   -0.00267
C197  1   10.394800   10.331000   10.731800    11.00000    0.02309    0.02986 =
         0.03831   -0.00052    0.00218    0.00446
C198  1   10.120001   10.311301   10.108201    11.00000    0.03295    0.03755 =
         0.04587   -0.00443    0.01122   -0.00413
C199  1   10.354000   10.287800   10.648101    11.00000    0.04395    0.05026 =
         0.04648   -0.01493   -0.01491    0.01008
C200  1   10.338901   10.248600   10.674500    11.00000    0.03066    0.03844 =
         0.07984   -0.02132   -0.00542    0.00051
C201  1   10.352201   10.249700   10.727901    11.00000    0.03000    0.03217 =
         0.07365   -0.00851    0.00830   -0.00202
C202  1   10.380400   10.290400   10.755200    11.00000    0.02499    0.03369 =
         0.04859   -0.00364    0.00681    0.00217
C203  1   10.425100   10.374700   10.824400    11.00000    0.02535    0.03073 =
         0.03068   -0.00094    0.00440   -0.00127
C204  1   10.462700   10.342200   10.860101    11.00000    0.02391    0.03946 =
         0.03832    0.00379    0.00612    0.00272
C205  1   10.461901   10.337800   10.911301    11.00000    0.03366    0.04902 =
         0.03722    0.01259    0.00481   -0.00068
C206  1   10.421801   10.366400   10.930200    11.00000    0.04735    0.05732 =
         0.03384    0.00598    0.01370    0.00150
C207  1   10.382600   10.397201   10.894500    11.00000    0.04111    0.04994 =
         0.03928   -0.00337    0.01488    0.00223
C208  1   10.383901   10.401700   10.843101    11.00000    0.03063    0.03470 =
         0.03501    0.00029    0.00749    0.00258
C209  1    0.295288    0.529426    0.826673    11.00000    0.14894    0.08825 =
         0.08141   -0.01144    0.05576    0.00185
C210  1    0.257682    0.493568    0.844073    11.00000    0.05732    0.07724 =
         0.04070   -0.00691    0.00513    0.02939
C211  1    0.210207    0.463604    0.805613    11.00000    0.04979    0.15907 =
         0.06704   -0.03709   -0.00701    0.01216
C212  1    0.366991    0.238678    0.898024    11.00000    0.14595    0.09679 =
         0.47231    0.06267    0.16202    0.00535
C213  1    0.310365    0.242171    0.898519    11.00000    0.14566    0.08621 =
         0.07022    0.01839    0.02392    0.03330
C214  1    0.253856    0.221629    0.860215    11.00000    0.16712    0.19071 =
         0.32532    0.15607   -0.08615   -0.04408
C215  1    0.175129    0.410106    0.931338    11.00000    0.10744    0.08261 =
         0.19404   -0.00961    0.03731   -0.01808
C216  1    0.358780    0.456829    1.009976    11.00000    0.05916    0.05675 =
         0.03102    0.00027    0.01315   -0.01310
C217  1   10.380600   10.326500   10.676800    11.00000    0.04350    0.03525 =
         0.03783   -0.00320   -0.00220    0.00285
C218  1    0.155069    0.222985    0.479578    10.50000    0.04163    0.04389 =
         0.03829   -0.00249    0.01197   -0.00439
B1    6   10.424900   10.378500   10.762400    11.00000    0.03312    0.02461 =
         0.02947    0.00052    0.00661    0.00077
B2    6   10.397500   10.651501   10.507200    11.00000    0.02318    0.09704 =
         0.02443    0.01002    0.00157    0.00098
B3    6   10.120501   10.434099   10.171301    11.00000    0.02257    0.03241 =
         0.03012    0.00328    0.00299   -0.00132
B4    6    9.912700   10.333400   10.368801    11.00000    0.02302    0.02713 =
         0.02402    0.00419    0.00142    0.00005
AFIX   1
H1    2   10.559569   10.533609   10.809190    11.00000   10.01267
AFIX   1
H2    2   10.562321   10.459029   10.840800    11.00000   10.01267
AFIX   1
H3    2   10.510261   10.442949   10.903250    11.00000   10.01267
AFIX   1
H4    2   10.463730   10.501781   10.935439    11.00000   10.01267
AFIX   1
H7    2   10.438020   10.567261   10.971889    11.00000   10.01267
AFIX   1
H9    2   10.407599   10.704920   10.951890    11.00000   10.01267
AFIX   1
H12   2   10.397720   10.761570   10.891981    11.00000   10.01267
AFIX   1
H13   2   10.404809   10.819780   10.833870    11.00000   10.01267
AFIX   1
H14   2   10.465760   10.805750   10.777369    11.00000   10.01267
AFIX   1
H15   2   10.513241   10.735080   10.779240    11.00000   10.01267
AFIX   1
H17   2   10.377970   10.564190   11.026800    11.00000   10.01267
AFIX   1
H18   2   10.317490   10.590720   11.089940    11.00000   10.01267
AFIX   1
H19   2   10.315721   10.678640   11.089560    11.00000   10.01267
AFIX   1
H20   2   10.375220   10.708500   11.026409    11.00000   10.01267
AFIX   1
H20A  2   10.339040   10.522030   10.837890    11.00000   10.12732
AFIX   1
H20B  2   10.287689   10.559210   10.839680    11.00000   10.12732
AFIX   1
H20C  2   10.278729   10.530849   10.787940    11.00000   10.12732
AFIX   1
H21   2   10.281950   10.630469   10.890830    11.00000   10.01267
AFIX   1
H21A  2   10.168921   10.465400   10.810990    11.00000   10.11831
AFIX   1
H21B  2   10.224870   10.431910   10.810170    11.00000   10.11831
AFIX   1
H21C  2   10.205509   10.473209   10.770200    11.00000   10.11831
AFIX   1
H21D  2   10.396560   10.233190   10.932448    11.00000   10.27010
AFIX   1
H21E  2   10.379910   10.266529   10.883750    11.00000   10.27010
AFIX   1
H21F  2   10.369610   10.213060   10.875170    11.00000   10.27010
AFIX   1
H21G  2   10.233270   10.243589   10.832180    11.00000   10.28613
AFIX   1
H21H  2   10.226080   10.208050   10.874109    11.00000   10.28613
AFIX   1
H21I  2   10.270449   10.196381   10.840210    11.00000   10.28613
AFIX   1
H22   2   10.248449   10.561781   10.930849    11.00000   10.01267
AFIX   1
H23   2   10.182170   10.587520   10.988429    11.00000   10.01267
AFIX   1
H24   2   10.175550   10.676649   10.983689    11.00000   10.01267
AFIX   1
H25   2   10.239629   10.704820   10.924459    11.00000   10.01267
AFIX   1
H26   2   10.357150   10.631630   10.794869    11.00000   10.01267
AFIX   1
H27   2   10.274119   10.629150   10.714270    11.00000   10.01267
AFIX   1
H28   2   10.300330   10.625091   10.637920    11.00000   10.01267
AFIX   1
H29   2   10.406039   10.619530   10.641121    11.00000   10.01267
AFIX   1
H32   2   10.517120   10.613271   10.655210    11.00000   10.01267
AFIX   1
H34   2   10.690741   10.615830   10.770189    11.00000   10.01267
AFIX   1
H37   2   10.739489   10.622470   10.860801    11.00000   10.01267
AFIX   1
H38   2   10.777589   10.646890   10.949180    11.00000   10.01267
AFIX   1
H39   2   10.703449   10.663041   10.993270    11.00000   10.01267
AFIX   1
H40   2   10.597330   10.662050   10.946239    11.00000   10.01267
AFIX   1
H42   2   10.571040   10.629110   10.592230    11.00000   10.01267
AFIX   1
H43   2   10.660321   10.617730   10.550860    11.00000   10.01267
AFIX   1
H44   2   10.763600   10.597110   10.621982    11.00000   10.01267
AFIX   1
H45   2   10.741660   10.592780   10.709900    11.00000   10.01267
AFIX   1
H46   2   10.576949   10.502029   10.661322    11.00000   10.01267
AFIX   1
H47   2   10.538910   10.514310   10.561010    11.00000   10.01267
AFIX   1
H48   2   10.639380   10.504880   10.530180    11.00000   10.01267
AFIX   1
H49   2   10.736599   10.487220   10.611011    11.00000   10.01267
AFIX   1
H50   2   10.698091   10.484049   10.691141    11.00000   10.01267
AFIX   1
H51   2   10.032689   10.263430   10.639600    11.00000   10.01267
AFIX   1
H52   2    9.987040   10.190430   10.637640    11.00000   10.01267
AFIX   1
H53   2    9.914229   10.178640   10.684210    11.00000   10.01267
AFIX   1
H54   2    9.896449   10.238370   10.735980    11.00000   10.01267
AFIX   1
H57   2    9.891690   10.300750   10.788301    11.00000   10.01267
AFIX   1
H59   2    9.945950   10.433829   10.819321    11.00000   10.01267
AFIX   1
H62   2    9.996699   10.494489   10.793600    11.00000   10.01267
AFIX   1
H63   2   10.043780   10.551041   10.755500    11.00000   10.01267
AFIX   1
H64   2   10.085460   10.530270   10.687860    11.00000   10.01267
AFIX   1
H65   2   10.081250   10.453870   10.663101    11.00000   10.01267
AFIX   1
H67   2    9.865430   10.295750   10.866120    11.00000   10.01267
AFIX   1
H68   2    9.802300   10.325141   10.925860    11.00000   10.01267
AFIX   1
H69   2    9.797680   10.413740   10.920420    11.00000   10.01267
AFIX   1
H70   2    9.858301   10.441540   10.859310    11.00000   10.01267
AFIX   1
H71   2   10.037789   10.384960   10.927280    11.00000   10.01267
AFIX   1
H72   2   10.007700   10.304760   10.959489    11.00000   10.01267
AFIX   1
H73   2    9.941780   10.320460   11.021641    11.00000   10.01267
AFIX   1
H74   2    9.930009   10.408469   11.027990    11.00000   10.01267
AFIX   1
H75   2    9.988409   10.448180   10.970669    11.00000   10.01267
AFIX   1
H76   2    9.873880   10.380220   10.647110    11.00000   10.01267
AFIX   1
H77   2    9.797520   10.401540   10.566480    11.00000   10.01267
AFIX   1
H78   2    9.832629   10.413860   10.493040    11.00000   10.01267
AFIX   1
H79   2    9.938409   10.397221   10.501170    11.00000   10.01267
AFIX   1
H90   2   10.249009   10.319390   10.718290    11.00000   10.01267
AFIX   1
H91   2   10.284529   10.310560   10.810020    11.00000   10.01267
AFIX   1
H92   2   10.212970   10.330540   10.856360    11.00000   10.01267
AFIX   1
H93   2   10.108661   10.347020   10.810081    11.00000   10.01267
AFIX   1
H115  2   10.098560   10.395510   10.259360    11.00000   10.01267
AFIX   1
H116  2   10.101450   10.424170   10.340610    11.00000   10.01267
AFIX   1
H117  2   10.130050   10.500950   10.363450    11.00000   10.01267
AFIX   1
H118  2   10.164460   10.546320   10.305440    11.00000   10.01267
AFIX   1
H119  2   10.165601   10.517140   10.225770    11.00000   10.01267
AFIX   1
H121  2   10.186009   10.362130   10.239408    11.00000   10.01267
AFIX   1
H122  2   10.210409   10.285560   10.225400    11.00000   10.01267
AFIX   1
H123  2   10.167721   10.254869   10.138910    11.00000   10.01267
AFIX   1
H124  2   10.079679   10.373900   10.087770    11.00000   10.01267
AFIX   1
H126  2   10.111581   10.457580   10.068440    11.00000   10.01267
AFIX   1
H127  2   10.185070   10.484549   10.029981    11.00000   10.01267
AFIX   1
H128  2   10.290580   10.503800   10.082500    11.00000   10.01267
AFIX   1
H129  2   10.319780   10.494699   10.175640    11.00000   10.01267
AFIX   1
H130  2   10.245240   10.468790   10.211390    11.00000   10.01267
AFIX   1
H132  2   10.050250   10.505960   10.105101    11.00000   10.01267
AFIX   1
H133  2    9.944019   10.526420   10.077220    11.00000   10.01267
AFIX   1
H134  2    9.867010   10.479029   10.092640    11.00000   10.01267
AFIX   1
H135  2    9.900109   10.408760   10.136559    11.00000   10.01267
AFIX   1
H136  2   10.006429   10.390190   10.168501    11.00000   10.01267
AFIX   1
H138  2    9.868971   10.381270   10.276309    11.00000   10.01267
AFIX   1
H139  2    9.800630   10.366710   10.193301    11.00000   10.01267
AFIX   1
H140  2    9.731700   10.300600   10.178870    11.00000   10.01267
AFIX   1
H141  2    9.740429   10.251270   10.248770    11.00000   10.01267
AFIX   1
H142  2    9.813480   10.266589   10.331450    11.00000   10.01267
AFIX   1
H144  2    9.804709   10.311341   10.404140    11.00000   10.01267
AFIX   1
H145  2    9.799409   10.282749   10.481990    11.00000   10.01267
AFIX   1
H146  2    9.888961   10.261470   10.548270    11.00000   10.01267
AFIX   1
H147  2    9.990950   10.269350   10.540080    11.00000   10.01267
AFIX   1
H148  2    9.997640   10.299210   10.460040    11.00000   10.01267
AFIX   1
H150  2    9.823071   10.400270   10.367730    11.00000   10.01267
AFIX   1
H151  2    9.827681   10.474279   10.402760    11.00000   10.01267
AFIX   1
H152  2    9.928690   10.511170   10.439219    11.00000   10.01267
AFIX   1
H153  2   10.023510   10.470719   10.443170    11.00000   10.01267
AFIX   1
H154  2   10.014860   10.396790   10.406539    11.00000   10.01267
AFIX   1
H156  2    9.966949   10.246759   10.380489    11.00000   10.01267
AFIX   1
H157  2   10.049620   10.212110   10.357790    11.00000   10.01267
AFIX   1
H158  2   10.099700   10.253870   10.307060    11.00000   10.01267
AFIX   1
H159  2   10.080900   10.331901   10.296289    11.00000   10.01267
AFIX   1
H160  2    9.997529   10.366420   10.318030    11.00000   10.01267
AFIX   1
H162  2   10.310030   10.724820   10.462260    11.00000   10.05550
AFIX   1
H163  2   10.231870   10.735140   10.379509    11.00000   10.06026
AFIX   1
H164  2   10.215381   10.677070   10.315570    11.00000   10.05598
AFIX   1
H165  2   10.271220   10.609600   10.336140    11.00000   10.05371
AFIX   1
H166  2   10.351770   10.600270   10.417300    11.00000   10.05731
AFIX   1
H168  2   10.287089   10.603381   10.506579    11.00000   10.06076
AFIX   1
H169  2   10.273089   10.539599   10.553241    11.00000   10.07011
AFIX   1
H170  2   10.355560   10.496269   10.603961    11.00000   10.07156
AFIX   1
H171  2   10.461550   10.516850   10.610210    11.00000   10.06752
AFIX   1
H172  2   10.477849   10.579439   10.562850    11.00000   10.05944
AFIX   1
H174  2   10.462729   10.581141   10.469640    11.00000   10.09714
AFIX   1
H175  2   10.552520   10.582370   10.439459    11.00000   10.12479
AFIX   1
H176  2   10.600961   10.653921   10.434109    11.00000   10.13946
AFIX   1
H177  2   10.569680   10.721601   10.462589    11.00000   10.12054
AFIX   1
H178  2   10.484179   10.722750   10.499840    11.00000   10.10114
AFIX   1
H180  2   10.497800   10.693141   10.586280    11.00000   10.05546
AFIX   1
H181  2   10.500180   10.735499   10.658921    11.00000   10.05873
AFIX   1
H182  2   10.404399   10.756009   10.674800    11.00000   10.05671
AFIX   1
H183  2   10.306890   10.733569   10.613781    11.00000   10.05035
AFIX   1
H184  2   10.305610   10.689890   10.539940    11.00000   10.05004
AFIX   1
H186  2   10.446579   10.471920   10.754640    11.00000   10.04321
AFIX   1
H187  2   10.380381   10.535669   10.721241    11.00000   10.05078
AFIX   1
H188  2   10.272300   10.524950   10.680660    11.00000   10.04885
AFIX   1
H189  2   10.225801   10.452049   10.674669    11.00000   10.04841
AFIX   1
H190  2   10.292520   10.388540   10.705999    11.00000   10.04463
AFIX   1
H192  2   10.554270   10.367221   10.829321    11.00000   10.03929
AFIX   1
H193  2   10.654160   10.375770   10.815981    11.00000   10.04580
AFIX   1
H194  2   10.656000   10.400599   10.733760    11.00000   10.05228
AFIX   1
H195  2   10.564920   10.415409   10.667141    11.00000   10.05147
AFIX   1
H196  2   10.463361   10.409860   10.682060    11.00000   10.04457
AFIX   1
H198  2   10.101721   10.298450   10.074869    11.00000   10.01267
AFIX   1
H199  2   10.345901   10.287129   10.611841    11.00000   10.06464
AFIX   1
H200  2   10.320110   10.222480   10.655391    11.00000   10.06612
AFIX   1
H201  2   10.343020   10.224480   10.745820    11.00000   10.05685
AFIX   1
H202  2   10.390290   10.290400   10.791660    11.00000   10.04441
AFIX   1
H204  2   10.489408   10.322701   10.848861    11.00000   10.04148
AFIX   1
H205  2   10.488009   10.315810   10.933509    11.00000   10.04937
AFIX   1
H206  2   10.421790   10.364590   10.964829    11.00000   10.05529
AFIX   1
H207  2   10.354300   10.415600   10.905200    11.00000   10.05153
AFIX   1
H208  2   10.356820   10.423100   10.820670    11.00000   10.04092
AFIX   1
H217  2   10.389900   10.351510   10.658641    11.00000   10.05151
AFIX   0
HKLF 4
 
REM  140719CoFctpyBPh4
REM R1 =  0.0787 for   27633 Fo > 4sig(Fo)  and  0.1031 for all   36778 data
REM   1381 parameters refined using      0 restraints
 
END  
     
WGHT      0.0955     42.3257 

REM Instructions for potential hydrogen bonds
HTAB C4 O4
HTAB C7 O4
HTAB C93 O3

REM Highest difference peak  2.052,  deepest hole -1.758,  1-sigma level  0.094
Q1    1   0.2044  0.3639  0.4951  11.00000  0.05    2.05
Q2    1   0.2102  0.3319  0.5019  11.00000  0.05    2.04
Q3    1   0.1988  0.4053  0.4925  11.00000  0.05    1.17
Q4    1   0.6622  0.5781  0.6173  11.00000  0.05    1.05
Q5    1   0.2902  0.2353  0.4317  11.00000  0.05    0.99
Q6    1   0.1549  0.1777  0.4393  11.00000  0.05    0.98
Q7    1   0.2410  0.4522  0.4790  11.00000  0.05    0.84
Q8    1   0.1601  0.3416  0.6294  11.00000  0.05    0.81
Q9    1   0.4611  0.6367  0.4823  11.00000  0.05    0.75
Q10   1   0.1630  0.3551  0.5219  11.00000  0.05    0.75
Q11   1   0.4939  0.6750  0.4783  11.00000  0.05    0.75
Q12   1   0.0010  0.3694  0.9488  11.00000  0.05    0.72
Q13   1   0.2234  0.3920  0.9270  11.00000  0.05    0.71
Q14   1   0.2746  0.4536  0.5062  11.00000  0.05    0.71
Q15   1   0.6691  0.6354  0.5886  11.00000  0.05    0.69
Q16   1   0.1802  0.2098  0.4559  11.00000  0.05    0.68
Q17   1   0.2172  0.4486  0.5591  11.00000  0.05    0.66
Q18   1   0.2138  0.2055  0.4369  11.00000  0.05    0.65
Q19   1   0.4396  0.6293  0.7316  11.00000  0.05    0.62
Q20   1   0.3126  0.6219  0.4080  11.00000  0.05    0.62
;

loop_
_symmetry_equiv_pos_site_id
_space_group_symop_operation_xyz
1 +X,+Y,+Z
2 -X,1/2+Y,1/2-Z
3 -X,-Y,-Z
4 +X,1/2-Y,1/2+Z

loop_
_atom_site_label
_atom_site_type_symbol
_atom_site_fract_x
_atom_site_fract_y
_atom_site_fract_z
_atom_site_U_iso_or_equiv
_atom_site_adp_type
_atom_site_occupancy
_atom_site_site_symmetry_multiplicity
_atom_site_calc_flag
Co1 Co 0.5086 0.6338 0.833 0.02265(11) Uani 1 4 d
Co2 Co 0.0227 0.3607 0.6895 0.02426(11) Uani 1 4 d
Fe1 Fe 0.2915 0.6354 0.9946 0.02828(13) Uani 1 4 d
Fe2 Fe 0.6531 0.5548 0.6221 0.04366(17) Uani 1 4 d
Fe3 Fe -0.0872 0.3718 0.9295 0.02630(12) Uani 1 4 d
Fe4 Fe 0.20519(6) 0.34773(5) 0.49747(5) 0.0186(3) Uiso 0.333 4 d
Fe5 Fe 0.20803 0.39396 0.5027 0.0053(3) Uiso 0.333 4 d
Fe6 Fe 0.2065(2) 0.39003(17) 0.50147(18) 0.1174(18) Uiso 0.333 4 d
O1 O 0.2701(2) 0.48732(16) 0.89052(15) 0.0816(13) Uani 1 4 d
O2 O 0.3030(5) 0.2753(4) 0.9259(3) 0.255(7) Uani 1 4 d
O3 O 0.1311(3) 0.3777(2) 0.8997(3) 0.115(2) Uani 1 4 d
O4 O 0.37640(16) 0.49353(11) 0.98125(12) 0.0468(7) Uani 1 4 d
O5 O 0.1857(3) 0.2001(2) 0.4464(2) 0.0440(15) Uani 0.5 4 d
N1 N 0.5148 0.5634 0.8548 0.0261(6) Uani 1 4 d
N2 N 0.468 0.6343 0.8862 0.0238(6) Uani 1 4 d
N3 N 0.4837 0.7058 0.8338 0.0282(6) Uani 1 4 d
N4 N 0.4301 0.627 0.7678 0.0244(6) Uani 1 4 d
N5 N 0.5496 0.6279 0.7808 0.0230(6) Uani 1 4 d
N6 N 0.603 0.6437 0.879 0.0288(6) Uani 1 4 d
N7 N -0.007 0.2928 0.6868 0.0282(6) Uani 1 4 d
N8 N -0.0217 0.3633 0.7385 0.0230(6) Uani 1 4 d
N9 N 0.0356 0.4291 0.7098 0.0249(6) Uani 1 4 d
N10 N -0.0523 0.3766 0.6215 0.0244(6) Uani 1 4 d
N11 N 0.06707 0.35899 0.63967 0.0249(6) Uiso 1 4 d
N12 N 0.1153 0.3448 0.7388 0.0298(7) Uani 1 4 d
C1 C 0.5414 0.5275 0.8354 0.0303(8) Uani 1 4 d
C2 C 0.5422 0.4825 0.8534 0.0331(8) Uani 1 4 d
C3 C 0.5116 0.4731 0.8915 0.0326(8) Uani 1 4 d
C4 C 0.4844 0.5077 0.9108 0.0284(7) Uani 1 4 d
C5 C 0.4882 0.5536 0.8924 0.0258(7) Uani 1 4 d
C6 C 0.4638 0.5946 0.9126 0.0258(7) Uani 1 4 d
C7 C 0.4392 0.5947 0.9541 0.0256(7) Uani 1 4 d
C8 C 0.4157 0.6362 0.9699 0.0255(7) Uani 1 4 d
C9 C 0.4208 0.6767 0.9422 0.0261(7) Uani 1 4 d
C10 C 0.4454 0.6748 0.9005 0.0255(7) Uani 1 4 d
C11 C 0.4494 0.7142 0.8669 0.0261(7) Uani 1 4 d
C12 C 0.4202 0.7566 0.8684 0.0334(8) Uani 1 4 d
C13 C 0.425 0.7914 0.8343 0.0406(10) Uani 1 4 d
C14 C 0.4611 0.7829 0.8003 0.0384(9) Uani 1 4 d
C15 C 0.4892 0.7404 0.8016 0.0328(8) Uani 1 4 d
C16 C 0.3876 0.6363 1.012 0.0276(7) Uani 1 4 d
C17 C 0.37 0.5963 1.0347 0.0288(8) Uani 1 4 d
C18 C 0.3366 0.6109 1.0696 0.0309(8) Uani 1 4 d
C19 C 0.336 0.6592 1.0694 0.0304(8) Uani 1 4 d
C20 C 0.3682 0.6761 1.0339 0.0285(7) Uani 1 4 d
C21 C 0.256 0.6312 0.9145 0.0584(16) Uani 1 4 d
C22 C 0.2378 0.5939 0.9364 0.0510(12) Uani 1 4 d
C23 C 0.2019 0.6077 0.9686 0.0593(15) Uani 1 4 d
C24 C 0.1976 0.6569 0.9652 0.073(2) Uani 1 4 d
C25 C 0.2336 0.6727 0.9336 0.0732(18) Uani 1 4 d
C26 C 0.3676 0.6292 0.764 0.0291(8) Uani 1 4 d
C27 C 0.317 0.628 0.7155 0.0298(8) Uani 1 4 d
C28 C 0.3329 0.6251 0.6704 0.0283(7) Uani 1 4 d
C29 C 0.3959 0.6222 0.6721 0.0274(7) Uani 1 4 d
C30 C 0.4448 0.6233 0.7209 0.0242(7) Uani 1 4 d
C31 C 0.5134 0.622 0.7294 0.0246(7) Uani 1 4 d
C32 C 0.5421 0.6159 0.6905 0.0281(7) Uani 1 4 d
C33 C 0.6106 0.6138 0.7061 0.0276(7) Uani 1 4 d
C34 C 0.646 0.618 0.7594 0.0265(7) Uani 1 4 d
C35 C 0.6157 0.6253 0.7962 0.0249(7) Uani 1 4 d
C36 C 0.6456 0.633 0.8523 0.0261(7) Uani 1 4 d
C37 C 0.711 0.6318 0.8781 0.0329(8) Uani 1 4 d
C38 C 0.7335 0.6451 0.9314 0.0450(11) Uani 1 4 d
C39 C 0.6897 0.6556 0.9576 0.0474(11) Uani 1 4 d
C40 C 0.6266 0.6545 0.929 0.0386(9) Uani 1 4 d
C41 C 0.6441 0.6109 0.6661 0.0331(8) Uani 1 4 d
C42 C 0.6159 0.6204 0.6108 0.0440(11) Uani 1 4 d
C43 C 0.6653 0.6139 0.5883 0.0589(15) Uani 1 4 d
C44 C 0.722 0.6028 0.6272 0.0524(13) Uani 1 4 d
C45 C 0.7101 0.6007 0.6757 0.0395(10) Uani 1 4 d
C46 C 0.6041 0.5011 0.6386 0.0510(12) Uani 1 4 d
C47 C 0.583 0.5073 0.5835 0.0580(14) Uani 1 4 d
C48 C 0.6388 0.5015 0.5664 0.0695(18) Uani 1 4 d
C49 C 0.6923 0.4923 0.6108 0.0714(19) Uani 1 4 d
C50 C 0.671 0.4908 0.6549 0.0580(14) Uani 1 4 d
C51 C 0.0049 0.2583 0.6589 0.0331(8) Uani 1 4 d
C52 C -0.0227 0.2142 0.6572 0.0392(9) Uani 1 4 d
C53 C -0.0652 0.207 0.6857 0.0397(9) Uani 1 4 d
C54 C -0.0762 0.2426 0.7161 0.0327(8) Uani 1 4 d
C55 C -0.0457 0.2849 0.7165 0.0239(7) Uani 1 4 d
C56 C -0.0543 0.3259 0.7472 0.0245(7) Uani 1 4 d
C57 C -0.0867 0.327 0.7829 0.0246(7) Uani 1 4 d
C58 C -0.0876 0.3675 0.8115 0.0252(7) Uani 1 4 d
C59 C -0.0546 0.4063 0.8012 0.0246(7) Uani 1 4 d
C60 C -0.0237 0.4036 0.765 0.0236(7) Uani 1 4 d
C61 C 0.0107 0.4419 0.748 0.0237(7) Uani 1 4 d
C62 C 0.0133 0.487 0.7668 0.0262(7) Uani 1 4 d
C63 C 0.0416 0.5205 0.7441 0.0283(7) Uani 1 4 d
C64 C 0.067 0.5082 0.7038 0.0297(8) Uani 1 4 d
C65 C 0.0635 0.4624 0.6889 0.0287(8) Uani 1 4 d
C66 C -0.1238 0.3689 0.8492 0.0264(7) Uani 1 4 d
C67 C -0.1438 0.3281 0.872 0.0321(8) Uani 1 4 d
C68 C -0.1786 0.3444 0.9047 0.0350(9) Uani 1 4 d
C69 C -0.1814 0.3937 0.9013 0.0339(8) Uani 1 4 d
C70 C -0.1475 0.4093 0.8682 0.0300(8) Uani 1 4 d
C71 C 0.0125 0.38 0.951 0.0354(9) Uani 1 4 d
C72 C -0.0042 0.3353 0.9693 0.0386(9) Uani 1 4 d
C73 C -0.0407 0.3439 1.0036 0.0367(9) Uani 1 4 d
C74 C -0.047 0.3926 1.0071 0.0351(9) Uani 1 4 d
C75 C -0.0145 0.4147 0.9753 0.0337(8) Uani 1 4 d
C76 C -0.1133 0.3839 0.6175 0.0318(8) Uani 1 4 d
C77 C -0.1595 0.3972 0.5691 0.0382(9) Uani 1 4 d
C78 C -0.1388 0.4037 0.525 0.0363(9) Uani 1 4 d
C79 C -0.0756 0.3947 0.5303 0.0281(7) Uani 1 4 d
C80 C -0.0328 0.382 0.5782 0.0241(7) Uani 1 4 d
C81 C 0.036 0.3704 0.5888 0.0312(8) Uani 1 4 d
C82 C 0.06512 0.36181 0.54813 0.0159(11) Uiso 0.5 4 d
C83 C 0.12912 0.34741 0.56316 0.0143(11) Uiso 0.5 4 d
C84 C 0.1621 0.33829 0.61568 0.0178(12) Uiso 0.5 4 d
C85 C 0.1293 0.3476 0.6554 0.0319(8) Uani 1 4 d
C86 C 0.07037 0.38436 0.55777 0.0335(17) Uiso 0.5 4 d
C87 C 0.13869 0.37999 0.57618 0.0357(17) Uiso 0.5 4 d
C88 C 0.16888 0.36288 0.62603 0.0371(18) Uiso 0.5 4 d
C89 C 0.1564 0.3378 0.7121 0.0282(7) Uani 1 4 d
C90 C 0.2213 0.3248 0.7376 0.0335(8) Uani 1 4 d
C91 C 0.2427 0.3203 0.7921 0.0485(12) Uani 1 4 d
C92 C 0.1993 0.3309 0.8197 0.0538(13) Uani 1 4 d
C93 C 0.1374 0.3416 0.7917 0.0417(10) Uani 1 4 d
C94 C 0.16151 0.33998 0.52337 0.0161(11) Uiso 0.5 4 d
C95 C 0.23055 0.32946 0.53808 0.0245(14) Uiso 0.5 4 d
C96 C 0.24616 0.32998 0.48543 0.0303(16) Uiso 0.5 4 d
C97 C 0.18636 0.34194 0.44591 0.0216(13) Uiso 0.5 4 d
C98 C 0.13511 0.34803 0.46865 0.0222(13) Uiso 0.5 4 d
C99 C 0.19423 0.44801 0.54554 0.0350(17) Uiso 0.5 4 d
C100 C 0.26166 0.43745 0.5609 0.0320(16) Uiso 0.5 4 d
C101 C 0.28063 0.43998 0.51497 0.0316(16) Uiso 0.5 4 d
C102 C 0.22163 0.45565 0.47042 0.0343(17) Uiso 0.5 4 d
C103 C 0.17359 0.45947 0.49229 0.0381(18) Uiso 0.5 4 d
C104 C 0.18002 0.39422 0.54681 0.0405(19) Uiso 0.5 4 d
C105 C 0.24605 0.38898 0.55744 0.048(2) Uiso 0.5 4 d
C106 C 0.26749 0.40268 0.51694 0.052(2) Uiso 0.5 4 d
C107 C 0.21493 0.41418 0.47664 0.061(3) Uiso 0.5 4 d
C108 C 0.15889 0.41121 0.49073 0.048(2) Uiso 0.5 4 d
C109 C 0.15425 0.28922 0.4978 0.052(2) Uiso 0.5 4 d
C110 C 0.22055 0.2795 0.52033 0.060(3) Uiso 0.5 4 d
C111 C 0.25095 0.28865 0.48728 0.068(3) Uiso 0.5 4 d
C112 C 0.20538 0.30349 0.43504 0.057(3) Uiso 0.5 4 d
C113 C 0.14445 0.30282 0.44547 0.051(2) Uiso 0.5 4 d
C114 C 0.1309 0.452 0.232 0.0315(8) Uani 1 4 d
C115 C 0.1122 0.4258 0.2681 0.0386(9) Uani 1 4 d
C116 C 0.1131 0.4433 0.3173 0.0407(10) Uani 1 4 d
C117 C 0.1312 0.4889 0.3316 0.0425(10) Uani 1 4 d
C118 C 0.1512 0.516 0.2964 0.0393(9) Uani 1 4 d
C119 C 0.1516 0.4984 0.2481 0.0340(8) Uani 1 4 d
C120 C 0.1319 0.3772 0.1661 0.0316(8) Uani 1 4 d
C121 C 0.1695 0.3497 0.2057 0.0394(9) Uani 1 4 d
C122 C 0.1844 0.3034 0.1978 0.0465(11) Uani 1 4 d
C123 C 0.1582 0.285 0.1461 0.0457(11) Uani 1 4 d
C124 C 0.1061 0.3567 0.1158 0.0329(8) Uani 1 4 d
C125 C 0.1705 0.4576 0.1445 0.0322(8) Uani 1 4 d
C126 C 0.1534 0.4644 0.0897 0.0383(9) Uani 1 4 d
C127 C 0.1975 0.4811 0.0664 0.0504(12) Uani 1 4 d
C128 C 0.2609 0.4928 0.0978 0.0549(14) Uani 1 4 d
C129 C 0.2784 0.4873 0.1539 0.0520(13) Uani 1 4 d
C130 C 0.2336 0.4711 0.1749 0.0409(10) Uani 1 4 d
C131 C 0.0439 0.4462 0.1414 0.0258(7) Uani 1 4 d
C132 C 0.0208 0.4864 0.1128 0.0280(7) Uani 1 4 d
C133 C -0.0436 0.4987 0.0953 0.0313(8) Uani 1 4 d
C134 C -0.0897 0.4706 0.1042 0.0316(8) Uani 1 4 d
C135 C -0.0695 0.4289 0.1312 0.0284(7) Uani 1 4 d
C136 C -0.0056 0.4176 0.1497 0.0290(7) Uani 1 4 d
C137 C -0.1482 0.3248 0.3139 0.0274(7) Uani 1 4 d
C138 C -0.1559 0.3545 0.2707 0.0309(8) Uani 1 4 d
C139 C -0.1977 0.3466 0.2208 0.0358(9) Uani 1 4 d
C140 C -0.2388 0.3066 0.212 0.0406(10) Uani 1 4 d
C141 C -0.2335 0.2774 0.2537 0.0388(9) Uani 1 4 d
C142 C -0.1888 0.2868 0.3039 0.0342(8) Uani 1 4 d
C143 C -0.0964 0.3085 0.4221 0.0267(7) Uani 1 4 d
C144 C -0.1575 0.3031 0.4306 0.0348(9) Uani 1 4 d
C145 C -0.1605 0.2859 0.4774 0.0394(9) Uani 1 4 d
C146 C -0.1068 0.2733 0.5173 0.0383(9) Uani 1 4 d
C147 C -0.046 0.2777 0.5128 0.0347(9) Uani 1 4 d
C148 C -0.0428 0.2958 0.4639 0.0287(7) Uani 1 4 d
C149 C -0.0809 0.3883 0.3853 0.0265(7) Uani 1 4 d
C150 C -0.1368 0.4139 0.3833 0.0309(8) Uani 1 4 d
C151 C -0.1345 0.4591 0.4038 0.0358(9) Uani 1 4 d
C152 C -0.0736 0.4812 0.4261 0.0398(10) Uani 1 4 d
C153 C -0.0168 0.4572 0.4281 0.0394(9) Uani 1 4 d
C154 C -0.0227 0.4118 0.4065 0.0328(8) Uani 1 4 d
C155 C -0.0261 0.3114 0.3547 0.0278(7) Uani 1 4 d
C156 C -0.0101 0.2645 0.3637 0.0302(8) Uani 1 4 d
C157 C 0.0386 0.2428 0.3488 0.0375(9) Uani 1 4 d
C158 C 0.0701 0.2681 0.3203 0.0462(11) Uani 1 4 d
C159 C 0.0568 0.3142 0.3121 0.0459(11) Uani 1 4 d
C160 C 0.0077 0.3356 0.3269 0.0376(9) Uani 1 4 d
C161 C 0.3382 0.66 0.4497 0.0438(11) Uani 1 4 d
C162 C 0.3026 0.7014 0.4372 0.0466(11) Uani 1 4 d
C163 C 0.2557 0.7079 0.3871 0.0507(12) Uani 1 4 d
C164 C 0.2454 0.6729 0.3489 0.0463(11) Uani 1 4 d
C165 C 0.2793 0.6333 0.3609 0.0447(11) Uani 1 4 d
C166 C 0.3272 0.6272 0.4108 0.0477(12) Uani 1 4 d
C167 C 0.386 0.6012 0.531 0.0435(11) Uani 1 4 d
C168 C 0.3228 0.587 0.5274 0.0506(12) Uani 1 4 d
C169 C 0.3149 0.548 0.5556 0.0582(14) Uani 1 4 d
C170 C 0.3636 0.5218 0.5859 0.0595(15) Uani 1 4 d
C171 C 0.4266 0.534 0.5895 0.0565(14) Uani 1 4 d
C172 C 0.4359 0.5724 0.5614 0.0496(12) Uani 1 4 d
C173 C 0.4647 0.6522 0.4896 0.0663(18) Uani 1 4 d
C174 C 0.4848 0.6086 0.4695 0.080(2) Uani 1 4 d
C175 C 0.5375 0.6094 0.4503 0.103(3) Uani 1 4 d
C176 C 0.5672 0.6531 0.448 0.117(4) Uani 1 4 d
C177 C 0.5485 0.6943 0.4653 0.102(3) Uani 1 4 d
C178 C 0.4965 0.6954 0.4875 0.083(2) Uani 1 4 d
C179 C 0.4017 0.6862 0.5535 0.0433(11) Uani 1 4 d
C180 C 0.4589 0.7009 0.5911 0.0462(11) Uani 1 4 d
C181 C 0.4606 0.7265 0.6353 0.0493(12) Uani 1 4 d
C182 C 0.4033 0.7391 0.645 0.0471(11) Uani 1 4 d
C183 C 0.3456 0.7255 0.6088 0.0421(10) Uani 1 4 d
C184 C 0.3451 0.699 0.5636 0.0420(10) Uani 1 4 d
C185 C 0.3774 0.422 0.7339 0.0313(8) Uani 1 4 d
C186 C 0.4026 0.4674 0.7382 0.0359(9) Uani 1 4 d
C187 C 0.3628 0.5061 0.7182 0.0428(10) Uani 1 4 d
C188 C 0.2983 0.4995 0.6944 0.0410(10) Uani 1 4 d
C189 C 0.2701 0.4559 0.69 0.0403(9) Uani 1 4 d
C190 C 0.3108 0.4179 0.7095 0.0372(9) Uani 1 4 d
C191 C 0.497 0.3867 0.758 0.0303(8) Uani 1 4 d
C192 C 0.5551 0.3773 0.7966 0.0330(8) Uani 1 4 d
C193 C 0.616 0.3822 0.789 0.0380(9) Uani 1 4 d
C194 C 0.6165 0.3971 0.7393 0.0438(10) Uani 1 4 d
C195 C 0.563 0.4064 0.6999 0.0431(10) Uani 1 4 d
C196 C 0.501 0.4022 0.709 0.0373(9) Uani 1 4 d
C197 C 0.3948 0.331 0.7318 0.0323(8) Uani 1 4 d
C198 C 0.12 0.3113 0.1082 0.0392(9) Uani 1 4 d
C199 C 0.354 0.2878 0.6481 0.0540(13) Uani 1 4 d
C200 C 0.3389 0.2486 0.6745 0.0553(14) Uani 1 4 d
C201 C 0.3522 0.2497 0.7279 0.0473(11) Uani 1 4 d
C202 C 0.3804 0.2904 0.7552 0.0370(9) Uani 1 4 d
C203 C 0.4251 0.3747 0.8244 0.0300(8) Uani 1 4 d
C204 C 0.4627 0.3422 0.8601 0.0349(8) Uani 1 4 d
C205 C 0.4619 0.3378 0.9113 0.0416(10) Uani 1 4 d
C206 C 0.4218 0.3664 0.9302 0.0460(11) Uani 1 4 d
C207 C 0.3826 0.3972 0.8945 0.0430(10) Uani 1 4 d
C208 C 0.3839 0.4017 0.8431 0.0342(8) Uani 1 4 d
C209 C 0.2953(5) 0.5294(3) 0.8267(3) 0.102(3) Uani 1 4 d
C210 C 0.2577(3) 0.4936(2) 0.8441(2) 0.0610(15) Uani 1 4 d
C211 C 0.2102(3) 0.4636(3) 0.8056(3) 0.098(3) Uani 1 4 d
C212 C 0.3670(7) 0.2387(4) 0.8980(8) 0.223(9) Uani 1 4 d
C213 C 0.3104(6) 0.2422(3) 0.8985(3) 0.103(3) Uani 1 4 d
C214 C 0.2539(7) 0.2216(6) 0.8602(8) 0.268(11) Uani 1 4 d
C215 C 0.1751(5) 0.4101(3) 0.9313(5) 0.131(4) Uani 1 4 d
C216 C 0.3588(3) 0.45683(18) 1.00998(17) 0.0493(11) Uani 1 4 d
C217 C 0.3806 0.3265 0.6768 0.0426(10) Uani 1 4 d
C218 C 0.1551(4) 0.2230(3) 0.4796(3) 0.0415(19) Uani 0.5 4 d
B1 B 0.4249 0.3785 0.7624 0.0299(9) Uani 1 4 d
B2 B 0.3975 0.6515 0.5072 0.0497(14) Uani 1 4 d
B3 B 0.1205 0.4341 0.1713 0.0297(9) Uani 1 4 d
B4 B -0.0873 0.3334 0.3688 0.0262(8) Uani 1 4 d
H1 H 0.55957 0.53361 0.80919 0.0127 Uiso 1 4 calc
H2 H 0.56232 0.45903 0.8408 0.0127 Uiso 1 4 calc
H3 H 0.51026 0.44295 0.90325 0.0127 Uiso 1 4 calc
H4 H 0.46373 0.50178 0.93544 0.0127 Uiso 1 4 calc
H7 H 0.43802 0.56726 0.97189 0.0127 Uiso 1 4 calc
H9 H 0.4076 0.70492 0.95189 0.0127 Uiso 1 4 calc
H12 H 0.39772 0.76157 0.89198 0.0127 Uiso 1 4 calc
H13 H 0.40481 0.81978 0.83387 0.0127 Uiso 1 4 calc
H14 H 0.46576 0.80575 0.77737 0.0127 Uiso 1 4 calc
H15 H 0.51324 0.73508 0.77924 0.0127 Uiso 1 4 calc
H17 H 0.37797 0.56419 1.0268 0.0127 Uiso 1 4 calc
H18 H 0.31749 0.59072 1.08994 0.0127 Uiso 1 4 calc
H19 H 0.31572 0.67864 1.08956 0.0127 Uiso 1 4 calc
H20 H 0.37522 0.7085 1.02641 0.0127 Uiso 1 4 calc
H20A H 0.33904 0.52203 0.83789 0.1273 Uiso 1 4 calc
H20B H 0.28769 0.55921 0.83968 0.1273 Uiso 1 4 calc
H20C H 0.27873 0.53085 0.78794 0.1273 Uiso 1 4 calc
H21 H 0.28195 0.63047 0.89083 0.0127 Uiso 1 4 calc
H21A H 0.16892 0.4654 0.81099 0.1183 Uiso 1 4 calc
H21B H 0.22487 0.43191 0.81017 0.1183 Uiso 1 4 calc
H21C H 0.20551 0.47321 0.7702 0.1183 Uiso 1 4 calc
H21D H 0.39656 0.23319 0.93245 0.2701 Uiso 1 4 calc
H21E H 0.37991 0.26653 0.88375 0.2701 Uiso 1 4 calc
H21F H 0.36961 0.21306 0.87517 0.2701 Uiso 1 4 calc
H21G H 0.23327 0.24359 0.83218 0.2861 Uiso 1 4 calc
H21H H 0.22608 0.20805 0.87411 0.2861 Uiso 1 4 calc
H21I H 0.27045 0.19638 0.84021 0.2861 Uiso 1 4 calc
H22 H 0.24845 0.56178 0.93085 0.0127 Uiso 1 4 calc
H23 H 0.18217 0.58752 0.98843 0.0127 Uiso 1 4 calc
H24 H 0.17555 0.67665 0.98369 0.0127 Uiso 1 4 calc
H25 H 0.23963 0.70482 0.92446 0.0127 Uiso 1 4 calc
H26 H 0.35715 0.63163 0.79487 0.0127 Uiso 1 4 calc
H27 H 0.27412 0.62915 0.71427 0.0127 Uiso 1 4 calc
H28 H 0.30033 0.62509 0.63792 0.0127 Uiso 1 4 calc
H29 H 0.40604 0.61953 0.64112 0.0127 Uiso 1 4 calc
H32 H 0.51712 0.61327 0.65521 0.0127 Uiso 1 4 calc
H34 H 0.69074 0.61583 0.77019 0.0127 Uiso 1 4 calc
H37 H 0.73949 0.62247 0.8608 0.0127 Uiso 1 4 calc
H38 H 0.77759 0.64689 0.94918 0.0127 Uiso 1 4 calc
H39 H 0.70345 0.66304 0.99327 0.0127 Uiso 1 4 calc
H40 H 0.59733 0.66205 0.94624 0.0127 Uiso 1 4 calc
H42 H 0.57104 0.62911 0.59223 0.0127 Uiso 1 4 calc
H43 H 0.66032 0.61773 0.55086 0.0127 Uiso 1 4 calc
H44 H 0.7636 0.59711 0.62198 0.0127 Uiso 1 4 calc
H45 H 0.74166 0.59278 0.7099 0.0127 Uiso 1 4 calc
H46 H 0.57695 0.50203 0.66132 0.0127 Uiso 1 4 calc
H47 H 0.53891 0.51431 0.56101 0.0127 Uiso 1 4 calc
H48 H 0.63938 0.50488 0.53018 0.0127 Uiso 1 4 calc
H49 H 0.7366 0.48722 0.61101 0.0127 Uiso 1 4 calc
H50 H 0.69809 0.48405 0.69114 0.0127 Uiso 1 4 calc
H51 H 0.03269 0.26343 0.6396 0.0127 Uiso 1 4 calc
H52 H -0.01296 0.19043 0.63764 0.0127 Uiso 1 4 calc
H53 H -0.08577 0.17864 0.68421 0.0127 Uiso 1 4 calc
H54 H -0.10355 0.23837 0.73598 0.0127 Uiso 1 4 calc
H57 H -0.10831 0.30075 0.7883 0.0127 Uiso 1 4 calc
H59 H -0.05405 0.43383 0.81932 0.0127 Uiso 1 4 calc
H62 H -0.0033 0.49449 0.7936 0.0127 Uiso 1 4 calc
H63 H 0.04378 0.55104 0.7555 0.0127 Uiso 1 4 calc
H64 H 0.08546 0.53027 0.68786 0.0127 Uiso 1 4 calc
H65 H 0.08125 0.45387 0.6631 0.0127 Uiso 1 4 calc
H67 H -0.13457 0.29575 0.86612 0.0127 Uiso 1 4 calc
H68 H -0.1977 0.32514 0.92586 0.0127 Uiso 1 4 calc
H69 H -0.20232 0.41374 0.92042 0.0127 Uiso 1 4 calc
H70 H -0.1417 0.44154 0.85931 0.0127 Uiso 1 4 calc
H71 H 0.03779 0.38496 0.92728 0.0127 Uiso 1 4 calc
H72 H 0.0077 0.30476 0.95949 0.0127 Uiso 1 4 calc
H73 H -0.05822 0.32046 1.02164 0.0127 Uiso 1 4 calc
H74 H -0.06999 0.40847 1.02799 0.0127 Uiso 1 4 calc
H75 H -0.01159 0.44818 0.97067 0.0127 Uiso 1 4 calc
H76 H -0.12612 0.38022 0.64711 0.0127 Uiso 1 4 calc
H77 H -0.20248 0.40154 0.56648 0.0127 Uiso 1 4 calc
H78 H -0.16737 0.41386 0.49304 0.0127 Uiso 1 4 calc
H79 H -0.06159 0.39722 0.50117 0.0127 Uiso 1 4 calc
H90 H 0.24901 0.31939 0.71829 0.0127 Uiso 1 4 calc
H91 H 0.28453 0.31056 0.81002 0.0127 Uiso 1 4 calc
H92 H 0.21297 0.33054 0.85636 0.0127 Uiso 1 4 calc
H93 H 0.10866 0.34702 0.81008 0.0127 Uiso 1 4 calc
H115 H 0.09856 0.39551 0.25936 0.0127 Uiso 1 4 calc
H116 H 0.10145 0.42417 0.34061 0.0127 Uiso 1 4 calc
H117 H 0.13005 0.50095 0.36345 0.0127 Uiso 1 4 calc
H118 H 0.16446 0.54632 0.30544 0.0127 Uiso 1 4 calc
H119 H 0.1656 0.51714 0.22577 0.0127 Uiso 1 4 calc
H121 H 0.18601 0.36213 0.23941 0.0127 Uiso 1 4 calc
H122 H 0.21041 0.28556 0.2254 0.0127 Uiso 1 4 calc
H123 H 0.16772 0.25487 0.13891 0.0127 Uiso 1 4 calc
H124 H 0.07968 0.3739 0.08777 0.0127 Uiso 1 4 calc
H126 H 0.11158 0.45758 0.06844 0.0127 Uiso 1 4 calc
H127 H 0.18507 0.48455 0.02998 0.0127 Uiso 1 4 calc
H128 H 0.29058 0.5038 0.0825 0.0127 Uiso 1 4 calc
H129 H 0.31978 0.4947 0.17564 0.0127 Uiso 1 4 calc
H130 H 0.24524 0.46879 0.21139 0.0127 Uiso 1 4 calc
H132 H 0.05025 0.50596 0.1051 0.0127 Uiso 1 4 calc
H133 H -0.05598 0.52642 0.07722 0.0127 Uiso 1 4 calc
H134 H -0.13299 0.47903 0.09264 0.0127 Uiso 1 4 calc
H135 H -0.09989 0.40876 0.13656 0.0127 Uiso 1 4 calc
H136 H 0.00643 0.39019 0.1685 0.0127 Uiso 1 4 calc
H138 H -0.13103 0.38127 0.27631 0.0127 Uiso 1 4 calc
H139 H -0.19937 0.36671 0.1933 0.0127 Uiso 1 4 calc
H140 H -0.2683 0.3006 0.17887 0.0127 Uiso 1 4 calc
H141 H -0.25957 0.25127 0.24877 0.0127 Uiso 1 4 calc
H142 H -0.18652 0.26659 0.33145 0.0127 Uiso 1 4 calc
H144 H -0.19529 0.31134 0.40414 0.0127 Uiso 1 4 calc
H145 H -0.20059 0.28275 0.48199 0.0127 Uiso 1 4 calc
H146 H -0.11104 0.26147 0.54827 0.0127 Uiso 1 4 calc
H147 H -0.00905 0.26935 0.54008 0.0127 Uiso 1 4 calc
H148 H -0.00236 0.29921 0.46004 0.0127 Uiso 1 4 calc
H150 H -0.17693 0.40027 0.36773 0.0127 Uiso 1 4 calc
H151 H -0.17232 0.47428 0.40276 0.0127 Uiso 1 4 calc
H152 H -0.07131 0.51117 0.43922 0.0127 Uiso 1 4 calc
H153 H 0.02351 0.47072 0.44317 0.0127 Uiso 1 4 calc
H154 H 0.01486 0.39679 0.40654 0.0127 Uiso 1 4 calc
H156 H -0.03305 0.24676 0.38049 0.0127 Uiso 1 4 calc
H157 H 0.04962 0.21211 0.35779 0.0127 Uiso 1 4 calc
H158 H 0.0997 0.25387 0.30706 0.0127 Uiso 1 4 calc
H159 H 0.0809 0.3319 0.29629 0.0127 Uiso 1 4 calc
H160 H -0.00247 0.36642 0.31803 0.0127 Uiso 1 4 calc
H162 H 0.31003 0.72482 0.46226 0.0555 Uiso 1 4 calc
H163 H 0.23187 0.73514 0.37951 0.0603 Uiso 1 4 calc
H164 H 0.21538 0.67707 0.31557 0.0560 Uiso 1 4 calc
H165 H 0.27122 0.6096 0.33614 0.0537 Uiso 1 4 calc
H166 H 0.35177 0.60027 0.4173 0.0573 Uiso 1 4 calc
H168 H 0.28709 0.60338 0.50658 0.0608 Uiso 1 4 calc
H169 H 0.27309 0.5396 0.55324 0.0701 Uiso 1 4 calc
H170 H 0.35556 0.49627 0.60396 0.0716 Uiso 1 4 calc
H171 H 0.46155 0.51685 0.61021 0.0675 Uiso 1 4 calc
H172 H 0.47785 0.57944 0.56285 0.0594 Uiso 1 4 calc
H174 H 0.46273 0.58114 0.46964 0.0971 Uiso 1 4 calc
H175 H 0.55252 0.58237 0.43946 0.1248 Uiso 1 4 calc
H176 H 0.60096 0.65392 0.43411 0.1395 Uiso 1 4 calc
H177 H 0.56968 0.7216 0.46259 0.1205 Uiso 1 4 calc
H178 H 0.48418 0.72275 0.49984 0.1011 Uiso 1 4 calc
H180 H 0.4978 0.69314 0.58628 0.0555 Uiso 1 4 calc
H181 H 0.50018 0.7355 0.65892 0.0587 Uiso 1 4 calc
H182 H 0.4044 0.75601 0.6748 0.0567 Uiso 1 4 calc
H183 H 0.30689 0.73357 0.61378 0.0503 Uiso 1 4 calc
H184 H 0.30561 0.68989 0.53994 0.0500 Uiso 1 4 calc
H186 H 0.44658 0.47192 0.75464 0.0432 Uiso 1 4 calc
H187 H 0.38038 0.53567 0.72124 0.0508 Uiso 1 4 calc
H188 H 0.2723 0.52495 0.68066 0.0488 Uiso 1 4 calc
H189 H 0.2258 0.45205 0.67467 0.0484 Uiso 1 4 calc
H190 H 0.29252 0.38854 0.706 0.0446 Uiso 1 4 calc
H192 H 0.55427 0.36722 0.82932 0.0393 Uiso 1 4 calc
H193 H 0.65416 0.37577 0.81598 0.0458 Uiso 1 4 calc
H194 H 0.656 0.4006 0.73376 0.0523 Uiso 1 4 calc
H195 H 0.56492 0.41541 0.66714 0.0515 Uiso 1 4 calc
H196 H 0.46336 0.40986 0.68206 0.0446 Uiso 1 4 calc
H198 H 0.10172 0.29845 0.07487 0.0127 Uiso 1 4 calc
H199 H 0.3459 0.28713 0.61184 0.0646 Uiso 1 4 calc
H200 H 0.32011 0.22248 0.65539 0.0661 Uiso 1 4 calc
H201 H 0.34302 0.22448 0.74582 0.0568 Uiso 1 4 calc
H202 H 0.39029 0.2904 0.79166 0.0444 Uiso 1 4 calc
H204 H 0.48941 0.3227 0.84886 0.0415 Uiso 1 4 calc
H205 H 0.48801 0.31581 0.93351 0.0494 Uiso 1 4 calc
H206 H 0.42179 0.36459 0.96483 0.0553 Uiso 1 4 calc
H207 H 0.3543 0.4156 0.9052 0.0515 Uiso 1 4 calc
H208 H 0.35682 0.4231 0.82067 0.0409 Uiso 1 4 calc
H217 H 0.3899 0.35151 0.65864 0.0515 Uiso 1 4 calc

loop_
_atom_site_aniso_label
_atom_site_aniso_U_11
_atom_site_aniso_U_22
_atom_site_aniso_U_33
_atom_site_aniso_U_12
_atom_site_aniso_U_13
_atom_site_aniso_U_23
Co1 0.0199(2) 0.0268(2) 0.0200(2) -0.00021(18) 0.00479(17) -0.00037(18)
Co2 0.0205(2) 0.0264(2) 0.0224(2) -0.00052(18) 0.00217(18) 0.00307(18)
Fe1 0.0230(3) 0.0430(3) 0.0164(2) -0.0014(2) 0.00308(19) -0.0009(2)
Fe2 0.0245(3) 0.0804(5) 0.0230(3) 0.0109(3) 0.0034(2) -0.0073(3)
Fe3 0.0254(3) 0.0295(3) 0.0243(3) -0.0013(2) 0.0084(2) -0.0000(2)
O1 0.091(3) 0.094(3) 0.041(2) 0.017(3) -0.006(2) -0.007(2)
O2 0.224(10) 0.295(12) 0.150(7) 0.175(9) -0.070(6) -0.123(8)
O3 0.117(4) 0.124(5) 0.142(5) -0.005(4) 0.095(4) -0.035(4)
O4 0.058(2) 0.0406(17) 0.0385(17) -0.0069(15) 0.0110(15) 0.0010(13)
O5 0.046(3) 0.051(4) 0.030(3) 0.021(3) 0.005(3) 0.003(3)
N1 0.0223(14) 0.0299(16) 0.0241(14) -0.0007(12) 0.0048(12) -0.0031(12)
N2 0.0229(14) 0.0227(14) 0.0220(14) 0.0003(11) 0.0021(11) 0.0008(11)
N3 0.0230(14) 0.0360(17) 0.0233(15) -0.0039(13) 0.0044(12) 0.0018(13)
N4 0.0217(14) 0.0280(15) 0.0234(14) 0.0001(12) 0.0072(12) -0.0001(12)
N5 0.0214(14) 0.0260(14) 0.0196(13) -0.0018(11) 0.0038(11) 0.0014(11)
N6 0.0340(16) 0.0280(16) 0.0228(15) 0.0013(13) 0.0070(13) 0.0027(12)
N7 0.0247(15) 0.0393(18) 0.0201(14) 0.0050(13) 0.0063(12) 0.0042(13)
N8 0.0217(14) 0.0239(14) 0.0196(13) -0.0004(11) 0.0013(11) 0.0025(11)
N9 0.0211(14) 0.0326(16) 0.0183(13) -0.0001(12) 0.0029(11) 0.0029(12)
N10 0.0246(14) 0.0279(15) 0.0200(14) -0.0025(12) 0.0061(11) -0.0034(11)
N12 0.0239(15) 0.0336(17) 0.0319(16) 0.0001(13) 0.0091(13) 0.0087(13)
C1 0.0264(18) 0.035(2) 0.0272(18) 0.0008(15) 0.0050(14) -0.0056(15)
C2 0.0286(19) 0.0307(19) 0.035(2) 0.0032(15) 0.0041(16) -0.0078(16)
C3 0.0288(18) 0.0258(18) 0.035(2) -0.0005(15) -0.0005(16) 0.0009(15)
C4 0.0262(17) 0.0289(18) 0.0282(18) -0.0022(14) 0.0063(14) 0.0044(15)
C5 0.0207(16) 0.0281(18) 0.0242(17) -0.0011(13) 0.0012(13) 0.0008(14)
C6 0.0218(16) 0.0276(18) 0.0240(17) -0.0014(13) 0.0020(13) 0.0021(14)
C7 0.0258(17) 0.0256(17) 0.0228(16) -0.0022(14) 0.0040(14) 0.0030(13)
C8 0.0197(16) 0.0319(18) 0.0221(16) -0.0032(14) 0.0030(13) 0.0014(14)
C9 0.0253(17) 0.0278(18) 0.0242(17) 0.0016(14) 0.0063(14) -0.0001(14)
C10 0.0222(16) 0.0269(17) 0.0243(17) -0.0023(13) 0.0033(13) -0.0045(14)
C11 0.0263(17) 0.0278(18) 0.0213(16) -0.0049(14) 0.0037(14) -0.0000(14)
C12 0.041(2) 0.0267(19) 0.032(2) -0.0001(16) 0.0123(17) 0.0014(15)
C13 0.051(3) 0.028(2) 0.040(2) 0.0034(18) 0.012(2) 0.0040(17)
C14 0.042(2) 0.037(2) 0.034(2) -0.0068(18) 0.0092(18) 0.0102(17)
C15 0.0271(18) 0.043(2) 0.0267(18) -0.0053(16) 0.0066(15) 0.0055(16)
C16 0.0242(17) 0.0347(19) 0.0210(16) -0.0006(14) 0.0032(14) 0.0018(14)
C17 0.0283(18) 0.034(2) 0.0209(17) -0.0008(15) 0.0041(14) 0.0022(14)
C18 0.0279(18) 0.046(2) 0.0173(16) -0.0039(16) 0.0051(14) 0.0004(15)
C19 0.0258(17) 0.045(2) 0.0194(16) -0.0032(16) 0.0064(14) -0.0026(15)
C20 0.0281(18) 0.034(2) 0.0216(17) -0.0022(15) 0.0060(14) -0.0030(14)
C21 0.031(2) 0.123(5) 0.0161(19) -0.012(3) -0.0001(16) 0.002(2)
C22 0.035(2) 0.074(3) 0.034(2) -0.002(2) -0.0023(18) -0.019(2)
C23 0.028(2) 0.119(5) 0.027(2) -0.020(3) 0.0036(17) -0.001(3)
C24 0.033(2) 0.130(6) 0.040(3) 0.034(3) -0.009(2) -0.024(3)
C25 0.067(4) 0.074(4) 0.050(3) -0.004(3) -0.020(3) 0.027(3)
C26 0.0239(17) 0.037(2) 0.0262(18) 0.0022(15) 0.0079(14) -0.0009(15)
C27 0.0195(16) 0.0331(19) 0.035(2) 0.0019(14) 0.0055(15) 0.0002(16)
C28 0.0227(17) 0.0290(18) 0.0267(18) -0.0004(14) -0.0011(14) 0.0017(14)
C29 0.0238(17) 0.0353(19) 0.0202(16) -0.0002(14) 0.0030(14) 0.0011(14)
C30 0.0238(16) 0.0284(18) 0.0191(16) -0.0011(13) 0.0052(13) -0.0003(13)
C31 0.0222(16) 0.0286(18) 0.0209(16) -0.0017(13) 0.0041(13) 0.0023(13)
C32 0.0223(17) 0.041(2) 0.0177(16) -0.0006(15) 0.0013(13) 0.0001(14)
C33 0.0227(17) 0.036(2) 0.0225(17) -0.0009(14) 0.0048(14) -0.0008(14)
C34 0.0185(16) 0.0342(19) 0.0243(17) 0.0000(14) 0.0036(13) 0.0014(14)
C35 0.0232(16) 0.0284(18) 0.0205(16) 0.0008(14) 0.0036(13) 0.0022(13)
C36 0.0257(17) 0.0305(18) 0.0208(16) -0.0017(14) 0.0059(14) 0.0021(14)
C37 0.0260(18) 0.040(2) 0.0286(19) -0.0025(16) 0.0036(15) 0.0011(16)
C38 0.033(2) 0.064(3) 0.028(2) -0.013(2) -0.0039(17) 0.0018(19)
C39 0.052(3) 0.062(3) 0.0212(19) -0.013(2) 0.0030(18) -0.0073(19)
C40 0.047(2) 0.046(2) 0.0230(18) -0.0046(19) 0.0106(17) -0.0050(17)
C41 0.0248(18) 0.051(2) 0.0230(18) 0.0008(16) 0.0065(14) 0.0037(16)
C42 0.027(2) 0.083(3) 0.0214(19) 0.009(2) 0.0070(16) 0.011(2)
C43 0.043(3) 0.111(5) 0.027(2) 0.015(3) 0.016(2) 0.017(3)
C44 0.031(2) 0.095(4) 0.036(2) 0.010(2) 0.0164(19) 0.012(2)
C45 0.0216(18) 0.070(3) 0.0251(19) 0.0023(18) 0.0049(15) 0.0036(19)
C46 0.042(2) 0.058(3) 0.046(3) 0.012(2) 0.006(2) -0.013(2)
C47 0.029(2) 0.086(4) 0.049(3) 0.014(2) -0.001(2) -0.026(3)
C48 0.035(2) 0.125(5) 0.041(3) 0.015(3) 0.002(2) -0.033(3)
C49 0.033(2) 0.118(5) 0.052(3) 0.025(3) -0.001(2) -0.041(3)
C50 0.043(3) 0.065(3) 0.049(3) 0.019(2) -0.008(2) -0.021(2)
C51 0.0327(19) 0.046(2) 0.0240(18) 0.0090(17) 0.0136(15) 0.0055(16)
C52 0.056(3) 0.036(2) 0.033(2) 0.0098(19) 0.024(2) -0.0003(17)
C53 0.059(3) 0.028(2) 0.039(2) -0.0037(19) 0.025(2) -0.0023(17)
C54 0.042(2) 0.032(2) 0.0303(19) -0.0031(17) 0.0200(17) -0.0000(15)
C55 0.0271(17) 0.0244(17) 0.0214(16) 0.0012(14) 0.0098(14) 0.0013(13)
C56 0.0225(16) 0.0246(17) 0.0242(17) 0.0018(13) 0.0046(13) 0.0008(13)
C57 0.0249(17) 0.0244(17) 0.0241(16) -0.0031(13) 0.0074(14) -0.0005(13)
C58 0.0229(16) 0.0288(18) 0.0222(16) 0.0013(14) 0.0050(13) 0.0011(14)
C59 0.0240(16) 0.0243(17) 0.0225(16) -0.0006(13) 0.0036(13) -0.0014(13)
C60 0.0199(15) 0.0265(17) 0.0206(16) -0.0011(13) 0.0011(13) 0.0024(13)
C61 0.0188(15) 0.0307(18) 0.0180(15) 0.0007(13) 0.0007(12) 0.0019(13)
C62 0.0263(17) 0.0290(18) 0.0227(17) -0.0025(14) 0.0070(14) -0.0011(14)
C63 0.0308(18) 0.0277(18) 0.0248(17) -0.0023(15) 0.0070(14) -0.0034(14)
C64 0.0304(18) 0.034(2) 0.0241(17) -0.0055(15) 0.0079(15) 0.0020(15)
C65 0.0286(18) 0.037(2) 0.0182(16) 0.0006(15) 0.0046(14) 0.0022(14)
C66 0.0231(16) 0.0307(18) 0.0250(17) -0.0029(14) 0.0074(14) -0.0016(14)
C67 0.0295(19) 0.037(2) 0.0311(19) -0.0042(16) 0.0120(16) -0.0019(16)
C68 0.0275(19) 0.050(2) 0.0294(19) -0.0081(17) 0.0112(16) -0.0020(17)
C69 0.0272(18) 0.048(2) 0.0287(19) 0.0015(17) 0.0117(15) -0.0002(17)
C70 0.0283(18) 0.036(2) 0.0260(18) 0.0008(15) 0.0091(15) 0.0001(15)
C71 0.0272(19) 0.048(2) 0.032(2) -0.0065(17) 0.0105(16) -0.0030(17)
C72 0.031(2) 0.035(2) 0.043(2) 0.0050(16) 0.0019(17) -0.0071(18)
C73 0.031(2) 0.042(2) 0.032(2) -0.0055(17) 0.0033(16) 0.0101(17)
C74 0.0310(19) 0.050(2) 0.0227(18) 0.0028(17) 0.0059(15) 0.0005(17)
C75 0.038(2) 0.033(2) 0.0260(18) -0.0066(16) 0.0048(16) -0.0014(15)
C76 0.0259(18) 0.046(2) 0.0262(18) 0.0013(16) 0.0119(15) -0.0006(16)
C77 0.0209(17) 0.061(3) 0.032(2) 0.0045(17) 0.0067(15) -0.0016(19)
C78 0.0244(18) 0.054(3) 0.0248(18) 0.0091(17) 0.0004(15) 0.0008(17)
C79 0.0247(17) 0.038(2) 0.0184(16) 0.0050(15) 0.0029(13) 0.0014(14)
C80 0.0201(16) 0.0308(18) 0.0210(16) -0.0010(13) 0.0060(13) -0.0007(14)
C81 0.0211(17) 0.044(2) 0.0265(18) 0.0046(15) 0.0051(14) 0.0100(16)
C85 0.0216(17) 0.046(2) 0.0272(18) 0.0022(16) 0.0069(14) 0.0104(16)
C89 0.0222(17) 0.035(2) 0.0267(18) 0.0011(14) 0.0064(14) 0.0081(15)
C90 0.0219(17) 0.045(2) 0.032(2) 0.0060(16) 0.0067(15) 0.0110(17)
C91 0.028(2) 0.080(3) 0.033(2) 0.014(2) 0.0038(17) 0.017(2)
C92 0.041(2) 0.092(4) 0.027(2) 0.014(3) 0.0091(18) 0.017(2)
C93 0.036(2) 0.059(3) 0.033(2) 0.006(2) 0.0154(18) 0.007(2)
C114 0.0218(17) 0.036(2) 0.0302(19) 0.0010(15) -0.0002(14) 0.0026(16)
C115 0.0291(19) 0.043(2) 0.036(2) -0.0056(17) -0.0004(16) 0.0032(18)
C116 0.029(2) 0.056(3) 0.031(2) 0.0007(18) 0.0018(16) 0.0082(19)
C117 0.031(2) 0.062(3) 0.027(2) 0.0044(19) -0.0016(16) -0.0026(19)
C118 0.0273(19) 0.044(2) 0.035(2) 0.0023(17) -0.0054(16) -0.0064(18)
C119 0.0263(18) 0.038(2) 0.032(2) 0.0008(16) 0.0005(15) 0.0013(16)
C120 0.0204(17) 0.034(2) 0.038(2) -0.0023(14) 0.0056(15) 0.0030(16)
C121 0.0269(19) 0.040(2) 0.043(2) -0.0005(17) 0.0002(17) 0.0029(18)
C122 0.033(2) 0.039(2) 0.059(3) 0.0089(18) 0.003(2) 0.012(2)
C123 0.036(2) 0.030(2) 0.071(3) 0.0037(17) 0.018(2) 0.003(2)
C124 0.0260(18) 0.033(2) 0.038(2) -0.0005(15) 0.0075(16) 0.0040(16)
C125 0.0256(18) 0.0279(19) 0.042(2) 0.0008(15) 0.0100(16) 0.0001(16)
C126 0.040(2) 0.033(2) 0.046(2) -0.0016(17) 0.0199(19) -0.0018(18)
C127 0.067(3) 0.042(3) 0.056(3) 0.002(2) 0.039(3) -0.001(2)
C128 0.053(3) 0.031(2) 0.102(4) -0.002(2) 0.054(3) -0.003(2)
C129 0.030(2) 0.042(2) 0.088(4) -0.0045(19) 0.026(2) -0.009(2)
C130 0.030(2) 0.033(2) 0.059(3) -0.0008(16) 0.0138(19) -0.0016(19)
C131 0.0237(16) 0.0293(18) 0.0215(16) -0.0034(14) 0.0031(13) -0.0042(14)
C132 0.0238(17) 0.0300(18) 0.0280(18) -0.0048(14) 0.0054(14) -0.0019(15)
C133 0.0299(19) 0.0286(19) 0.0298(19) 0.0009(15) 0.0020(15) 0.0013(15)
C134 0.0219(17) 0.037(2) 0.0318(19) -0.0002(15) 0.0029(15) -0.0030(16)
C135 0.0256(17) 0.0321(19) 0.0256(17) -0.0058(14) 0.0055(14) -0.0037(14)
C136 0.0288(18) 0.0303(19) 0.0245(17) -0.0018(15) 0.0041(14) 0.0006(14)
C137 0.0238(17) 0.0311(18) 0.0230(17) 0.0040(14) 0.0017(14) -0.0021(14)
C138 0.0296(18) 0.036(2) 0.0251(18) 0.0025(15) 0.0057(15) -0.0014(15)
C139 0.034(2) 0.048(2) 0.0207(17) 0.0095(18) 0.0023(15) 0.0012(16)
C140 0.033(2) 0.053(3) 0.027(2) 0.0088(19) -0.0021(16) -0.0120(18)
C141 0.0278(19) 0.034(2) 0.045(2) 0.0003(16) -0.0018(17) -0.0125(18)
C142 0.0284(19) 0.032(2) 0.035(2) 0.0027(15) -0.0000(16) 0.0014(16)
C143 0.0267(17) 0.0235(17) 0.0271(18) -0.0004(14) 0.0049(14) 0.0000(14)
C144 0.0269(18) 0.042(2) 0.032(2) 0.0023(16) 0.0041(15) 0.0086(17)
C145 0.033(2) 0.045(2) 0.043(2) 0.0022(18) 0.0165(18) 0.0098(19)
C146 0.050(2) 0.038(2) 0.029(2) 0.0051(19) 0.0160(18) 0.0085(17)
C147 0.038(2) 0.039(2) 0.0218(17) 0.0078(17) 0.0021(15) 0.0020(15)
C148 0.0260(17) 0.0334(19) 0.0237(17) 0.0005(15) 0.0040(14) 0.0006(14)
C149 0.0277(17) 0.0315(18) 0.0150(15) 0.0010(14) -0.0005(13) 0.0043(13)
C150 0.0291(18) 0.038(2) 0.0216(17) 0.0003(16) 0.0025(14) -0.0003(15)
C151 0.043(2) 0.037(2) 0.0247(18) 0.0052(18) 0.0076(17) 0.0008(16)
C152 0.058(3) 0.033(2) 0.0212(18) -0.0015(19) 0.0019(18) -0.0005(15)
C153 0.043(2) 0.038(2) 0.028(2) -0.0111(18) -0.0013(17) 0.0043(17)
C154 0.0313(19) 0.034(2) 0.0279(19) -0.0008(16) 0.0018(15) 0.0036(15)
C155 0.0245(17) 0.0323(19) 0.0224(17) -0.0017(14) 0.0018(14) -0.0004(14)
C156 0.0272(18) 0.034(2) 0.0258(18) -0.0041(15) 0.0039(14) -0.0001(15)
C157 0.039(2) 0.032(2) 0.039(2) 0.0017(17) 0.0091(18) -0.0022(17)
C158 0.042(2) 0.050(3) 0.054(3) 0.002(2) 0.025(2) -0.003(2)
C159 0.042(2) 0.049(3) 0.055(3) -0.004(2) 0.027(2) 0.006(2)
C160 0.037(2) 0.036(2) 0.039(2) 0.0017(17) 0.0111(18) 0.0079(17)
C161 0.0233(18) 0.084(3) 0.0208(18) -0.005(2) 0.0026(15) 0.008(2)
C162 0.035(2) 0.074(3) 0.025(2) -0.006(2) 0.0019(17) 0.008(2)
C163 0.045(3) 0.067(3) 0.029(2) -0.004(2) -0.0036(19) 0.012(2)
C164 0.034(2) 0.072(3) 0.0230(19) -0.009(2) -0.0042(16) 0.012(2)
C165 0.028(2) 0.077(3) 0.0242(19) -0.006(2) 0.0023(16) 0.006(2)
C166 0.027(2) 0.085(4) 0.029(2) 0.005(2) 0.0049(17) 0.008(2)
C167 0.0257(19) 0.083(3) 0.0188(18) 0.011(2) 0.0029(15) -0.0017(19)
C168 0.029(2) 0.086(4) 0.035(2) 0.015(2) 0.0084(18) 0.019(2)
C169 0.039(2) 0.095(4) 0.046(3) 0.025(3) 0.020(2) 0.024(3)
C170 0.054(3) 0.094(4) 0.033(2) 0.031(3) 0.018(2) 0.022(3)
C171 0.047(3) 0.092(4) 0.024(2) 0.035(3) 0.0027(19) 0.003(2)
C172 0.031(2) 0.088(4) 0.024(2) 0.020(2) 0.0012(16) -0.008(2)
C173 0.027(2) 0.143(6) 0.021(2) 0.007(3) -0.0038(17) 0.011(3)
C174 0.028(2) 0.184(7) 0.023(2) 0.003(3) 0.0013(18) -0.019(3)
C175 0.025(2) 0.253(10) 0.027(2) 0.006(4) 0.004(2) -0.024(4)
C176 0.032(3) 0.283(13) 0.033(3) -0.007(5) 0.007(2) 0.025(5)
C177 0.035(3) 0.216(10) 0.056(4) 0.004(4) 0.017(3) 0.052(5)
C178 0.030(2) 0.165(7) 0.049(3) -0.003(3) 0.007(2) 0.050(4)
C179 0.0272(19) 0.071(3) 0.0246(19) -0.005(2) -0.0008(16) 0.013(2)
C180 0.030(2) 0.059(3) 0.040(2) -0.0040(19) -0.0019(18) 0.017(2)
C181 0.040(2) 0.044(2) 0.046(3) -0.008(2) -0.009(2) 0.012(2)
C182 0.055(3) 0.038(2) 0.036(2) -0.005(2) -0.002(2) 0.0090(18)
C183 0.045(2) 0.043(2) 0.034(2) -0.0016(19) 0.0075(18) 0.0122(18)
C184 0.031(2) 0.061(3) 0.027(2) -0.0080(19) 0.0002(16) 0.0073(19)
C185 0.037(2) 0.0293(19) 0.0255(18) 0.0054(16) 0.0069(15) -0.0009(15)
C186 0.038(2) 0.033(2) 0.031(2) 0.0030(17) 0.0027(17) 0.0005(16)
C187 0.052(3) 0.031(2) 0.040(2) 0.0038(19) 0.006(2) 0.0026(18)
C188 0.051(3) 0.036(2) 0.029(2) 0.0129(19) 0.0025(18) 0.0009(17)
C189 0.037(2) 0.043(2) 0.033(2) 0.0080(18) 0.0008(17) -0.0013(18)
C190 0.037(2) 0.032(2) 0.038(2) 0.0033(17) 0.0048(17) 0.0003(17)
C191 0.0347(19) 0.0225(17) 0.0315(19) -0.0008(15) 0.0076(16) -0.0039(14)
C192 0.033(2) 0.034(2) 0.0314(19) 0.0009(16) 0.0104(16) -0.0050(16)
C193 0.034(2) 0.043(2) 0.034(2) -0.0019(17) 0.0075(17) -0.0132(18)
C194 0.046(2) 0.045(2) 0.045(2) -0.009(2) 0.021(2) -0.011(2)
C195 0.057(3) 0.038(2) 0.037(2) -0.003(2) 0.018(2) -0.0012(18)
C196 0.043(2) 0.035(2) 0.033(2) -0.0027(17) 0.0114(18) -0.0043(17)
C197 0.0231(17) 0.0299(19) 0.038(2) 0.0045(14) 0.0022(15) -0.0005(16)
C198 0.033(2) 0.038(2) 0.046(2) -0.0041(17) 0.0112(18) -0.0044(18)
C199 0.044(3) 0.050(3) 0.046(3) 0.010(2) -0.015(2) -0.015(2)
C200 0.031(2) 0.038(2) 0.080(4) 0.0005(18) -0.005(2) -0.021(2)
C201 0.030(2) 0.032(2) 0.074(3) -0.0020(17) 0.008(2) -0.009(2)
C202 0.0250(18) 0.034(2) 0.049(2) 0.0022(16) 0.0068(17) -0.0036(18)
C203 0.0254(17) 0.0307(19) 0.0307(19) -0.0013(14) 0.0044(15) -0.0009(15)
C204 0.0239(18) 0.039(2) 0.038(2) 0.0027(16) 0.0061(16) 0.0038(17)
C205 0.034(2) 0.049(3) 0.037(2) -0.0007(18) 0.0048(18) 0.0126(19)
C206 0.047(3) 0.057(3) 0.034(2) 0.002(2) 0.014(2) 0.006(2)
C207 0.041(2) 0.050(3) 0.039(2) 0.002(2) 0.0149(19) -0.003(2)
C208 0.0306(19) 0.035(2) 0.035(2) 0.0026(16) 0.0075(16) 0.0003(16)
C209 0.149(8) 0.088(5) 0.081(5) 0.002(5) 0.056(5) -0.011(4)
C210 0.057(3) 0.077(4) 0.041(3) 0.029(3) 0.005(2) -0.007(3)
C211 0.050(3) 0.159(8) 0.067(4) 0.012(4) -0.007(3) -0.037(5)
C212 0.146(11) 0.097(8) 0.47(3) 0.005(8) 0.162(15) 0.063(12)
C213 0.146(8) 0.086(6) 0.070(5) 0.033(6) 0.024(5) 0.018(4)
C214 0.167(13) 0.191(14) 0.33(2) -0.044(11) -0.086(14) 0.156(15)
C215 0.107(7) 0.083(6) 0.194(11) -0.018(5) 0.037(7) -0.010(6)
C216 0.059(3) 0.057(3) 0.031(2) -0.013(2) 0.013(2) 0.000(2)
C217 0.043(2) 0.035(2) 0.038(2) 0.0029(18) -0.0022(19) -0.0032(18)
C218 0.042(5) 0.044(5) 0.038(4) -0.004(4) 0.012(4) -0.002(4)
B1 0.033(2) 0.025(2) 0.029(2) 0.0008(17) 0.0066(17) 0.0005(16)
B2 0.023(2) 0.097(5) 0.024(2) 0.001(2) 0.0016(18) 0.010(3)
B3 0.0226(19) 0.032(2) 0.030(2) -0.0013(16) 0.0030(16) 0.0033(17)
B4 0.0230(18) 0.027(2) 0.0240(19) 0.0001(15) 0.0014(15) 0.0042(15)

loop_
_atom_type_symbol
_atom_type_description
_atom_type_scat_dispersion_real
_atom_type_scat_dispersion_imag
_atom_type_scat_source
C C 0.0033 0.0016
;
International Tables for Crystallography
(Vol. C, Tables 4.2.6.8 and 6.1.1.4)
;
H H 0.0000 0.0000
;
International Tables for Crystallography
(Vol. C, Table 6.1.1.4)
;
N N 0.0061 0.0033
;
International Tables for Crystallography
(Vol. C, Tables 4.2.6.8 and 6.1.1.4)
;
Co Co 0.3494 0.9721
;
International Tables for Crystallography
(Vol. C, Tables 4.2.6.8 and 6.1.1.4)
;
Fe Fe 0.3463 0.8444
;
International Tables for Crystallography
(Vol. C, Tables 4.2.6.8 and 6.1.1.4)
;
B B 0.0013 0.0007
;
International Tables for Crystallography
(Vol. C, Tables 4.2.6.8 and 6.1.1.4)
;
O O 0.0106 0.0060
;
International Tables for Crystallography
(Vol. C, Tables 4.2.6.8 and 6.1.1.4)
;

loop_
_geom_angle_atom_site_label_1
_geom_angle_atom_site_label_2
_geom_angle_atom_site_label_3
_geom_angle
_geom_angle_publ_flag
N1 Co1 N2 78.704 yes
N1 Co1 N3 157.418 yes
N1 Co1 N4 96.085 yes
N1 Co1 N5 96.557 yes
N1 Co1 N6 90.346 yes
N2 Co1 N3 78.718 yes
N2 Co1 N4 100.0375(15) yes
N2 Co1 N5 175.254 yes
N2 Co1 N6 99.9363(14) yes
N3 Co1 N4 87.434 yes
N3 Co1 N5 106.018 yes
N3 Co1 N6 93.930 yes
N4 Co1 N5 80.0801(15) yes
N4 Co1 N6 159.857 yes
N5 Co1 N6 80.2320(14) yes
N7 Co2 N8 80.381 yes
N7 Co2 N9 160.764 yes
N7 Co2 N10 91.648 yes
N7 Co2 N11 100.320 yes
N7 Co2 N12 92.517 yes
N8 Co2 N9 80.385 yes
N8 Co2 N10 99.4412(15) yes
N8 Co2 N11 179.127 yes
N8 Co2 N12 100.6319(14) yes
N9 Co2 N10 91.242 yes
N9 Co2 N11 98.911 yes
N9 Co2 N12 91.265 yes
N10 Co2 N11 80.0382(15) yes
N10 Co2 N12 159.909 yes
N11 Co2 N12 79.8798(14) yes
C16 Fe1 C17 40.9157(7) yes
C16 Fe1 C18 68.9727(7) yes
C16 Fe1 C19 68.6516(7) yes
C16 Fe1 C20 41.0060(7) yes
C16 Fe1 C21 105.056 yes
C16 Fe1 C22 119.571 yes
C16 Fe1 C23 156.124 yes
C16 Fe1 C24 159.234 yes
C16 Fe1 C25 121.145 yes
C17 Fe1 C18 40.645 yes
C17 Fe1 C19 67.5415(9) yes
C17 Fe1 C20 68.6503(13) yes
C17 Fe1 C21 119.311 yes
C17 Fe1 C22 104.9763(12) yes
C17 Fe1 C23 121.258 yes
C17 Fe1 C24 159.762 yes
C17 Fe1 C25 156.571 yes
C18 Fe1 C19 39.7888(9) yes
C18 Fe1 C20 68.8709(9) yes
C18 Fe1 C21 155.266 yes
C18 Fe1 C22 121.775 yes
C18 Fe1 C23 107.804 yes
C18 Fe1 C24 125.829 yes
C18 Fe1 C25 161.655 yes
C19 Fe1 C20 41.307 yes
C19 Fe1 C21 162.215 yes
C19 Fe1 C22 158.806 yes
C19 Fe1 C23 124.908 yes
C19 Fe1 C24 112.096 yes
C19 Fe1 C25 126.021 yes
C20 Fe1 C21 123.202 yes
C20 Fe1 C22 156.624 yes
C20 Fe1 C23 161.808 yes
C20 Fe1 C24 125.482 yes
C20 Fe1 C25 107.7987(12) yes
C21 Fe1 C22 38.8429(6) yes
C21 Fe1 C23 67.465 yes
C21 Fe1 C24 67.619 yes
C21 Fe1 C25 41.8426(7) yes
C22 Fe1 C23 40.5806(4) yes
C22 Fe1 C24 67.7175(9) yes
C22 Fe1 C25 68.6464(13) yes
C23 Fe1 C24 41.0025(10) yes
C23 Fe1 C25 69.4061(10) yes
C24 Fe1 C25 40.4418(4) yes
C41 Fe2 C42 41.0148(8) yes
C41 Fe2 C43 68.6608(13) yes
C41 Fe2 C44 68.1521(10) yes
C41 Fe2 C45 40.3297(8) yes
C41 Fe2 C46 108.9526(11) yes
C41 Fe2 C47 128.127 yes
C41 Fe2 C48 165.884 yes
C41 Fe2 C49 153.884 yes
C41 Fe2 C50 120.7764(12) yes
C42 Fe2 C43 40.9063(8) yes
C42 Fe2 C44 68.1338(13) yes
C42 Fe2 C45 68.1838(11) yes
C42 Fe2 C46 122.034 yes
C42 Fe2 C47 110.1615(12) yes
C42 Fe2 C48 127.906 yes
C42 Fe2 C49 162.435 yes
C42 Fe2 C50 156.823 yes
C43 Fe2 C44 40.1053(6) yes
C43 Fe2 C45 67.9036(12) yes
C43 Fe2 C46 156.846 yes
C43 Fe2 C47 121.900 yes
C43 Fe2 C48 108.4785(13) yes
C43 Fe2 C49 124.054 yes
C43 Fe2 C50 160.462 yes
C44 Fe2 C45 40.3971(7) yes
C44 Fe2 C46 162.230 yes
C44 Fe2 C47 154.909 yes
C44 Fe2 C48 119.212 yes
C44 Fe2 C49 105.8440(13) yes
C44 Fe2 C50 124.070 yes
C45 Fe2 C46 126.140 yes
C45 Fe2 C47 164.213 yes
C45 Fe2 C48 152.743 yes
C45 Fe2 C49 118.681 yes
C45 Fe2 C50 107.2588(12) yes
C46 Fe2 C47 40.3189(8) yes
C46 Fe2 C48 67.8875(11) yes
C46 Fe2 C49 68.6089(12) yes
C46 Fe2 C50 41.0526(8) yes
C47 Fe2 C48 40.6625(6) yes
C47 Fe2 C49 67.8589(12) yes
C47 Fe2 C50 67.6991(11) yes
C48 Fe2 C49 39.2897(6) yes
C48 Fe2 C50 66.5963(13) yes
C49 Fe2 C50 40.1363(8) yes
C66 Fe3 C67 41.6116(6) yes
C66 Fe3 C68 68.529 yes
C66 Fe3 C69 67.663 yes
C66 Fe3 C70 41.0817(7) yes
C66 Fe3 C71 108.348 yes
C66 Fe3 C72 120.078 yes
C66 Fe3 C73 153.546 yes
C66 Fe3 C74 165.151 yes
C66 Fe3 C75 127.734 yes
C67 Fe3 C68 40.2012(4) yes
C67 Fe3 C69 67.9827(9) yes
C67 Fe3 C70 69.5295(13) yes
C67 Fe3 C71 126.704 yes
C67 Fe3 C72 106.7006(12) yes
C67 Fe3 C73 117.755 yes
C67 Fe3 C74 152.254 yes
C67 Fe3 C75 164.937 yes
C68 Fe3 C69 40.6661(10) yes
C68 Fe3 C70 68.7179(10) yes
C68 Fe3 C71 163.368 yes
C68 Fe3 C72 124.835 yes
C68 Fe3 C73 106.528 yes
C68 Fe3 C74 119.377 yes
C68 Fe3 C75 154.448 yes
C69 Fe3 C70 39.9584(5) yes
C69 Fe3 C71 154.782 yes
C69 Fe3 C72 162.735 yes
C69 Fe3 C73 126.435 yes
C69 Fe3 C74 109.288 yes
C69 Fe3 C75 121.356 yes
C70 Fe3 C71 120.429 yes
C70 Fe3 C72 155.513 yes
C70 Fe3 C73 163.472 yes
C70 Fe3 C74 127.285 yes
C70 Fe3 C75 109.2485(12) yes
C71 Fe3 C72 41.3852(8) yes
C71 Fe3 C73 68.5677(7) yes
C71 Fe3 C74 67.8004(7) yes
C71 Fe3 C75 40.0358(5) yes
C72 Fe3 C73 40.0608(4) yes
C72 Fe3 C74 67.2677(8) yes
C72 Fe3 C75 67.8276(13) yes
C73 Fe3 C74 40.0447(9) yes
C73 Fe3 C75 67.7925(10) yes
C74 Fe3 C75 40.258 yes
Fe5 Fe4 C94 97.24(9) yes
Fe5 Fe4 C95 110.99(10) yes
Fe5 Fe4 C96 116.91(11) yes
Fe5 Fe4 C97 102.94(9) yes
Fe5 Fe4 C98 93.09(8) yes
Fe5 Fe4 C104 45.91(5) yes
Fe5 Fe4 C105 47.06(4) yes
Fe5 Fe4 C106 36.63(3) yes
Fe5 Fe4 C107 23.39(3) yes
Fe5 Fe4 C108 30.06(3) yes
Fe5 Fe4 C109 146.74(10) yes
Fe5 Fe4 C110 157.49(8) yes
Fe5 Fe4 C111 146.87(10) yes
Fe5 Fe4 C112 132.43(9) yes
Fe5 Fe4 C113 134.37(8) yes
C94 Fe4 C95 69.85(8) yes
C94 Fe4 C96 142.61(12) yes
C94 Fe4 C97 118.52(9) yes
C94 Fe4 C98 59.22(5) yes
C94 Fe4 C104 53.93(5) yes
C94 Fe4 C105 83.84(7) yes
C94 Fe4 C106 120.97(9) yes
C94 Fe4 C107 116.53(9) yes
C94 Fe4 C108 77.68(7) yes
C94 Fe4 C109 52.11(5) yes
C94 Fe4 C110 76.50(6) yes
C94 Fe4 C111 112.63(8) yes
C94 Fe4 C112 118.99(8) yes
C94 Fe4 C113 80.50(6) yes
C95 Fe4 C96 83.31(8) yes
C95 Fe4 C97 143.86(13) yes
C95 Fe4 C98 125.88(12) yes
C95 Fe4 C104 81.04(7) yes
C95 Fe4 C105 64.02(6) yes
C95 Fe4 C106 92.07(7) yes
C95 Fe4 C107 128.28(9) yes
C95 Fe4 C108 123.29(10) yes
C95 Fe4 C109 73.57(7) yes
C95 Fe4 C110 46.50(5) yes
C95 Fe4 C111 69.09(7) yes
C95 Fe4 C112 109.96(9) yes
C95 Fe4 C113 110.72(9) yes
C96 Fe4 C97 70.23(8) yes
C96 Fe4 C98 128.32(10) yes
C96 Fe4 C104 147.76(9) yes
C96 Fe4 C105 107.76(7) yes
C96 Fe4 C106 84.39(7) yes
C96 Fe4 C107 100.42(9) yes
C96 Fe4 C108 139.71(11) yes
C96 Fe4 C109 96.24(9) yes
C96 Fe4 C110 66.13(6) yes
C96 Fe4 C111 30.73(4) yes
C96 Fe4 C112 46.67(5) yes
C96 Fe4 C113 85.51(7) yes
C97 Fe4 C98 62.21(5) yes
C97 Fe4 C104 133.68(9) yes
C97 Fe4 C105 146.92(10) yes
C97 Fe4 C106 108.77(9) yes
C97 Fe4 C107 81.76(7) yes
C97 Fe4 C108 92.45(7) yes
C97 Fe4 C109 85.01(6) yes
C97 Fe4 C110 98.97(8) yes
C97 Fe4 C111 75.77(7) yes
C97 Fe4 C112 34.00(4) yes
C97 Fe4 C113 44.99(4) yes
C98 Fe4 C104 83.34(7) yes
C98 Fe4 C105 122.94(9) yes
C98 Fe4 C106 128.48(8) yes
C98 Fe4 C107 91.99(6) yes
C98 Fe4 C108 63.49(5) yes
C98 Fe4 C109 61.78(5) yes
C98 Fe4 C110 101.71(7) yes
C98 Fe4 C111 114.00(8) yes
C98 Fe4 C112 81.81(5) yes
C98 Fe4 C113 46.56(3) yes
C104 Fe4 C105 40.01(3) yes
C104 Fe4 C106 68.26(4) yes
C104 Fe4 C107 68.74(5) yes
C104 Fe4 C108 42.45(3) yes
C104 Fe4 C109 106.01(7) yes
C104 Fe4 C110 118.70(7) yes
C104 Fe4 C111 150.13(7) yes
C104 Fe4 C112 164.92(6) yes
C104 Fe4 C113 126.43(7) yes
C105 Fe4 C106 39.93(3) yes
C105 Fe4 C107 65.88(4) yes
C105 Fe4 C108 67.42(5) yes
C105 Fe4 C109 127.36(7) yes
C105 Fe4 C110 110.45(6) yes
C105 Fe4 C111 120.15(6) yes
C105 Fe4 C112 153.99(8) yes
C105 Fe4 C113 164.31(9) yes
C106 Fe4 C107 38.38(3) yes
C106 Fe4 C108 66.65(4) yes
C106 Fe4 C109 165.40(7) yes
C106 Fe4 C110 129.42(6) yes
C106 Fe4 C111 111.50(6) yes
C106 Fe4 C112 120.00(7) yes
C106 Fe4 C113 153.75(8) yes
C107 Fe4 C108 39.84(3) yes
C107 Fe4 C109 153.76(6) yes
C107 Fe4 C110 164.92(8) yes
C107 Fe4 C111 130.83(8) yes
C107 Fe4 C112 109.14(6) yes
C107 Fe4 C113 121.00(6) yes
C108 Fe4 C109 118.89(7) yes
C108 Fe4 C110 154.16(8) yes
C108 Fe4 C111 166.99(8) yes
C108 Fe4 C112 126.42(6) yes
C108 Fe4 C113 108.01(5) yes
C109 Fe4 C110 40.33(3) yes
C109 Fe4 C111 66.32(4) yes
C109 Fe4 C112 68.92(4) yes
C109 Fe4 C113 40.32(3) yes
C110 Fe4 C111 36.85(3) yes
C110 Fe4 C112 67.26(4) yes
C110 Fe4 C113 66.65(4) yes
C111 Fe4 C112 42.21(3) yes
C111 Fe4 C113 67.57(4) yes
C112 Fe4 C113 40.82(3) yes
Fe4 Fe5 C94 41.91(6) yes
Fe4 Fe5 C95 31.88(5) yes
Fe4 Fe5 C96 29.08(6) yes
Fe4 Fe5 C97 38.13(5) yes
Fe4 Fe5 C98 46.07(5) yes
Fe4 Fe5 C99 144.97(6) yes
Fe4 Fe5 C100 133.23(5) yes
Fe4 Fe5 C101 132.88(6) yes
Fe4 Fe5 C102 146.23(6) yes
Fe4 Fe5 C103 156.05(5) yes
Fe4 Fe5 C104 94.04(6) yes
Fe4 Fe5 C105 89.94(5) yes
Fe4 Fe5 C106 103.84(5) yes
Fe4 Fe5 C107 122.87(6) yes
Fe4 Fe5 C108 113.58(5) yes
C94 Fe5 C95 41.7577(9) yes
C94 Fe5 C96 70.2504(12) yes
C94 Fe5 C97 68.2973(11) yes
C94 Fe5 C98 40.4007(8) yes
C94 Fe5 C99 104.9156(12) yes
C94 Fe5 C100 118.448 yes
C94 Fe5 C101 153.988 yes
C94 Fe5 C102 159.619 yes
C94 Fe5 C103 123.849 yes
C94 Fe5 C104 54.5388(6) yes
C94 Fe5 C105 79.7206(8) yes
C94 Fe5 C106 129.133 yes
C94 Fe5 C107 151.108 yes
C94 Fe5 C108 84.2932(12) yes
C95 Fe5 C96 43.2819(9) yes
C95 Fe5 C97 69.5250(13) yes
C95 Fe5 C98 70.0002(11) yes
C95 Fe5 C99 119.4530(12) yes
C95 Fe5 C100 102.1004(12) yes
C95 Fe5 C101 117.323 yes
C95 Fe5 C102 158.404 yes
C95 Fe5 C103 157.718 yes
C95 Fe5 C104 75.023 yes
C95 Fe5 C105 58.118 yes
C95 Fe5 C106 88.378 yes
C95 Fe5 C107 143.973 yes
C95 Fe5 C108 125.929 yes
C96 Fe5 C97 39.7089(7) yes
C96 Fe5 C98 69.3327(12) yes
C96 Fe5 C99 158.799 yes
C96 Fe5 C100 121.748 yes
C96 Fe5 C101 105.2011(13) yes
C96 Fe5 C102 122.734 yes
C96 Fe5 C103 158.833 yes
C96 Fe5 C104 117.610 yes
C96 Fe5 C105 89.807 yes
C96 Fe5 C106 78.4782(9) yes
C96 Fe5 C107 101.7600(11) yes
C96 Fe5 C108 136.022 yes
C97 Fe5 C98 41.1284(6) yes
C97 Fe5 C99 159.061 yes
C97 Fe5 C100 159.621 yes
C97 Fe5 C101 125.187 yes
C97 Fe5 C102 110.4790(13) yes
C97 Fe5 C103 126.021 yes
C97 Fe5 C104 121.737 yes
C97 Fe5 C105 126.321 yes
C97 Fe5 C106 109.556 yes
C97 Fe5 C107 87.6850(14) yes
C97 Fe5 C108 98.029 yes
C98 Fe5 C99 121.025 yes
C98 Fe5 C100 155.125 yes
C98 Fe5 C101 163.581 yes
C98 Fe5 C102 125.119 yes
C98 Fe5 C103 110.0092(12) yes
C98 Fe5 C104 83.9841(10) yes
C98 Fe5 C105 119.928 yes
C98 Fe5 C106 147.723 yes
C98 Fe5 C107 110.728 yes
C98 Fe5 C108 68.1026(13) yes
C99 Fe5 C100 41.2052(8) yes
C99 Fe5 C101 69.6801(10) yes
C99 Fe5 C102 68.6283(13) yes
C99 Fe5 C103 40.2457(8) yes
C99 Fe5 C104 51.0952(7) yes
C99 Fe5 C105 68.9965(9) yes
C99 Fe5 C106 90.213 yes
C99 Fe5 C107 91.7831(14) yes
C99 Fe5 C108 61.1556(7) yes
C100 Fe5 C101 40.9508(6) yes
C100 Fe5 C102 70.2272(12) yes
C100 Fe5 C103 68.1538(10) yes
C100 Fe5 C104 71.1448(11) yes
C100 Fe5 C105 44.4945(8) yes
C100 Fe5 C106 50.579 yes
C100 Fe5 C107 89.6670(14) yes
C100 Fe5 C108 101.7342(11) yes
C101 Fe5 C102 43.8614(6) yes
C101 Fe5 C103 69.2021(12) yes
C101 Fe5 C104 111.782 yes
C101 Fe5 C105 74.6043(8) yes
C101 Fe5 C106 30.0459(5) yes
C101 Fe5 C107 54.2182(8) yes
C101 Fe5 C108 112.4978(13) yes
C102 Fe5 C103 39.2102(8) yes
C102 Fe5 C104 118.859 yes
C102 Fe5 C105 113.740 yes
C102 Fe5 C106 71.061 yes
C102 Fe5 C107 23.400 yes
C102 Fe5 C108 75.6652(9) yes
C103 Fe5 C104 82.781 yes
C103 Fe5 C105 107.496 yes
C103 Fe5 C106 99.074 yes
C103 Fe5 C107 57.9711(8) yes
C103 Fe5 C108 43.325 yes
C104 Fe5 C105 56.3767(13) yes
C104 Fe5 C106 114.081 yes
C104 Fe5 C107 140.619 yes
C104 Fe5 C108 68.1060(10) yes
C105 Fe5 C106 60.7250(7) yes
C105 Fe5 C107 128.817 yes
C105 Fe5 C108 120.970 yes
C106 Fe5 C107 72.9716(7) yes
C106 Fe5 C108 142.388 yes
C107 Fe5 C108 83.4271(9) yes
C94 Fe6 C95 43.71(11) yes
C94 Fe6 C96 74.00(17) yes
C94 Fe6 C97 72.18(16) yes
C94 Fe6 C98 42.48(10) yes
C94 Fe6 C99 104.6(2) yes
C94 Fe6 C100 117.9(2) yes
C94 Fe6 C101 153.1(2) yes
C94 Fe6 C102 159.1(3) yes
C94 Fe6 C103 123.5(3) yes
C94 Fe6 C104 56.83(18) yes
C94 Fe6 C105 82.3(2) yes
C94 Fe6 C106 132.3(3) yes
C94 Fe6 C107 157.1(3) yes
C94 Fe6 C108 88.0(3) yes
C95 Fe6 C96 45.29(11) yes
C95 Fe6 C97 73.31(17) yes
C95 Fe6 C98 73.81(17) yes
C95 Fe6 C99 118.8(2) yes
C95 Fe6 C100 101.48(18) yes
C95 Fe6 C101 116.7(2) yes
C95 Fe6 C102 157.0(3) yes
C95 Fe6 C103 156.2(3) yes
C95 Fe6 C104 77.5(2) yes
C95 Fe6 C105 60.30(16) yes
C95 Fe6 C106 90.5(2) yes
C95 Fe6 C107 147.8(4) yes
C95 Fe6 C108 131.1(4) yes
C96 Fe6 C97 41.71(10) yes
C96 Fe6 C98 73.19(17) yes
C96 Fe6 C99 158.0(2) yes
C96 Fe6 C100 121.3(2) yes
C96 Fe6 C101 105.0(2) yes
C96 Fe6 C102 122.6(3) yes
C96 Fe6 C103 158.3(3) yes
C96 Fe6 C104 122.4(3) yes
C96 Fe6 C105 92.7(2) yes
C96 Fe6 C106 81.1(2) yes
C96 Fe6 C107 105.2(4) yes
C96 Fe6 C108 143.3(3) yes
C97 Fe6 C98 43.36(10) yes
C97 Fe6 C99 159.7(2) yes
C97 Fe6 C100 159.9(3) yes
C97 Fe6 C101 125.4(3) yes
C97 Fe6 C102 110.7(2) yes
C97 Fe6 C103 126.4(2) yes
C97 Fe6 C104 127.7(3) yes
C97 Fe6 C105 131.9(3) yes
C97 Fe6 C106 112.8(3) yes
C97 Fe6 C107 91.9(3) yes
C97 Fe6 C108 102.7(3) yes
C98 Fe6 C99 121.1(3) yes
C98 Fe6 C100 155.1(3) yes
C98 Fe6 C101 164.0(3) yes
C98 Fe6 C102 125.4(2) yes
C98 Fe6 C103 110.1(2) yes
C98 Fe6 C104 87.3(2) yes
C98 Fe6 C105 124.7(3) yes
C98 Fe6 C106 154.0(4) yes
C98 Fe6 C107 114.8(3) yes
C98 Fe6 C108 72.0(2) yes
C99 Fe6 C100 39.20(9) yes
C99 Fe6 C101 66.02(14) yes
C99 Fe6 C102 65.13(14) yes
C99 Fe6 C103 38.33(9) yes
C99 Fe6 C104 48.45(15) yes
C99 Fe6 C105 65.55(18) yes
C99 Fe6 C106 84.5(2) yes
C99 Fe6 C107 84.6(3) yes
C99 Fe6 C108 57.0(2) yes
C100 Fe6 C101 38.96(8) yes
C100 Fe6 C102 66.60(14) yes
C100 Fe6 C103 64.62(14) yes
C100 Fe6 C104 67.88(17) yes
C100 Fe6 C105 41.69(12) yes
C100 Fe6 C106 47.18(14) yes
C100 Fe6 C107 82.6(3) yes
C100 Fe6 C108 95.3(3) yes
C101 Fe6 C102 41.78(10) yes
C101 Fe6 C103 65.62(14) yes
C101 Fe6 C104 106.3(2) yes
C101 Fe6 C105 70.92(17) yes
C101 Fe6 C106 27.29(11) yes
C101 Fe6 C107 49.8(2) yes
C101 Fe6 C108 105.1(3) yes
C102 Fe6 C103 37.39(8) yes
C102 Fe6 C104 113.0(3) yes
C102 Fe6 C105 107.5(2) yes
C102 Fe6 C106 66.8(2) yes
C102 Fe6 C107 19.55(16) yes
C102 Fe6 C108 71.1(2) yes
C103 Fe6 C104 79.2(2) yes
C103 Fe6 C105 101.8(3) yes
C103 Fe6 C106 92.6(3) yes
C103 Fe6 C107 53.4(2) yes
C103 Fe6 C108 39.51(16) yes
C104 Fe6 C105 55.53(18) yes
C104 Fe6 C106 109.8(3) yes
C104 Fe6 C107 131.8(4) yes
C104 Fe6 C108 67.0(3) yes
C105 Fe6 C106 58.76(16) yes
C105 Fe6 C107 120.5(4) yes
C105 Fe6 C108 116.7(4) yes
C106 Fe6 C107 68.6(3) yes
C106 Fe6 C108 132.1(4) yes
C107 Fe6 C108 79.4(3) yes
Co1 N1 C1 128.418 yes
Co1 N1 C5 113.910 yes
C1 N1 C5 117.669 yes
Co1 N2 C6 120.411 yes
Co1 N2 C10 120.824 yes
C6 N2 C10 118.687 yes
Co1 N3 C11 112.027 yes
Co1 N3 C15 129.288 yes
C11 N3 C15 117.904 yes
Co1 N4 C26 128.423 yes
Co1 N4 C30 113.8486(13) yes
C26 N4 C30 117.508 yes
Co1 N5 C31 119.8622(13) yes
Co1 N5 C35 119.196 yes
C31 N5 C35 120.657 yes
Co1 N6 C36 112.0278(13) yes
Co1 N6 C40 129.374 yes
C36 N6 C40 118.328 yes
Co2 N7 C51 128.303 yes
Co2 N7 C55 112.932 yes
C51 N7 C55 118.703 yes
Co2 N8 C56 120.722 yes
Co2 N8 C60 120.550 yes
C56 N8 C60 118.691 yes
Co2 N9 C61 114.147 yes
Co2 N9 C65 128.192 yes
C61 N9 C65 117.625 yes
Co2 N10 C76 126.815 yes
Co2 N10 C80 113.2409(14) yes
C76 N10 C80 119.845 yes
Co2 N11 C81 119.9912(12) yes
Co2 N11 C85 119.409 yes
C81 N11 C85 120.579 yes
Co2 N12 C89 112.3951(14) yes
Co2 N12 C93 128.917 yes
C89 N12 C93 118.681 yes
N1 C1 C2 122.457 yes
C1 C2 C3 118.376 yes
C2 C3 C4 120.317 yes
C3 C4 C5 118.259 yes
N1 C5 C4 122.795 yes
N1 C5 C6 113.724 yes
C4 C5 C6 123.480 yes
N2 C6 C5 113.0373(12) yes
N2 C6 C7 121.566 yes
C5 C6 C7 125.395 yes
C6 C7 C8 120.912 yes
C7 C8 C9 116.410 yes
C7 C8 C16 121.284 yes
C9 C8 C16 122.304 yes
C8 C9 C10 120.546 yes
N2 C10 C9 121.802 yes
N2 C10 C11 112.9589(12) yes
C9 C10 C11 125.233 yes
N3 C11 C10 114.648 yes
N3 C11 C12 122.305 yes
C10 C11 C12 123.046 yes
C11 C12 C13 119.138 yes
C12 C13 C14 118.616 yes
C13 C14 C15 118.825 yes
N3 C15 C14 123.184 yes
Fe1 C16 C8 119.860 yes
Fe1 C16 C17 71.195 yes
Fe1 C16 C20 70.941 yes
C8 C16 C17 125.167 yes
C8 C16 C20 125.718 yes
C17 C16 C20 108.9088(12) yes
Fe1 C17 C16 67.8896(11) yes
Fe1 C17 C18 70.0463(12) yes
C16 C17 C18 108.031 yes
Fe1 C18 C17 69.3086(12) yes
Fe1 C18 C19 69.587 yes
C17 C18 C19 107.432 yes
Fe1 C19 C18 70.624 yes
Fe1 C19 C20 69.2786(12) yes
C18 C19 C20 109.593 yes
Fe1 C20 C16 68.0530(11) yes
Fe1 C20 C19 69.4147(12) yes
C16 C20 C19 105.977 yes
Fe1 C21 C22 69.7750(8) yes
Fe1 C21 C25 68.648 yes
C22 C21 C25 108.9997(12) yes
Fe1 C22 C21 71.3821(12) yes
Fe1 C22 C23 69.9672(12) yes
C21 C22 C23 110.192 yes
Fe1 C23 C22 69.4522(11) yes
Fe1 C23 C24 70.382 yes
C22 C23 C24 106.444 yes
Fe1 C24 C23 68.616 yes
Fe1 C24 C25 68.9466(11) yes
C23 C24 C25 108.879 yes
Fe1 C25 C21 69.5094(11) yes
Fe1 C25 C24 70.6116(13) yes
C21 C25 C24 105.309 yes
N4 C26 C27 123.193 yes
C26 C27 C28 117.9249(13) yes
C27 C28 C29 121.218 yes
C28 C29 C30 119.270 yes
N4 C30 C29 120.8660(13) yes
N4 C30 C31 112.987 yes
C29 C30 C31 126.132 yes
N5 C31 C30 113.066 yes
N5 C31 C32 121.2046(13) yes
C30 C31 C32 125.727 yes
C31 C32 C33 118.335 yes
C32 C33 C34 118.792 yes
C32 C33 C41 120.747 yes
C34 C33 C41 120.2892(13) yes
C33 C34 C35 120.8358(13) yes
N5 C35 C34 120.069 yes
N5 C35 C36 112.428 yes
C34 C35 C36 127.448 yes
N6 C36 C35 114.6626(12) yes
N6 C36 C37 120.8990(12) yes
C35 C36 C37 124.396 yes
C36 C37 C38 118.003 yes
C37 C38 C39 119.978 yes
C38 C39 C40 117.0947(13) yes
N6 C40 C39 125.514 yes
Fe2 C41 C33 128.447 yes
Fe2 C41 C42 69.3150(10) yes
Fe2 C41 C45 69.948 yes
C33 C41 C42 125.922 yes
C33 C41 C45 126.538 yes
C42 C41 C45 107.466 yes
Fe2 C42 C41 69.670 yes
Fe2 C42 C43 67.442 yes
C41 C42 C43 106.4157(12) yes
Fe2 C43 C42 71.651 yes
Fe2 C43 C44 71.1384(8) yes
C42 C43 C44 109.6374(14) yes
Fe2 C44 C43 68.7564(11) yes
Fe2 C44 C45 71.047 yes
C43 C44 C45 108.5404(13) yes
Fe2 C45 C41 69.7228(9) yes
Fe2 C45 C44 68.5563(10) yes
C41 C45 C44 107.889 yes
Fe2 C46 C47 71.898 yes
Fe2 C46 C50 70.0299(10) yes
C47 C46 C50 107.751 yes
Fe2 C47 C46 67.7830(7) yes
Fe2 C47 C48 70.6712(11) yes
C46 C47 C48 107.054 yes
Fe2 C48 C47 68.6663(7) yes
Fe2 C48 C49 69.0850(10) yes
C47 C48 C49 108.2636(14) yes
Fe2 C49 C48 71.625 yes
Fe2 C49 C50 68.658 yes
C48 C49 C50 107.8449(14) yes
Fe2 C50 C46 68.917 yes
Fe2 C50 C49 71.206 yes
C46 C50 C49 109.027 yes
N7 C51 C52 122.724 yes
C51 C52 C53 118.237 yes
C52 C53 C54 119.079 yes
C53 C54 C55 118.919 yes
N7 C55 C54 122.206 yes
N7 C55 C56 113.917 yes
C54 C55 C56 123.829 yes
N8 C56 C55 111.7654(11) yes
N8 C56 C57 121.648 yes
C55 C56 C57 126.450 yes
C56 C57 C58 120.368 yes
C57 C58 C59 117.240 yes
C57 C58 C66 120.250 yes
C59 C58 C66 122.478 yes
C58 C59 C60 120.153 yes
N8 C60 C59 121.832 yes
N8 C60 C61 111.5635(11) yes
C59 C60 C61 126.599 yes
N9 C61 C60 113.243 yes
N9 C61 C62 123.274 yes
C60 C61 C62 123.349 yes
C61 C62 C63 117.694 yes
C62 C63 C64 120.105 yes
C63 C64 C65 117.719 yes
N9 C65 C64 123.551 yes
Fe3 C66 C58 127.560 yes
Fe3 C66 C67 70.1268(7) yes
Fe3 C66 C70 69.897 yes
C58 C66 C67 124.510 yes
C58 C66 C70 127.033 yes
C67 C66 C70 108.4168(12) yes
Fe3 C67 C66 68.2615(12) yes
Fe3 C67 C68 69.4121(12) yes
C66 C67 C68 106.599 yes
Fe3 C68 C67 70.3867(11) yes
Fe3 C68 C69 69.706 yes
C67 C68 C69 108.242 yes
Fe3 C69 C68 69.628 yes
Fe3 C69 C70 69.9472(11) yes
C68 C69 C70 109.895 yes
Fe3 C70 C66 69.0218(11) yes
Fe3 C70 C69 70.0944(13) yes
C66 C70 C69 106.823 yes
Fe3 C71 C72 68.921 yes
Fe3 C71 C75 69.7038(8) yes
C72 C71 C75 106.3051(12) yes
Fe3 C72 C71 69.6936(10) yes
Fe3 C72 C73 70.1667(12) yes
C71 C72 C73 108.376 yes
Fe3 C73 C72 69.7725(12) yes
Fe3 C73 C74 69.564 yes
C72 C73 C74 107.631 yes
Fe3 C74 C73 70.391 yes
Fe3 C74 C75 70.2077(12) yes
C73 C74 C75 109.031 yes
Fe3 C75 C71 70.2603(12) yes
Fe3 C75 C74 69.5347(12) yes
C71 C75 C74 108.6562(12) yes
N10 C76 C77 121.415 yes
C76 C77 C78 118.4251(13) yes
C77 C78 C79 118.476 yes
C78 C79 C80 120.603 yes
N10 C80 C79 121.1526(13) yes
N10 C80 C81 112.939 yes
C79 C80 C81 125.830 yes
N11 C81 C80 113.425 yes
N11 C81 C82 121.010 yes
N11 C81 C86 119.6176(12) yes
C80 C81 C82 124.258 yes
C80 C81 C86 123.394 yes
C82 C81 C86 28.4860(6) yes
C81 C82 C83 118.722 yes
C81 C82 C86 67.758 yes
C81 C82 C87 102.0126(12) yes
C83 C82 C86 98.191 yes
C83 C82 C87 37.7290(9) yes
C86 C82 C87 60.492 yes
C82 C83 C84 119.783 yes
C82 C83 C86 24.8242(3) yes
C82 C83 C87 84.116 yes
C82 C83 C88 110.840 yes
C82 C83 C94 120.649 yes
C82 C83 C104 109.4808(11) yes
C84 C83 C86 110.450 yes
C84 C83 C87 80.977 yes
C84 C83 C88 26.3391(6) yes
C84 C83 C94 119.5244(13) yes
C84 C83 C104 102.654 yes
C86 C83 C87 59.3134(10) yes
C86 C83 C88 92.980 yes
C86 C83 C94 125.291 yes
C86 C83 C104 91.0864(14) yes
C87 C83 C88 54.645 yes
C87 C83 C94 107.036 yes
C87 C83 C104 48.4662(8) yes
C88 C83 C94 123.1481(12) yes
C88 C83 C104 83.6684(10) yes
C94 C83 C104 58.6097(8) yes
C83 C84 C85 118.6270(13) yes
C83 C84 C87 38.9058(4) yes
C83 C84 C88 99.751 yes
C85 C84 C87 102.405 yes
C85 C84 C88 69.669 yes
C87 C84 C88 60.8548(12) yes
N11 C85 C84 120.004 yes
N11 C85 C88 119.681 yes
N11 C85 C89 113.859 yes
C84 C85 C88 30.1692(6) yes
C84 C85 C89 125.304 yes
C88 C85 C89 121.315 yes
C81 C86 C82 83.756 yes
C81 C86 C83 109.202 yes
C81 C86 C87 119.581 yes
C82 C86 C83 56.9849(9) yes
C82 C86 C87 94.269 yes
C83 C86 C87 37.3143(6) yes
C82 C87 C83 58.155 yes
C82 C87 C84 96.983 yes
C82 C87 C86 25.2383(6) yes
C82 C87 C88 115.128 yes
C82 C87 C94 85.6586(10) yes
C82 C87 C104 122.923 yes
C83 C87 C84 60.1173(12) yes
C83 C87 C86 83.372 yes
C83 C87 C88 88.9263(9) yes
C83 C87 C94 44.5252(5) yes
C83 C87 C104 100.112 yes
C84 C87 C86 112.207 yes
C84 C87 C88 28.817 yes
C84 C87 C94 86.1297(14) yes
C84 C87 C104 117.416 yes
C86 C87 C88 119.314 yes
C86 C87 C94 106.288 yes
C86 C87 C104 124.270 yes
C88 C87 C94 109.0167(12) yes
C88 C87 C104 116.3628(12) yes
C94 C87 C104 55.6263(9) yes
C83 C88 C84 53.910 yes
C83 C88 C85 105.1546(13) yes
C83 C88 C87 36.4283(9) yes
C84 C88 C85 80.161 yes
C84 C88 C87 90.3287(10) yes
C85 C88 C87 117.5804(12) yes
N12 C89 C85 114.1296(12) yes
N12 C89 C90 121.8960(12) yes
C85 C89 C90 123.867 yes
C89 C90 C91 118.513 yes
C90 C91 C92 118.360 yes
C91 C92 C93 118.7581(13) yes
N12 C93 C92 123.582 yes
Fe4 C94 Fe5 40.86(6) yes
Fe4 C94 Fe6 38.77(17) yes
Fe4 C94 C83 157.00(6) yes
Fe4 C94 C87 129.49(6) yes
Fe4 C94 C95 48.79(5) yes
Fe4 C94 C98 64.20(5) yes
Fe4 C94 C104 85.06(6) yes
Fe4 C94 C109 85.52(6) yes
Fe5 C94 Fe6 2.25(15) yes
Fe5 C94 C83 119.058 yes
Fe5 C94 C87 90.6755(12) yes
Fe5 C94 C95 70.6158(10) yes
Fe5 C94 C98 70.336 yes
Fe5 C94 C104 46.2937(8) yes
Fe5 C94 C109 124.958 yes
Fe6 C94 C83 121.29(15) yes
Fe6 C94 C87 92.92(15) yes
Fe6 C94 C95 69.87(13) yes
Fe6 C94 C98 68.94(12) yes
Fe6 C94 C104 48.54(15) yes
Fe6 C94 C109 122.72(15) yes
C83 C94 C87 28.4387(4) yes
C83 C94 C95 122.115 yes
C83 C94 C98 126.603 yes
C83 C94 C104 73.128 yes
C83 C94 C109 115.932 yes
C87 C94 C95 113.564 yes
C87 C94 C98 121.675 yes
C87 C94 C104 44.7124(5) yes
C87 C94 C109 144.357 yes
C95 C94 C98 110.704 yes
C95 C94 C104 89.418 yes
C95 C94 C109 82.892 yes
C98 C94 C104 101.657 yes
C98 C94 C109 75.8823(8) yes
C104 C94 C109 170.374 yes
Fe4 C95 Fe5 37.12(7) yes
Fe4 C95 Fe6 34.78(15) yes
Fe4 C95 C94 61.36(7) yes
Fe4 C95 C96 48.11(7) yes
Fe4 C95 C105 79.98(7) yes
Fe4 C95 C110 99.23(7) yes
Fe4 C95 C111 76.84(7) yes
Fe5 C95 Fe6 2.40(12) yes
Fe5 C95 C94 67.626 yes
Fe5 C95 C96 70.530 yes
Fe5 C95 C105 42.9170(10) yes
Fe5 C95 C110 136.349 yes
Fe5 C95 C111 107.2534(12) yes
Fe6 C95 C94 66.42(14) yes
Fe6 C95 C96 69.25(16) yes
Fe6 C95 C105 45.29(13) yes
Fe6 C95 C110 134.01(13) yes
Fe6 C95 C111 105.66(15) yes
C94 C95 C96 105.358 yes
C94 C95 C105 87.779 yes
C94 C95 C110 94.676 yes
C94 C95 C111 112.685 yes
C96 C95 C105 100.149 yes
C96 C95 C110 77.060 yes
C96 C95 C111 37.7069(7) yes
C105 C95 C110 176.681 yes
C105 C95 C111 135.436 yes
C110 C95 C111 41.400 yes
Fe4 C96 Fe5 34.01(7) yes
Fe4 C96 Fe6 32.03(16) yes
Fe4 C96 C95 48.58(6) yes
Fe4 C96 C97 59.86(6) yes
Fe4 C96 C110 79.97(7) yes
Fe4 C96 C111 119.44(7) yes
Fe4 C96 C112 100.33(6) yes
Fe5 C96 Fe6 2.10(13) yes
Fe5 C96 C95 66.188 yes
Fe5 C96 C97 67.9519(7) yes
Fe5 C96 C110 110.8522(12) yes
Fe5 C96 C111 152.482 yes
Fe5 C96 C112 117.227 yes
Fe6 C96 C95 65.46(14) yes
Fe6 C96 C97 66.59(11) yes
Fe6 C96 C110 109.37(15) yes
Fe6 C96 C111 150.82(15) yes
Fe6 C96 C112 115.79(11) yes
C95 C96 C97 104.8011(13) yes
C95 C96 C110 50.4674(6) yes
C95 C96 C111 89.707 yes
C95 C96 C112 123.284 yes
C97 C96 C110 101.6751(10) yes
C97 C96 C111 108.500 yes
C97 C96 C112 49.3173(8) yes
C110 C96 C111 41.8793(7) yes
C110 C96 C112 82.6861(13) yes
C111 C96 C112 64.1655(7) yes
Fe4 C97 Fe5 38.94(6) yes
Fe4 C97 Fe6 37.30(15) yes
Fe4 C97 C96 49.91(6) yes
Fe4 C97 C98 64.30(6) yes
Fe4 C97 C112 109.96(6) yes
Fe4 C97 C113 95.13(6) yes
Fe5 C97 Fe6 1.77(15) yes
Fe5 C97 C96 72.3392(9) yes
Fe5 C97 C98 68.2579(8) yes
Fe5 C97 C112 142.712 yes
Fe5 C97 C113 124.128 yes
Fe6 C97 C96 71.70(13) yes
Fe6 C97 C98 67.23(15) yes
Fe6 C97 C112 141.93(13) yes
Fe6 C97 C113 122.54(16) yes
C96 C97 C98 111.3908(14) yes
C96 C97 C112 70.451 yes
C96 C97 C113 104.0048(10) yes
C98 C97 C112 124.451 yes
C98 C97 C113 61.6513(9) yes
C112 C97 C113 64.2664(12) yes
Fe4 C98 Fe5 40.84(6) yes
Fe4 C98 Fe6 38.96(15) yes
Fe4 C98 C94 56.58(6) yes
Fe4 C98 C97 53.49(6) yes
Fe4 C98 C108 73.44(6) yes
Fe4 C98 C109 73.77(6) yes
Fe4 C98 C113 87.31(6) yes
Fe5 C98 Fe6 1.89(14) yes
Fe5 C98 C94 69.2628(7) yes
Fe5 C98 C97 70.6137(11) yes
Fe5 C98 C108 32.9020(4) yes
Fe5 C98 C109 111.540 yes
Fe5 C98 C113 124.134 yes
Fe6 C98 C94 68.57(14) yes
Fe6 C98 C97 69.42(16) yes
Fe6 C98 C108 34.78(14) yes
Fe6 C98 C109 109.89(13) yes
Fe6 C98 C113 122.40(15) yes
C94 C98 C97 107.7134(12) yes
C94 C98 C108 81.873 yes
C94 C98 C109 56.775 yes
C94 C98 C113 102.931 yes
C97 C98 C108 94.269 yes
C97 C98 C109 88.045 yes
C97 C98 C113 59.253 yes
C108 C98 C109 136.924 yes
C108 C98 C113 153.425 yes
C109 C98 C113 48.0275(11) yes
Fe5 C99 Fe6 1.92(14) yes
Fe5 C99 C100 70.610 yes
Fe5 C99 C103 70.0636(10) yes
Fe5 C99 C104 47.2612(8) yes
Fe5 C99 C105 41.8438(8) yes
Fe5 C99 C108 34.0348(6) yes
Fe6 C99 C100 71.72(12) yes
Fe6 C99 C103 70.94(12) yes
Fe6 C99 C104 45.44(14) yes
Fe6 C99 C105 41.58(11) yes
Fe6 C99 C108 33.30(11) yes
C100 C99 C103 107.937 yes
C100 C99 C104 88.653 yes
C100 C99 C105 45.470 yes
C100 C99 C108 104.066 yes
C103 C99 C104 104.733 yes
C103 C99 C105 110.062 yes
C103 C99 C108 51.9340(10) yes
C104 C99 C105 43.3469(10) yes
C104 C99 C108 52.8027(8) yes
C105 C99 C108 72.3356(10) yes
Fe5 C100 Fe6 1.78(12) yes
Fe5 C100 C99 68.1846(8) yes
Fe5 C100 C101 68.2422(11) yes
Fe5 C100 C105 44.6236(6) yes
Fe5 C100 C106 37.8436(8) yes
Fe6 C100 C99 69.08(13) yes
Fe6 C100 C101 69.13(15) yes
Fe6 C100 C105 42.85(13) yes
Fe6 C100 C106 37.54(14) yes
C99 C100 C101 107.671 yes
C99 C100 C105 89.271 yes
C99 C100 C106 104.207 yes
C101 C100 C105 97.140 yes
C101 C100 C106 43.3520(8) yes
C105 C100 C106 53.7910(7) yes
Fe5 C101 Fe6 1.92(14) yes
Fe5 C101 C100 70.8070(7) yes
Fe5 C101 C102 69.0537(11) yes
Fe5 C101 C106 34.2013(4) yes
Fe5 C101 C107 28.1323(5) yes
Fe6 C101 C100 71.91(14) yes
Fe6 C101 C102 69.97(12) yes
Fe6 C101 C106 32.57(13) yes
Fe6 C101 C107 28.20(12) yes
C100 C101 C102 106.4443(13) yes
C100 C101 C106 76.022 yes
C100 C101 C107 94.3051(12) yes
C102 C101 C106 99.068 yes
C102 C101 C107 45.2558(9) yes
C106 C101 C107 53.829 yes
Fe5 C102 Fe6 2.03(13) yes
Fe5 C102 C101 67.0849(8) yes
Fe5 C102 C103 69.538 yes
Fe5 C102 C107 18.1219(3) yes
Fe6 C102 C101 68.24(11) yes
Fe6 C102 C103 70.50(14) yes
Fe6 C102 C107 16.20(14) yes
C101 C102 C103 105.3658(14) yes
C101 C102 C107 73.150 yes
C103 C102 C107 82.967 yes
Fe5 C103 Fe6 2.00(11) yes
Fe5 C103 C99 69.691 yes
Fe5 C103 C102 71.252 yes
Fe5 C103 C107 28.2419(5) yes
Fe5 C103 C108 33.0105(8) yes
Fe6 C103 C99 70.73(13) yes
Fe6 C103 C102 72.11(15) yes
Fe6 C103 C107 28.52(15) yes
Fe6 C103 C108 31.16(13) yes
C99 C103 C102 112.459 yes
C99 C103 C107 92.718 yes
C99 C103 C108 78.047 yes
C102 C103 C107 45.0171(6) yes
C102 C103 C108 96.108 yes
C107 C103 C108 51.7939(10) yes
Fe4 C104 Fe5 40.05(4) yes
Fe4 C104 Fe6 35.66(19) yes
Fe4 C104 C83 89.04(4) yes
Fe4 C104 C87 120.44(4) yes
Fe4 C104 C94 41.01(4) yes
Fe4 C104 C99 121.61(4) yes
Fe4 C104 C105 65.62(3) yes
Fe4 C104 C108 68.58(4) yes
Fe5 C104 Fe6 4.54(18) yes
Fe5 C104 C83 127.008 yes
Fe5 C104 C87 157.153 yes
Fe5 C104 C94 79.168 yes
Fe5 C104 C99 81.644 yes
Fe5 C104 C105 59.7176(9) yes
Fe5 C104 C108 44.3856(9) yes
Fe6 C104 C83 122.50(18) yes
Fe6 C104 C87 152.92(18) yes
Fe6 C104 C94 74.62(18) yes
Fe6 C104 C99 86.11(19) yes
Fe6 C104 C105 60.72(15) yes
Fe6 C104 C108 45.32(16) yes
C83 C104 C87 31.4221(3) yes
C83 C104 C94 48.2628(8) yes
C83 C104 C99 147.028 yes
C83 C104 C105 121.820 yes
C83 C104 C108 116.798 yes
C87 C104 C94 79.661 yes
C87 C104 C99 116.999 yes
C87 C104 C105 130.899 yes
C87 C104 C108 126.535 yes
C94 C104 C99 157.804 yes
C94 C104 C105 94.807 yes
C94 C104 C108 88.3928(9) yes
C99 C104 C105 84.989 yes
C99 C104 C108 70.014 yes
C105 C104 C108 101.733 yes
Fe4 C105 Fe5 43.00(4) yes
Fe4 C105 Fe6 38.5(2) yes
Fe4 C105 C95 36.01(4) yes
Fe4 C105 C99 107.41(4) yes
Fe4 C105 C100 132.72(4) yes
Fe4 C105 C104 74.37(4) yes
Fe4 C105 C106 73.17(4) yes
Fe5 C105 Fe6 4.59(19) yes
Fe5 C105 C95 78.965 yes
Fe5 C105 C99 69.160 yes
Fe5 C105 C100 90.882 yes
Fe5 C105 C104 63.9057(8) yes
Fe5 C105 C106 53.0690(12) yes
Fe6 C105 C95 74.40(19) yes
Fe6 C105 C99 72.9(2) yes
Fe6 C105 C100 95.46(19) yes
Fe6 C105 C104 63.8(2) yes
Fe6 C105 C106 55.0(2) yes
C95 C105 C99 136.050 yes
C95 C105 C100 165.916 yes
C95 C105 C104 87.606 yes
C95 C105 C106 97.388 yes
C99 C105 C100 45.2584(10) yes
C99 C105 C104 51.664 yes
C99 C105 C106 87.159 yes
C100 C105 C104 96.734 yes
C100 C105 C106 68.596 yes
C104 C105 C106 113.991 yes
Fe4 C106 Fe5 39.52(4) yes
Fe4 C106 Fe6 34.9(2) yes
Fe4 C106 C100 118.24(4) yes
Fe4 C106 C101 153.29(3) yes
Fe4 C106 C105 66.90(4) yes
Fe4 C106 C107 70.08(3) yes
Fe5 C106 Fe6 4.7(2) yes
Fe5 C106 C100 91.578 yes
Fe5 C106 C101 115.753 yes
Fe5 C106 C105 66.2059(10) yes
Fe5 C106 C107 43.1785(7) yes
Fe6 C106 C100 95.3(2) yes
Fe6 C106 C101 120.1(2) yes
Fe6 C106 C105 66.2(2) yes
Fe6 C106 C107 45.2(2) yes
C100 C106 C101 60.6256(9) yes
C100 C106 C105 57.6128(11) yes
C100 C106 C107 100.7722(11) yes
C101 C106 C105 118.234 yes
C101 C106 C107 83.711 yes
C105 C106 C107 106.4904(14) yes
Fe4 C107 Fe5 33.74(4) yes
Fe4 C107 Fe6 28.1(3) yes
Fe4 C107 C101 113.83(3) yes
Fe4 C107 C102 172.05(4) yes
Fe4 C107 C103 122.83(4) yes
Fe4 C107 C106 71.54(3) yes
Fe4 C107 C108 71.83(4) yes
Fe5 C107 Fe6 5.9(3) yes
Fe5 C107 C101 97.6495(12) yes
Fe5 C107 C102 138.478 yes
Fe5 C107 C103 93.7871(11) yes
Fe5 C107 C106 63.8499(11) yes
Fe5 C107 C108 53.639 yes
Fe6 C107 C101 102.0(2) yes
Fe6 C107 C102 144.2(3) yes
Fe6 C107 C103 98.0(3) yes
Fe6 C107 C106 66.1(2) yes
Fe6 C107 C108 54.7(3) yes
C101 C107 C102 61.595 yes
C101 C107 C103 85.7868(12) yes
C101 C107 C106 42.4592(9) yes
C101 C107 C108 121.611 yes
C102 C107 C103 52.0154(9) yes
C102 C107 C106 104.036 yes
C102 C107 C108 104.538 yes
C103 C107 C106 112.023 yes
C103 C107 C108 53.3452(7) yes
C106 C107 C108 111.5347(13) yes
Fe4 C108 Fe5 36.36(4) yes
Fe4 C108 Fe6 30.6(2) yes
Fe4 C108 C98 43.07(3) yes
Fe4 C108 C99 112.80(3) yes
Fe4 C108 C103 139.54(4) yes
Fe4 C108 C104 68.97(4) yes
Fe4 C108 C107 68.33(4) yes
Fe5 C108 Fe6 5.8(2) yes
Fe5 C108 C98 78.9955(9) yes
Fe5 C108 C99 84.8097(10) yes
Fe5 C108 C103 103.664 yes
Fe5 C108 C104 67.508 yes
Fe5 C108 C107 42.9338(9) yes
Fe6 C108 C98 73.2(2) yes
Fe6 C108 C99 89.7(2) yes
Fe6 C108 C103 109.3(2) yes
Fe6 C108 C104 67.6(3) yes
Fe6 C108 C107 45.9(3) yes
C98 C108 C99 144.995 yes
C98 C108 C103 164.628 yes
C98 C108 C104 87.884 yes
C98 C108 C107 98.508 yes
C99 C108 C103 50.0192(7) yes
C99 C108 C104 57.1834(11) yes
C99 C108 C107 90.0615(10) yes
C103 C108 C104 107.199 yes
C103 C108 C107 74.861 yes
C104 C108 C107 106.069 yes
Fe4 C109 C94 42.38(4) yes
Fe4 C109 C98 44.45(3) yes
Fe4 C109 C110 71.06(4) yes
Fe4 C109 C113 70.65(4) yes
Fe4 C109 C218 139.2(3) yes
C94 C109 C98 47.3427(11) yes
C94 C109 C110 93.056 yes
C94 C109 C113 97.632 yes
C94 C109 C218 169.4(2) yes
C98 C109 C110 115.015 yes
C98 C109 C113 52.001 yes
C98 C109 C218 143.1(2) yes
C110 C109 C113 106.654 yes
C110 C109 C218 79.8(2) yes
C113 C109 C218 92.0(3) yes
Fe4 C110 C95 34.27(3) yes
Fe4 C110 C96 33.90(4) yes
Fe4 C110 C109 68.61(3) yes
Fe4 C110 C111 70.86(4) yes
C95 C110 C96 52.4731(10) yes
C95 C110 C109 88.212 yes
C95 C110 C111 88.066 yes
C96 C110 C109 93.639 yes
C96 C110 C111 38.1013(4) yes
C109 C110 C111 110.6733(12) yes
Fe4 C111 C95 34.07(4) yes
Fe4 C111 C96 29.83(4) yes
Fe4 C111 C110 72.29(4) yes
Fe4 C111 C112 71.20(3) yes
C95 C111 C96 52.5863(7) yes
C95 C111 C110 50.5339(9) yes
C95 C111 C112 104.1735(12) yes
C96 C111 C110 100.019 yes
C96 C111 C112 69.668 yes
C110 C111 C112 111.3116(14) yes
Fe4 C112 C96 33.00(3) yes
Fe4 C112 C97 36.04(3) yes
Fe4 C112 C111 66.59(3) yes
Fe4 C112 C113 67.42(4) yes
C96 C112 C97 60.2318(8) yes
C96 C112 C111 46.1664(10) yes
C96 C112 C113 98.3158(11) yes
C97 C112 C111 101.996 yes
C97 C112 C113 64.586 yes
C111 C112 C113 101.1124(12) yes
Fe4 C113 C97 39.88(4) yes
Fe4 C113 C98 46.14(4) yes
Fe4 C113 C109 69.04(4) yes
Fe4 C113 C112 71.76(4) yes
C97 C113 C98 59.0959(10) yes
C97 C113 C109 108.516 yes
C97 C113 C112 51.1475(7) yes
C98 C113 C109 79.9715(10) yes
C98 C113 C112 109.170 yes
C109 C113 C112 110.114 yes
C115 C114 C119 115.757 yes
C115 C114 B3 122.509 yes
C119 C114 B3 121.186 yes
C114 C115 C116 122.611 yes
C115 C116 C117 120.938 yes
C116 C117 C118 117.798 yes
C117 C118 C119 121.276 yes
C114 C119 C118 121.558 yes
C121 C120 C124 116.8423(12) yes
C121 C120 B3 125.035 yes
C124 C120 B3 117.814 yes
C120 C121 C122 123.061 yes
C121 C122 C123 117.509 yes
C122 C123 C198 119.224 yes
C120 C124 C198 120.106 yes
C126 C125 C130 116.309 yes
C126 C125 B3 121.708 yes
C130 C125 B3 121.965 yes
C125 C126 C127 121.781 yes
C126 C127 C128 120.3937(13) yes
C127 C128 C129 118.373 yes
C128 C129 C130 119.150 yes
C125 C130 C129 123.883 yes
C132 C131 C136 113.998 yes
C132 C131 B3 125.185 yes
C136 C131 B3 120.270 yes
C131 C132 C133 123.383 yes
C132 C133 C134 121.054 yes
C133 C134 C135 118.048 yes
C134 C135 C136 120.562 yes
C131 C136 C135 122.889 yes
C138 C137 C142 115.243 yes
C138 C137 B4 119.196 yes
C142 C137 B4 125.054 yes
C137 C138 C139 124.374 yes
C138 C139 C140 118.572 yes
C139 C140 C141 118.469 yes
C140 C141 C142 120.467 yes
C137 C142 C141 122.802 yes
C144 C143 C148 115.6158(12) yes
C144 C143 B4 123.947 yes
C148 C143 B4 120.133 yes
C143 C144 C145 120.515 yes
C144 C145 C146 122.118 yes
C145 C146 C147 121.344 yes
C146 C147 C148 116.576 yes
C143 C148 C147 123.822 yes
C150 C149 C154 115.2660(13) yes
C150 C149 B4 119.817 yes
C154 C149 B4 124.630 yes
C149 C150 C151 123.155 yes
C150 C151 C152 119.251 yes
C151 C152 C153 119.3835(12) yes
C152 C153 C154 118.367 yes
C149 C154 C153 124.464 yes
C156 C155 C160 115.456 yes
C156 C155 B4 120.960 yes
C160 C155 B4 123.032 yes
C155 C156 C157 123.666 yes
C156 C157 C158 118.683 yes
C157 C158 C159 118.864 yes
C158 C159 C160 121.782 yes
C155 C160 C159 121.153 yes
C162 C161 C166 117.311 yes
C162 C161 B2 123.115 yes
C166 C161 B2 119.300 yes
C161 C162 C163 120.987 yes
C162 C163 C164 119.497 yes
C163 C164 C165 119.489 yes
C164 C165 C166 120.911 yes
C161 C166 C165 121.683 yes
C168 C167 C172 115.311 yes
C168 C167 B2 120.012 yes
C172 C167 B2 124.189 yes
C167 C168 C169 119.061 yes
C168 C169 C170 124.532 yes
C169 C170 C171 118.183 yes
C170 C171 C172 118.555 yes
C167 C172 C171 124.247 yes
C174 C173 C178 120.990 yes
C174 C173 B2 118.548 yes
C178 C173 B2 119.944 yes
C173 C174 C175 119.412 yes
C174 C175 C176 117.927 yes
C175 C176 C177 123.730 yes
C176 C177 C178 120.920 yes
C173 C178 C177 116.921 yes
C180 C179 C184 115.0703(12) yes
C180 C179 B2 124.912 yes
C184 C179 B2 119.383 yes
C179 C180 C181 123.259 yes
C180 C181 C182 121.076 yes
C181 C182 C183 117.7126(12) yes
C182 C183 C184 120.172 yes
C179 C184 C183 122.705 yes
C186 C185 C190 115.974 yes
C186 C185 B1 119.819 yes
C190 C185 B1 123.891 yes
C185 C186 C187 121.797 yes
C186 C187 C188 119.083 yes
C187 C188 C189 122.089 yes
C188 C189 C190 117.7360(13) yes
C185 C190 C189 123.288 yes
C192 C191 C196 115.934 yes
C192 C191 B1 126.368 yes
C196 C191 B1 117.573 yes
C191 C192 C193 123.571 yes
C192 C193 C194 117.597 yes
C193 C194 C195 122.770 yes
C194 C195 C196 118.6772(12) yes
C191 C196 C195 121.407 yes
C202 C197 C217 112.457 yes
C202 C197 B1 126.116 yes
C217 C197 B1 121.425 yes
C123 C198 C124 123.197 yes
C200 C199 C217 119.4199(12) yes
C199 C200 C201 119.692 yes
C200 C201 C202 118.036 yes
C197 C202 C201 125.620 yes
C204 C203 C208 115.621 yes
C204 C203 B1 122.461 yes
C208 C203 B1 121.761 yes
C203 C204 C205 123.023 yes
C204 C205 C206 120.698 yes
C205 C206 C207 116.533 yes
C206 C207 C208 122.492 yes
C203 C208 C207 121.542 yes
O1 C210 C209 117.8(5) yes
O1 C210 C211 120.4(6) yes
C209 C210 C211 121.5(6) yes
O2 C213 C212 112.8(11) yes
O2 C213 C214 119.0(12) yes
C212 C213 C214 125.5(14) yes
C197 C217 C199 124.721 yes
O5 C218 C109 130.0(7) yes
C185 B1 C191 109.518 yes
C185 B1 C197 108.4896(13) yes
C185 B1 C203 108.019 yes
C191 B1 C197 109.193 yes
C191 B1 C203 112.996 yes
C197 B1 C203 108.524 yes
C161 B2 C167 108.407 yes
C161 B2 C173 103.1402(14) yes
C161 B2 C179 117.388 yes
C167 B2 C173 112.207 yes
C167 B2 C179 103.5809(13) yes
C173 B2 C179 112.313 yes
C114 B3 C120 114.369 yes
C114 B3 C125 113.806 yes
C114 B3 C131 101.928 yes
C120 B3 C125 103.365 yes
C120 B3 C131 108.896 yes
C125 B3 C131 114.7940(12) yes
C137 B4 C143 114.2937(12) yes
C137 B4 C149 111.039 yes
C137 B4 C155 102.7998(13) yes
C143 B4 C149 102.097 yes
C143 B4 C155 111.398 yes
C149 B4 C155 115.681 yes
N1 C1 H1 118.772 no
C2 C1 H1 118.771 no
C1 C2 H2 120.799 no
C3 C2 H2 120.826 no
C2 C3 H3 119.841 no
C4 C3 H3 119.842 no
C3 C4 H4 120.877 no
C5 C4 H4 120.864 no
C6 C7 H7 119.543 no
C8 C7 H7 119.545 no
C8 C9 H9 119.728 no
C10 C9 H9 119.726 no
C11 C12 H12 120.427 no
C13 C12 H12 120.435 no
C12 C13 H13 120.699 no
C14 C13 H13 120.685 no
C13 C14 H14 120.588 no
C15 C14 H14 120.586 no
N3 C15 H15 118.405 no
C14 C15 H15 118.411 no
Fe1 C17 H17 125.959 no
C16 C17 H17 125.964 no
C18 C17 H17 125.969 no
Fe1 C18 H18 126.290 no
C17 C18 H18 126.279 no
C19 C18 H18 126.289 no
Fe1 C19 H19 125.195 no
C18 C19 H19 125.194 no
C20 C19 H19 125.193 no
Fe1 C20 H20 127.013 no
C16 C20 H20 127.018 no
C19 C20 H20 127.005 no
Fe1 C21 H21 125.482 no
C22 C21 H21 125.482 no
C25 C21 H21 125.458 no
Fe1 C22 H22 124.931 no
C21 C22 H22 124.923 no
C23 C22 H22 124.883 no
Fe1 C23 H23 126.759 no
C22 C23 H23 126.863 no
C24 C23 H23 126.652 no
Fe1 C24 H24 125.514 no
C23 C24 H24 125.566 no
C25 C24 H24 125.444 no
Fe1 C25 H25 127.312 no
C21 C25 H25 127.330 no
C24 C25 H25 127.233 no
N4 C26 H26 118.398 no
C27 C26 H26 118.4090(13) no
C26 C27 H27 121.034 no
C28 C27 H27 121.041 no
C27 C28 H28 119.3851(13) no
C29 C28 H28 119.397 no
C28 C29 H29 120.367 no
C30 C29 H29 120.3634(13) no
C31 C32 H32 120.8252(13) no
C33 C32 H32 120.840 no
C33 C34 H34 119.590 no
C35 C34 H34 119.575 no
C36 C37 H37 120.994 no
C38 C37 H37 121.002 no
C37 C38 H38 120.013 no
C39 C38 H38 120.0091(12) no
C38 C39 H39 121.457 no
C40 C39 H39 121.448 no
N6 C40 H40 117.244 no
C39 C40 H40 117.2420(13) no
Fe2 C42 H42 126.789 no
C41 C42 H42 126.795 no
C43 C42 H42 126.780 no
Fe2 C43 H43 125.168 no
C42 C43 H43 125.171 no
C44 C43 H43 125.162 no
Fe2 C44 H44 125.735 no
C43 C44 H44 125.734 no
C45 C44 H44 125.725 no
Fe2 C45 H45 126.045 no
C41 C45 H45 126.049 no
C44 C45 H45 126.044 no
Fe2 C46 H46 126.085 no
C47 C46 H46 126.086 no
C50 C46 H46 126.084 no
Fe2 C47 H47 126.477 no
C46 C47 H47 126.475 no
C48 C47 H47 126.471 no
Fe2 C48 H48 125.834 no
C47 C48 H48 125.838 no
C49 C48 H48 125.842 no
Fe2 C49 H49 126.073 no
C48 C49 H49 126.067 no
C50 C49 H49 126.079 no
Fe2 C50 H50 125.483 no
C46 C50 H50 125.486 no
C49 C50 H50 125.484 no
N7 C51 H51 118.645 no
C52 C51 H51 118.631 no
C51 C52 H52 120.876 no
C53 C52 H52 120.887 no
C52 C53 H53 120.465 no
C54 C53 H53 120.456 no
C53 C54 H54 120.547 no
C55 C54 H54 120.535 no
C56 C57 H57 119.809 no
C58 C57 H57 119.823 no
C58 C59 H59 119.920 no
C60 C59 H59 119.927 no
C61 C62 H62 121.156 no
C63 C62 H62 121.150 no
C62 C63 H63 119.938 no
C64 C63 H63 119.957 no
C63 C64 H64 121.132 no
C65 C64 H64 121.149 no
N9 C65 H65 118.221 no
C64 C65 H65 118.228 no
Fe3 C67 H67 126.702 no
C66 C67 H67 126.706 no
C68 C67 H67 126.693 no
Fe3 C68 H68 125.882 no
C67 C68 H68 125.879 no
C69 C68 H68 125.877 no
Fe3 C69 H69 125.025 no
C68 C69 H69 125.027 no
C70 C69 H69 125.031 no
Fe3 C70 H70 126.579 no
C66 C70 H70 126.586 no
C69 C70 H70 126.584 no
Fe3 C71 H71 126.837 no
C72 C71 H71 126.837 no
C75 C71 H71 126.850 no
Fe3 C72 H72 125.812 no
C71 C72 H72 125.820 no
C73 C72 H72 125.803 no
Fe3 C73 H73 126.189 no
C72 C73 H73 126.191 no
C74 C73 H73 126.178 no
Fe3 C74 H74 125.484 no
C73 C74 H74 125.479 no
C75 C74 H74 125.490 no
Fe3 C75 H75 125.672 no
C71 C75 H75 125.672 no
C74 C75 H75 125.670 no
N10 C76 H76 119.296 no
C77 C76 H76 119.2886(13) no
C76 C77 H77 120.778 no
C78 C77 H77 120.797 no
C77 C78 H78 120.7604(13) no
C79 C78 H78 120.763 no
C78 C79 H79 119.704 no
C80 C79 H79 119.6923(13) no
C89 C90 H90 120.7397(12) no
C91 C90 H90 120.747 no
C90 C91 H91 120.817 no
C92 C91 H91 120.8224(12) no
C91 C92 H92 120.617 no
C93 C92 H92 120.625 no
N12 C93 H93 118.212 no
C92 C93 H93 118.2059(13) no
C114 C115 H115 118.687 no
C116 C115 H115 118.702 no
C115 C116 H116 119.533 no
C117 C116 H116 119.529 no
C116 C117 H117 121.107 no
C118 C117 H117 121.096 no
C117 C118 H118 119.364 no
C119 C118 H118 119.360 no
C114 C119 H119 119.215 no
C118 C119 H119 119.227 no
C120 C121 H121 118.476 no
C122 C121 H121 118.462 no
C121 C122 H122 121.250 no
C123 C122 H122 121.241 no
C122 C123 H123 120.385 no
C198 C123 H123 120.391 no
C120 C124 H124 119.941 no
C198 C124 H124 119.952 no
C125 C126 H126 119.102 no
C127 C126 H126 119.1166(13) no
C126 C127 H127 119.810 no
C128 C127 H127 119.796 no
C127 C128 H128 120.8120(12) no
C129 C128 H128 120.815 no
C128 C129 H129 120.420 no
C130 C129 H129 120.4301(13) no
C125 C130 H130 118.059 no
C129 C130 H130 118.057 no
C131 C132 H132 118.312 no
C133 C132 H132 118.305 no
C132 C133 H133 119.467 no
C134 C133 H133 119.479 no
C133 C134 H134 120.973 no
C135 C134 H134 120.979 no
C134 C135 H135 119.716 no
C136 C135 H135 119.721 no
C131 C136 H136 118.559 no
C135 C136 H136 118.552 no
C137 C138 H138 117.809 no
C139 C138 H138 117.818 no
C138 C139 H139 120.713 no
C140 C139 H139 120.716 no
C139 C140 H140 120.764 no
C141 C140 H140 120.767 no
C140 C141 H141 119.762 no
C142 C141 H141 119.771 no
C137 C142 H142 118.598 no
C141 C142 H142 118.600 no
C143 C144 H144 119.7447(12) no
C145 C144 H144 119.740 no
C144 C145 H145 118.946 no
C146 C145 H145 118.935 no
C145 C146 H146 119.332 no
C147 C146 H146 119.324 no
C146 C147 H147 121.721 no
C148 C147 H147 121.703 no
C143 C148 H148 118.087 no
C147 C148 H148 118.090 no
C149 C150 H150 118.4245(12) no
C151 C150 H150 118.420 no
C150 C151 H151 120.374 no
C152 C151 H151 120.3748(12) no
C151 C152 H152 120.308 no
C153 C152 H152 120.308 no
C152 C153 H153 120.809 no
C154 C153 H153 120.824 no
C149 C154 H154 117.7721(12) no
C153 C154 H154 117.764 no
C155 C156 H156 118.172 no
C157 C156 H156 118.162 no
C156 C157 H157 120.663 no
C158 C157 H157 120.654 no
C157 C158 H158 120.572 no
C159 C158 H158 120.565 no
C158 C159 H159 119.110 no
C160 C159 H159 119.108 no
C155 C160 H160 119.426 no
C159 C160 H160 119.421 no
C161 C162 H162 119.504 no
C163 C162 H162 119.509 no
C162 C163 H163 120.255 no
C164 C163 H163 120.248 no
C163 C164 H164 120.254 no
C165 C164 H164 120.257 no
C164 C165 H165 119.539 no
C166 C165 H165 119.551 no
C161 C166 H166 119.161 no
C165 C166 H166 119.155 no
C167 C168 H168 120.471 no
C169 C168 H168 120.468 no
C168 C169 H169 117.728 no
C170 C169 H169 117.740 no
C169 C170 H170 120.910 no
C171 C170 H170 120.907 no
C170 C171 H171 120.717 no
C172 C171 H171 120.728 no
C167 C172 H172 117.876 no
C171 C172 H172 117.877 no
C173 C174 H174 120.291 no
C175 C174 H174 120.297 no
C174 C175 H175 121.028 no
C176 C175 H175 121.045 no
C175 C176 H176 118.136 no
C177 C176 H176 118.134 no
C176 C177 H177 119.540 no
C178 C177 H177 119.540 no
C173 C178 H178 121.536 no
C177 C178 H178 121.543 no
C179 C180 H180 118.374 no
C181 C180 H180 118.367 no
C180 C181 H181 119.457 no
C182 C181 H181 119.467 no
C181 C182 H182 121.146 no
C183 C182 H182 121.141 no
C182 C183 H183 119.910 no
C184 C183 H183 119.918 no
C179 C184 H184 118.6499(12) no
C183 C184 H184 118.645 no
C185 C186 H186 119.109 no
C187 C186 H186 119.094 no
C186 C187 H187 120.4519(12) no
C188 C187 H187 120.465 no
C187 C188 H188 118.955 no
C189 C188 H188 118.9561(12) no
C188 C189 H189 121.135 no
C190 C189 H189 121.129 no
C185 C190 H190 118.356 no
C189 C190 H190 118.3559(12) no
C191 C192 H192 118.215 no
C193 C192 H192 118.214 no
C192 C193 H193 121.208 no
C194 C193 H193 121.195 no
C193 C194 H194 118.613 no
C195 C194 H194 118.6169(12) no
C194 C195 H195 120.661 no
C196 C195 H195 120.662 no
C191 C196 H196 119.302 no
C195 C196 H196 119.2907(12) no
C123 C198 H198 118.406 no
C124 C198 H198 118.397 no
C200 C199 H199 120.289 no
C217 C199 H199 120.291 no
C199 C200 H200 120.1514(12) no
C201 C200 H200 120.157 no
C200 C201 H201 120.987 no
C202 C201 H201 120.977 no
C197 C202 H202 117.188 no
C201 C202 H202 117.191 no
C203 C204 H204 118.484 no
C205 C204 H204 118.493 no
C204 C205 H205 119.657 no
C206 C205 H205 119.645 no
C205 C206 H206 121.730 no
C207 C206 H206 121.736 no
C206 C207 H207 118.759 no
C208 C207 H207 118.749 no
C203 C208 H208 119.234 no
C207 C208 H208 119.224 no
C210 C209 H20A 110.8(7) no
C210 C209 H20B 109.3(9) no
C210 C209 H20C 107.9(7) no
H20A C209 H20B 111.6(8) no
H20A C209 H20C 109.8(11) no
H20B C209 H20C 107.3(8) no
C210 C211 H21A 110.2(7) no
C210 C211 H21B 109.7(5) no
C210 C211 H21C 110.1(8) no
H21A C211 H21B 108.8(9) no
H21A C211 H21C 109.1(6) no
H21B C211 H21C 108.9(8) no
C213 C212 H21D 112(2) no
C213 C212 H21E 110.8(12) no
C213 C212 H21F 109.2(12) no
H21D C212 H21E 109.0(13) no
H21D C212 H21F 108.8(12) no
H21E C212 H21F 107(2) no
C213 C214 H21G 110.7(14) no
C213 C214 H21H 114.9(18) no
C213 C214 H21I 106.9(13) no
H21G C214 H21H 113.4(15) no
H21G C214 H21I 102.2(19) no
H21H C214 H21I 107.7(15) no
C197 C217 H217 117.638 no
C199 C217 H217 117.6413(13) no

loop_
_geom_bond_atom_site_label_1
_geom_bond_atom_site_label_2
_geom_bond_distance
_geom_bond_publ_flag
Co1 N1 2.10873(3) yes
Co1 N2 1.90996(3) yes
Co1 N3 2.15271(4) yes
Co1 N4 2.02594(3) yes
Co1 N5 1.89979(3) yes
Co1 N6 2.05633(3) yes
Co2 N7 2.06101(3) yes
Co2 N8 1.87241(3) yes
Co2 N9 2.04519(3) yes
Co2 N10 2.07218(3) yes
Co2 N11 1.89047(3) yes
Co2 N12 2.08263(3) yes
Fe1 C16 2.00402(4) yes
Fe1 C17 2.04763(3) yes
Fe1 C18 2.05741(3) yes
Fe1 C19 2.04399(3) yes
Fe1 C20 2.04216(3) yes
Fe1 C21 2.03682(4) yes
Fe1 C22 2.01677(3) yes
Fe1 C23 2.02349(3) yes
Fe1 C24 2.04694(3) yes
Fe1 C25 2.02514(3) yes
Fe2 C41 2.05154(3) yes
Fe2 C42 2.04679(3) yes
Fe2 C43 1.99144(3) yes
Fe2 C44 2.02190(3) yes
Fe2 C45 2.05450(2) yes
Fe2 C46 2.01594(3) yes
Fe2 C47 2.06983(3) yes
Fe2 C48 2.09685(3) yes
Fe2 C49 2.06392(3) yes
Fe2 C50 2.03065(3) yes
Fe3 C66 2.04101(4) yes
Fe3 C67 2.06642(3) yes
Fe3 C68 2.05359(3) yes
Fe3 C69 2.05464(3) yes
Fe3 C70 2.05272(3) yes
Fe3 C71 2.08452(4) yes
Fe3 C72 2.07393(3) yes
Fe3 C73 2.07914(3) yes
Fe3 C74 2.06823(3) yes
Fe3 C75 2.07715(3) yes
Fe4 Fe5 1.3425(14) yes
Fe4 C94 1.3708(15) yes
Fe4 C95 1.1750(12) yes
Fe4 C96 1.1666(15) yes
Fe4 C97 1.3188(13) yes
Fe4 C98 1.4786(12) yes
Fe4 C104 2.0811(15) yes
Fe4 C105 1.9683(13) yes
Fe4 C106 2.0483(14) yes
Fe4 C107 2.0301(15) yes
Fe4 C108 2.0755(14) yes
Fe4 C109 2.0275(14) yes
Fe4 C110 2.0597(14) yes
Fe4 C111 2.0425(15) yes
Fe4 C112 2.1071(14) yes
Fe4 C113 2.0486(12) yes
Fe5 C94 2.03596(3) yes
Fe5 C95 2.07689(3) yes
Fe5 C96 2.14032(3) yes
Fe5 C97 2.08192(3) yes
Fe5 C98 2.05004(3) yes
Fe5 C99 2.01859(3) yes
Fe5 C100 2.05098(3) yes
Fe5 C101 2.01698(3) yes
Fe5 C102 2.04508(3) yes
Fe5 C103 2.02341(3) yes
Fe5 C104 1.49848(2) yes
Fe5 C105 1.44088(3) yes
Fe5 C106 1.25877(2) yes
Fe5 C107 0.959563(12) yes
Fe5 C108 1.134450(18) yes
Fe6 C94 1.945(5) yes
Fe6 C95 1.992(5) yes
Fe6 C96 2.048(5) yes
Fe6 C97 1.979(5) yes
Fe6 C98 1.950(4) yes
Fe6 C99 2.117(5) yes
Fe6 C100 2.152(4) yes
Fe6 C101 2.115(5) yes
Fe6 C102 2.140(5) yes
Fe6 C103 2.119(5) yes
Fe6 C104 1.512(5) yes
Fe6 C105 1.470(4) yes
Fe6 C106 1.317(5) yes
Fe6 C107 1.022(5) yes
Fe6 C108 1.162(5) yes
O1 C210 1.199(7) yes
O2 C213 1.248(14) yes
O3 C215 1.414(11) yes
O4 C216 1.435(6) yes
O5 C218 1.438(12) yes
N1 C1 1.372136(16) yes
N1 C5 1.347851(19) yes
N2 C6 1.366582(19) yes
N2 C10 1.372868(19) yes
N3 C11 1.357713(18) yes
N3 C15 1.351550(17) yes
N4 C26 1.34150(3) yes
N4 C30 1.39945(2) yes
N5 C31 1.35970(2) yes
N5 C35 1.37350(3) yes
N6 C36 1.382848(18) yes
N6 C40 1.30859(2) yes
N7 C51 1.321977(16) yes
N7 C55 1.357461(18) yes
N8 C56 1.356669(17) yes
N8 C60 1.372168(19) yes
N9 C61 1.358424(18) yes
N9 C65 1.354816(15) yes
N10 C76 1.32279(2) yes
N10 C80 1.36960(2) yes
N11 C81 1.35292(2) yes
N11 C85 1.33153(2) yes
N12 C89 1.334938(18) yes
N12 C93 1.34509(3) yes
C1 C2 1.38509(2) yes
C2 C3 1.417894(19) yes
C3 C4 1.349943(16) yes
C4 C5 1.42687(2) yes
C5 C6 1.473193(19) yes
C6 C7 1.38454(2) yes
C7 C8 1.422645(19) yes
C8 C9 1.409699(19) yes
C8 C16 1.45027(2) yes
C9 C10 1.39061(2) yes
C10 C11 1.471861(19) yes
C11 C12 1.38879(2) yes
C12 C13 1.385728(17) yes
C13 C14 1.408577(19) yes
C14 C15 1.36915(2) yes
C16 C17 1.416714(18) yes
C16 C20 1.417650(18) yes
C17 C18 1.425730(18) yes
C18 C19 1.39571(3) yes
C19 C20 1.441240(18) yes
C21 C22 1.348008(17) yes
C21 C25 1.450507(19) yes
C22 C23 1.401083(18) yes
C23 C24 1.42575(3) yes
C24 C25 1.407624(17) yes
C26 C27 1.40960(2) yes
C27 C28 1.36499(2) yes
C28 C29 1.36897(3) yes
C29 C30 1.39727(2) yes
C30 C31 1.44602(3) yes
C31 C32 1.39251(2) yes
C32 C33 1.42297(3) yes
C33 C34 1.39283(2) yes
C33 C41 1.48521(2) yes
C34 C35 1.372241(19) yes
C35 C36 1.44988(3) yes
C36 C37 1.37514(3) yes
C37 C38 1.40571(2) yes
C38 C39 1.394045(19) yes
C39 C40 1.34675(2) yes
C41 C42 1.43577(3) yes
C41 C45 1.41544(3) yes
C42 C43 1.41208(2) yes
C43 C44 1.37641(2) yes
C44 C45 1.40781(2) yes
C46 C47 1.40900(3) yes
C46 C50 1.41895(3) yes
C47 C48 1.44792(2) yes
C48 C49 1.39915(2) yes
C49 C50 1.40535(2) yes
C51 C52 1.40492(2) yes
C52 C53 1.398351(19) yes
C53 C54 1.381220(17) yes
C54 C55 1.39144(2) yes
C55 C56 1.488939(19) yes
C56 C57 1.364301(19) yes
C57 C58 1.402708(19) yes
C58 C59 1.409076(18) yes
C58 C66 1.47371(2) yes
C59 C60 1.353565(19) yes
C60 C61 1.491071(18) yes
C61 C62 1.39175(2) yes
C62 C63 1.391564(16) yes
C63 C64 1.41172(2) yes
C64 C65 1.37733(2) yes
C66 C67 1.459160(19) yes
C66 C70 1.436432(18) yes
C67 C68 1.415974(17) yes
C68 C69 1.42752(3) yes
C69 C70 1.403398(17) yes
C71 C72 1.46944(2) yes
C71 C75 1.424613(16) yes
C72 C73 1.422509(19) yes
C73 C74 1.42004(3) yes
C74 C75 1.426583(16) yes
C76 C77 1.41598(2) yes
C77 C78 1.40934(2) yes
C78 C79 1.37046(3) yes
C79 C80 1.37217(2) yes
C80 C81 1.47929(3) yes
C81 C82 1.45201(2) yes
C81 C86 1.351995(17) yes
C82 C83 1.39142(2) yes
C82 C86 0.696660(11) yes
C82 C87 1.62935(3) yes
C83 C84 1.38376(2) yes
C83 C86 1.64244(2) yes
C83 C87 1.002322(16) yes
C83 C88 1.68764(3) yes
C83 C94 1.47590(2) yes
C83 C104 1.89273(2) yes
C84 C85 1.48954(2) yes
C84 C87 1.57620(2) yes
C84 C88 0.759751(12) yes
C85 C88 1.417596(18) yes
C85 C89 1.46917(3) yes
C86 C87 1.42195(3) yes
C87 C88 1.37666(2) yes
C87 C94 2.01240(2) yes
C87 C104 1.439186(18) yes
C89 C90 1.41453(2) yes
C90 C91 1.38837(3) yes
C91 C92 1.414795(19) yes
C92 C93 1.35613(2) yes
C94 C95 1.46629(3) yes
C94 C98 1.41098(3) yes
C94 C104 1.68839(3) yes
C94 C109 1.60495(3) yes
C95 C96 1.55638(3) yes
C95 C105 1.79679(3) yes
C95 C110 1.51359(3) yes
C95 C111 1.95948(2) yes
C96 C97 1.43506(2) yes
C96 C110 1.91264(2) yes
C96 C111 1.19848(2) yes
C96 C112 1.55791(2) yes
C97 C98 1.45168(2) yes
C97 C112 1.253683(18) yes
C97 C113 1.454057(19) yes
C98 C108 1.93777(3) yes
C98 C109 1.86065(3) yes
C98 C113 1.48898(2) yes
C99 C100 1.43234(3) yes
C99 C103 1.39060(3) yes
C99 C104 1.58771(3) yes
C99 C105 2.01640(3) yes
C99 C108 1.77543(2) yes
C100 C101 1.42335(2) yes
C100 C105 1.43758(3) yes
C100 C106 1.58498(2) yes
C101 C102 1.51734(2) yes
C101 C106 1.121255(19) yes
C101 C107 1.65097(2) yes
C102 C103 1.36528(2) yes
C102 C107 1.22521(2) yes
C103 C107 1.71916(2) yes
C103 C108 1.42878(3) yes
C104 C105 1.38939(3) yes
C104 C108 1.50486(3) yes
C105 C106 1.373606(19) yes
C106 C107 1.34083(2) yes
C107 C108 1.39947(2) yes
C109 C110 1.40916(3) yes
C109 C113 1.40479(3) yes
C109 C218 1.977(9) yes
C110 C111 1.296581(17) yes
C111 C112 1.49538(2) yes
C112 C113 1.45018(2) yes
C114 C115 1.390910(17) yes
C114 C119 1.43625(2) yes
C114 B3 1.65142(3) yes
C115 C116 1.40675(2) yes
C116 C117 1.39353(2) yes
C117 C118 1.401333(16) yes
C118 C119 1.39381(2) yes
C120 C121 1.367671(17) yes
C120 C124 1.41240(2) yes
C120 B3 1.67561(3) yes
C121 C122 1.40931(2) yes
C122 C123 1.42045(2) yes
C123 C198 1.326440(16) yes
C124 C198 1.37676(2) yes
C125 C126 1.40733(3) yes
C125 C130 1.41350(2) yes
C125 B3 1.63944(2) yes
C126 C127 1.395697(18) yes
C127 C128 1.41249(2) yes
C128 C129 1.43544(3) yes
C129 C130 1.363039(18) yes
C131 C132 1.393530(19) yes
C131 C136 1.437136(18) yes
C131 B3 1.64630(3) yes
C132 C133 1.38159(2) yes
C133 C134 1.375799(17) yes
C134 C135 1.40148(2) yes
C135 C136 1.36498(2) yes
C137 C138 1.406989(19) yes
C137 C142 1.383644(18) yes
C137 B4 1.65410(3) yes
C138 C139 1.37356(2) yes
C139 C140 1.437009(19) yes
C140 C141 1.375141(19) yes
C141 C142 1.41073(2) yes
C143 C144 1.43753(2) yes
C143 C148 1.38457(2) yes
C143 B4 1.66847(2) yes
C144 C145 1.37073(2) yes
C145 C146 1.35859(2) yes
C146 C147 1.38196(2) yes
C147 C148 1.43408(2) yes
C149 C150 1.41701(2) yes
C149 C154 1.39315(2) yes
C149 B4 1.64064(3) yes
C150 C151 1.41155(2) yes
C151 C152 1.42445(2) yes
C152 C153 1.41055(2) yes
C153 C154 1.42285(2) yes
C155 C156 1.40104(2) yes
C155 C160 1.396654(16) yes
C155 B4 1.63520(2) yes
C156 C157 1.402754(18) yes
C157 C158 1.391535(15) yes
C158 C159 1.36609(2) yes
C159 C160 1.404981(18) yes
C161 C162 1.40802(2) yes
C161 C166 1.371510(18) yes
C161 B2 1.68139(3) yes
C162 C163 1.41455(2) yes
C163 C164 1.404544(18) yes
C164 C165 1.345284(19) yes
C165 C166 1.41862(2) yes
C167 C168 1.41737(2) yes
C167 C172 1.405312(17) yes
C167 B2 1.63930(2) yes
C168 C169 1.398668(18) yes
C169 C170 1.345387(17) yes
C170 C171 1.39749(2) yes
C171 C172 1.392727(18) yes
C173 C174 1.49176(2) yes
C173 C178 1.43957(2) yes
C173 B2 1.68569(3) yes
C174 C175 1.40860(2) yes
C175 C176 1.43103(2) yes
C176 C177 1.386880(19) yes
C177 C178 1.44671(2) yes
C179 C180 1.39600(2) yes
C179 C184 1.40211(2) yes
C179 B2 1.57495(2) yes
C180 C181 1.38710(2) yes
C181 C182 1.41005(2) yes
C182 C183 1.37831(2) yes
C183 C184 1.43045(2) yes
C185 C186 1.41349(2) yes
C185 C190 1.39754(3) yes
C185 B1 1.65280(2) yes
C186 C187 1.412648(18) yes
C187 C188 1.36261(2) yes
C188 C189 1.39131(2) yes
C189 C190 1.404362(18) yes
C191 C192 1.38266(2) yes
C191 C196 1.41721(2) yes
C191 B1 1.63916(3) yes
C192 C193 1.42075(2) yes
C193 C194 1.40364(2) yes
C194 C195 1.32659(2) yes
C195 C196 1.46107(3) yes
C197 C202 1.413389(19) yes
C197 C217 1.41085(3) yes
C197 B1 1.62519(2) yes
C199 C200 1.430088(18) yes
C199 C217 1.375367(18) yes
C200 C201 1.36565(3) yes
C201 C202 1.416873(19) yes
C203 C204 1.402059(17) yes
C203 C208 1.402963(16) yes
C203 B1 1.66434(3) yes
C204 C205 1.38423(3) yes
C205 C206 1.414309(16) yes
C206 C207 1.383177(16) yes
C207 C208 1.39353(3) yes
C209 C210 1.490(12) yes
C210 C211 1.483(9) yes
C212 C213 1.25(2) yes
C213 C214 1.455(18) yes
C1 H1 0.929887(13) no
C2 H2 0.930001(11) no
C3 H3 0.930094(15) no
C4 H4 0.929848(13) no
C7 H7 0.929946(13) no
C9 H9 0.929928(13) no
C12 H12 0.929866(13) no
C13 H13 0.930081(14) no
C14 H14 0.930016(12) no
C15 H15 0.930087(12) no
C17 H17 0.979900(16) no
C18 H18 0.980134(11) no
C19 H19 0.980174(11) no
C20 H20 0.980051(16) no
C21 H21 0.979925(13) no
C22 H22 0.980060(16) no
C23 H23 0.979016(11) no
C24 H24 0.979815(11) no
C25 H25 0.979744(16) no
C26 H26 0.930078(15) no
C27 H27 0.930039(17) no
C28 H28 0.929980(15) no
C29 H29 0.929879(15) no
C32 H32 0.929994(16) no
C34 H34 0.930032(17) no
C37 H37 0.930121(12) no
C38 H38 0.929981(16) no
C39 H39 0.929913(17) no
C40 H40 0.929865(12) no
C42 H42 0.979978(16) no
C43 H43 0.980112(18) no
C44 H44 0.979903(16) no
C45 H45 0.979994(15) no
C46 H46 0.980024(13) no
C47 H47 0.980045(16) no
C48 H48 0.980075(18) no
C49 H49 0.979968(18) no
C50 H50 0.980106(16) no
C51 H51 0.929869(12) no
C52 H52 0.929946(11) no
C53 H53 0.929861(14) no
C54 H54 0.930113(13) no
C57 H57 0.930023(12) no
C59 H59 0.930129(13) no
C62 H62 0.929888(13) no
C63 H63 0.930044(15) no
C64 H64 0.930018(10) no
C65 H65 0.929915(13) no
C67 H67 0.979905(16) no
C68 H68 0.980064(11) no
C69 H69 0.980026(11) no
C70 H70 0.980025(16) no
C71 H71 0.979974(13) no
C72 H72 0.979976(15) no
C73 H73 0.979969(11) no
C74 H74 0.980058(11) no
C75 H75 0.980058(17) no
C76 H76 0.929965(14) no
C77 H77 0.929934(17) no
C78 H78 0.929867(14) no
C79 H79 0.929919(14) no
C90 H90 0.929937(12) no
C91 H91 0.929958(15) no
C92 H92 0.930039(17) no
C93 H93 0.930052(12) no
C115 H115 0.930007(15) no
C116 H116 0.929841(11) no
C117 H117 0.929988(15) no
C118 H118 0.930111(15) no
C119 H119 0.929891(11) no
C121 H121 0.929912(15) no
C122 H122 0.929941(12) no
C123 H123 0.929900(15) no
C124 H124 0.930025(12) no
C126 H126 0.930051(15) no
C127 H127 0.930106(17) no
C128 H128 0.930104(12) no
C129 H129 0.930128(15) no
C130 H130 0.929943(17) no
C132 H132 0.929956(11) no
C133 H133 0.930001(13) no
C134 H134 0.929898(16) no
C135 H135 0.929932(11) no
C136 H136 0.929906(13) no
C138 H138 0.929974(13) no
C139 H139 0.930075(12) no
C140 H140 0.929910(15) no
C141 H141 0.930037(13) no
C142 H142 0.930114(12) no
C144 H144 0.930031(14) no
C145 H145 0.930150(16) no
C146 H146 0.929946(14) no
C147 H147 0.930018(14) no
C148 H148 0.930095(16) no
C150 H150 0.929923(14) no
C151 H151 0.930052(14) no
C152 H152 0.929921(15) no
C153 H153 0.929952(14) no
C154 H154 0.930013(14) no
C156 H156 0.930024(10) no
C157 H157 0.930113(15) no
C158 H158 0.930015(11) no
C159 H159 0.930129(10) no
C160 H160 0.930039(15) no
C162 H162 0.930025(12) no
C163 H163 0.929932(13) no
C164 H164 0.929927(15) no
C165 H165 0.929938(12) no
C166 H166 0.930036(13) no
C168 H168 0.929972(12) no
C169 H169 0.929895(16) no
C170 H170 0.930017(12) no
C171 H171 0.929959(12) no
C172 H172 0.929901(16) no
C174 H174 0.929875(13) no
C175 H175 0.929939(12) no
C176 H176 0.930036(14) no
C177 H177 0.929949(13) no
C178 H178 0.929922(13) no
C180 H180 0.930012(15) no
C181 H181 0.930019(14) no
C182 H182 0.930102(13) no
C183 H183 0.930094(15) no
C184 H184 0.929919(14) no
C186 H186 0.929956(16) no
C187 H187 0.929929(14) no
C188 H188 0.930100(12) no
C189 H189 0.930091(17) no
C190 H190 0.929859(14) no
C192 H192 0.930022(15) no
C193 H193 0.930038(14) no
C194 H194 0.929916(16) no
C195 H195 0.929953(15) no
C196 H196 0.929989(14) no
C198 H198 0.929942(14) no
C199 H199 0.930061(18) no
C200 H200 0.930032(12) no
C201 H201 0.930026(12) no
C202 H202 0.930105(18) no
C204 H204 0.930120(11) no
C205 H205 0.929985(11) no
C206 H206 0.929922(17) no
C207 H207 0.929936(11) no
C208 H208 0.929979(11) no
C209 H20A 0.932(10) no
C209 H20B 0.963(9) no
C209 H20C 0.984(8) no
C211 H21A 0.963(7) no
C211 H21B 0.965(9) no
C211 H21C 0.962(8) no
C212 H21D 0.954(18) no
C212 H21E 0.972(16) no
C212 H21F 0.974(18) no
C214 H21G 0.975(17) no
C214 H21H 0.90(2) no
C214 H21I 1.039(19) no
C217 H217 0.930106(12) no

loop_
_geom_contact_atom_site_label_1
_geom_contact_atom_site_label_2
_geom_contact_distance
_geom_contact_publ_flag
_geom_contact_site_symmetry_2
Fe4 C84 3.5983(15) no .
O5 C110 2.967(6) no .
O5 C111 2.964(6) no .
O5 C112 3.049(6) no .
O5 C113 3.102(6) no .
N1 C3 2.79749(4) no .
N1 C35 3.57858(4) no .
N1 C36 3.51972(5) no .
N2 C8 2.83154(4) no .
N2 C26 3.30512(6) no .
N2 C40 3.33934(6) no .
N3 C13 2.78995(4) no .
N3 C26 3.43338(4) no .
N4 C11 3.58579(5) no .
N4 C15 3.53199(6) no .
N4 C28 2.78457(4) no .
N5 C1 3.28051(5) no .
N5 C33 2.77445(4) no .
N6 C38 2.74758(5) no .
N7 C53 2.78380(4) no .
N8 C58 2.78587(4) no .
N8 C76 3.26904(5) no .
N8 C93 3.37038(6) no .
N9 C63 2.78562(5) no .
N10 C65 3.58877(4) no .
N10 C78 2.77870(4) no .
N11 C51 3.32293(5) no .
N11 C65 3.27774(5) no .
N11 C83 2.82398(4) no .
N11 C87 2.73113(4) no .
N12 C91 2.78414(5) no .
C1 C4 2.75848(4) no .
C1 C35 3.58468(4) no .
C2 C5 2.74150(3) no .
C4 C7 3.06484(4) no .
C6 C9 2.76224(4) no .
C7 C10 2.75079(4) no .
C7 C17 3.01553(4) no .
C8 C21 3.33239(6) no .
C9 C12 3.03777(4) no .
C9 C20 3.03451(5) no .
C11 C14 2.73695(3) no .
C12 C15 2.73251(4) no .
C26 C29 2.73592(5) no .
C27 C30 2.76025(5) no .
C29 C32 3.08472(6) no .
C31 C34 2.75471(5) no .
C32 C35 2.78265(5) no .
C32 C42 3.07184(4) no .
C34 C37 3.06219(6) no .
C34 C45 3.04959(4) no .
C35 C40 3.59065(6) no .
C36 C39 2.74984(5) no .
C37 C40 2.71068(4) no .
C51 C54 2.73517(4) no .
C52 C55 2.73386(3) no .
C54 C57 3.07809(4) no .
C56 C59 2.73847(4) no .
C57 C60 2.73211(3) no .
C57 C67 3.03458(4) no .
C59 C62 3.06446(4) no .
C59 C70 3.12201(4) no .
C61 C64 2.74654(3) no .
C62 C65 2.75049(4) no .
C76 C79 2.73789(4) no .
C77 C80 2.74252(5) no .
C79 C82 3.11203(5) no .
C79 C86 3.05550(6) no .
C81 C84 2.77938(5) no .
C81 C88 2.76377(5) no .
C82 C85 2.79208(5) no .
C82 C98 3.02790(4) no .
C82 C108 3.26745(4) no .
C82 C109 3.42668(4) no .
C83 C110 3.26702(4) no .
C83 C113 3.52340(5) no .
C84 C90 3.12576(6) no .
C84 C95 2.94356(4) no .
C84 C105 3.13499(4) no .
C84 C109 3.41681(5) no .
C85 C86 2.73058(4) no .
C86 C98 3.31947(4) no .
C86 C99 3.38127(5) no .
C86 C108 3.13900(4) no .
C87 C100 3.30159(5) no .
C87 C103 3.46866(4) no .
C88 C90 3.04141(5) no .
C88 C95 3.22219(4) no .
C88 C99 3.43401(4) no .
C88 C105 2.97055(4) no .
C89 C92 2.73629(5) no .
C90 C93 2.72889(4) no .
C111 C218 2.788(9) no .
C112 C218 2.984(10) no .
C114 C117 2.87318(5) no .
C114 C121 3.21512(5) no .
C114 C130 3.15347(4) no .
C114 C132 3.46765(5) no .
C114 C136 3.24441(5) no .
C115 C118 2.77111(4) no .
C115 C120 3.22501(5) no .
C115 C121 3.25136(4) no .
C115 C131 3.29098(6) no .
C115 C136 3.38898(5) no .
C116 C119 2.77531(3) no .
C119 C125 3.16552(5) no .
C119 C130 3.16016(4) no .
C119 C131 3.41359(5) no .
C120 C123 2.81383(5) no .
C120 C126 3.37507(4) no .
C120 C130 3.47033(5) no .
C120 C136 3.12660(5) no .
C121 C125 3.52655(5) no .
C121 C198 2.72079(4) no .
C122 C124 2.77567(3) no .
C124 C125 3.22186(5) no .
C124 C126 3.42325(5) no .
C124 C131 3.10209(4) no .
C124 C136 3.36969(4) no .
C125 C128 2.85181(4) no .
C125 C132 3.22005(6) no .
C126 C129 2.80139(5) no .
C126 C131 3.17957(5) no .
C126 C132 3.22429(5) no .
C127 C130 2.77110(5) no .
C131 C134 2.85834(5) no .
C132 C135 2.74801(3) no .
C133 C136 2.74318(4) no .
C137 C140 2.85768(5) no .
C137 C144 3.26124(6) no .
C137 C150 3.13868(4) no .
C137 C156 3.37014(5) no .
C137 C160 3.33428(6) no .
C138 C141 2.74959(4) no .
C138 C149 3.13398(5) no .
C138 C150 3.37857(5) no .
C138 C155 3.24985(5) no .
C138 C160 3.45250(6) no .
C139 C142 2.77586(4) no .
C142 C143 3.22124(5) no .
C142 C144 3.27412(6) no .
C142 C155 3.45314(6) no .
C143 C146 2.82435(4) no .
C143 C150 3.24725(5) no .
C143 C154 3.48286(5) no .
C143 C156 3.09227(4) no .
C144 C147 2.80632(4) no .
C144 C149 3.41672(4) no .
C144 C150 3.52659(5) no .
C145 C148 2.73301(5) no .
C148 C149 3.33785(4) no .
C148 C155 3.09863(5) no .
C148 C156 3.12960(5) no .
C149 C152 2.88351(5) no .
C149 C160 3.24173(4) no .
C150 C153 2.80638(4) no .
C151 C154 2.78567(4) no .
C154 C155 3.20678(5) no .
C154 C160 3.28127(4) no .
C155 C158 2.84941(4) no .
C156 C159 2.72745(3) no .
C157 C160 2.78138(5) no .
C161 C164 2.83120(5) no .
C161 C168 3.05905(4) no .
C161 C174 3.42083(5) no .
C161 C178 3.43914(6) no .
C161 C184 3.21208(5) no .
C162 C165 2.76409(4) no .
C162 C179 3.20034(5) no .
C162 C184 3.21089(6) no .
C163 C166 2.76604(4) no .
C166 C167 3.14928(6) no .
C166 C168 3.36526(5) no .
C166 C173 3.15249(5) no .
C166 C174 3.34213(6) no .
C167 C170 2.85290(4) no .
C167 C174 3.12473(4) no .
C167 C180 3.43213(5) no .
C167 C184 3.17187(5) no .
C168 C171 2.79942(3) no .
C168 C179 3.30322(5) no .
C168 C184 3.36853(6) no .
C169 C172 2.69890(5) no .
C172 C173 3.19491(4) no .
C172 C174 3.16587(4) no .
C172 C179 3.36403(6) no .
C173 C176 2.81285(4) no .
C173 C180 3.10237(5) no .
C174 C177 2.86272(4) no .
C175 C178 2.92534(4) no .
C178 C179 3.14613(4) no .
C178 C180 3.14652(5) no .
C179 C182 2.88083(4) no .
C180 C183 2.76722(4) no .
C181 C184 2.75305(4) no .
C185 C188 2.81979(4) no .
C185 C196 3.04627(5) no .
C185 C208 2.94353(5) no .
C185 C217 3.16745(5) no .
C186 C189 2.78906(5) no .
C186 C191 3.04742(4) no .
C186 C196 3.14723(4) no .
C186 C203 3.46700(5) no .
C186 C208 3.52523(5) no .
C187 C190 2.77053(4) no .
C190 C197 3.05575(4) no .
C190 C203 3.51004(5) no .
C190 C208 3.44897(6) no .
C190 C217 3.30936(4) no .
C191 C194 2.83707(5) no .
C191 C204 3.32315(5) no .
C191 C217 3.26687(4) no .
C192 C195 2.78357(5) no .
C192 C203 3.17039(5) no .
C192 C204 3.20304(4) no .
C193 C196 2.78958(4) no .
C196 C197 3.30809(4) no .
C196 C217 3.31882(4) no .
C197 C200 2.88271(4) no .
C197 C204 3.29132(6) no .
C199 C202 2.74003(5) no .
C201 C217 2.78229(3) no .
C202 C203 3.02608(4) no .
C202 C204 3.18040(4) no .
C203 C206 2.87063(5) no .
C204 C207 2.73966(3) no .
C205 C208 2.76559(3) no .
O1 O4 2.775(5) no .
O1 C22 3.473(5) no .
O1 C207 3.563(5) no .
O1 C215 3.462(13) no .
O1 C216 3.282(6) no .
O2 O5 2.885(13) no 4_555
O2 C92 3.414(9) no .
O2 C111 2.938(11) no 4_555
O2 C112 3.186(11) no 4_555
O3 O5 2.661(9) no 4_555
O3 C71 3.311(8) no .
O3 C92 3.277(8) no .
O3 C93 3.122(7) no .
O3 C218 3.550(11) no 4_555
O4 O1 2.775(5) no .
O4 C4 3.497(4) no .
O4 C4 3.458(3) no 3_667
O4 C7 3.409(3) no .
O4 C17 3.320(3) no .
O5 O2 2.885(13) no 4_554
O5 O3 2.661(9) no 4_554
O5 C38 3.554(5) no 2_646
O5 C39 3.343(5) no 2_646
O5 C215 3.208(11) no 4_554
C2 C192 3.45225(5) no .
C3 C17 3.36761(4) no 3_667
C3 C203 3.56422(5) no .
C3 C207 3.59917(5) no .
C3 C208 3.37898(4) no .
C4 O4 3.497(4) no .
C4 O4 3.458(3) no 3_667
C4 C216 3.555(5) no 3_667
C5 C216 3.535(4) no 3_667
C7 O4 3.409(3) no .
C8 C205 3.51657(5) no 3_667
C12 C177 3.45437(5) no 4_565
C12 C178 3.38446(5) no 4_565
C13 C194 3.58971(5) no 2_656
C13 C195 3.47970(6) no 2_656
C14 C196 3.57345(6) no 2_656
C14 C217 3.55195(6) no 2_656
C15 C199 3.53516(6) no 2_656
C16 C205 3.35705(5) no 3_667
C17 O4 3.320(3) no .
C17 C3 3.36761(4) no 3_667
C18 C193 3.59679(7) no 3_667
C19 C183 3.48080(6) no 4_565
C20 C205 3.55468(6) no 3_667
C21 C139 3.49249(6) no 3_566
C22 O1 3.473(5) no .
C22 C134 3.59180(5) no 3_566
C23 C134 3.44433(4) no 3_566
C23 C135 3.41526(5) no 3_566
C27 C140 3.52750(4) no 3_566
C27 C141 3.53280(4) no 3_566
C28 C183 3.39395(5) no .
C29 C171 3.58003(4) no .
C29 C182 3.46996(6) no .
C29 C183 3.43400(5) no .
C29 C184 3.53928(5) no .
C36 C200 3.45652(6) no 2_656
C37 C129 3.57249(6) no 3_666
C38 O5 3.554(5) no 2_656
C38 C218 3.598(8) no 2_656
C39 O5 3.343(5) no 2_656
C40 C216 3.576(5) no 3_667
C42 C212 3.455(12) no 2_656
C43 C96 3.57569(4) no 3_666
C44 C107 3.52039(5) no 3_666
C44 C214 3.474(16) no 2_656
C46 C195 3.45814(4) no .
C47 C171 3.56698(6) no .
C49 C118 3.53252(6) no 3_666
C49 C166 3.50442(6) no 3_666
C54 C158 3.51756(6) no 4_555
C54 C159 3.59870(5) no 4_555
C55 C157 3.51953(6) no 4_555
C55 C158 3.45720(5) no 4_555
C56 C157 3.45118(4) no 4_555
C57 C156 3.48482(4) no 4_555
C57 C157 3.40360(4) no 4_555
C59 C118 3.57475(4) no 3_566
C59 C119 3.46806(5) no 3_566
C60 C118 3.59616(5) no 3_566
C61 C118 3.57017(6) no 3_566
C62 C116 3.57275(4) no 3_566
C62 C117 3.47234(5) no 3_566
C62 C118 3.45165(6) no 3_566
C62 C119 3.52968(6) no 3_566
C62 C133 3.56204(7) no 3_566
C62 C134 3.53723(6) no 3_566
C62 C135 3.56614(5) no 3_566
C62 C136 3.58932(5) no 3_566
C63 C116 3.41747(6) no 3_566
C63 C135 3.51611(6) no 3_566
C64 C152 3.54519(6) no 3_566
C64 C153 3.49182(6) no 3_566
C65 C152 3.55694(5) no 3_566
C71 O3 3.311(8) no .
C73 C147 3.52690(6) no 4_555
C79 C146 3.56932(6) no .
C79 C147 3.50253(6) no .
C79 C148 3.56107(5) no .
C80 C147 3.45139(5) no .
C81 C147 3.49036(4) no .
C82 C147 3.35237(4) no .
C82 C148 3.29685(4) no .
C88 C189 3.55252(4) no .
C88 C190 3.56324(5) no .
C90 C190 3.55078(4) no .
C90 C202 3.50697(6) no .
C91 C202 3.57261(5) no .
C91 C213 3.563(8) no .
C91 C214 3.352(18) no .
C92 O2 3.414(9) no .
C92 O3 3.277(8) no .
C92 C214 3.426(16) no .
C93 O3 3.122(7) no .
C95 C199 3.50658(5) no .
C96 C43 3.57569(4) no 3_666
C99 C151 3.45164(4) no 3_566
C100 C169 3.41948(5) no .
C100 C170 3.22636(4) no .
C100 C189 3.44704(6) no .
C101 C169 3.31102(5) no .
C101 C170 3.20479(4) no .
C107 C44 3.52039(5) no 3_666
C111 O2 2.938(11) no 4_554
C111 C213 3.187(11) no 4_554
C111 C214 3.44(2) no 4_554
C112 O2 3.186(11) no 4_554
C112 C213 3.074(12) no 4_554
C112 C214 2.66(2) no 4_554
C113 C156 3.56229(5) no .
C113 C157 3.34797(4) no .
C113 C158 3.37321(6) no .
C113 C159 3.48297(6) no .
C116 C62 3.57275(4) no 3_566
C116 C63 3.41747(6) no 3_566
C117 C62 3.47234(5) no 3_566
C118 C49 3.53252(6) no 3_666
C118 C59 3.57475(4) no 3_566
C118 C60 3.59616(5) no 3_566
C118 C61 3.57017(6) no 3_566
C118 C62 3.45165(6) no 3_566
C119 C59 3.46806(5) no 3_566
C119 C62 3.52968(6) no 3_566
C129 C37 3.57249(6) no 3_666
C133 C62 3.56204(7) no 3_566
C134 C22 3.59180(5) no 3_566
C134 C23 3.44433(4) no 3_566
C134 C62 3.53723(6) no 3_566
C135 C23 3.41526(5) no 3_566
C135 C62 3.56614(5) no 3_566
C135 C63 3.51611(6) no 3_566
C136 C62 3.58932(5) no 3_566
C139 C21 3.49249(6) no 3_566
C140 C27 3.52750(4) no 3_566
C141 C27 3.53280(4) no 3_566
C146 C79 3.56932(6) no .
C147 C73 3.52690(6) no 4_554
C147 C79 3.50253(6) no .
C147 C80 3.45139(5) no .
C147 C81 3.49036(4) no .
C147 C82 3.35237(4) no .
C148 C79 3.56107(5) no .
C148 C82 3.29685(4) no .
C151 C99 3.45164(4) no 3_566
C152 C64 3.54519(6) no 3_566
C152 C65 3.55694(5) no 3_566
C153 C64 3.49182(6) no 3_566
C156 C57 3.48482(4) no 4_554
C156 C113 3.56229(5) no .
C157 C55 3.51953(6) no 4_554
C157 C56 3.45118(4) no 4_554
C157 C57 3.40360(4) no 4_554
C157 C113 3.34797(4) no .
C158 C54 3.51756(6) no 4_554
C158 C55 3.45720(5) no 4_554
C158 C113 3.37321(6) no .
C159 C54 3.59870(5) no 4_554
C159 C113 3.48297(6) no .
C166 C49 3.50442(6) no 3_666
C169 C100 3.41948(5) no .
C169 C101 3.31102(5) no .
C170 C100 3.22636(4) no .
C170 C101 3.20479(4) no .
C170 C187 3.58134(6) no .
C171 C29 3.58003(4) no .
C171 C47 3.56698(6) no .
C177 C12 3.45437(5) no 4_564
C178 C12 3.38446(5) no 4_564
C182 C29 3.46996(6) no .
C183 C19 3.48080(6) no 4_564
C183 C28 3.39395(5) no .
C183 C29 3.43400(5) no .
C184 C29 3.53928(5) no .
C187 C170 3.58134(6) no .
C189 C88 3.55252(4) no .
C189 C100 3.44704(6) no .
C190 C88 3.56324(5) no .
C190 C90 3.55078(4) no .
C192 C2 3.45225(5) no .
C193 C18 3.59679(7) no 3_667
C194 C13 3.58971(5) no 2_646
C195 C13 3.47970(6) no 2_646
C195 C46 3.45814(4) no .
C196 C14 3.57345(6) no 2_646
C199 C15 3.53516(6) no 2_646
C199 C95 3.50658(5) no .
C200 C36 3.45652(6) no 2_646
C202 C90 3.50697(6) no .
C202 C91 3.57261(5) no .
C203 C3 3.56422(5) no .
C205 C8 3.51657(5) no 3_667
C205 C16 3.35705(5) no 3_667
C205 C20 3.55468(6) no 3_667
C205 C212 3.489(13) no .
C207 O1 3.563(5) no .
C207 C3 3.59917(5) no .
C208 C3 3.37898(4) no .
C212 C42 3.455(12) no 2_646
C212 C205 3.489(13) no .
C213 C91 3.563(8) no .
C213 C111 3.187(11) no 4_555
C213 C112 3.074(12) no 4_555
C214 C44 3.474(16) no 2_646
C214 C91 3.352(18) no .
C214 C92 3.426(16) no .
C214 C111 3.44(2) no 4_555
C214 C112 2.66(2) no 4_555
C215 O1 3.462(13) no .
C215 O5 3.208(11) no 4_555
C216 O1 3.282(6) no .
C216 C4 3.555(5) no 3_667
C216 C5 3.535(4) no 3_667
C216 C40 3.576(5) no 3_667
C217 C14 3.55195(6) no 2_646
C218 O3 3.550(11) no 4_554
C218 C38 3.598(8) no 2_646
Co1 H1 3.24008(5) no .
Co1 H15 3.27828(5) no .
Co1 H26 3.14071(6) no .
Co1 H40 3.13656(5) no .
Co2 H51 3.15074(5) no .
Co2 H65 3.15963(4) no .
Co2 H76 3.13727(6) no .
Co2 H93 3.19504(5) no .
O1 H20A 2.580(5) no .
O1 H20B 2.581(5) no .
O1 H20C 3.085(4) no .
O1 H21A 2.608(4) no .
O1 H21B 2.608(4) no .
O1 H21C 3.101(4) no .
O2 H21D 2.342(11) no .
O2 H21E 2.328(12) no .
O2 H21F 2.916(11) no .
O2 H21G 2.645(8) no .
O2 H21H 2.650(10) no .
O2 H21I 3.150(10) no .
N1 H2 3.25171(5) no .
N1 H4 3.26555(4) no .
N2 H7 3.23099(4) no .
N2 H9 3.24459(4) no .
N2 H26 2.83674(4) no .
N2 H40 2.88257(5) no .
N3 H12 3.23780(4) no .
N3 H14 3.22475(5) no .
N3 H26 3.39069(5) no .
N3 H40 3.46710(5) no .
N4 H15 3.57831(5) no .
N4 H27 3.25070(6) no .
N4 H29 3.27076(6) no .
N5 H1 2.81825(5) no .
N5 H15 3.19477(5) no .
N5 H32 3.23549(6) no .
N5 H34 3.21520(6) no .
N6 H37 3.24114(5) no .
N6 H39 3.18942(5) no .
N7 H52 3.22373(5) no .
N7 H54 3.23965(4) no .
N7 H76 3.53930(5) no .
N8 H57 3.20823(4) no .
N8 H59 3.21646(4) no .
N8 H76 2.80082(4) no .
N8 H93 2.91743(5) no .
N9 H62 3.25339(4) no .
N9 H64 3.24070(5) no .
N9 H93 3.55340(4) no .
N10 H65 3.56063(5) no .
N10 H77 3.22167(6) no .
N10 H79 3.22136(6) no .
N11 H51 2.86203(5) no .
N11 H65 2.80733(5) no .
N12 H51 3.57186(4) no .
N12 H90 3.23569(5) no .
N12 H92 3.21126(5) no .
C1 H3 3.24767(4) no .
C2 H4 3.24879(4) no .
C3 H1 3.24563(4) no .
C4 H2 3.23897(4) no .
C4 H7 2.78486(3) no .
C5 H1 3.16483(4) no .
C5 H3 3.23263(6) no .
C5 H7 2.72477(4) no .
C6 H4 2.75121(5) no .
C6 H26 3.43341(5) no .
C6 H40 3.38576(5) no .
C7 H4 2.81470(5) no .
C7 H9 3.25574(6) no .
C7 H17 2.84083(4) no .
C7 H21 3.46861(6) no .
C8 H17 2.85608(3) no .
C8 H20 2.88395(3) no .
C8 H21 3.01408(5) no .
C9 H7 3.25295(6) no .
C9 H12 2.76429(4) no .
C9 H20 2.89818(4) no .
C9 H21 3.19735(5) no .
C10 H12 2.69732(4) no .
C10 H26 3.12509(4) no .
C10 H40 3.17449(6) no .
C11 H9 2.73029(4) no .
C11 H13 3.23814(5) no .
C11 H15 3.15813(4) no .
C11 H26 3.31334(4) no .
C11 H40 3.58255(5) no .
C12 H9 2.77784(4) no .
C12 H14 3.24774(4) no .
C13 H15 3.22727(4) no .
C14 H12 3.24982(5) no .
C15 H13 3.23508(4) no .
C16 H7 2.66956(3) no .
C16 H9 2.67919(3) no .
C16 H18 3.24663(4) no .
C16 H19 3.22849(4) no .
C16 H21 3.32670(5) no .
C17 H7 2.71795(3) no .
C17 H19 3.22057(4) no .
C17 H20 3.25424(6) no .
C17 H22 3.32191(5) no .
C18 H20 3.26272(5) no .
C18 H23 3.44546(6) no .
C19 H17 3.21989(4) no .
C19 H24 3.55815(6) no .
C20 H9 2.73907(4) no .
C20 H17 3.25044(6) no .
C20 H18 3.26498(4) no .
C20 H25 3.44641(5) no .
C21 H23 3.19627(4) no .
C21 H24 3.22364(4) no .
C22 H17 3.34976(5) no .
C22 H24 3.21027(4) no .
C22 H25 3.22259(6) no .
C23 H18 3.44948(5) no .
C23 H21 3.19785(4) no .
C23 H25 3.25473(5) no .
C24 H19 3.55209(6) no .
C24 H21 3.21907(4) no .
C24 H22 3.21076(4) no .
C25 H20 3.44786(5) no .
C25 H22 3.22483(6) no .
C25 H23 3.24995(4) no .
C26 H28 3.22227(6) no .
C27 H29 3.21927(4) no .
C28 H26 3.20993(6) no .
C29 H27 3.22398(5) no .
C29 H32 2.84719(5) no .
C30 H26 3.18544(4) no .
C30 H28 3.22641(5) no .
C30 H32 2.73951(4) no .
C31 H1 3.27416(4) no .
C31 H15 3.53058(6) no .
C31 H29 2.74460(4) no .
C32 H29 2.84514(5) no .
C32 H34 3.26554(5) no .
C32 H42 2.92760(5) no .
C32 H46 3.52258(6) no .
C33 H42 2.92427(5) no .
C33 H45 2.90469(5) no .
C33 H46 3.44122(6) no .
C34 H1 3.59901(4) no .
C34 H32 3.26873(5) no .
C34 H37 2.82746(5) no .
C34 H45 2.91347(4) no .
C35 H1 2.98850(4) no .
C35 H37 2.70552(5) no .
C36 H1 3.42428(5) no .
C36 H34 2.73512(4) no .
C36 H38 3.22554(5) no .
C36 H40 3.14511(5) no .
C37 H34 2.81900(5) no .
C37 H39 3.27202(5) no .
C38 H40 3.17341(5) no .
C39 H37 3.26737(5) no .
C40 H38 3.18241(6) no .
C41 H32 2.70288(5) no .
C41 H34 2.64645(5) no .
C41 H43 3.22820(6) no .
C41 H44 3.22822(5) no .
C41 H46 3.45771(5) no .
C42 H32 2.79550(4) no .
C42 H44 3.22318(6) no .
C42 H45 3.24733(5) no .
C42 H47 3.54488(5) no .
C43 H45 3.20387(6) no .
C43 H48 3.47860(5) no .
C44 H42 3.22329(6) no .
C44 H49 3.39627(6) no .
C45 H34 2.73573(5) no .
C45 H42 3.24777(5) no .
C45 H43 3.20427(6) no .
C45 H50 3.41652(6) no .
C46 H48 3.24250(5) no .
C46 H49 3.24487(5) no .
C47 H42 3.54288(6) no .
C47 H49 3.25583(6) no .
C47 H50 3.22844(5) no .
C48 H43 3.43555(6) no .
C48 H46 3.24762(5) no .
C48 H50 3.21090(6) no .
C49 H44 3.37631(5) no .
C49 H46 3.24351(5) no .
C49 H47 3.25213(6) no .
C50 H45 3.43155(5) no .
C50 H47 3.23325(5) no .
C50 H48 3.21307(6) no .
C51 H53 3.25264(4) no .
C52 H54 3.24212(4) no .
C53 H51 3.24114(4) no .
C54 H52 3.24126(4) no .
C54 H57 2.81910(3) no .
C55 H51 3.14327(4) no .
C55 H53 3.23349(5) no .
C55 H57 2.74011(4) no .
C55 H76 3.46815(4) no .
C56 H54 2.72797(4) no .
C56 H76 3.06660(4) no .
C56 H93 3.47341(6) no .
C57 H54 2.82425(4) no .
C57 H59 3.24678(5) no .
C57 H67 2.89991(4) no .
C58 H67 2.91177(3) no .
C58 H70 2.93425(3) no .
C58 H71 3.45136(5) no .
C59 H57 3.24701(5) no .
C59 H62 2.81911(4) no .
C59 H70 3.00550(4) no .
C59 H71 3.38664(6) no .
C60 H62 2.73188(5) no .
C60 H76 3.29933(5) no .
C60 H93 3.20533(5) no .
C61 H59 2.73513(4) no .
C61 H63 3.22754(6) no .
C61 H65 3.15751(4) no .
C61 H93 3.54670(4) no .
C62 H59 2.80487(3) no .
C62 H64 3.27267(4) no .
C63 H65 3.22484(4) no .
C64 H62 3.27544(5) no .
C65 H63 3.23029(4) no .
C66 H57 2.64909(3) no .
C66 H59 2.70020(3) no .
C66 H68 3.25594(4) no .
C66 H69 3.22695(4) no .
C66 H71 3.51166(6) no .
C67 H57 2.71938(4) no .
C67 H69 3.24525(4) no .
C67 H70 3.29739(6) no .
C67 H72 3.45418(5) no .
C68 H70 3.26356(5) no .
C68 H73 3.45055(5) no .
C69 H67 3.25274(5) no .
C69 H74 3.50779(6) no .
C70 H59 2.85507(4) no .
C70 H67 3.29533(6) no .
C70 H68 3.25809(4) no .
C70 H75 3.51804(5) no .
C71 H73 3.29382(4) no .
C71 H74 3.25907(4) no .
C72 H67 3.46380(5) no .
C72 H74 3.23942(4) no .
C72 H75 3.26655(6) no .
C73 H68 3.43901(6) no .
C73 H71 3.29123(4) no .
C73 H75 3.26048(5) no .
C74 H69 3.49739(6) no .
C74 H71 3.26434(4) no .
C74 H72 3.24029(4) no .
C75 H70 3.52468(5) no .
C75 H72 3.26218(6) no .
C75 H73 3.26308(4) no .
C76 H78 3.27482(6) no .
C77 H79 3.23281(4) no .
C78 H76 3.26566(6) no .
C79 H77 3.23373(5) no .
C80 H65 3.47174(4) no .
C80 H76 3.16935(4) no .
C80 H78 3.22376(5) no .
C81 H51 3.38792(5) no .
C81 H65 3.08031(4) no .
C81 H79 2.72712(4) no .
C82 H79 2.84182(5) no .
C84 H90 2.84561(5) no .
C85 H51 3.16152(4) no .
C85 H65 3.27436(5) no .
C85 H90 2.74265(4) no .
C86 H65 3.41004(5) no .
C86 H79 2.82110(5) no .
C88 H65 3.58106(4) no .
C88 H90 2.82235(4) no .
C89 H51 3.51142(4) no .
C89 H91 3.25848(5) no .
C89 H93 3.13773(5) no .
C90 H92 3.25175(6) no .
C91 H93 3.22066(5) no .
C92 H90 3.25685(5) no .
C93 H91 3.22702(6) no .
C114 H116 3.28001(5) no .
C114 H118 3.30255(5) no .
C114 H121 2.84358(4) no .
C114 H130 2.77760(5) no .
C114 H136 3.24319(4) no .
C115 H117 3.27943(4) no .
C115 H119 3.23781(4) no .
C115 H121 2.71998(3) no .
C115 H136 3.09031(4) no .
C116 H118 3.23435(5) no .
C117 H115 3.26295(4) no .
C117 H119 3.26638(5) no .
C118 H116 3.23594(4) no .
C119 H115 3.24166(5) no .
C119 H117 3.27679(6) no .
C119 H130 2.68687(4) no .
C120 H115 2.87193(5) no .
C120 H122 3.27515(4) no .
C120 H126 3.41936(5) no .
C120 H130 3.56266(5) no .
C120 H136 2.79617(5) no .
C120 H198 3.24792(4) no .
C121 H115 2.77254(3) no .
C121 H123 3.26663(5) no .
C121 H124 3.21340(5) no .
C121 H136 3.58086(6) no .
C122 H198 3.20854(6) no .
C123 H121 3.25704(4) no .
C123 H124 3.20329(4) no .
C124 H121 3.21124(6) no .
C124 H123 3.21293(5) no .
C124 H126 3.19725(5) no .
C124 H136 3.11477(4) no .
C125 H119 2.80533(4) no .
C125 H124 3.18774(4) no .
C125 H127 3.28163(6) no .
C125 H129 3.28279(6) no .
C125 H132 2.86496(4) no .
C126 H124 3.06537(4) no .
C126 H128 3.27797(5) no .
C126 H130 3.23337(6) no .
C126 H132 2.70667(4) no .
C127 H129 3.29025(5) no .
C128 H126 3.26990(6) no .
C128 H130 3.24797(5) no .
C129 H127 3.28980(6) no .
C130 H119 2.67705(3) no .
C130 H126 3.24074(5) no .
C130 H128 3.25452(4) no .
C131 H115 3.33557(5) no .
C131 H119 3.53849(4) no .
C131 H124 2.78869(3) no .
C131 H126 2.83070(4) no .
C131 H133 3.26856(4) no .
C131 H135 3.29390(6) no .
C132 H126 2.75637(4) no .
C132 H134 3.24247(6) no .
C132 H136 3.21904(5) no .
C133 H135 3.22228(4) no .
C134 H132 3.22505(5) no .
C134 H136 3.23332(4) no .
C135 H133 3.22495(5) no .
C136 H115 3.14825(5) no .
C136 H124 3.13900(4) no .
C136 H132 3.22403(4) no .
C136 H134 3.24283(4) no .
C137 H139 3.29056(5) no .
C137 H141 3.27985(4) no .
C137 H144 2.94721(4) no .
C137 H150 2.79701(3) no .
C137 H156 3.42342(4) no .
C137 H160 3.38033(6) no .
C138 H140 3.25938(4) no .
C138 H142 3.20364(4) no .
C138 H150 3.08296(4) no .
C138 H160 3.20431(6) no .
C139 H141 3.26295(4) no .
C140 H138 3.25059(4) no .
C140 H142 3.24445(5) no .
C141 H139 3.25972(4) no .
C142 H138 3.19498(4) no .
C142 H140 3.26269(6) no .
C142 H144 2.82705(5) no .
C142 H156 3.55829(6) no .
C143 H142 2.85699(4) no .
C143 H145 3.27399(4) no .
C143 H147 3.32029(5) no .
C143 H150 3.25631(4) no .
C143 H156 2.71245(3) no .
C144 H142 2.73631(5) no .
C144 H146 3.21772(5) no .
C144 H148 3.23320(6) no .
C144 H150 3.23121(5) no .
C145 H147 3.23299(6) no .
C146 H144 3.21861(5) no .
C146 H148 3.22966(4) no .
C147 H145 3.21952(6) no .
C148 H144 3.23491(6) no .
C148 H146 3.24460(4) no .
C148 H156 2.71355(4) no .
C149 H138 2.77587(5) no .
C149 H144 3.50765(4) no .
C149 H148 3.37182(4) no .
C149 H151 3.31845(4) no .
C149 H153 3.31862(4) no .
C149 H160 2.93494(4) no .
C150 H138 3.06052(5) no .
C150 H144 3.34684(5) no .
C150 H152 3.28826(5) no .
C150 H154 3.21479(6) no .
C151 H153 3.29346(6) no .
C152 H150 3.27844(4) no .
C152 H154 3.26190(4) no .
C153 H151 3.28911(6) no .
C154 H148 3.52543(6) no .
C154 H150 3.21506(6) no .
C154 H152 3.27935(5) no .
C154 H160 2.86748(4) no .
C155 H138 3.26315(4) no .
C155 H148 2.72356(5) no .
C155 H154 2.83139(4) no .
C155 H157 3.30185(5) no .
C155 H159 3.26790(5) no .
C156 H148 2.72422(4) no .
C156 H158 3.24900(5) no .
C156 H160 3.21448(5) no .
C157 H159 3.21167(4) no .
C158 H156 3.23358(4) no .
C158 H160 3.24670(5) no .
C159 H157 3.21748(5) no .
C160 H138 3.18598(5) no .
C160 H154 2.73718(4) no .
C160 H156 3.20664(4) no .
C160 H158 3.25869(4) no .
C161 H163 3.29283(4) no .
C161 H165 3.26312(5) no .
C161 H168 2.71345(3) no .
C161 H174 3.46109(5) no .
C161 H178 3.54127(5) no .
C161 H184 2.86844(4) no .
C162 H164 3.27737(5) no .
C162 H166 3.21827(5) no .
C162 H168 3.46509(5) no .
C162 H184 2.75381(5) no .
C163 H165 3.21733(5) no .
C164 H162 3.27158(5) no .
C164 H166 3.22959(4) no .
C165 H163 3.21321(5) no .
C166 H162 3.21527(5) no .
C166 H164 3.24724(4) no .
C166 H168 3.04988(5) no .
C166 H174 3.16919(5) no .
C167 H166 2.89361(6) no .
C167 H169 3.25591(4) no .
C167 H171 3.30343(4) no .
C167 H174 2.76785(4) no .
C167 H180 3.59210(5) no .
C167 H184 3.16255(4) no .
C168 H166 3.23669(5) no .
C168 H170 3.26290(4) no .
C168 H172 3.22519(6) no .
C168 H184 3.02921(5) no .
C169 H171 3.19865(5) no .
C170 H168 3.25259(4) no .
C170 H172 3.22890(4) no .
C171 H169 3.18863(6) no .
C172 H168 3.23863(5) no .
C172 H170 3.24681(4) no .
C172 H174 2.71991(5) no .
C173 H166 3.00401(4) no .
C173 H172 2.82717(4) no .
C173 H175 3.35522(4) no .
C173 H177 3.30406(4) no .
C173 H180 2.72490(4) no .
C174 H166 2.80540(5) no .
C174 H172 2.69128(4) no .
C174 H176 3.26476(4) no .
C174 H178 3.39832(6) no .
C175 H177 3.31155(6) no .
C176 H174 3.28041(4) no .
C176 H178 3.30598(4) no .
C177 H175 3.31478(6) no .
C178 H174 3.38347(6) no .
C178 H176 3.29357(4) no .
C178 H180 2.63986(5) no .
C179 H162 2.84245(4) no .
C179 H168 3.40138(4) no .
C179 H172 3.47746(5) no .
C179 H178 2.85237(3) no .
C179 H181 3.27435(4) no .
C179 H183 3.31310(4) no .
C180 H178 2.75123(4) no .
C180 H182 3.27618(4) no .
C180 H184 3.20620(6) no .
C181 H183 3.23419(6) no .
C182 H180 3.26220(4) no .
C182 H184 3.26040(4) no .
C183 H181 3.22693(6) no .
C184 H162 2.67866(5) no .
C184 H168 3.21365(5) no .
C184 H180 3.20562(6) no .
C184 H182 3.28316(5) no .
C185 H187 3.30487(6) no .
C185 H189 3.30038(6) no .
C185 H196 2.70160(4) no .
C185 H208 2.50902(4) no .
C185 H217 2.94154(4) no .
C186 H188 3.23158(4) no .
C186 H190 3.22595(4) no .
C186 H196 2.84615(3) no .
C186 H208 2.99501(4) no .
C187 H189 3.24701(5) no .
C188 H186 3.22494(5) no .
C188 H190 3.22775(6) no .
C189 H187 3.24693(4) no .
C189 H208 3.53091(6) no .
C190 H186 3.22803(5) no .
C190 H188 3.23345(5) no .
C190 H208 2.82388(5) no .
C190 H217 3.17409(3) no .
C191 H186 2.68851(4) no .
C191 H193 3.30253(6) no .
C191 H195 3.34448(5) no .
C191 H204 3.10538(4) no .
C191 H217 3.09615(4) no .
C192 H186 3.55837(5) no .
C192 H194 3.25472(4) no .
C192 H196 3.21797(5) no .
C192 H204 2.79833(3) no .
C193 H195 3.23680(6) no .
C194 H192 3.24981(4) no .
C194 H196 3.22716(6) no .
C195 H193 3.22950(5) no .
C196 H186 2.81480(3) no .
C196 H192 3.21698(5) no .
C196 H194 3.24309(6) no .
C196 H217 2.78658(4) no .
C197 H190 2.69469(4) no .
C197 H196 3.24432(4) no .
C197 H199 3.29614(5) no .
C197 H201 3.34348(5) no .
C197 H204 3.16039(5) no .
C198 H122 3.21193(5) no .
C199 H201 3.26757(4) no .
C200 H202 3.20940(5) no .
C200 H217 3.25271(5) no .
C201 H199 3.25443(5) no .
C202 H190 3.44150(5) no .
C202 H200 3.23515(4) no .
C202 H204 2.99918(4) no .
C202 H217 3.19556(4) no .
C203 H186 3.49016(5) no .
C203 H190 3.56367(6) no .
C203 H192 2.79885(5) no .
C203 H202 2.61763(4) no .
C203 H205 3.27708(5) no .
C203 H207 3.26699(4) no .
C204 H192 2.51049(3) no .
C204 H202 2.49759(3) no .
C204 H206 3.27658(5) no .
C204 H208 3.22113(4) no .
C205 H192 3.54007(5) no .
C205 H202 3.37109(5) no .
C205 H207 3.22333(4) no .
C206 H204 3.26155(4) no .
C206 H208 3.25954(5) no .
C207 H205 3.22407(4) no .
C208 H190 3.59084(6) no .
C208 H202 3.51989(5) no .
C208 H204 3.21694(4) no .
C208 H206 3.27617(6) no .
C209 H21A 3.242(10) no .
C209 H21B 3.174(9) no .
C209 H21C 2.621(8) no .
C211 H20A 3.160(7) no .
C211 H20B 3.216(9) no .
C211 H20C 2.591(9) no .
C212 H21G 2.893(14) no .
C212 H21H 3.073(15) no .
C212 H21I 2.499(14) no .
C214 H21D 3.117(14) no .
C214 H21E 2.929(16) no .
C214 H21F 2.449(16) no .
C217 H190 2.92072(3) no .
C217 H196 2.99080(4) no .
C217 H200 3.26002(5) no .
C217 H202 3.19237(5) no .
B1 H186 2.76042(5) no .
B1 H190 2.81829(5) no .
B1 H192 2.83998(5) no .
B1 H196 2.71042(4) no .
B1 H202 2.83841(4) no .
B1 H204 2.80132(4) no .
B1 H208 2.79940(3) no .
B1 H217 2.74803(5) no .
B2 H162 2.84911(4) no .
B2 H166 2.72747(4) no .
B2 H168 2.78583(4) no .
B2 H172 2.82122(3) no .
B2 H174 2.85009(3) no .
B2 H178 2.85098(4) no .
B2 H180 2.78449(4) no .
B2 H184 2.68336(3) no .
B3 H115 2.78983(4) no .
B3 H119 2.81629(4) no .
B3 H121 2.83214(3) no .
B3 H124 2.74639(4) no .
B3 H126 2.78446(5) no .
B3 H130 2.77985(5) no .
B3 H132 2.83912(3) no .
B3 H136 2.78239(4) no .
B4 H138 2.72764(4) no .
B4 H142 2.83651(4) no .
B4 H144 2.89069(4) no .
B4 H148 2.73372(4) no .
B4 H150 2.74868(3) no .
B4 H154 2.81467(4) no .
B4 H156 2.74546(4) no .
B4 H160 2.80313(3) no .
H1 H2 2.30929(4) no .
H2 H3 2.35748(3) no .
H3 H4 2.29001(3) no .
H4 H7 2.28231(3) no .
H7 H17 2.27187(3) no .
H9 H12 2.25404(3) no .
H9 H20 2.32889(4) no .
H9 H21 3.45945(4) no .
H9 H25 3.51198(7) no .
H12 H13 2.33174(3) no .
H13 H14 2.35652(3) no .
H14 H15 2.28498(3) no .
H17 H18 2.58124(3) no .
H17 H22 3.15369(5) no .
H18 H19 2.54077(5) no .
H18 H23 3.31329(5) no .
H19 H20 2.59629(3) no .
H19 H24 3.44150(5) no .
H20 H25 3.32369(5) no .
H20A H21B 3.51959(5) no .
H20A H21C 3.22549(5) no .
H20B H21C 3.27325(4) no .
H20C H21A 3.27289(4) no .
H20C H21B 3.22138(5) no .
H20C H21C 2.25388(3) no .
H21 H22 2.47787(3) no .
H21 H25 2.61345(3) no .
H21 H26 3.47581(5) no .
H21D H21I 3.23336(5) no .
H21E H21G 3.13003(5) no .
H21E H21I 3.06760(4) no .
H21F H21G 2.96662(5) no .
H21F H21H 3.13934(6) no .
H21F H21I 2.12423(4) no .
H22 H23 2.54913(3) no .
H23 H24 2.58036(5) no .
H24 H25 2.56910(3) no .
H26 H27 2.33171(4) no .
H27 H28 2.30106(4) no .
H28 H29 2.29564(4) no .
H29 H32 2.34609(4) no .
H32 H42 2.39767(3) no .
H32 H46 3.45521(6) no .
H34 H37 2.32318(4) no .
H34 H45 2.33870(3) no .
H37 H38 2.35094(4) no .
H38 H39 2.34487(3) no .
H39 H40 2.25786(4) no .
H42 H43 2.56347(4) no .
H42 H47 3.43777(6) no .
H43 H44 2.51316(4) no .
H43 H48 3.31457(6) no .
H44 H45 2.55666(4) no .
H44 H49 3.22592(6) no .
H45 H50 3.27480(5) no .
H46 H47 2.56902(5) no .
H46 H50 2.56519(5) no .
H47 H48 2.60446(4) no .
H48 H49 2.55011(4) no .
H49 H50 2.55141(4) no .
H51 H52 2.32783(3) no .
H52 H53 2.34753(3) no .
H53 H54 2.32534(3) no .
H54 H57 2.30696(3) no .
H57 H67 2.34142(4) no .
H59 H62 2.29811(3) no .
H59 H70 2.49439(4) no .
H59 H71 3.26290(5) no .
H62 H63 2.33676(3) no .
H63 H64 2.35704(3) no .
H64 H65 2.29849(4) no .
H67 H68 2.57591(3) no .
H67 H72 3.31596(5) no .
H68 H69 2.56444(5) no .
H68 H73 3.29659(5) no .
H69 H70 2.55025(3) no .
H69 H74 3.36588(5) no .
H70 H75 3.40037(5) no .
H71 H72 2.63055(4) no .
H71 H75 2.58391(3) no .
H72 H73 2.57446(3) no .
H73 H74 2.56736(5) no .
H74 H75 2.56706(3) no .
H76 H77 2.34692(3) no .
H77 H78 2.36143(4) no .
H78 H79 2.30738(4) no .
H90 H91 2.34052(4) no .
H91 H92 2.36595(3) no .
H92 H93 2.27000(4) no .
H115 H116 2.31192(4) no .
H115 H121 2.35636(3) no .
H115 H136 2.61649(4) no .
H116 H117 2.33264(4) no .
H117 H118 2.33786(3) no .
H118 H119 2.30389(4) no .
H119 H130 2.36259(3) no .
H119 H132 3.41466(5) no .
H121 H122 2.33503(4) no .
H121 H130 3.51841(5) no .
H122 H123 2.37324(4) no .
H123 H198 2.23963(3) no .
H124 H126 2.61506(4) no .
H124 H136 3.11974(4) no .
H124 H198 2.28347(4) no .
H126 H127 2.31073(3) no .
H126 H132 2.36264(3) no .
H127 H128 2.35112(4) no .
H128 H129 2.38286(5) no .
H129 H130 2.27184(3) no .
H132 H133 2.28019(4) no .
H133 H134 2.31206(3) no .
H134 H135 2.34136(3) no .
H135 H136 2.27071(4) no .
H138 H139 2.28307(4) no .
H138 H150 2.98611(4) no .
H138 H160 2.70727(5) no .
H139 H140 2.38781(3) no .
H140 H141 2.31251(3) no .
H141 H142 2.31780(4) no .
H142 H144 2.39773(3) no .
H142 H156 3.24053(6) no .
H144 H145 2.28228(4) no .
H144 H150 2.82354(4) no .
H145 H146 2.26419(3) no .
H146 H147 2.32649(4) no .
H147 H148 2.36094(4) no .
H148 H154 3.24045(5) no .
H148 H156 2.52348(3) no .
H150 H151 2.32467(4) no .
H151 H152 2.36407(3) no .
H152 H153 2.35622(3) no .
H153 H154 2.33307(4) no .
H154 H160 2.44146(4) no .
H156 H157 2.31704(3) no .
H157 H158 2.34029(3) no .
H158 H159 2.29342(4) no .
H159 H160 2.31557(3) no .
H162 H163 2.34128(4) no .
H162 H184 2.34426(3) no .
H163 H164 2.34159(3) no .
H164 H165 2.27265(3) no .
H165 H166 2.33101(4) no .
H166 H168 3.15334(5) no .
H166 H174 2.44448(4) no .
H168 H169 2.30304(3) no .
H168 H184 2.64162(4) no .
H169 H170 2.25609(3) no .
H170 H171 2.35022(4) no .
H171 H172 2.30313(3) no .
H172 H174 2.41243(5) no .
H172 H180 3.34691(6) no .
H174 H175 2.35765(4) no .
H175 H176 2.34954(3) no .
H176 H177 2.28395(3) no .
H177 H178 2.39180(3) no .
H178 H180 2.39646(4) no .
H180 H181 2.28635(3) no .
H181 H182 2.34868(4) no .
H182 H183 2.32314(3) no .
H183 H184 2.34018(3) no .
H186 H187 2.33617(3) no .
H186 H196 2.75691(3) no .
H186 H208 3.35382(4) no .
H187 H188 2.28447(4) no .
H188 H189 2.32277(3) no .
H189 H190 2.32702(3) no .
H190 H208 3.10260(5) no .
H190 H217 3.01093(4) no .
H192 H193 2.34247(4) no .
H192 H204 2.10515(3) no .
H193 H194 2.33077(4) no .
H194 H195 2.24641(3) no .
H195 H196 2.39061(4) no .
H196 H217 2.27447(3) no .
H199 H200 2.36639(3) no .
H199 H217 2.27609(3) no .
H200 H201 2.31170(4) no .
H201 H202 2.32089(3) no .
H202 H204 2.40454(3) no .
H204 H205 2.28814(4) no .
H205 H206 2.36363(3) no .
H206 H207 2.32018(3) no .
H207 H208 2.29487(4) no .
Fe1 H68 3.59327(5) no 3_567
Fe6 H44 3.595(5) no 3_666
O1 H22 2.521(5) no .
O1 H134 3.326(5) no 3_566
O1 H207 2.717(5) no .
O1 H208 3.586(5) no .
O2 H39 2.844(11) no 3_667
O2 H91 3.169(10) no .
O2 H92 2.744(9) no .
O2 H206 3.573(11) no .
O3 H71 2.398(7) no .
O3 H92 2.789(7) no .
O3 H93 2.456(7) no .
O3 H133 3.380(7) no 3_566
O3 H157 3.143(6) no 4_555
O4 H4 2.598(4) no .
O4 H4 3.494(3) no 3_667
O4 H7 2.578(3) no .
O4 H17 2.374(3) no .
O4 H22 3.335(3) no .
O4 H207 2.970(3) no .
O5 H21H 3.564(7) no 4_554
O5 H38 3.064(6) no 2_646
O5 H39 2.668(6) no 2_646
O5 H92 2.810(7) no 4_554
O5 H157 3.172(5) no .
N4 H187 2.97125(4) no .
N6 H200 3.14280(4) no 2_656
N7 H158 3.57699(5) no 4_555
N9 H21A 3.44361(5) no .
N12 H21B 3.57554(4) no .
N12 H158 3.46408(5) no 4_555
C1 H129 3.21489(5) no 3_666
C1 H186 2.94430(4) no .
C2 H17 3.39919(5) no 3_667
C2 H128 3.52930(6) no 3_666
C2 H129 3.42236(5) no 3_666
C2 H186 2.81048(4) no .
C2 H192 3.41957(6) no .
C3 H17 2.89472(4) no 3_667
C3 H186 3.47930(6) no .
C4 H17 3.59718(5) no 3_667
C4 H20A 3.17856(5) no .
C5 H20A 3.24893(5) no .
C6 H20A 3.51203(4) no .
C7 H206 3.33106(5) no 3_667
C8 H205 3.08865(4) no 3_667
C8 H206 3.42131(6) no 3_667
C9 H178 3.37159(5) no 4_565
C9 H205 3.29056(6) no 3_667
C11 H177 3.54791(4) no 4_565
C12 H140 3.56139(5) no 3_566
C12 H177 3.48458(5) no 4_565
C12 H178 3.39662(6) no 4_565
C13 H195 3.59112(6) no 2_656
C14 H182 3.28000(6) no .
C15 H182 3.33447(6) no .
C16 H3 3.48142(4) no 3_667
C16 H205 2.98299(4) no 3_667
C17 H2 3.56204(5) no 3_667
C17 H3 2.84773(4) no 3_667
C18 H2 3.36323(4) no 3_667
C18 H3 3.55371(6) no 3_667
C18 H68 3.59643(5) no 3_567
C18 H69 3.12191(5) no 3_567
C18 H128 3.30753(5) no 1_556
C18 H192 3.04339(5) no 3_667
C18 H193 3.03250(6) no 3_667
C19 H68 3.10714(6) no 3_567
C19 H183 3.45177(5) no 4_565
C19 H192 3.08318(5) no 3_667
C19 H193 3.17495(5) no 3_667
C20 H162 3.45307(5) no 4_565
C20 H205 2.99361(6) no 3_667
C21 H20B 3.12013(4) no .
C21 H135 3.44592(6) no 3_566
C21 H139 2.75166(5) no 3_566
C21 H140 3.26481(4) no 3_566
C22 H20B 3.28023(5) no .
C22 H134 3.02705(4) no 3_566
C22 H135 3.02221(5) no 3_566
C22 H139 3.49247(6) no 3_566
C23 H68 3.45667(5) no 3_567
C23 H69 3.03612(5) no 3_567
C23 H74 2.95850(5) no 3_567
C23 H134 3.10639(4) no 3_566
C23 H135 3.01450(5) no 3_566
C24 H68 2.96557(5) no 3_567
C24 H73 3.25246(6) no 3_567
C24 H74 3.42798(5) no 3_567
C24 H135 3.44111(4) no 3_566
C24 H146 3.52340(5) no 2_556
C25 H139 3.43214(6) no 3_566
C25 H140 3.42784(5) no 3_566
C25 H162 3.36604(5) no 4_565
C25 H163 3.02658(4) no 4_565
C26 H187 2.98406(5) no .
C27 H150 3.26017(5) no 3_566
C27 H187 2.98862(4) no .
C27 H188 3.17893(5) no .
C28 H144 3.54321(5) no 3_566
C28 H150 3.31649(6) no 3_566
C28 H183 3.44850(5) no .
C28 H187 2.94940(4) no .
C28 H188 3.23269(5) no .
C29 H187 2.89709(4) no .
C30 H187 2.90046(4) no .
C32 H172 3.41775(6) no .
C32 H180 3.46014(5) no .
C33 H201 3.47472(5) no 2_656
C34 H130 3.37237(4) no 3_666
C34 H201 3.09290(6) no 2_656
C35 H200 3.21950(5) no 2_656
C35 H201 3.31069(5) no 2_656
C36 H200 2.71895(4) no 2_656
C37 H200 2.78207(5) no 2_656
C38 H200 3.16574(4) no 2_656
C39 H200 3.54040(5) no 2_656
C40 H200 3.47164(4) no 2_656
C40 H206 3.38901(5) no 3_667
C41 H21F 3.13259(5) no 2_656
C41 H21I 3.13699(4) no 2_656
C42 H21D 3.44031(6) no 2_656
C42 H21F 2.70809(5) no 2_656
C42 H21I 3.25999(4) no 2_656
C42 H172 3.11195(5) no .
C42 H180 3.23182(4) no .
C43 H21F 3.19993(5) no 2_656
C43 H21H 3.53943(5) no 2_656
C43 H21I 3.09629(4) no 2_656
C44 H21H 3.25127(5) no 2_656
C44 H21I 2.83001(5) no 2_656
C45 H21I 2.85046(5) no 2_656
C45 H121 2.85624(4) no 3_666
C45 H130 3.49751(5) no 3_666
C46 H166 3.56368(5) no 3_666
C46 H171 3.00048(6) no .
C46 H195 2.80696(4) no .
C47 H166 3.42416(5) no 3_666
C47 H171 2.98429(5) no .
C47 H172 3.02226(4) no .
C47 H174 2.93927(4) no 3_666
C47 H195 3.57918(5) no .
C48 H166 2.97034(5) no 3_666
C48 H174 3.19257(4) no 3_666
C49 H118 3.40180(5) no 3_666
C49 H165 3.25507(5) no 3_666
C49 H166 2.86069(5) no 3_666
C50 H118 3.57720(6) no 3_666
C50 H165 3.14327(5) no 3_666
C50 H166 3.20851(4) no 3_666
C50 H194 3.43818(4) no .
C50 H195 3.27882(4) no .
C51 H146 3.22125(5) no .
C51 H147 3.11627(6) no .
C52 H136 3.07777(5) no 4_555
C52 H146 3.23693(5) no .
C53 H135 3.58513(6) no 4_555
C53 H136 3.32146(5) no 4_555
C54 H163 3.59914(6) no 3_566
C55 H158 3.50543(5) no 4_555
C56 H157 3.28738(5) no 4_555
C56 H164 3.38361(6) no 3_566
C57 H156 3.28275(4) no 4_555
C57 H157 3.21632(5) no 4_555
C57 H164 3.17962(5) no 3_566
C59 H118 3.37388(5) no 3_566
C59 H119 3.19269(4) no 3_566
C59 H132 3.54847(5) no 3_566
C60 H118 3.37630(5) no 3_566
C61 H21A 3.39692(6) no .
C62 H21A 3.28687(6) no .
C63 H21A 3.20816(4) no .
C63 H116 3.59532(5) no 3_566
C63 H138 3.59039(5) no 3_566
C64 H21A 3.25827(5) no .
C64 H21C 3.14673(5) no .
C64 H138 3.45958(5) no 3_566
C65 H21A 3.34026(6) no .
C65 H21C 3.18377(5) no .
C65 H152 3.57640(6) no 3_566
C67 H142 2.98078(5) no 4_555
C67 H156 3.20349(4) no 4_555
C68 H19 3.12959(5) no 3_567
C68 H23 3.49709(5) no 3_567
C68 H24 3.03274(5) no 3_567
C69 H18 3.09908(5) no 3_567
C69 H23 3.01099(5) no 3_567
C70 H119 3.22091(4) no 3_566
C70 H132 3.17187(4) no 3_566
C71 H124 3.48491(6) no 1_556
C71 H133 3.04287(4) no 3_566
C72 H124 3.30557(5) no 1_556
C72 H147 3.58980(5) no 4_555
C72 H156 3.27343(4) no 4_555
C72 H198 3.20534(5) no 1_556
C73 H24 3.13887(5) no 3_567
C73 H52 3.58480(6) no 4_555
C73 H124 2.99071(4) no 1_556
C73 H147 3.42151(6) no 4_555
C73 H198 3.35423(5) no 1_556
C74 H23 3.05732(5) no 3_567
C74 H24 3.52850(5) no 3_567
C74 H124 2.96387(5) no 1_556
C75 H124 3.27231(5) no 1_556
C75 H126 3.30645(5) no 1_556
C75 H132 3.06941(4) no 3_566
C75 H133 2.94470(3) no 3_566
C76 H117 3.40413(6) no 3_566
C76 H118 3.33029(4) no 3_566
C77 H117 3.40461(5) no 3_566
C77 H168 2.87360(5) no 3_566
C78 H168 3.08782(6) no 3_566
C78 H169 3.42686(5) no 3_566
C80 H147 3.50078(6) no .
C81 H147 3.22037(5) no .
C82 H147 3.09817(4) no .
C82 H148 2.96187(4) no .
C83 H123 3.53001(5) no 4_555
C83 H148 3.56676(5) no .
C84 H123 2.75676(5) no 4_555
C84 H190 3.41387(5) no .
C85 H123 3.14841(5) no 4_555
C85 H190 3.58992(6) no .
C86 H148 3.57106(4) no .
C86 H152 3.01970(5) no 3_566
C87 H152 3.44186(5) no 3_566
C87 H189 3.41832(4) no .
C88 H123 3.42086(6) no 4_555
C88 H189 2.97340(4) no .
C88 H190 2.95337(4) no .
C89 H123 3.37597(4) no 4_555
C89 H190 3.37477(5) no .
C90 H21G 3.40198(4) no .
C90 H122 3.20664(6) no 4_555
C90 H123 3.41545(4) no 4_555
C90 H190 2.72067(3) no .
C91 H21B 3.30316(6) no .
C91 H21E 3.56424(5) no .
C91 H21G 2.50087(4) no .
C91 H122 3.49786(5) no 4_555
C91 H190 3.46995(4) no .
C91 H202 3.35118(6) no .
C92 H21B 2.99851(5) no .
C92 H21G 2.62098(4) no .
C92 H158 3.22471(4) no 4_555
C93 H21B 3.18020(4) no .
C93 H21G 3.48341(5) no .
C93 H157 3.38465(4) no 4_555
C93 H158 2.94663(5) no 4_555
C95 H176 3.55442(7) no 3_666
C95 H199 2.92512(4) no .
C96 H21H 3.07515(5) no 4_554
C96 H43 2.95309(3) no 3_666
C96 H44 3.51806(5) no 3_666
C96 H176 3.37775(6) no 3_666
C97 H21H 2.76310(3) no 4_554
C97 H43 3.53045(6) no 3_666
C97 H44 2.98492(3) no 3_666
C98 H148 3.26600(5) no .
C98 H154 2.97620(4) no .
C99 H151 2.76131(4) no 3_566
C99 H152 3.08643(5) no 3_566
C99 H169 3.13077(4) no .
C99 H189 3.30520(6) no .
C100 H151 3.53878(4) no 3_566
C100 H169 2.97501(5) no .
C100 H170 2.62981(3) no .
C100 H189 3.41335(6) no .
C101 H43 3.00820(3) no 3_666
C101 H48 2.90700(3) no 3_666
C101 H169 3.07831(5) no .
C101 H170 2.91458(4) no .
C101 H175 3.51885(6) no 3_666
C102 H43 3.53114(4) no 3_666
C102 H44 3.01405(4) no 3_666
C102 H48 3.25707(5) no 3_666
C102 H49 3.10213(4) no 3_666
C102 H117 3.19925(5) no .
C102 H169 3.23471(4) no .
C103 H117 3.48450(6) no .
C103 H151 3.41061(5) no 3_566
C103 H152 3.43228(4) no 3_566
C103 H153 3.13825(6) no .
C103 H169 3.23670(4) no .
C105 H176 3.51203(6) no 3_666
C105 H217 3.59544(5) no .
C106 H43 2.83141(4) no 3_666
C106 H44 3.56232(7) no 3_666
C106 H176 3.20235(5) no 3_666
C107 H43 3.18936(5) no 3_666
C107 H44 2.85021(5) no 3_666
C108 H153 3.30634(5) no .
C108 H154 3.25771(5) no .
C109 H148 3.26093(6) no .
C110 H199 3.04059(5) no .
C111 H21H 2.90507(6) no 4_554
C111 H199 3.31355(6) no .
C112 H21G 3.30456(5) no 4_554
C112 H21H 1.86149(3) no 4_554
C112 H21I 3.29316(5) no 4_554
C112 H44 3.42369(5) no 3_666
C113 H21H 3.02907(4) no 4_554
C113 H148 3.36549(6) no .
C114 H45 3.01332(4) no 3_666
C114 H62 3.07183(5) no 3_566
C115 H44 3.36629(5) no 3_666
C115 H45 3.10916(6) no 3_666
C115 H62 3.34331(4) no 3_566
C115 H63 3.33601(6) no 3_566
C115 H159 2.95625(5) no .
C116 H44 2.90915(4) no 3_666
C116 H63 3.36239(6) no 3_566
C116 H159 3.30444(6) no .
C116 H160 3.37353(4) no .
C117 H44 3.34372(4) no 3_666
C117 H49 2.88910(5) no 3_666
C118 H49 2.87405(4) no 3_666
C118 H50 3.20979(6) no 3_666
C118 H59 3.46096(5) no 3_566
C118 H62 3.36892(5) no 3_566
C118 H76 3.48245(5) no 3_566
C119 H45 3.46028(4) no 3_666
C119 H50 3.20659(6) no 3_666
C119 H59 3.02775(4) no 3_566
C119 H62 3.08188(6) no 3_566
C119 H70 3.30843(5) no 3_566
C120 H37 3.12715(5) no 3_666
C120 H52 3.59271(5) no 4_554
C121 H34 3.08318(5) no 3_666
C121 H37 3.17895(4) no 3_666
C121 H45 2.96943(4) no 3_666
C122 H34 3.48536(5) no 3_666
C122 H37 3.39638(4) no 3_666
C122 H200 3.58968(5) no 4_554
C122 H201 3.38936(6) no 4_554
C123 H37 3.53237(5) no 3_666
C123 H51 3.04006(5) no 4_554
C123 H200 3.48186(6) no 4_554
C124 H37 3.29067(6) no 3_666
C124 H38 3.52389(5) no 3_666
C124 H52 3.16126(4) no 4_554
C125 H37 3.07327(4) no 3_666
C125 H70 2.97670(5) no 3_566
C126 H37 3.39887(4) no 3_666
C126 H70 3.09007(5) no 3_566
C127 H37 3.59522(5) no 3_666
C127 H69 3.05701(5) no 3_566
C127 H70 3.46934(4) no 3_566
C128 H18 3.12365(5) no 1_554
C128 H37 3.51173(6) no 3_666
C128 H69 2.96195(5) no 3_566
C129 H1 3.41666(6) no 3_666
C129 H34 3.54787(5) no 3_666
C129 H37 3.20463(6) no 3_666
C129 H69 3.57399(5) no 3_566
C129 H70 3.55509(5) no 3_566
C130 H34 3.10545(4) no 3_666
C130 H37 2.98993(5) no 3_666
C130 H45 3.48627(5) no 3_666
C130 H70 3.17361(4) no 3_566
C131 H62 2.78740(3) no 3_566
C131 H74 3.42693(5) no 1_554
C132 H59 2.88033(4) no 3_566
C132 H62 2.71513(5) no 3_566
C132 H70 3.26029(4) no 3_566
C132 H74 3.35664(4) no 1_554
C132 H75 2.88598(4) no 3_566
C133 H59 3.23186(4) no 3_566
C133 H62 2.82533(5) no 3_566
C133 H71 3.42545(6) no 3_566
C133 H74 3.11643(4) no 1_554
C133 H75 2.88656(3) no 3_566
C134 H22 3.42651(6) no 3_566
C134 H23 3.13565(4) no 3_566
C134 H62 3.00985(4) no 3_566
C134 H74 2.85579(3) no 1_554
C135 H23 3.38753(5) no 3_566
C135 H53 3.48298(5) no 4_554
C135 H62 3.07011(4) no 3_566
C135 H63 2.96146(5) no 3_566
C135 H74 2.82580(5) no 1_554
C136 H52 3.13705(6) no 4_554
C136 H53 3.56772(4) no 4_554
C136 H62 2.93414(4) no 3_566
C136 H63 3.05905(5) no 3_566
C136 H74 3.11826(6) no 1_554
C137 H27 2.93325(5) no 3_566
C137 H54 3.15864(4) no 4_554
C138 H27 2.78793(5) no 3_566
C138 H53 3.31113(4) no 4_554
C138 H54 3.17419(4) no 4_554
C139 H20B 3.44283(4) no 3_566
C139 H21 3.03696(5) no 3_566
C139 H26 3.43929(6) no 3_566
C139 H27 2.86598(4) no 3_566
C139 H53 3.01141(4) no 4_554
C139 H54 3.14739(4) no 4_554
C140 H21 3.17980(4) no 3_566
C140 H26 3.10413(4) no 3_566
C140 H27 2.99064(3) no 3_566
C140 H54 3.10653(5) no 4_554
C140 H163 3.24756(4) no 2_545
C141 H27 3.05228(4) no 3_566
C141 H54 3.06891(5) no 4_554
C141 H57 3.44039(5) no 4_554
C141 H164 3.53394(5) no 2_545
C142 H27 3.00681(4) no 3_566
C142 H54 3.08836(4) no 4_554
C142 H57 3.18803(4) no 4_554
C142 H67 2.93255(4) no 4_554
C143 H67 3.34855(5) no 4_554
C143 H79 3.25570(4) no .
C144 H67 3.45861(5) no 4_554
C144 H79 3.57997(4) no .
C144 H183 3.27573(6) no 3_566
C144 H184 3.58589(6) no 3_566
C145 H24 3.37423(5) no 2_546
C145 H68 3.48406(5) no 4_554
C145 H183 3.39124(5) no 3_566
C145 H184 3.13979(6) no 3_566
C146 H24 3.16920(5) no 2_546
C146 H73 2.89940(5) no 4_554
C147 H51 3.30159(6) no .
C147 H72 3.19284(4) no 4_554
C147 H73 2.86603(5) no 4_554
C147 H79 3.47452(6) no .
C148 H72 3.12516(5) no 4_554
C148 H79 3.16588(5) no .
C149 H64 3.04405(4) no 3_566
C149 H79 3.00715(6) no .
C150 H27 3.51333(5) no 3_566
C150 H64 2.98297(3) no 3_566
C150 H78 3.22194(5) no .
C150 H79 3.09176(5) no .
C150 H188 3.40281(5) no 3_566
C151 H64 2.99971(5) no 3_566
C151 H65 3.50119(4) no 3_566
C151 H78 3.01127(4) no .
C151 H79 3.14025(4) no .
C151 H169 3.58002(6) no 3_566
C151 H188 3.16648(5) no 3_566
C151 H189 3.50602(4) no 3_566
C152 H64 2.99943(6) no 3_566
C152 H65 3.00114(4) no 3_566
C152 H79 3.10885(4) no .
C152 H153 3.59514(6) no 3_566
C153 H64 3.00468(5) no 3_566
C153 H65 3.51256(4) no 3_566
C153 H79 3.00835(3) no .
C153 H152 3.57281(6) no 3_566
C154 H64 2.97291(4) no 3_566
C154 H79 2.95743(5) no .
C155 H54 3.40266(5) no 4_554
C156 H54 3.37350(6) no 4_554
C156 H57 3.07462(4) no 4_554
C156 H67 3.25404(5) no 4_554
C156 H72 3.17851(4) no 4_554
C157 H57 3.34573(5) no 4_554
C157 H72 3.52912(5) no 4_554
C157 H93 3.34709(4) no 4_554
C158 H21G 3.50164(6) no 4_554
C158 H21H 3.32312(6) no 4_554
C158 H93 3.46473(6) no 4_554
C159 H21H 3.59728(6) no 4_554
C159 H115 3.03231(4) no .
C159 H116 3.33981(6) no .
C160 H54 3.54994(4) no 4_554
C160 H115 3.54614(4) no .
C160 H116 3.22736(4) no .
C161 H12 3.24641(4) no 4_564
C161 H77 3.37028(5) no 3_566
C162 H9 3.49130(5) no 4_564
C162 H12 2.93192(4) no 4_564
C162 H20 3.54458(4) no 4_564
C162 H25 3.00971(5) no 4_564
C163 H12 3.19627(6) no 4_564
C163 H25 2.77780(4) no 4_564
C163 H140 3.27039(4) no 2_555
C164 H76 3.06270(4) no 3_566
C164 H77 3.46987(4) no 3_566
C164 H141 3.55069(5) no 2_555
C165 H13 3.34938(5) no 4_564
C165 H76 3.31634(6) no 3_566
C165 H77 3.12421(4) no 3_566
C165 H118 3.52640(4) no .
C165 H194 3.42647(5) no 3_666
C166 H13 3.43007(4) no 4_564
C166 H49 3.56340(6) no 3_666
C166 H77 3.09970(5) no 3_566
C167 H29 2.88939(5) no .
C167 H48 3.43570(5) no 3_666
C168 H28 3.34332(5) no .
C168 H29 3.14669(5) no .
C168 H48 3.30865(4) no 3_666
C168 H77 3.01585(5) no 3_566
C168 H78 3.26977(6) no 3_566
C169 H28 3.22348(4) no .
C169 H29 3.24807(4) no .
C169 H48 3.18114(4) no 3_666
C169 H78 3.26099(5) no 3_566
C170 H29 3.18419(5) no .
C170 H48 3.18607(6) no 3_666
C170 H187 3.54904(7) no .
C171 H29 2.93769(4) no .
C171 H32 3.16545(4) no .
C171 H46 3.36217(5) no .
C171 H47 2.86033(4) no .
C171 H48 3.26202(5) no 3_666
C171 H175 3.51415(6) no 3_666
C172 H29 2.78503(4) no .
C172 H32 2.82606(4) no .
C172 H42 3.24829(5) no .
C172 H47 2.81565(4) no .
C172 H48 3.33332(4) no 3_666
C173 H12 3.56687(5) no 4_564
C173 H42 3.04804(5) no .
C174 H42 3.27398(6) no .
C174 H195 3.53564(6) no 3_666
C175 H43 3.14123(5) no .
C175 H195 3.29918(5) no 3_666
C175 H196 3.58577(6) no 3_666
C176 H43 3.02756(4) no .
C176 H199 3.34092(4) no 3_666
C176 H217 3.28876(5) no 3_666
C177 H12 3.49251(5) no 4_564
C177 H21D 2.84391(4) no 2_656
C177 H43 3.53815(4) no .
C178 H9 3.43472(5) no 4_564
C178 H12 3.03265(4) no 4_564
C178 H21D 2.83379(4) no 2_656
C178 H42 3.35385(4) no .
C179 H20 3.13833(5) no 4_564
C179 H29 3.01550(4) no .
C180 H20 3.34109(4) no 4_564
C180 H21D 3.54911(6) no 2_656
C180 H21F 3.58610(7) no 2_656
C180 H29 3.11040(4) no .
C180 H32 3.09392(4) no .
C180 H42 3.20843(4) no .
C181 H20 3.46563(5) no 4_564
C181 H29 3.33595(5) no .
C181 H32 3.47785(6) no .
C181 H204 2.96747(5) no 2_656
C181 H205 3.56045(4) no 2_656
C182 H19 3.11345(4) no 4_564
C182 H20 3.39280(5) no 4_564
C182 H29 3.45772(6) no .
C182 H204 3.33751(4) no 2_656
C183 H19 2.85455(5) no 4_564
C183 H20 3.14100(4) no 4_564
C183 H28 3.24244(5) no .
C183 H29 3.33728(5) no .
C183 H144 3.37066(6) no 3_566
C183 H145 3.32659(5) no 3_566
C184 H20 3.00002(4) no 4_564
C184 H28 3.28020(4) no .
C184 H29 3.09467(4) no .
C184 H145 3.04815(6) no 3_566
C186 H170 3.50798(6) no .
C187 H20A 3.44402(6) no .
C187 H20C 3.10360(4) no .
C187 H170 3.02830(6) no .
C188 H20C 2.82661(4) no .
C188 H21C 3.39380(4) no .
C188 H151 3.21246(5) no 3_566
C188 H170 3.07127(5) no .
C189 H20C 3.36130(4) no .
C189 H21C 2.97453(4) no .
C189 H151 3.37527(4) no 3_566
C190 H21C 3.59973(4) no .
C190 H90 3.19345(5) no .
C191 H2 3.04720(4) no .
C191 H14 2.74550(4) no 2_646
C192 H2 2.62392(4) no .
C192 H14 2.79794(4) no 2_646
C192 H18 3.52104(5) no 3_667
C193 H2 3.04944(3) no .
C193 H14 3.03150(4) no 2_646
C193 H18 3.19442(5) no 3_667
C193 H19 3.57379(5) no 3_667
C194 H13 2.90930(4) no 2_646
C194 H14 3.14553(4) no 2_646
C194 H50 3.55971(4) no .
C195 H13 2.82766(4) no 2_646
C195 H14 3.07827(5) no 2_646
C195 H46 3.00063(5) no .
C196 H13 3.57626(4) no 2_646
C196 H14 2.87382(5) no 2_646
C197 H14 3.22729(5) no 2_646
C197 H15 3.49524(5) no 2_646
C197 H90 3.11441(6) no .
C198 H37 3.48924(5) no 3_666
C198 H38 3.33143(4) no 3_666
C198 H51 3.17416(4) no 4_554
C198 H52 3.25634(5) no 4_554
C199 H15 3.30242(5) no 2_646
C199 H90 3.53154(5) no .
C199 H176 3.17439(4) no 3_666
C200 H15 3.09587(6) no 2_646
C200 H90 3.30763(4) no .
C200 H123 3.55965(7) no 4_555
C201 H15 3.04544(5) no 2_646
C201 H90 2.97604(4) no .
C201 H91 3.50047(4) no .
C201 H122 3.24975(5) no 4_555
C202 H15 3.19902(4) no 2_646
C202 H21E 3.51801(6) no .
C202 H90 2.85025(5) no .
C202 H91 2.98544(4) no .
C202 H181 3.28039(4) no 2_646
C203 H3 3.04694(4) no .
C203 H91 3.50741(5) no .
C204 H3 3.18094(5) no .
C204 H21E 3.03633(4) no .
C204 H181 3.27051(5) no 2_646
C205 H3 3.24799(5) no .
C205 H21D 3.46909(5) no .
C205 H21E 2.67480(3) no .
C206 H3 3.17482(4) no .
C206 H21E 3.15918(5) no .
C206 H40 3.56703(6) no 3_667
C207 H3 3.03357(5) no .
C207 H4 3.49751(5) no .
C207 H91 3.58625(4) no .
C208 H3 2.96554(4) no .
C208 H21B 3.41926(6) no .
C208 H91 3.34843(4) no .
C209 H21 3.449(9) no .
C209 H22 3.404(10) no .
C209 H26 3.469(9) no .
C209 H208 3.380(9) no .
C210 H22 3.105(6) no .
C210 H207 3.162(5) no .
C210 H208 3.185(6) no .
C211 H208 3.319(7) no .
C212 H42 3.421(12) no 2_646
C212 H91 3.222(15) no .
C212 H177 3.57(2) no 2_646
C212 H178 3.544(15) no 2_646
C212 H180 3.143(15) no 2_646
C212 H202 3.40(2) no .
C212 H205 3.357(13) no .
C213 H91 2.997(9) no .
C213 H92 3.285(10) no .
C214 H91 3.074(18) no .
C214 H92 3.265(16) no .
C214 H122 3.43(2) no 4_555
C214 H158 3.290(15) no 4_555
C215 H21A 3.563(13) no .
C215 H38 3.449(12) no 3_667
C215 H39 3.485(9) no 3_667
C215 H71 3.063(11) no .
C215 H92 3.331(12) no .
C215 H93 3.598(11) no .
C215 H127 3.361(12) no 1_556
C215 H133 3.138(10) no 3_566
C215 H134 3.338(9) no 3_566
C216 H17 3.143(5) no .
C216 H128 3.121(6) no 1_556
C216 H206 3.400(5) no .
C216 H207 3.023(5) no .
C217 H14 3.24391(6) no 2_646
C217 H15 3.46440(4) no 2_646
C217 H90 3.41642(5) no .
C217 H176 3.17846(5) no 3_666
C218 H38 2.972(8) no 2_646
C218 H39 3.418(9) no 2_646
C218 H72 3.199(9) no 4_554
C218 H157 3.348(8) no .
C218 H198 3.196(10) no 4_555
B1 H14 3.59880(4) no 2_646
H1 C129 3.41666(6) no 3_666
H1 H129 2.66969(5) no 3_666
H1 H186 3.01663(4) no .
H2 C17 3.56204(5) no 3_667
H2 C18 3.36323(4) no 3_667
H2 C191 3.04720(4) no .
H2 C192 2.62392(4) no .
H2 C193 3.04944(3) no .
H2 H17 3.42803(6) no 3_667
H2 H18 3.04657(4) no 3_667
H2 H128 3.38773(5) no 3_666
H2 H129 3.06496(4) no 3_666
H2 H186 2.84783(4) no .
H2 H192 2.66994(5) no .
H2 H193 3.33893(4) no .
H3 C16 3.48142(4) no 3_667
H3 C17 2.84773(4) no 3_667
H3 C18 3.55371(6) no 3_667
H3 C203 3.04694(4) no .
H3 C204 3.18094(5) no .
H3 C205 3.24799(5) no .
H3 C206 3.17482(4) no .
H3 C207 3.03357(5) no .
H3 C208 2.96554(4) no .
H3 H7 3.18085(6) no 3_667
H3 H17 2.56544(4) no 3_667
H3 H192 3.29927(4) no .
H3 H207 3.52450(6) no .
H3 H208 3.42222(6) no .
H4 O4 2.598(4) no .
H4 O4 3.494(3) no 3_667
H4 C207 3.49751(5) no .
H4 H4 3.30968(6) no 3_667
H4 H7 3.36468(4) no 3_667
H4 H20A 3.16493(5) no .
H4 H207 3.36877(4) no .
H7 O4 2.578(3) no .
H7 H3 3.18085(6) no 3_667
H7 H4 3.36468(4) no 3_667
H7 H206 3.57989(5) no 3_667
H9 C162 3.49130(5) no 4_565
H9 C178 3.43472(5) no 4_565
H9 H162 3.02575(4) no 4_565
H9 H178 2.72741(3) no 4_565
H9 H205 3.23670(5) no 3_667
H12 C161 3.24641(4) no 4_565
H12 C162 2.93192(4) no 4_565
H12 C163 3.19627(6) no 4_565
H12 C173 3.56687(5) no 4_565
H12 C177 3.49251(5) no 4_565
H12 C178 3.03265(4) no 4_565
H12 H140 3.37445(4) no 3_566
H12 H162 3.12131(4) no 4_565
H12 H163 3.54130(7) no 4_565
H12 H178 2.93360(5) no 4_565
H13 C165 3.34938(5) no 4_565
H13 C166 3.43007(4) no 4_565
H13 C194 2.90930(4) no 2_656
H13 C195 2.82766(4) no 2_656
H13 C196 3.57626(4) no 2_656
H13 H165 3.58500(5) no 4_565
H13 H194 2.99184(4) no 2_656
H13 H195 2.84396(5) no 2_656
H14 C191 2.74550(4) no 2_656
H14 C192 2.79794(4) no 2_656
H14 C193 3.03150(4) no 2_656
H14 C194 3.14553(4) no 2_656
H14 C195 3.07827(5) no 2_656
H14 C196 2.87382(5) no 2_656
H14 C197 3.22729(5) no 2_656
H14 C217 3.24391(6) no 2_656
H14 B1 3.59880(4) no 2_656
H14 H182 3.00649(4) no .
H14 H192 3.27336(5) no 2_656
H14 H196 3.39862(5) no 2_656
H14 H217 3.34350(5) no 2_656
H15 C197 3.49524(5) no 2_656
H15 C199 3.30242(5) no 2_656
H15 C200 3.09587(6) no 2_656
H15 C201 3.04544(5) no 2_656
H15 C202 3.19902(4) no 2_656
H15 C217 3.46440(4) no 2_656
H15 H181 3.14459(6) no .
H15 H182 3.09292(5) no .
H15 H200 3.52022(6) no 2_656
H15 H201 3.44047(6) no 2_656
H17 O4 2.374(3) no .
H17 C2 3.39919(5) no 3_667
H17 C3 2.89472(4) no 3_667
H17 C4 3.59718(5) no 3_667
H17 C216 3.143(5) no .
H17 H2 3.42803(6) no 3_667
H17 H3 2.56544(4) no 3_667
H17 H128 3.28551(4) no 1_556
H18 C69 3.09908(5) no 3_567
H18 C128 3.12365(5) no 1_556
H18 C192 3.52104(5) no 3_667
H18 C193 3.19442(5) no 3_667
H18 H2 3.04657(4) no 3_667
H18 H68 3.50145(5) no 3_567
H18 H69 2.45120(5) no 3_567
H18 H128 2.57283(4) no 1_556
H18 H129 3.59228(5) no 1_556
H18 H192 3.18078(4) no 3_667
H18 H193 2.58253(4) no 3_667
H19 C68 3.12959(5) no 3_567
H19 C182 3.11345(4) no 4_565
H19 C183 2.85455(5) no 4_565
H19 C193 3.57379(5) no 3_667
H19 H68 2.48556(5) no 3_567
H19 H69 3.59735(5) no 3_567
H19 H182 3.11230(4) no 4_565
H19 H183 2.64112(4) no 4_565
H19 H192 3.25373(5) no 3_667
H19 H193 2.87005(4) no 3_667
H20 C162 3.54458(4) no 4_565
H20 C179 3.13833(5) no 4_565
H20 C180 3.34109(4) no 4_565
H20 C181 3.46563(5) no 4_565
H20 C182 3.39280(5) no 4_565
H20 C183 3.14100(4) no 4_565
H20 C184 3.00002(4) no 4_565
H20 H162 2.66809(3) no 4_565
H20 H178 3.35505(4) no 4_565
H20 H183 3.57806(4) no 4_565
H20 H184 3.38190(5) no 4_565
H20 H205 2.92286(5) no 3_667
H20A C4 3.17856(5) no .
H20A C5 3.24893(5) no .
H20A C6 3.51203(4) no .
H20A C187 3.44402(6) no .
H20A H4 3.16493(5) no .
H20A H26 3.43712(5) no .
H20A H187 3.54838(6) no .
H20A H207 3.52631(5) no .
H20A H208 2.94165(5) no .
H20B C21 3.12013(4) no .
H20B C22 3.28023(5) no .
H20B C139 3.44283(4) no 3_566
H20B H21 2.49956(3) no .
H20B H22 2.84261(5) no .
H20B H26 3.05345(3) no .
H20B H139 2.82851(4) no 3_566
H20C C187 3.10360(4) no .
H20C C188 2.82661(4) no .
H20C C189 3.36130(4) no .
H20C H26 3.35571(5) no .
H20C H27 3.44232(5) no .
H20C H139 3.55044(5) no 3_566
H20C H187 3.28008(5) no .
H20C H188 2.83863(5) no .
H20C H208 3.52405(5) no .
H21 C139 3.03696(5) no 3_566
H21 C140 3.17980(4) no 3_566
H21 C209 3.449(9) no .
H21 H20B 2.49956(3) no .
H21 H139 2.39235(4) no 3_566
H21 H140 2.68067(3) no 3_566
H21A N9 3.44361(5) no .
H21A C61 3.39692(6) no .
H21A C62 3.28687(6) no .
H21A C63 3.20816(4) no .
H21A C64 3.25827(5) no .
H21A C65 3.34026(6) no .
H21A C215 3.563(13) no .
H21A H134 3.34528(4) no 3_566
H21B N12 3.57554(4) no .
H21B C91 3.30316(6) no .
H21B C92 2.99851(5) no .
H21B C93 3.18020(4) no .
H21B C208 3.41926(6) no .
H21B H92 3.22343(5) no .
H21B H93 3.53516(5) no .
H21B H207 3.17399(5) no .
H21B H208 2.82428(5) no .
H21C C64 3.14673(5) no .
H21C C65 3.18377(5) no .
H21C C188 3.39380(4) no .
H21C C189 2.97453(4) no .
H21C C190 3.59973(4) no .
H21C H64 3.27849(4) no .
H21C H65 3.30214(5) no .
H21C H188 3.52358(4) no .
H21C H189 2.80502(5) no .
H21C H208 3.46604(5) no .
H21D C42 3.44031(6) no 2_646
H21D C177 2.84391(4) no 2_646
H21D C178 2.83379(4) no 2_646
H21D C180 3.54911(6) no 2_646
H21D C205 3.46909(5) no .
H21D H42 3.20796(5) no 2_646
H21D H177 2.68853(5) no 2_646
H21D H178 2.67234(4) no 2_646
H21D H180 2.77543(4) no 2_646
H21D H205 3.11110(4) no .
H21E C91 3.56424(5) no .
H21E C202 3.51801(6) no .
H21E C204 3.03633(4) no .
H21E C205 2.67480(3) no .
H21E C206 3.15918(5) no .
H21E H91 2.68642(3) no .
H21E H180 3.30579(4) no 2_646
H21E H181 3.31119(5) no 2_646
H21E H202 2.64316(4) no .
H21E H204 3.27424(4) no .
H21E H205 2.71489(4) no .
H21E H206 3.50757(5) no .
H21F C41 3.13259(5) no 2_646
H21F C42 2.70809(5) no 2_646
H21F C43 3.19993(5) no 2_646
H21F C180 3.58610(7) no 2_646
H21F H42 2.75737(4) no 2_646
H21F H43 3.57675(5) no 2_646
H21F H91 3.51477(5) no .
H21F H180 2.80979(5) no 2_646
H21F H181 3.32959(5) no 2_646
H21F H201 3.34126(6) no .
H21F H202 3.29684(4) no .
H21G C90 3.40198(4) no .
H21G C91 2.50087(4) no .
H21G C92 2.62098(4) no .
H21G C93 3.48341(5) no .
H21G C112 3.30456(5) no 4_555
H21G C158 3.50164(6) no 4_555
H21G H91 2.40660(3) no .
H21G H92 2.66785(4) no .
H21G H122 2.86807(5) no 4_555
H21G H158 2.78355(5) no 4_555
H21H O5 3.564(7) no 4_555
H21H C43 3.53943(5) no 2_646
H21H C44 3.25127(5) no 2_646
H21H C96 3.07515(5) no 4_555
H21H C97 2.76310(3) no 4_555
H21H C111 2.90507(6) no 4_555
H21H C112 1.86149(3) no 4_555
H21H C113 3.02907(4) no 4_555
H21H C158 3.32312(6) no 4_555
H21H C159 3.59728(6) no 4_555
H21H H44 3.21297(6) no 2_646
H21H H92 3.57042(6) no .
H21H H158 2.98082(4) no 4_555
H21H H159 3.39187(5) no 4_555
H21I C41 3.13699(4) no 2_646
H21I C42 3.25999(4) no 2_646
H21I C43 3.09629(4) no 2_646
H21I C44 2.83001(5) no 2_646
H21I C45 2.85046(5) no 2_646
H21I C112 3.29316(5) no 4_555
H21I H44 3.20972(5) no 2_646
H21I H45 3.25663(5) no 2_646
H21I H91 3.43474(6) no .
H21I H121 3.21629(4) no 4_555
H21I H122 2.97535(5) no 4_555
H21I H201 3.49265(5) no .
H22 O1 2.521(5) no .
H22 O4 3.335(3) no .
H22 C134 3.42651(6) no 3_566
H22 C209 3.404(10) no .
H22 C210 3.105(6) no .
H22 H20B 2.84261(5) no .
H22 H134 2.67502(4) no 3_566
H22 H135 3.28262(5) no 3_566
H23 C68 3.49709(5) no 3_567
H23 C69 3.01099(5) no 3_567
H23 C74 3.05732(5) no 3_567
H23 C134 3.13565(4) no 3_566
H23 C135 3.38753(5) no 3_566
H23 H68 3.35531(4) no 3_567
H23 H69 2.33845(4) no 3_567
H23 H74 2.35552(4) no 3_567
H23 H127 3.17046(5) no 1_556
H23 H134 2.83992(4) no 3_566
H23 H135 3.25198(6) no 3_566
H24 C68 3.03274(5) no 3_567
H24 C73 3.13887(5) no 3_567
H24 C74 3.52850(5) no 3_567
H24 C145 3.37423(5) no 2_556
H24 C146 3.16920(5) no 2_556
H24 H68 2.31418(4) no 3_567
H24 H69 3.57732(5) no 3_567
H24 H73 2.52969(5) no 3_567
H24 H74 3.32094(4) no 3_567
H24 H145 3.19683(5) no 2_556
H24 H146 2.82038(4) no 2_556
H25 C162 3.00971(5) no 4_565
H25 C163 2.77780(4) no 4_565
H25 H140 3.03652(5) no 3_566
H25 H146 3.53389(5) no 2_556
H25 H162 2.55483(3) no 4_565
H25 H163 2.08761(3) no 4_565
H26 C139 3.43929(6) no 3_566
H26 C140 3.10413(4) no 3_566
H26 C209 3.469(9) no .
H26 H20A 3.43712(5) no .
H26 H20B 3.05345(3) no .
H26 H20C 3.35571(5) no .
H26 H139 3.57304(6) no 3_566
H26 H140 3.00150(3) no 3_566
H26 H187 3.53484(5) no .
H27 C137 2.93325(5) no 3_566
H27 C138 2.78793(5) no 3_566
H27 C139 2.86598(4) no 3_566
H27 C140 2.99064(3) no 3_566
H27 C141 3.05228(4) no 3_566
H27 C142 3.00681(4) no 3_566
H27 C150 3.51333(5) no 3_566
H27 H20C 3.44232(5) no .
H27 H138 3.24015(6) no 3_566
H27 H139 3.38633(5) no 3_566
H27 H140 3.54689(5) no 3_566
H27 H142 3.56910(5) no 3_566
H27 H144 3.53050(5) no 3_566
H27 H150 2.65652(4) no 3_566
H27 H187 3.53140(5) no .
H27 H188 3.13940(5) no .
H28 C168 3.34332(5) no .
H28 C169 3.22348(4) no .
H28 C183 3.24244(5) no .
H28 C184 3.28020(4) no .
H28 H144 2.87431(4) no 3_566
H28 H150 2.75792(5) no 3_566
H28 H168 3.49478(6) no .
H28 H169 3.27630(4) no .
H28 H183 3.21332(6) no .
H28 H184 3.25820(4) no .
H28 H187 3.49337(4) no .
H28 H188 3.24331(5) no .
H29 C167 2.88939(5) no .
H29 C168 3.14669(5) no .
H29 C169 3.24807(4) no .
H29 C170 3.18419(5) no .
H29 C171 2.93769(4) no .
H29 C172 2.78503(4) no .
H29 C179 3.01550(4) no .
H29 C180 3.11040(4) no .
H29 C181 3.33595(5) no .
H29 C182 3.45772(6) no .
H29 C183 3.33728(5) no .
H29 C184 3.09467(4) no .
H29 H171 3.40917(5) no .
H29 H172 3.21874(4) no .
H29 H180 3.55583(4) no .
H29 H184 3.53073(4) no .
H29 H187 3.40353(4) no .
H32 C171 3.16545(4) no .
H32 C172 2.82606(4) no .
H32 C180 3.09392(4) no .
H32 C181 3.47785(6) no .
H32 H171 3.12229(5) no .
H32 H172 2.53894(4) no .
H32 H180 2.90060(4) no .
H32 H181 3.55612(6) no .
H34 C121 3.08318(5) no 3_666
H34 C122 3.48536(5) no 3_666
H34 C129 3.54787(5) no 3_666
H34 C130 3.10545(4) no 3_666
H34 H121 2.86636(5) no 3_666
H34 H122 3.55793(5) no 3_666
H34 H129 3.54677(5) no 3_666
H34 H130 2.78238(4) no 3_666
H34 H201 3.22215(6) no 2_656
H37 C120 3.12715(5) no 3_666
H37 C121 3.17895(4) no 3_666
H37 C122 3.39638(4) no 3_666
H37 C123 3.53237(5) no 3_666
H37 C124 3.29067(6) no 3_666
H37 C125 3.07327(4) no 3_666
H37 C126 3.39887(4) no 3_666
H37 C127 3.59522(5) no 3_666
H37 C128 3.51173(6) no 3_666
H37 C129 3.20463(6) no 3_666
H37 C130 2.98993(5) no 3_666
H37 C198 3.48924(5) no 3_666
H37 H121 3.59471(5) no 3_666
H37 H130 3.35124(4) no 3_666
H37 H200 3.14291(5) no 2_656
H38 O5 3.064(6) no 2_656
H38 C124 3.52389(5) no 3_666
H38 C198 3.33143(4) no 3_666
H38 C215 3.449(12) no 3_667
H38 C218 2.972(8) no 2_656
H38 H198 3.31800(4) no 3_666
H39 O2 2.844(11) no 3_667
H39 O5 2.668(6) no 2_656
H39 C215 3.485(9) no 3_667
H39 C218 3.418(9) no 2_656
H39 H206 3.38052(5) no 3_667
H40 C206 3.56703(6) no 3_667
H40 H177 3.46906(6) no 4_565
H40 H206 2.66443(4) no 3_667
H42 C172 3.24829(5) no .
H42 C173 3.04804(5) no .
H42 C174 3.27398(6) no .
H42 C178 3.35385(4) no .
H42 C180 3.20843(4) no .
H42 C212 3.421(12) no 2_656
H42 H21D 3.20796(5) no 2_656
H42 H21F 2.75737(4) no 2_656
H42 H172 2.40997(3) no .
H42 H180 2.42040(3) no .
H43 C96 2.95309(3) no 3_666
H43 C97 3.53045(6) no 3_666
H43 C101 3.00820(3) no 3_666
H43 C102 3.53114(4) no 3_666
H43 C106 2.83141(4) no 3_666
H43 C107 3.18936(5) no 3_666
H43 C175 3.14123(5) no .
H43 C176 3.02756(4) no .
H43 C177 3.53815(4) no .
H43 H21F 3.57675(5) no 2_656
H43 H175 3.31234(5) no .
H43 H176 3.15336(5) no .
H44 Fe6 3.595(5) no 3_666
H44 C96 3.51806(5) no 3_666
H44 C97 2.98492(3) no 3_666
H44 C102 3.01405(4) no 3_666
H44 C106 3.56232(7) no 3_666
H44 C107 2.85021(5) no 3_666
H44 C112 3.42369(5) no 3_666
H44 C115 3.36629(5) no 3_666
H44 C116 2.90915(4) no 3_666
H44 C117 3.34372(4) no 3_666
H44 H21H 3.21297(6) no 2_656
H44 H21I 3.20972(5) no 2_656
H44 H116 2.86471(5) no 3_666
H45 C114 3.01332(4) no 3_666
H45 C115 3.10916(6) no 3_666
H45 C119 3.46028(4) no 3_666
H45 C121 2.96943(4) no 3_666
H45 C130 3.48627(5) no 3_666
H45 H21I 3.25663(5) no 2_656
H45 H115 3.34398(6) no 3_666
H45 H121 2.15885(3) no 3_666
H45 H130 2.70327(4) no 3_666
H46 C171 3.36217(5) no .
H46 C195 3.00063(5) no .
H46 H171 2.49199(4) no .
H46 H195 2.52689(5) no .
H47 C171 2.86033(4) no .
H47 C172 2.81565(4) no .
H47 H47 3.26769(5) no 3_666
H47 H171 2.46321(3) no .
H47 H172 2.31888(3) no .
H47 H174 3.14104(4) no .
H47 H174 2.87478(5) no 3_666
H47 H175 3.43540(5) no 3_666
H48 C101 2.90700(3) no 3_666
H48 C102 3.25707(5) no 3_666
H48 C167 3.43570(5) no 3_666
H48 C168 3.30865(4) no 3_666
H48 C169 3.18114(4) no 3_666
H48 C170 3.18607(6) no 3_666
H48 C171 3.26202(5) no 3_666
H48 C172 3.33332(4) no 3_666
H48 H166 3.32789(5) no 3_666
H48 H174 3.34538(4) no 3_666
H48 H175 3.39879(4) no .
H49 C102 3.10213(4) no 3_666
H49 C117 2.88910(5) no 3_666
H49 C118 2.87405(4) no 3_666
H49 C166 3.56340(6) no 3_666
H49 H77 3.22012(4) no 1_655
H49 H117 2.79776(5) no 3_666
H49 H118 2.74042(4) no 3_666
H49 H165 3.16561(5) no 3_666
H49 H166 3.12483(4) no 3_666
H50 C118 3.20979(6) no 3_666
H50 C119 3.20659(6) no 3_666
H50 C194 3.55971(4) no .
H50 H118 3.10981(5) no 3_666
H50 H119 3.09407(5) no 3_666
H50 H130 2.85033(4) no 3_666
H50 H165 2.93745(5) no 3_666
H50 H194 2.94168(4) no .
H50 H195 3.41269(5) no .
H51 C123 3.04006(5) no 4_555
H51 C147 3.30159(6) no .
H51 C198 3.17416(4) no 4_555
H51 H123 3.01167(5) no 4_555
H51 H146 3.30461(5) no .
H51 H147 2.53037(5) no .
H51 H198 3.19333(3) no 4_555
H52 C73 3.58480(6) no 4_554
H52 C120 3.59271(5) no 4_555
H52 C124 3.16126(4) no 4_555
H52 C136 3.13705(6) no 4_555
H52 C198 3.25634(5) no 4_555
H52 H73 2.95887(6) no 4_554
H52 H124 3.33498(4) no 4_555
H52 H135 3.43634(5) no 4_555
H52 H136 2.46253(4) no 4_555
H52 H146 3.35207(4) no .
H52 H147 3.49192(5) no .
H52 H198 3.46263(5) no 4_555
H53 C135 3.48298(5) no 4_555
H53 C136 3.56772(4) no 4_555
H53 C138 3.31113(4) no 4_555
H53 C139 3.01141(4) no 4_555
H53 H135 2.80169(4) no 4_555
H53 H136 2.96076(4) no 4_555
H53 H138 3.41517(4) no 4_555
H53 H139 2.89241(4) no 4_555
H54 C137 3.15864(4) no 4_555
H54 C138 3.17419(4) no 4_555
H54 C139 3.14739(4) no 4_555
H54 C140 3.10653(5) no 4_555
H54 C141 3.06891(5) no 4_555
H54 C142 3.08836(4) no 4_555
H54 C155 3.40266(5) no 4_555
H54 C156 3.37350(6) no 4_555
H54 C160 3.54994(4) no 4_555
H54 H141 3.55736(6) no 4_555
H54 H142 3.59050(5) no 4_555
H54 H163 3.52661(5) no 3_566
H54 H164 3.41915(4) no 3_566
H57 C141 3.44039(5) no 4_555
H57 C142 3.18803(4) no 4_555
H57 C156 3.07462(4) no 4_555
H57 C157 3.34573(5) no 4_555
H57 H141 3.47739(5) no 4_555
H57 H142 3.05713(3) no 4_555
H57 H156 2.84104(4) no 4_555
H57 H157 3.37744(6) no 4_555
H57 H164 3.07180(5) no 3_566
H59 C118 3.46096(5) no 3_566
H59 C119 3.02775(4) no 3_566
H59 C132 2.88033(4) no 3_566
H59 C133 3.23186(4) no 3_566
H59 H118 3.48217(6) no 3_566
H59 H119 2.74382(4) no 3_566
H59 H132 2.65141(3) no 3_566
H59 H133 3.23915(5) no 3_566
H62 C114 3.07183(5) no 3_566
H62 C115 3.34331(4) no 3_566
H62 C118 3.36892(5) no 3_566
H62 C119 3.08188(6) no 3_566
H62 C131 2.78740(3) no 3_566
H62 C132 2.71513(5) no 3_566
H62 C133 2.82533(5) no 3_566
H62 C134 3.00985(4) no 3_566
H62 C135 3.07011(4) no 3_566
H62 C136 2.93414(4) no 3_566
H62 H119 3.44003(6) no 3_566
H62 H132 3.20062(5) no 3_566
H62 H133 3.33627(6) no 3_566
H62 H134 3.59215(5) no 3_566
H62 H136 3.49085(6) no 3_566
H63 C115 3.33601(6) no 3_566
H63 C116 3.36239(6) no 3_566
H63 C135 2.96146(5) no 3_566
H63 C136 3.05905(5) no 3_566
H63 H115 3.38633(5) no 3_566
H63 H116 3.45919(5) no 3_566
H63 H135 2.98817(5) no 3_566
H63 H136 3.11418(4) no 3_566
H63 H138 3.04378(3) no 3_566
H63 H160 3.03930(4) no 3_566
H64 C149 3.04405(4) no 3_566
H64 C150 2.98297(3) no 3_566
H64 C151 2.99971(5) no 3_566
H64 C152 2.99943(6) no 3_566
H64 C153 3.00468(5) no 3_566
H64 C154 2.97291(4) no 3_566
H64 H21C 3.27849(4) no .
H64 H138 2.79856(4) no 3_566
H64 H150 3.49317(4) no 3_566
H64 H151 3.54090(5) no 3_566
H64 H152 3.52874(6) no 3_566
H64 H153 3.55058(6) no 3_566
H64 H154 3.47480(4) no 3_566
H64 H160 3.47236(5) no 3_566
H65 C151 3.50119(4) no 3_566
H65 C152 3.00114(4) no 3_566
H65 C153 3.51256(4) no 3_566
H65 H21C 3.30214(5) no .
H65 H152 2.86446(5) no 3_566
H65 H189 3.08140(6) no .
H67 C142 2.93255(4) no 4_555
H67 C143 3.34855(5) no 4_555
H67 C144 3.45861(5) no 4_555
H67 C156 3.25404(5) no 4_555
H67 H142 2.17233(3) no 4_555
H67 H156 2.45979(4) no 4_555
H68 Fe1 3.59327(5) no 3_567
H68 C18 3.59643(5) no 3_567
H68 C19 3.10714(6) no 3_567
H68 C23 3.45667(5) no 3_567
H68 C24 2.96557(5) no 3_567
H68 C145 3.48406(5) no 4_555
H68 H18 3.50145(5) no 3_567
H68 H19 2.48556(5) no 3_567
H68 H23 3.35531(4) no 3_567
H68 H24 2.31418(4) no 3_567
H68 H145 3.47119(5) no 4_555
H68 H183 3.49393(5) no 2_546
H69 C18 3.12191(5) no 3_567
H69 C23 3.03612(5) no 3_567
H69 C127 3.05701(5) no 3_566
H69 C128 2.96195(5) no 3_566
H69 C129 3.57399(5) no 3_566
H69 H18 2.45120(5) no 3_567
H69 H19 3.59735(5) no 3_567
H69 H23 2.33845(4) no 3_567
H69 H24 3.57732(5) no 3_567
H69 H127 3.19732(5) no 3_566
H69 H128 3.05381(4) no 3_566
H70 C119 3.30843(5) no 3_566
H70 C125 2.97670(5) no 3_566
H70 C126 3.09007(5) no 3_566
H70 C127 3.46934(4) no 3_566
H70 C129 3.55509(5) no 3_566
H70 C130 3.17361(4) no 3_566
H70 C132 3.26029(4) no 3_566
H70 H119 2.47552(4) no 3_566
H70 H126 3.44326(5) no 3_566
H70 H130 3.55909(4) no 3_566
H70 H132 2.44712(3) no 3_566
H71 O3 2.398(7) no .
H71 C133 3.42545(6) no 3_566
H71 C215 3.063(11) no .
H71 H133 2.60037(5) no 3_566
H71 H157 3.42316(5) no 4_555
H72 C147 3.19284(4) no 4_555
H72 C148 3.12516(5) no 4_555
H72 C156 3.17851(4) no 4_555
H72 C157 3.52912(5) no 4_555
H72 C218 3.199(9) no 4_555
H72 H147 3.14676(4) no 4_555
H72 H148 3.01274(5) no 4_555
H72 H156 2.50471(3) no 4_555
H72 H157 3.18396(5) no 4_555
H72 H198 3.11707(5) no 1_556
H73 C24 3.25246(6) no 3_567
H73 C146 2.89940(5) no 4_555
H73 C147 2.86603(5) no 4_555
H73 H24 2.52969(5) no 3_567
H73 H52 2.95887(6) no 4_555
H73 H124 3.34470(5) no 1_556
H73 H146 2.82655(4) no 4_555
H73 H147 2.79191(4) no 4_555
H73 H198 3.38865(6) no 1_556
H74 C23 2.95850(5) no 3_567
H74 C24 3.42798(5) no 3_567
H74 C131 3.42693(5) no 1_556
H74 C132 3.35664(4) no 1_556
H74 C133 3.11643(4) no 1_556
H74 C134 2.85579(3) no 1_556
H74 C135 2.82580(5) no 1_556
H74 C136 3.11826(6) no 1_556
H74 H23 2.35552(4) no 3_567
H74 H24 3.32094(4) no 3_567
H74 H124 3.30401(5) no 1_556
H74 H134 3.25837(4) no 1_556
H74 H135 3.18381(5) no 1_556
H75 C132 2.88598(4) no 3_566
H75 C133 2.88656(3) no 3_566
H75 H75 3.34394(5) no 3_567
H75 H126 3.10552(5) no 1_556
H75 H126 3.43900(5) no 3_566
H75 H132 2.34196(3) no 3_566
H75 H133 2.36875(3) no 3_566
H76 C118 3.48245(5) no 3_566
H76 C164 3.06270(4) no 3_566
H76 C165 3.31634(6) no 3_566
H76 H117 3.44410(6) no 3_566
H76 H118 2.74266(3) no 3_566
H76 H164 2.97237(3) no 3_566
H76 H165 3.36489(6) no 3_566
H77 C161 3.37028(5) no 3_566
H77 C164 3.46987(4) no 3_566
H77 C165 3.12421(4) no 3_566
H77 C166 3.09970(5) no 3_566
H77 C168 3.01585(5) no 3_566
H77 H49 3.22012(4) no 1_455
H77 H117 3.47199(5) no 3_566
H77 H118 3.59169(6) no 3_566
H77 H165 3.42575(5) no 3_566
H77 H166 3.43730(6) no 3_566
H77 H168 2.22279(3) no 3_566
H77 H169 3.51708(5) no 3_566
H78 C150 3.22194(5) no .
H78 C151 3.01127(4) no .
H78 C168 3.26977(6) no 3_566
H78 C169 3.26099(5) no 3_566
H78 H150 3.32077(6) no .
H78 H151 2.95761(4) no .
H78 H168 2.67350(5) no 3_566
H78 H169 2.61763(4) no 3_566
H79 C143 3.25570(4) no .
H79 C144 3.57997(4) no .
H79 C147 3.47452(6) no .
H79 C148 3.16588(5) no .
H79 C149 3.00715(6) no .
H79 C150 3.09176(5) no .
H79 C151 3.14025(4) no .
H79 C152 3.10885(4) no .
H79 C153 3.00835(3) no .
H79 C154 2.95743(5) no .
H79 H148 3.44211(5) no .
H79 H153 3.50492(4) no .
H79 H154 3.46353(5) no .
H90 C190 3.19345(5) no .
H90 C197 3.11441(6) no .
H90 C199 3.53154(5) no .
H90 C200 3.30763(4) no .
H90 C201 2.97604(4) no .
H90 C202 2.85025(5) no .
H90 C217 3.41642(5) no .
H90 H122 3.17062(5) no 4_555
H90 H123 3.13842(4) no 4_555
H90 H190 2.28334(3) no .
H90 H201 3.36516(5) no .
H90 H202 3.19512(5) no .
H91 O2 3.169(10) no .
H91 C201 3.50047(4) no .
H91 C202 2.98544(4) no .
H91 C203 3.50741(5) no .
H91 C207 3.58625(4) no .
H91 C208 3.34843(4) no .
H91 C212 3.222(15) no .
H91 C213 2.997(9) no .
H91 C214 3.074(18) no .
H91 H21E 2.68642(3) no .
H91 H21F 3.51477(5) no .
H91 H21G 2.40660(3) no .
H91 H21I 3.43474(6) no .
H91 H201 3.49586(4) no .
H91 H202 2.58677(4) no .
H91 H208 3.58784(5) no .
H92 O2 2.744(9) no .
H92 O3 2.789(7) no .
H92 O5 2.810(7) no 4_555
H92 C213 3.285(10) no .
H92 C214 3.265(16) no .
H92 C215 3.331(12) no .
H92 H21B 3.22343(5) no .
H92 H21G 2.66785(4) no .
H92 H21H 3.57042(6) no .
H92 H158 3.42501(4) no 4_555
H93 O3 2.456(7) no .
H93 C157 3.34709(4) no 4_555
H93 C158 3.46473(6) no 4_555
H93 C215 3.598(11) no .
H93 H21B 3.53516(5) no .
H93 H157 2.70206(3) no 4_555
H93 H158 2.92124(5) no 4_555
H115 C159 3.03231(4) no .
H115 C160 3.54614(4) no .
H115 H45 3.34398(6) no 3_666
H115 H63 3.38633(5) no 3_566
H115 H159 2.18097(3) no .
H115 H160 3.21523(4) no .
H116 C63 3.59532(5) no 3_566
H116 C159 3.33981(6) no .
H116 C160 3.22736(4) no .
H116 H44 2.86471(5) no 3_666
H116 H63 3.45919(5) no 3_566
H116 H154 3.08596(4) no .
H116 H159 2.89420(5) no .
H116 H160 2.72823(4) no .
H117 C76 3.40413(6) no 3_566
H117 C77 3.40461(5) no 3_566
H117 C102 3.19925(5) no .
H117 C103 3.48450(6) no .
H117 H49 2.79776(5) no 3_666
H117 H76 3.44410(6) no 3_566
H117 H77 3.47199(5) no 3_566
H118 C49 3.40180(5) no 3_666
H118 C50 3.57720(6) no 3_666
H118 C59 3.37388(5) no 3_566
H118 C60 3.37630(5) no 3_566
H118 C76 3.33029(4) no 3_566
H118 C165 3.52640(4) no .
H118 H49 2.74042(4) no 3_666
H118 H50 3.10981(5) no 3_666
H118 H59 3.48217(6) no 3_566
H118 H76 2.74266(3) no 3_566
H118 H77 3.59169(6) no 3_566
H118 H165 2.87157(4) no .
H119 C59 3.19269(4) no 3_566
H119 C70 3.22091(4) no 3_566
H119 H50 3.09407(5) no 3_666
H119 H59 2.74382(4) no 3_566
H119 H62 3.44003(6) no 3_566
H119 H70 2.47552(4) no 3_566
H121 C45 2.85624(4) no 3_666
H121 H21I 3.21629(4) no 4_554
H121 H34 2.86636(5) no 3_666
H121 H37 3.59471(5) no 3_666
H121 H45 2.15885(3) no 3_666
H121 H159 3.26632(4) no .
H122 C90 3.20664(6) no 4_554
H122 C91 3.49786(5) no 4_554
H122 C201 3.24975(5) no 4_554
H122 C214 3.43(2) no 4_554
H122 H21G 2.86807(5) no 4_554
H122 H21I 2.97535(5) no 4_554
H122 H34 3.55793(5) no 3_666
H122 H90 3.17062(5) no 4_554
H122 H200 3.50403(5) no 4_554
H122 H201 2.79228(5) no 4_554
H123 C83 3.53001(5) no 4_554
H123 C84 2.75676(5) no 4_554
H123 C85 3.14841(5) no 4_554
H123 C88 3.42086(6) no 4_554
H123 C89 3.37597(4) no 4_554
H123 C90 3.41545(4) no 4_554
H123 C200 3.55965(7) no 4_554
H123 H51 3.01167(5) no 4_554
H123 H90 3.13842(4) no 4_554
H123 H200 3.28909(6) no 4_554
H124 C71 3.48491(6) no 1_554
H124 C72 3.30557(5) no 1_554
H124 C73 2.99071(4) no 1_554
H124 C74 2.96387(5) no 1_554
H124 C75 3.27231(5) no 1_554
H124 H52 3.33498(4) no 4_554
H124 H73 3.34470(5) no 1_554
H124 H74 3.30401(5) no 1_554
H126 C75 3.30645(5) no 1_554
H126 H70 3.44326(5) no 3_566
H126 H75 3.10552(5) no 1_554
H126 H75 3.43900(5) no 3_566
H127 C215 3.361(12) no 1_554
H127 H23 3.17046(5) no 1_554
H127 H69 3.19732(5) no 3_566
H127 H133 3.33069(5) no 3_565
H127 H134 3.28407(6) no 3_565
H128 C2 3.52930(6) no 3_666
H128 C18 3.30753(5) no 1_554
H128 C216 3.121(6) no 1_554
H128 H2 3.38773(5) no 3_666
H128 H17 3.28551(4) no 1_554
H128 H18 2.57283(4) no 1_554
H128 H69 3.05381(4) no 3_566
H129 C1 3.21489(5) no 3_666
H129 C2 3.42236(5) no 3_666
H129 H1 2.66969(5) no 3_666
H129 H2 3.06496(4) no 3_666
H129 H18 3.59228(5) no 1_554
H129 H34 3.54677(5) no 3_666
H130 C34 3.37237(4) no 3_666
H130 C45 3.49751(5) no 3_666
H130 H34 2.78238(4) no 3_666
H130 H37 3.35124(4) no 3_666
H130 H45 2.70327(4) no 3_666
H130 H50 2.85033(4) no 3_666
H130 H70 3.55909(4) no 3_566
H132 C59 3.54847(5) no 3_566
H132 C70 3.17187(4) no 3_566
H132 C75 3.06941(4) no 3_566
H132 H59 2.65141(3) no 3_566
H132 H62 3.20062(5) no 3_566
H132 H70 2.44712(3) no 3_566
H132 H75 2.34196(3) no 3_566
H133 O3 3.380(7) no 3_566
H133 C71 3.04287(4) no 3_566
H133 C75 2.94470(3) no 3_566
H133 C215 3.138(10) no 3_566
H133 H59 3.23915(5) no 3_566
H133 H62 3.33627(6) no 3_566
H133 H71 2.60037(5) no 3_566
H133 H75 2.36875(3) no 3_566
H133 H127 3.33069(5) no 3_565
H134 O1 3.326(5) no 3_566
H134 C22 3.02705(4) no 3_566
H134 C23 3.10639(4) no 3_566
H134 C215 3.338(9) no 3_566
H134 H21A 3.34528(4) no 3_566
H134 H22 2.67502(4) no 3_566
H134 H23 2.83992(4) no 3_566
H134 H62 3.59215(5) no 3_566
H134 H74 3.25837(4) no 1_554
H134 H127 3.28407(6) no 3_565
H135 C21 3.44592(6) no 3_566
H135 C22 3.02221(5) no 3_566
H135 C23 3.01450(5) no 3_566
H135 C24 3.44111(4) no 3_566
H135 C53 3.58513(6) no 4_554
H135 H22 3.28262(5) no 3_566
H135 H23 3.25198(6) no 3_566
H135 H52 3.43634(5) no 4_554
H135 H53 2.80169(4) no 4_554
H135 H63 2.98817(5) no 3_566
H135 H74 3.18381(5) no 1_554
H135 H139 3.26963(4) no .
H136 C52 3.07777(5) no 4_554
H136 C53 3.32146(5) no 4_554
H136 H52 2.46253(4) no 4_554
H136 H53 2.96076(4) no 4_554
H136 H62 3.49085(6) no 3_566
H136 H63 3.11418(4) no 3_566
H138 C63 3.59039(5) no 3_566
H138 C64 3.45958(5) no 3_566
H138 H27 3.24015(6) no 3_566
H138 H53 3.41517(4) no 4_554
H138 H63 3.04378(3) no 3_566
H138 H64 2.79856(4) no 3_566
H139 C21 2.75166(5) no 3_566
H139 C22 3.49247(6) no 3_566
H139 C25 3.43214(6) no 3_566
H139 H20B 2.82851(4) no 3_566
H139 H20C 3.55044(5) no 3_566
H139 H21 2.39235(4) no 3_566
H139 H26 3.57304(6) no 3_566
H139 H27 3.38633(5) no 3_566
H139 H53 2.89241(4) no 4_554
H139 H135 3.26963(4) no .
H140 C12 3.56139(5) no 3_566
H140 C21 3.26481(4) no 3_566
H140 C25 3.42784(5) no 3_566
H140 C163 3.27039(4) no 2_545
H140 H12 3.37445(4) no 3_566
H140 H21 2.68067(3) no 3_566
H140 H25 3.03652(5) no 3_566
H140 H26 3.00150(3) no 3_566
H140 H27 3.54689(5) no 3_566
H140 H163 2.73387(3) no 2_545
H141 C164 3.55069(5) no 2_545
H141 H54 3.55736(6) no 4_554
H141 H57 3.47739(5) no 4_554
H141 H164 3.09709(3) no 2_545
H142 C67 2.98078(5) no 4_554
H142 H27 3.56910(5) no 3_566
H142 H54 3.59050(5) no 4_554
H142 H57 3.05713(3) no 4_554
H142 H67 2.17233(3) no 4_554
H142 H183 3.40916(5) no 3_566
H144 C28 3.54321(5) no 3_566
H144 C183 3.37066(6) no 3_566
H144 H27 3.53050(5) no 3_566
H144 H28 2.87431(4) no 3_566
H144 H183 2.67090(4) no 3_566
H144 H184 3.23120(5) no 3_566
H145 C183 3.32659(5) no 3_566
H145 C184 3.04815(6) no 3_566
H145 H24 3.19684(5) no 2_546
H145 H68 3.47119(5) no 4_554
H145 H162 3.21790(5) no 3_566
H145 H183 2.89217(4) no 3_566
H145 H184 2.32158(4) no 3_566
H146 C24 3.52340(5) no 2_546
H146 C51 3.22125(5) no .
H146 C52 3.23693(5) no .
H146 H24 2.82038(4) no 2_546
H146 H25 3.53389(5) no 2_546
H146 H51 3.30461(5) no .
H146 H52 3.35207(4) no .
H146 H73 2.82655(4) no 4_554
H147 C51 3.11627(6) no .
H147 C72 3.58980(5) no 4_554
H147 C73 3.42151(6) no 4_554
H147 C80 3.50078(6) no .
H147 C81 3.22037(5) no .
H147 C82 3.09817(4) no .
H147 H51 2.53037(5) no .
H147 H52 3.49192(5) no .
H147 H72 3.14676(4) no 4_554
H147 H73 2.79191(4) no 4_554
H147 H198 3.02202(4) no 4_555
H148 C82 2.96187(4) no .
H148 C83 3.56676(5) no .
H148 C86 3.57106(4) no .
H148 C98 3.26600(5) no .
H148 C109 3.26093(6) no .
H148 C113 3.36549(6) no .
H148 H72 3.01274(5) no 4_554
H148 H79 3.44211(5) no .
H150 C27 3.26017(5) no 3_566
H150 C28 3.31649(6) no 3_566
H150 H27 2.65652(4) no 3_566
H150 H28 2.75792(5) no 3_566
H150 H64 3.49317(4) no 3_566
H150 H78 3.32077(6) no .
H150 H188 2.99375(4) no 3_566
H151 C99 2.76131(4) no 3_566
H151 C100 3.53878(4) no 3_566
H151 C103 3.41061(5) no 3_566
H151 C188 3.21246(5) no 3_566
H151 C189 3.37527(4) no 3_566
H151 H64 3.54090(5) no 3_566
H151 H78 2.95761(4) no .
H151 H169 2.84882(4) no 3_566
H151 H188 2.57424(4) no 3_566
H151 H189 2.93896(4) no 3_566
H152 C65 3.57640(6) no 3_566
H152 C86 3.01970(5) no 3_566
H152 C87 3.44186(5) no 3_566
H152 C99 3.08643(5) no 3_566
H152 C103 3.43228(4) no 3_566
H152 C153 3.57281(6) no 3_566
H152 H64 3.52874(6) no 3_566
H152 H65 2.86446(5) no 3_566
H152 H153 3.02855(6) no 3_566
H153 C103 3.13825(6) no .
H153 C108 3.30634(5) no .
H153 C152 3.59514(6) no 3_566
H153 H64 3.55058(6) no 3_566
H153 H79 3.50492(4) no .
H153 H152 3.02855(6) no 3_566
H154 C98 2.97620(4) no .
H154 C108 3.25771(5) no .
H154 H64 3.47480(4) no 3_566
H154 H79 3.46353(5) no .
H154 H116 3.08596(4) no .
H156 C57 3.28275(4) no 4_554
H156 C67 3.20349(4) no 4_554
H156 C72 3.27343(4) no 4_554
H156 H57 2.84104(4) no 4_554
H156 H67 2.45979(4) no 4_554
H156 H72 2.50471(3) no 4_554
H157 O3 3.143(6) no 4_554
H157 O5 3.172(5) no .
H157 C56 3.28738(5) no 4_554
H157 C57 3.21632(5) no 4_554
H157 C93 3.38465(4) no 4_554
H157 C218 3.348(8) no .
H157 H57 3.37744(6) no 4_554
H157 H71 3.42317(5) no 4_554
H157 H72 3.18396(5) no 4_554
H157 H93 2.70206(3) no 4_554
H158 N7 3.57699(5) no 4_554
H158 N12 3.46408(5) no 4_554
H158 C55 3.50543(5) no 4_554
H158 C92 3.22471(4) no 4_554
H158 C93 2.94664(5) no 4_554
H158 C214 3.290(15) no 4_554
H158 H21G 2.78355(5) no 4_554
H158 H21H 2.98082(4) no 4_554
H158 H92 3.42501(4) no 4_554
H158 H93 2.92124(5) no 4_554
H159 C115 2.95625(5) no .
H159 C116 3.30444(6) no .
H159 H21H 3.39187(5) no 4_554
H159 H115 2.18097(3) no .
H159 H116 2.89420(5) no .
H159 H121 3.26632(4) no .
H160 C116 3.37353(4) no .
H160 H63 3.03930(4) no 3_566
H160 H64 3.47236(5) no 3_566
H160 H115 3.21523(4) no .
H160 H116 2.72823(4) no .
H162 C20 3.45307(5) no 4_564
H162 C25 3.36604(5) no 4_564
H162 H9 3.02575(4) no 4_564
H162 H12 3.12131(4) no 4_564
H162 H20 2.66809(3) no 4_564
H162 H25 2.55483(3) no 4_564
H162 H145 3.21790(5) no 3_566
H163 C25 3.02658(4) no 4_564
H163 C54 3.59914(6) no 3_566
H163 C140 3.24756(4) no 2_555
H163 H12 3.54130(7) no 4_564
H163 H25 2.08761(3) no 4_564
H163 H54 3.52661(5) no 3_566
H163 H140 2.73387(3) no 2_555
H164 C56 3.38361(6) no 3_566
H164 C57 3.17962(5) no 3_566
H164 C141 3.53394(5) no 2_555
H164 H54 3.41915(4) no 3_566
H164 H57 3.07180(5) no 3_566
H164 H76 2.97237(3) no 3_566
H164 H141 3.09709(3) no 2_555
H165 C49 3.25507(5) no 3_666
H165 C50 3.14327(5) no 3_666
H165 H13 3.58500(5) no 4_564
H165 H49 3.16561(5) no 3_666
H165 H50 2.93745(5) no 3_666
H165 H76 3.36489(6) no 3_566
H165 H77 3.42575(5) no 3_566
H165 H118 2.87157(4) no .
H165 H194 2.84223(4) no 3_666
H166 C46 3.56368(5) no 3_666
H166 C47 3.42416(5) no 3_666
H166 C48 2.97034(5) no 3_666
H166 C49 2.86069(5) no 3_666
H166 C50 3.20851(4) no 3_666
H166 H48 3.32789(5) no 3_666
H166 H49 3.12483(4) no 3_666
H166 H77 3.43730(6) no 3_566
H166 H195 3.36748(5) no 3_666
H168 C77 2.87360(5) no 3_566
H168 C78 3.08782(6) no 3_566
H168 H28 3.49478(6) no .
H168 H77 2.22279(3) no 3_566
H168 H78 2.67350(5) no 3_566
H169 C78 3.42686(5) no 3_566
H169 C99 3.13077(4) no .
H169 C100 2.97501(5) no .
H169 C101 3.07831(5) no .
H169 C102 3.23471(4) no .
H169 C103 3.23670(4) no .
H169 C151 3.58002(6) no 3_566
H169 H28 3.27630(4) no .
H169 H77 3.51708(5) no 3_566
H169 H78 2.61763(4) no 3_566
H169 H151 2.84882(4) no 3_566
H169 H188 3.44768(6) no .
H170 C100 2.62981(3) no .
H170 C101 2.91458(4) no .
H170 C186 3.50798(6) no .
H170 C187 3.02830(6) no .
H170 C188 3.07127(5) no .
H170 H175 3.47775(4) no 3_666
H170 H187 3.22014(5) no .
H170 H188 3.26714(4) no .
H171 C46 3.00048(6) no .
H171 C47 2.98429(5) no .
H171 H29 3.40917(5) no .
H171 H32 3.12229(5) no .
H171 H46 2.49199(4) no .
H171 H47 2.46321(3) no .
H171 H175 3.13400(5) no 3_666
H172 C32 3.41775(6) no .
H172 C42 3.11195(5) no .
H172 C47 3.02226(4) no .
H172 H29 3.21874(4) no .
H172 H32 2.53894(4) no .
H172 H42 2.40997(3) no .
H172 H47 2.31888(3) no .
H174 C47 2.93927(4) no 3_666
H174 C48 3.19257(4) no 3_666
H174 H47 3.14104(4) no .
H174 H47 2.87478(5) no 3_666
H174 H48 3.34538(4) no 3_666
H174 H195 3.51900(7) no 3_666
H175 C101 3.51885(6) no 3_666
H175 C171 3.51415(6) no 3_666
H175 H43 3.31234(5) no .
H175 H47 3.43540(5) no 3_666
H175 H48 3.39879(4) no .
H175 H170 3.47775(4) no 3_666
H175 H171 3.13400(5) no 3_666
H175 H195 3.16671(5) no 3_666
H175 H196 3.17018(6) no 3_666
H176 C95 3.55442(7) no 3_666
H176 C96 3.37775(6) no 3_666
H176 C105 3.51203(6) no 3_666
H176 C106 3.20235(5) no 3_666
H176 C199 3.17439(4) no 3_666
H176 C217 3.17846(5) no 3_666
H176 H43 3.15336(5) no .
H176 H196 3.49827(5) no 3_666
H176 H199 2.58928(3) no 3_666
H176 H217 2.56321(5) no 3_666
H177 C11 3.54791(4) no 4_564
H177 C12 3.48458(5) no 4_564
H177 C212 3.57(2) no 2_656
H177 H21D 2.68853(5) no 2_656
H177 H40 3.46906(6) no 4_564
H177 H199 3.13987(4) no 3_666
H178 C9 3.37159(5) no 4_564
H178 C12 3.39662(6) no 4_564
H178 C212 3.544(15) no 2_656
H178 H9 2.72741(3) no 4_564
H178 H12 2.93360(5) no 4_564
H178 H20 3.35505(4) no 4_564
H178 H21D 2.67234(4) no 2_656
H178 H205 3.17636(4) no 2_656
H180 C32 3.46014(5) no .
H180 C42 3.23182(4) no .
H180 C212 3.143(15) no 2_656
H180 H21D 2.77543(4) no 2_656
H180 H21E 3.30579(4) no 2_656
H180 H21F 2.80979(5) no 2_656
H180 H29 3.55583(4) no .
H180 H32 2.90060(4) no .
H180 H42 2.42040(3) no .
H181 C202 3.28039(4) no 2_656
H181 C204 3.27051(5) no 2_656
H181 H15 3.14459(6) no .
H181 H21E 3.31119(5) no 2_656
H181 H21F 3.32959(5) no 2_656
H181 H32 3.55612(6) no .
H181 H201 3.56970(6) no 2_656
H181 H202 2.82343(4) no 2_656
H181 H204 2.54465(5) no 2_656
H181 H205 3.46522(4) no 2_656
H182 C14 3.28000(6) no .
H182 C15 3.33447(6) no .
H182 H14 3.00649(4) no .
H182 H15 3.09292(5) no .
H182 H19 3.11230(4) no 4_564
H182 H192 3.35017(6) no 2_656
H182 H204 3.23830(4) no 2_656
H183 C19 3.45177(5) no 4_564
H183 C28 3.44850(5) no .
H183 C144 3.27573(6) no 3_566
H183 C145 3.39124(5) no 3_566
H183 H19 2.64112(4) no 4_564
H183 H20 3.57806(4) no 4_564
H183 H28 3.21332(6) no .
H183 H68 3.49393(5) no 2_556
H183 H142 3.40916(5) no 3_566
H183 H144 2.67090(4) no 3_566
H183 H145 2.89217(4) no 3_566
H184 C144 3.58589(6) no 3_566
H184 C145 3.13979(6) no 3_566
H184 H20 3.38190(5) no 4_564
H184 H28 3.25820(4) no .
H184 H29 3.53073(4) no .
H184 H144 3.23120(5) no 3_566
H184 H145 2.32158(4) no 3_566
H186 C1 2.94430(4) no .
H186 C2 2.81048(4) no .
H186 C3 3.47930(6) no .
H186 H1 3.01663(4) no .
H186 H2 2.84783(4) no .
H187 N4 2.97125(4) no .
H187 C26 2.98406(5) no .
H187 C27 2.98862(4) no .
H187 C28 2.94940(4) no .
H187 C29 2.89709(4) no .
H187 C30 2.90046(4) no .
H187 C170 3.54904(7) no .
H187 H20A 3.54838(6) no .
H187 H20C 3.28008(5) no .
H187 H26 3.53484(5) no .
H187 H27 3.53140(5) no .
H187 H28 3.49337(4) no .
H187 H29 3.40353(4) no .
H187 H170 3.22014(5) no .
H188 C27 3.17893(5) no .
H188 C28 3.23269(5) no .
H188 C150 3.40281(5) no 3_566
H188 C151 3.16648(5) no 3_566
H188 H20C 2.83863(5) no .
H188 H21C 3.52358(4) no .
H188 H27 3.13940(5) no .
H188 H28 3.24331(5) no .
H188 H150 2.99375(4) no 3_566
H188 H151 2.57424(4) no 3_566
H188 H169 3.44768(6) no .
H188 H170 3.26714(4) no .
H189 C87 3.41832(4) no .
H189 C88 2.97340(4) no .
H189 C99 3.30520(6) no .
H189 C100 3.41335(6) no .
H189 C151 3.50602(4) no 3_566
H189 H21C 2.80502(5) no .
H189 H65 3.08140(6) no .
H189 H151 2.93896(4) no 3_566
H190 C84 3.41387(5) no .
H190 C85 3.58992(6) no .
H190 C88 2.95337(4) no .
H190 C89 3.37477(5) no .
H190 C90 2.72067(3) no .
H190 C91 3.46995(4) no .
H190 H90 2.28334(3) no .
H192 C2 3.41957(6) no .
H192 C18 3.04339(5) no 3_667
H192 C19 3.08318(5) no 3_667
H192 H2 2.66994(5) no .
H192 H3 3.29927(4) no .
H192 H14 3.27336(5) no 2_646
H192 H18 3.18078(4) no 3_667
H192 H19 3.25373(5) no 3_667
H192 H182 3.35017(6) no 2_646
H193 C18 3.03250(6) no 3_667
H193 C19 3.17495(5) no 3_667
H193 H2 3.33893(4) no .
H193 H18 2.58253(4) no 3_667
H193 H19 2.87005(4) no 3_667
H194 C50 3.43818(4) no .
H194 C165 3.42647(5) no 3_666
H194 H13 2.99184(4) no 2_646
H194 H50 2.94168(4) no .
H194 H165 2.84223(4) no 3_666
H195 C13 3.59112(6) no 2_646
H195 C46 2.80696(4) no .
H195 C47 3.57918(5) no .
H195 C50 3.27882(4) no .
H195 C174 3.53564(6) no 3_666
H195 C175 3.29918(5) no 3_666
H195 H13 2.84396(5) no 2_646
H195 H46 2.52689(5) no .
H195 H50 3.41269(5) no .
H195 H166 3.36748(5) no 3_666
H195 H174 3.51900(7) no 3_666
H195 H175 3.16671(5) no 3_666
H196 C175 3.58577(6) no 3_666
H196 H14 3.39862(5) no 2_646
H196 H175 3.17018(6) no 3_666
H196 H176 3.49827(5) no 3_666
H198 C72 3.20534(5) no 1_554
H198 C73 3.35423(5) no 1_554
H198 C218 3.196(10) no 4_554
H198 H38 3.31800(4) no 3_666
H198 H51 3.19333(3) no 4_554
H198 H52 3.46263(5) no 4_554
H198 H72 3.11707(5) no 1_554
H198 H73 3.38865(6) no 1_554
H198 H147 3.02202(4) no 4_554
H199 C95 2.92512(4) no .
H199 C110 3.04059(5) no .
H199 C111 3.31355(6) no .
H199 C176 3.34092(4) no 3_666
H199 H176 2.58928(3) no 3_666
H199 H177 3.13987(4) no 3_666
H200 N6 3.14280(4) no 2_646
H200 C35 3.21950(5) no 2_646
H200 C36 2.71895(4) no 2_646
H200 C37 2.78207(5) no 2_646
H200 C38 3.16574(4) no 2_646
H200 C39 3.54040(5) no 2_646
H200 C40 3.47164(4) no 2_646
H200 C122 3.58968(5) no 4_555
H200 C123 3.48186(6) no 4_555
H200 H15 3.52022(6) no 2_646
H200 H37 3.14291(5) no 2_646
H200 H122 3.50403(5) no 4_555
H200 H123 3.28909(6) no 4_555
H201 C33 3.47472(5) no 2_646
H201 C34 3.09290(6) no 2_646
H201 C35 3.31069(5) no 2_646
H201 C122 3.38936(6) no 4_555
H201 H15 3.44047(6) no 2_646
H201 H21F 3.34126(6) no .
H201 H21I 3.49265(5) no .
H201 H34 3.22215(6) no 2_646
H201 H90 3.36516(5) no .
H201 H91 3.49586(4) no .
H201 H122 2.79228(5) no 4_555
H201 H181 3.56970(6) no 2_646
H202 C91 3.35118(6) no .
H202 C212 3.40(2) no .
H202 H21E 2.64316(4) no .
H202 H21F 3.29684(4) no .
H202 H90 3.19512(5) no .
H202 H91 2.58677(4) no .
H202 H181 2.82343(4) no 2_646
H204 C181 2.96747(5) no 2_646
H204 C182 3.33751(4) no 2_646
H204 H21E 3.27424(4) no .
H204 H181 2.54465(5) no 2_646
H204 H182 3.23830(4) no 2_646
H205 C8 3.08865(4) no 3_667
H205 C9 3.29056(6) no 3_667
H205 C16 2.98299(4) no 3_667
H205 C20 2.99361(6) no 3_667
H205 C181 3.56045(4) no 2_646
H205 C212 3.357(13) no .
H205 H9 3.23670(5) no 3_667
H205 H20 2.92286(5) no 3_667
H205 H21D 3.11110(4) no .
H205 H21E 2.71489(4) no .
H205 H178 3.17636(4) no 2_646
H205 H181 3.46522(4) no 2_646
H206 O2 3.573(11) no .
H206 C7 3.33106(5) no 3_667
H206 C8 3.42131(6) no 3_667
H206 C40 3.38901(5) no 3_667
H206 C216 3.400(5) no .
H206 H7 3.57989(5) no 3_667
H206 H21E 3.50757(5) no .
H206 H39 3.38052(5) no 3_667
H206 H40 2.66443(4) no 3_667
H207 O1 2.717(5) no .
H207 O4 2.970(3) no .
H207 C210 3.162(5) no .
H207 C216 3.023(5) no .
H207 H3 3.52450(6) no .
H207 H4 3.36877(4) no .
H207 H20A 3.52631(5) no .
H207 H21B 3.17399(5) no .
H208 O1 3.586(5) no .
H208 C209 3.380(9) no .
H208 C210 3.185(6) no .
H208 C211 3.319(7) no .
H208 H3 3.42222(6) no .
H208 H20A 2.94165(5) no .
H208 H20C 3.52405(5) no .
H208 H21B 2.82428(5) no .
H208 H21C 3.46604(5) no .
H208 H91 3.58784(5) no .
H217 C105 3.59544(5) no .
H217 C176 3.28876(5) no 3_666
H217 H14 3.34350(5) no 2_646
H217 H176 2.56321(5) no 3_666

loop_
_geom_torsion_atom_site_label_1
_geom_torsion_atom_site_label_2
_geom_torsion_atom_site_label_3
_geom_torsion_atom_site_label_4
_geom_torsion
_geom_torsion_publ_flag
N1 Co1 N2 C6 2.2 no
N1 Co1 N2 C10 179.0 no
N2 Co1 N1 C1 -179.8 no
N2 Co1 N1 C5 0.8 no
N1 Co1 N3 C11 -3.3 no
N1 Co1 N3 C15 -172.8 no
N3 Co1 N1 C1 179.1 no
N3 Co1 N1 C5 -0.2 no
N1 Co1 N4 C26 88.0 no
N1 Co1 N4 C30 -97.6 no
N4 Co1 N1 C1 81.1 no
N4 Co1 N1 C5 -98.2 no
N1 Co1 N5 C31 94.5 no
N1 Co1 N5 C35 -79.5 no
N5 Co1 N1 C1 0.5 no
N5 Co1 N1 C5 -178.9 no
N1 Co1 N6 C36 85.8 no
N1 Co1 N6 C40 -88.1 no
N6 Co1 N1 C1 -79.7 no
N6 Co1 N1 C5 100.9 no
N2 Co1 N3 C11 -4.4 no
N2 Co1 N3 C15 -173.9 no
N3 Co1 N2 C6 -178.2 no
N3 Co1 N2 C10 -1.4 no
N2 Co1 N4 C26 8.5 no
N2 Co1 N4 C30 -177.1 no
N4 Co1 N2 C6 96.5 no
N4 Co1 N2 C10 -86.7 no
N2 Co1 N6 C36 164.4 no
N2 Co1 N6 C40 -9.5 no
N6 Co1 N2 C6 -86.1 no
N6 Co1 N2 C10 90.6 no
N3 Co1 N4 C26 -69.6 no
N3 Co1 N4 C30 104.8 no
N4 Co1 N3 C11 96.4 no
N4 Co1 N3 C15 -73.1 no
N3 Co1 N5 C31 -85.0 no
N3 Co1 N5 C35 101.1 no
N5 Co1 N3 C11 175.3 no
N5 Co1 N3 C15 5.8 no
N3 Co1 N6 C36 -116.4 no
N3 Co1 N6 C40 69.8 no
N6 Co1 N3 C11 -103.7 no
N6 Co1 N3 C15 86.7 no
N4 Co1 N5 C31 -0.6 no
N4 Co1 N5 C35 -174.5 no
N5 Co1 N4 C26 -176.3 no
N5 Co1 N4 C30 -1.9 no
N4 Co1 N6 C36 -23.1 no
N4 Co1 N6 C40 163.0 no
N6 Co1 N4 C26 -164.0 no
N6 Co1 N4 C30 10.4 no
N5 Co1 N6 C36 -10.8 no
N5 Co1 N6 C40 175.4 no
N6 Co1 N5 C31 -176.3 no
N6 Co1 N5 C35 9.8 no
N7 Co2 N8 C56 -4.7 no
N7 Co2 N8 C60 177.6 no
N8 Co2 N7 C51 -178.2 no
N8 Co2 N7 C55 4.7 no
N7 Co2 N10 C76 77.9 no
N7 Co2 N10 C80 -105.7 no
N10 Co2 N7 C51 82.5 no
N10 Co2 N7 C55 -94.6 no
N7 Co2 N11 C81 93.8 no
N7 Co2 N11 C85 -87.8 no
N11 Co2 N7 C51 2.3 no
N11 Co2 N7 C55 -174.8 no
N7 Co2 N12 C89 95.0 no
N7 Co2 N12 C93 -86.0 no
N12 Co2 N7 C51 -77.9 no
N12 Co2 N7 C55 105.1 no
N8 Co2 N9 C61 3.1 no
N8 Co2 N9 C65 -174.7 no
N9 Co2 N8 C56 175.1 no
N9 Co2 N8 C60 -2.7 no
N8 Co2 N10 C76 -2.6 no
N8 Co2 N10 C80 173.7 no
N10 Co2 N8 C56 85.4 no
N10 Co2 N8 C60 -92.3 no
N8 Co2 N12 C89 175.7 no
N8 Co2 N12 C93 -5.3 no
N12 Co2 N8 C56 -95.4 no
N12 Co2 N8 C60 86.8 no
N9 Co2 N10 C76 -83.1 no
N9 Co2 N10 C80 93.3 no
N10 Co2 N9 C61 102.4 no
N10 Co2 N9 C65 -75.3 no
N9 Co2 N11 C81 -85.7 no
N9 Co2 N11 C85 92.6 no
N11 Co2 N9 C61 -177.5 no
N11 Co2 N9 C65 4.8 no
N9 Co2 N12 C89 -103.9 no
N9 Co2 N12 C93 75.1 no
N12 Co2 N9 C61 -97.5 no
N12 Co2 N9 C65 84.7 no
N10 Co2 N11 C81 4.0 no
N10 Co2 N11 C85 -177.7 no
N11 Co2 N10 C76 178.1 no
N11 Co2 N10 C80 -5.5 no
N10 Co2 N12 C89 -6.8 no
N10 Co2 N12 C93 172.2 no
N12 Co2 N10 C76 179.8 no
N12 Co2 N10 C80 -3.8 no
N11 Co2 N12 C89 -5.0 no
N11 Co2 N12 C93 174.0 no
N12 Co2 N11 C81 -175.4 no
N12 Co2 N11 C85 2.9 no
C16 Fe1 C17 C16 0.0 no
C16 Fe1 C17 C18 120.2 no
C17 Fe1 C16 C8 120.4 no
C17 Fe1 C16 C17 0.0 no
C17 Fe1 C16 C20 -118.7 no
C16 Fe1 C18 C17 -37.3 no
C16 Fe1 C18 C19 81.5 no
C18 Fe1 C16 C8 157.5 no
C18 Fe1 C16 C17 37.1 no
C18 Fe1 C16 C20 -81.6 no
C16 Fe1 C19 C18 -82.4 no
C16 Fe1 C19 C20 38.5 no
C19 Fe1 C16 C8 -159.7 no
C19 Fe1 C16 C17 79.9 no
C19 Fe1 C16 C20 -38.8 no
C16 Fe1 C20 C16 0.0 no
C16 Fe1 C20 C19 -117.9 no
C20 Fe1 C16 C8 -120.9 no
C20 Fe1 C16 C17 118.7 no
C20 Fe1 C16 C20 0.0 no
C16 Fe1 C21 C22 118.7 no
C16 Fe1 C21 C25 -120.2 no
C21 Fe1 C16 C8 2.8 no
C21 Fe1 C16 C17 -117.6 no
C21 Fe1 C16 C20 123.7 no
C16 Fe1 C22 C21 -76.8 no
C16 Fe1 C22 C23 162.5 no
C22 Fe1 C16 C8 42.0 no
C22 Fe1 C16 C17 -78.4 no
C22 Fe1 C16 C20 162.9 no
C16 Fe1 C23 C22 -40.2 no
C16 Fe1 C23 C24 -157.3 no
C23 Fe1 C16 C8 70.9 no
C23 Fe1 C16 C17 -49.5 no
C23 Fe1 C16 C20 -168.2 no
C16 Fe1 C24 C23 153.8 no
C16 Fe1 C24 C25 32.3 no
C24 Fe1 C16 C8 -63.5 no
C24 Fe1 C16 C17 176.1 no
C24 Fe1 C16 C20 57.4 no
C16 Fe1 C25 C21 77.3 no
C16 Fe1 C25 C24 -167.2 no
C25 Fe1 C16 C8 -39.6 no
C25 Fe1 C16 C17 -160.0 no
C25 Fe1 C16 C20 81.3 no
C17 Fe1 C18 C17 -0.0 no
C17 Fe1 C18 C19 118.8 no
C18 Fe1 C17 C16 -120.2 no
C18 Fe1 C17 C18 -0.0 no
C17 Fe1 C19 C18 -38.1 no
C17 Fe1 C19 C20 82.7 no
C19 Fe1 C17 C16 -82.8 no
C19 Fe1 C17 C18 37.3 no
C17 Fe1 C20 C16 38.1 no
C17 Fe1 C20 C19 -79.8 no
C20 Fe1 C17 C16 -38.2 no
C20 Fe1 C17 C18 82.0 no
C17 Fe1 C21 C22 77.0 no
C17 Fe1 C21 C25 -161.9 no
C21 Fe1 C17 C16 78.9 no
C21 Fe1 C17 C18 -160.9 no
C17 Fe1 C22 C21 -118.4 no
C17 Fe1 C22 C23 120.9 no
C22 Fe1 C17 C16 118.1 no
C22 Fe1 C17 C18 -121.7 no
C17 Fe1 C23 C22 -75.9 no
C17 Fe1 C23 C24 167.1 no
C23 Fe1 C17 C16 158.9 no
C23 Fe1 C17 C18 -80.9 no
C17 Fe1 C24 C23 -33.5 no
C17 Fe1 C24 C25 -155.1 no
C24 Fe1 C17 C16 -176.0 no
C24 Fe1 C17 C18 -55.8 no
C17 Fe1 C25 C21 43.0 no
C17 Fe1 C25 C24 158.5 no
C25 Fe1 C17 C16 47.4 no
C25 Fe1 C17 C18 167.6 no
C18 Fe1 C19 C18 -0.0 no
C18 Fe1 C19 C20 120.9 no
C19 Fe1 C18 C17 -118.8 no
C19 Fe1 C18 C19 0.0 no
C18 Fe1 C20 C16 81.8 no
C18 Fe1 C20 C19 -36.1 no
C20 Fe1 C18 C17 -81.4 no
C20 Fe1 C18 C19 37.4 no
C18 Fe1 C21 C22 46.4 no
C18 Fe1 C21 C25 167.5 no
C21 Fe1 C18 C17 42.9 no
C21 Fe1 C18 C19 161.7 no
C18 Fe1 C22 C21 -159.1 no
C18 Fe1 C22 C23 80.2 no
C22 Fe1 C18 C17 75.2 no
C22 Fe1 C18 C19 -165.9 no
C18 Fe1 C23 C22 -118.4 no
C18 Fe1 C23 C24 124.6 no
C23 Fe1 C18 C17 117.6 no
C23 Fe1 C18 C19 -123.6 no
C18 Fe1 C24 C23 -75.2 no
C18 Fe1 C24 C25 163.3 no
C24 Fe1 C18 C17 159.3 no
C24 Fe1 C18 C19 -81.8 no
C19 Fe1 C20 C16 117.9 no
C19 Fe1 C20 C19 0.0 no
C20 Fe1 C19 C18 -120.9 no
C20 Fe1 C19 C20 0.0 no
C19 Fe1 C22 C21 175.4 no
C19 Fe1 C22 C23 54.7 no
C22 Fe1 C19 C18 34.9 no
C22 Fe1 C19 C20 155.7 no
C19 Fe1 C23 C22 -158.9 no
C19 Fe1 C23 C24 84.1 no
C23 Fe1 C19 C18 75.2 no
C23 Fe1 C19 C20 -163.9 no
C19 Fe1 C24 C23 -118.3 no
C19 Fe1 C24 C25 120.1 no
C24 Fe1 C19 C18 120.0 no
C24 Fe1 C19 C20 -119.1 no
C19 Fe1 C25 C21 162.3 no
C19 Fe1 C25 C24 -82.2 no
C25 Fe1 C19 C18 163.9 no
C25 Fe1 C19 C20 -75.2 no
C20 Fe1 C21 C22 159.5 no
C20 Fe1 C21 C25 -79.4 no
C21 Fe1 C20 C16 -73.8 no
C21 Fe1 C20 C19 168.3 no
C20 Fe1 C22 C21 -47.7 no
C20 Fe1 C22 C23 -168.4 no
C22 Fe1 C20 C16 -40.1 no
C22 Fe1 C20 C19 -158.0 no
C20 Fe1 C24 C23 -163.4 no
C20 Fe1 C24 C25 75.1 no
C24 Fe1 C20 C16 -158.5 no
C24 Fe1 C20 C19 83.6 no
C20 Fe1 C25 C21 120.2 no
C20 Fe1 C25 C24 -124.3 no
C25 Fe1 C20 C16 -117.3 no
C25 Fe1 C20 C19 124.8 no
C21 Fe1 C22 C21 0.0 no
C21 Fe1 C22 C23 -120.7 no
C22 Fe1 C21 C22 0.0 no
C22 Fe1 C21 C25 121.1 no
C21 Fe1 C23 C22 35.7 no
C21 Fe1 C23 C24 -81.3 no
C23 Fe1 C21 C22 -37.3 no
C23 Fe1 C21 C25 83.8 no
C21 Fe1 C24 C23 80.9 no
C21 Fe1 C24 C25 -40.6 no
C24 Fe1 C21 C22 -81.8 no
C24 Fe1 C21 C25 39.3 no
C21 Fe1 C25 C21 0.0 no
C21 Fe1 C25 C24 115.5 no
C25 Fe1 C21 C22 -121.1 no
C25 Fe1 C21 C25 0.0 no
C22 Fe1 C23 C22 0.0 no
C22 Fe1 C23 C24 -117.0 no
C23 Fe1 C22 C21 120.7 no
C23 Fe1 C22 C23 0.0 no
C22 Fe1 C24 C23 38.8 no
C22 Fe1 C24 C25 -82.8 no
C24 Fe1 C22 C21 81.5 no
C24 Fe1 C22 C23 -39.2 no
C22 Fe1 C25 C21 -35.2 no
C22 Fe1 C25 C24 80.3 no
C25 Fe1 C22 C21 37.8 no
C25 Fe1 C22 C23 -82.9 no
C23 Fe1 C24 C23 -0.0 no
C23 Fe1 C24 C25 -121.5 no
C24 Fe1 C23 C22 117.0 no
C24 Fe1 C23 C24 -0.0 no
C23 Fe1 C25 C21 -78.8 no
C23 Fe1 C25 C24 36.7 no
C25 Fe1 C23 C22 80.8 no
C25 Fe1 C23 C24 -36.2 no
C24 Fe1 C25 C21 -115.5 no
C24 Fe1 C25 C24 0.0 no
C25 Fe1 C24 C23 121.5 no
C25 Fe1 C24 C25 -0.0 no
C41 Fe2 C42 C41 -0.0 no
C41 Fe2 C42 C43 118.7 no
C42 Fe2 C41 C33 120.1 no
C42 Fe2 C41 C42 0.0 no
C42 Fe2 C41 C45 -118.6 no
C41 Fe2 C43 C42 -38.2 no
C41 Fe2 C43 C44 81.0 no
C43 Fe2 C41 C33 158.1 no
C43 Fe2 C41 C42 38.1 no
C43 Fe2 C41 C45 -80.6 no
C41 Fe2 C44 C43 -82.4 no
C41 Fe2 C44 C45 37.2 no
C44 Fe2 C41 C33 -158.6 no
C44 Fe2 C41 C42 81.3 no
C44 Fe2 C41 C45 -37.3 no
C41 Fe2 C45 C41 -0.0 no
C41 Fe2 C45 C44 -119.8 no
C45 Fe2 C41 C33 -121.3 no
C45 Fe2 C41 C42 118.6 no
C45 Fe2 C41 C45 -0.0 no
C41 Fe2 C46 C47 127.2 no
C41 Fe2 C46 C50 -115.4 no
C46 Fe2 C41 C33 2.7 no
C46 Fe2 C41 C42 -117.4 no
C46 Fe2 C41 C45 124.0 no
C41 Fe2 C47 C46 -73.3 no
C41 Fe2 C47 C48 168.0 no
C47 Fe2 C41 C33 43.6 no
C47 Fe2 C41 C42 -76.4 no
C47 Fe2 C41 C45 164.9 no
C41 Fe2 C49 C48 170.4 no
C41 Fe2 C49 C50 52.0 no
C49 Fe2 C41 C33 -77.2 no
C49 Fe2 C41 C42 162.7 no
C49 Fe2 C41 C45 44.1 no
C41 Fe2 C50 C46 83.8 no
C41 Fe2 C50 C49 -156.2 no
C50 Fe2 C41 C33 -41.0 no
C50 Fe2 C41 C42 -161.0 no
C50 Fe2 C41 C45 80.3 no
C42 Fe2 C43 C42 0.0 no
C42 Fe2 C43 C44 119.2 no
C43 Fe2 C42 C41 -118.7 no
C43 Fe2 C42 C43 -0.0 no
C42 Fe2 C44 C43 -38.0 no
C42 Fe2 C44 C45 81.6 no
C44 Fe2 C42 C41 -81.4 no
C44 Fe2 C42 C43 37.3 no
C42 Fe2 C45 C41 38.3 no
C42 Fe2 C45 C44 -81.5 no
C45 Fe2 C42 C41 -37.7 no
C45 Fe2 C42 C43 81.0 no
C42 Fe2 C46 C47 83.7 no
C42 Fe2 C46 C50 -158.9 no
C46 Fe2 C42 C41 82.2 no
C46 Fe2 C42 C43 -159.1 no
C42 Fe2 C47 C46 -116.1 no
C42 Fe2 C47 C48 125.2 no
C47 Fe2 C42 C41 125.5 no
C47 Fe2 C42 C43 -115.8 no
C42 Fe2 C48 C47 -76.3 no
C42 Fe2 C48 C49 163.0 no
C48 Fe2 C42 C41 167.9 no
C48 Fe2 C42 C43 -73.4 no
C42 Fe2 C50 C46 51.0 no
C42 Fe2 C50 C49 171.0 no
C50 Fe2 C42 C41 45.2 no
C50 Fe2 C42 C43 163.9 no
C43 Fe2 C44 C43 0.0 no
C43 Fe2 C44 C45 119.6 no
C44 Fe2 C43 C42 -119.2 no
C44 Fe2 C43 C44 0.0 no
C43 Fe2 C45 C41 82.6 no
C43 Fe2 C45 C44 -37.2 no
C45 Fe2 C43 C42 -81.7 no
C45 Fe2 C43 C44 37.4 no
C43 Fe2 C46 C47 47.3 no
C43 Fe2 C46 C50 164.7 no
C46 Fe2 C43 C42 50.3 no
C46 Fe2 C43 C44 169.5 no
C43 Fe2 C47 C46 -160.1 no
C43 Fe2 C47 C48 81.3 no
C47 Fe2 C43 C42 84.4 no
C47 Fe2 C43 C44 -156.5 no
C43 Fe2 C48 C47 -117.8 no
C43 Fe2 C48 C49 121.6 no
C48 Fe2 C43 C42 127.1 no
C48 Fe2 C43 C44 -113.7 no
C43 Fe2 C49 C48 -77.2 no
C43 Fe2 C49 C50 164.4 no
C49 Fe2 C43 C42 167.7 no
C49 Fe2 C43 C44 -73.1 no
C44 Fe2 C45 C41 119.8 no
C44 Fe2 C45 C44 -0.0 no
C45 Fe2 C44 C43 -119.6 no
C45 Fe2 C44 C45 -0.0 no
C44 Fe2 C47 C46 162.6 no
C44 Fe2 C47 C48 43.9 no
C47 Fe2 C44 C43 53.0 no
C47 Fe2 C44 C45 172.7 no
C44 Fe2 C48 C47 -160.3 no
C44 Fe2 C48 C49 79.1 no
C48 Fe2 C44 C43 84.2 no
C48 Fe2 C44 C45 -156.1 no
C44 Fe2 C49 C48 -117.0 no
C44 Fe2 C49 C50 124.5 no
C49 Fe2 C44 C43 124.5 no
C49 Fe2 C44 C45 -115.9 no
C44 Fe2 C50 C46 166.9 no
C44 Fe2 C50 C49 -73.1 no
C50 Fe2 C44 C43 164.4 no
C50 Fe2 C44 C45 -76.0 no
C45 Fe2 C46 C47 168.8 no
C45 Fe2 C46 C50 -73.8 no
C46 Fe2 C45 C41 -76.2 no
C46 Fe2 C45 C44 164.0 no
C45 Fe2 C48 C47 164.8 no
C45 Fe2 C48 C49 44.1 no
C48 Fe2 C45 C41 170.3 no
C48 Fe2 C45 C44 50.5 no
C45 Fe2 C49 C48 -158.7 no
C45 Fe2 C49 C50 82.9 no
C49 Fe2 C45 C41 -159.6 no
C49 Fe2 C45 C44 80.6 no
C45 Fe2 C50 C46 125.7 no
C45 Fe2 C50 C49 -114.3 no
C50 Fe2 C45 C41 -117.5 no
C50 Fe2 C45 C44 122.7 no
C46 Fe2 C47 C46 0.0 no
C46 Fe2 C47 C48 -118.6 no
C47 Fe2 C46 C47 0.0 no
C47 Fe2 C46 C50 117.4 no
C46 Fe2 C48 C47 37.8 no
C46 Fe2 C48 C49 -82.8 no
C48 Fe2 C46 C47 -38.1 no
C48 Fe2 C46 C50 79.3 no
C46 Fe2 C49 C48 80.8 no
C46 Fe2 C49 C50 -37.6 no
C49 Fe2 C46 C47 -80.6 no
C49 Fe2 C46 C50 36.8 no
C46 Fe2 C50 C46 -0.0 no
C46 Fe2 C50 C49 120.0 no
C50 Fe2 C46 C47 -117.4 no
C50 Fe2 C46 C50 0.0 no
C47 Fe2 C48 C47 -0.0 no
C47 Fe2 C48 C49 -120.6 no
C48 Fe2 C47 C46 118.6 no
C48 Fe2 C47 C48 0.0 no
C47 Fe2 C49 C48 37.3 no
C47 Fe2 C49 C50 -81.2 no
C49 Fe2 C47 C46 82.6 no
C49 Fe2 C47 C48 -36.0 no
C47 Fe2 C50 C46 -38.4 no
C47 Fe2 C50 C49 81.6 no
C50 Fe2 C47 C46 39.1 no
C50 Fe2 C47 C48 -79.5 no
C48 Fe2 C49 C48 -0.0 no
C48 Fe2 C49 C50 -118.5 no
C49 Fe2 C48 C47 120.6 no
C49 Fe2 C48 C49 -0.0 no
C48 Fe2 C50 C46 -82.7 no
C48 Fe2 C50 C49 37.3 no
C50 Fe2 C48 C47 82.5 no
C50 Fe2 C48 C49 -38.1 no
C49 Fe2 C50 C46 -120.0 no
C49 Fe2 C50 C49 0.0 no
C50 Fe2 C49 C48 118.5 no
C50 Fe2 C49 C50 0.0 no
C66 Fe3 C67 C66 -0.0 no
C66 Fe3 C67 C68 -118.6 no
C67 Fe3 C66 C58 -118.8 no
C67 Fe3 C66 C67 0.0 no
C67 Fe3 C66 C70 119.3 no
C66 Fe3 C68 C67 38.8 no
C66 Fe3 C68 C69 -80.3 no
C68 Fe3 C66 C58 -156.3 no
C68 Fe3 C66 C67 -37.5 no
C68 Fe3 C66 C70 81.8 no
C66 Fe3 C69 C68 82.6 no
C66 Fe3 C69 C70 -38.9 no
C69 Fe3 C66 C58 159.7 no
C69 Fe3 C66 C67 -81.5 no
C69 Fe3 C66 C70 37.8 no
C66 Fe3 C70 C66 0.0 no
C66 Fe3 C70 C69 117.9 no
C70 Fe3 C66 C58 121.8 no
C70 Fe3 C66 C67 -119.3 no
C70 Fe3 C66 C70 0.0 no
C66 Fe3 C71 C72 -115.0 no
C66 Fe3 C71 C75 127.4 no
C71 Fe3 C66 C58 6.3 no
C71 Fe3 C66 C67 125.1 no
C71 Fe3 C66 C70 -115.6 no
C66 Fe3 C72 C71 83.9 no
C66 Fe3 C72 C73 -156.8 no
C72 Fe3 C66 C58 -37.6 no
C72 Fe3 C66 C67 81.3 no
C72 Fe3 C66 C70 -159.4 no
C66 Fe3 C73 C72 50.1 no
C66 Fe3 C73 C74 168.9 no
C73 Fe3 C66 C58 -72.3 no
C73 Fe3 C66 C67 46.5 no
C73 Fe3 C66 C70 165.8 no
C66 Fe3 C75 C71 -72.4 no
C66 Fe3 C75 C74 167.8 no
C75 Fe3 C66 C58 46.5 no
C75 Fe3 C66 C67 165.3 no
C75 Fe3 C66 C70 -75.3 no
C67 Fe3 C68 C67 -0.0 no
C67 Fe3 C68 C69 -119.1 no
C68 Fe3 C67 C66 118.6 no
C68 Fe3 C67 C68 -0.0 no
C67 Fe3 C69 C68 37.5 no
C67 Fe3 C69 C70 -84.0 no
C69 Fe3 C67 C66 80.7 no
C69 Fe3 C67 C68 -37.9 no
C67 Fe3 C70 C66 -38.2 no
C67 Fe3 C70 C69 79.8 no
C70 Fe3 C67 C66 37.7 no
C70 Fe3 C67 C68 -80.9 no
C67 Fe3 C71 C72 -72.3 no
C67 Fe3 C71 C75 170.1 no
C71 Fe3 C67 C66 -75.6 no
C71 Fe3 C67 C68 165.8 no
C67 Fe3 C72 C71 127.1 no
C67 Fe3 C72 C73 -113.5 no
C72 Fe3 C67 C66 -116.8 no
C72 Fe3 C67 C68 124.7 no
C67 Fe3 C73 C72 83.0 no
C67 Fe3 C73 C74 -158.2 no
C73 Fe3 C67 C66 -158.6 no
C73 Fe3 C67 C68 82.8 no
C67 Fe3 C74 C73 45.0 no
C67 Fe3 C74 C75 164.7 no
C74 Fe3 C67 C66 170.5 no
C74 Fe3 C67 C68 51.9 no
C68 Fe3 C69 C68 0.0 no
C68 Fe3 C69 C70 -121.5 no
C69 Fe3 C68 C67 119.1 no
C69 Fe3 C68 C69 0.0 no
C68 Fe3 C70 C66 -81.3 no
C68 Fe3 C70 C69 36.6 no
C70 Fe3 C68 C67 83.1 no
C70 Fe3 C68 C69 -36.0 no
C68 Fe3 C72 C71 167.4 no
C68 Fe3 C72 C73 -73.2 no
C72 Fe3 C68 C67 -73.7 no
C72 Fe3 C68 C69 167.2 no
C68 Fe3 C73 C72 125.0 no
C68 Fe3 C73 C74 -116.2 no
C73 Fe3 C68 C67 -113.7 no
C73 Fe3 C68 C69 127.2 no
C68 Fe3 C74 C73 80.7 no
C68 Fe3 C74 C75 -159.6 no
C74 Fe3 C68 C67 -155.1 no
C74 Fe3 C68 C69 85.8 no
C68 Fe3 C75 C71 164.5 no
C68 Fe3 C75 C74 44.8 no
C75 Fe3 C68 C67 173.4 no
C75 Fe3 C68 C69 54.3 no
C69 Fe3 C70 C66 -117.9 no
C69 Fe3 C70 C69 -0.0 no
C70 Fe3 C69 C68 121.5 no
C70 Fe3 C69 C70 -0.0 no
C69 Fe3 C71 C72 168.6 no
C69 Fe3 C71 C75 51.0 no
C71 Fe3 C69 C68 168.4 no
C71 Fe3 C69 C70 46.9 no
C69 Fe3 C73 C72 165.1 no
C69 Fe3 C73 C74 -76.1 no
C73 Fe3 C69 C68 -71.5 no
C73 Fe3 C69 C70 167.0 no
C69 Fe3 C74 C73 124.2 no
C69 Fe3 C74 C75 -116.1 no
C74 Fe3 C69 C68 -113.0 no
C74 Fe3 C69 C70 125.6 no
C69 Fe3 C75 C71 -157.2 no
C69 Fe3 C75 C74 83.0 no
C75 Fe3 C69 C68 -155.8 no
C75 Fe3 C69 C70 82.8 no
C70 Fe3 C71 C72 -158.4 no
C70 Fe3 C71 C75 84.0 no
C71 Fe3 C70 C66 83.2 no
C71 Fe3 C70 C69 -158.9 no
C70 Fe3 C72 C71 49.9 no
C70 Fe3 C72 C73 169.3 no
C72 Fe3 C70 C66 47.3 no
C72 Fe3 C70 C69 165.2 no
C70 Fe3 C74 C73 165.2 no
C70 Fe3 C74 C75 -75.1 no
C74 Fe3 C70 C66 167.3 no
C74 Fe3 C70 C69 -74.8 no
C70 Fe3 C75 C71 -114.7 no
C70 Fe3 C75 C74 125.5 no
C75 Fe3 C70 C66 125.9 no
C75 Fe3 C70 C69 -116.2 no
C71 Fe3 C72 C71 0.0 no
C71 Fe3 C72 C73 119.4 no
C72 Fe3 C71 C72 0.0 no
C72 Fe3 C71 C75 -117.6 no
C71 Fe3 C73 C72 -38.2 no
C71 Fe3 C73 C74 80.6 no
C73 Fe3 C71 C72 37.0 no
C73 Fe3 C71 C75 -80.6 no
C71 Fe3 C74 C73 -82.7 no
C71 Fe3 C74 C75 37.1 no
C74 Fe3 C71 C72 80.3 no
C74 Fe3 C71 C75 -37.3 no
C71 Fe3 C75 C71 0.0 no
C71 Fe3 C75 C74 -119.8 no
C75 Fe3 C71 C72 117.6 no
C75 Fe3 C71 C75 0.0 no
C72 Fe3 C73 C72 -0.0 no
C72 Fe3 C73 C74 118.8 no
C73 Fe3 C72 C71 -119.4 no
C73 Fe3 C72 C73 -0.0 no
C72 Fe3 C74 C73 -37.7 no
C72 Fe3 C74 C75 82.0 no
C74 Fe3 C72 C71 -81.7 no
C74 Fe3 C72 C73 37.7 no
C72 Fe3 C75 C71 39.2 no
C72 Fe3 C75 C74 -80.5 no
C75 Fe3 C72 C71 -38.0 no
C75 Fe3 C72 C73 81.4 no
C73 Fe3 C74 C73 0.0 no
C73 Fe3 C74 C75 119.7 no
C74 Fe3 C73 C72 -118.8 no
C74 Fe3 C73 C74 -0.0 no
C73 Fe3 C75 C71 82.7 no
C73 Fe3 C75 C74 -37.1 no
C75 Fe3 C73 C72 -81.5 no
C75 Fe3 C73 C74 37.3 no
C74 Fe3 C75 C71 119.8 no
C74 Fe3 C75 C74 0.0 no
C75 Fe3 C74 C73 -119.7 no
C75 Fe3 C74 C75 0.0 no
Fe5 Fe4 C94 Fe5 0.0 no
Fe5 Fe4 C94 Fe6 1.3 no
Fe5 Fe4 C94 C83 -34.51(17) no
Fe5 Fe4 C94 C87 -21.65(9) no
Fe5 Fe4 C94 C95 -109.76(8) no
Fe5 Fe4 C94 C98 89.29(6) no
Fe5 Fe4 C94 C104 -16.20(5) no
Fe5 Fe4 C94 C109 165.76(6) no
C94 Fe4 Fe5 C94 -0.0 no
C94 Fe4 Fe5 C95 71.14(10) no
C94 Fe4 Fe5 C96 164.29(14) no
C94 Fe4 Fe5 C97 -121.54(10) no
C94 Fe4 Fe5 C98 -59.35(6) no
C94 Fe4 Fe5 C99 23.33(12) no
C94 Fe4 Fe5 C100 86.07(8) no
C94 Fe4 Fe5 C101 143.27(4) no
C94 Fe4 Fe5 C102 -149.15(5) no
C94 Fe4 Fe5 C103 -63.00(17) no
C94 Fe4 Fe5 C104 18.30(6) no
C94 Fe4 Fe5 C105 74.57(5) no
C94 Fe4 Fe5 C106 134.32(4) no
C94 Fe4 Fe5 C107 -147.21(4) no
C94 Fe4 Fe5 C108 -49.55(7) no
Fe5 Fe4 C95 Fe5 0.0 no
Fe5 Fe4 C95 Fe6 0.9 no
Fe5 Fe4 C95 C94 90.17(10) no
Fe5 Fe4 C95 C96 -116.30(13) no
Fe5 Fe4 C95 C105 -2.79(8) no
Fe5 Fe4 C95 C110 -179.52(8) no
Fe5 Fe4 C95 C111 -144.45(11) no
C95 Fe4 Fe5 C94 -71.14(10) no
C95 Fe4 Fe5 C95 -0.0 no
C95 Fe4 Fe5 C96 93.14(12) no
C95 Fe4 Fe5 C97 167.32(17) no
C95 Fe4 Fe5 C98 -130.50(15) no
C95 Fe4 Fe5 C99 -47.82(15) no
C95 Fe4 Fe5 C100 14.93(16) no
C95 Fe4 Fe5 C101 72.13(14) no
C95 Fe4 Fe5 C102 139.71(6) no
C95 Fe4 Fe5 C103 -134.14(8) no
C95 Fe4 Fe5 C104 -52.85(10) no
C95 Fe4 Fe5 C105 3.43(10) no
C95 Fe4 Fe5 C106 63.17(11) no
C95 Fe4 Fe5 C107 141.64(8) no
C95 Fe4 Fe5 C108 -120.69(8) no
Fe5 Fe4 C96 Fe5 0.0 no
Fe5 Fe4 C96 Fe6 -1.3 no
Fe5 Fe4 C96 C95 110.18(11) no
Fe5 Fe4 C96 C97 -94.84(10) no
Fe5 Fe4 C96 C110 155.27(9) no
Fe5 Fe4 C96 C111 169.79(5) no
Fe5 Fe4 C96 C112 -124.15(8) no
C96 Fe4 Fe5 C94 -164.29(14) no
C96 Fe4 Fe5 C95 -93.14(12) no
C96 Fe4 Fe5 C96 0.0 no
C96 Fe4 Fe5 C97 74.18(12) no
C96 Fe4 Fe5 C98 136.36(14) no
C96 Fe4 Fe5 C99 -140.96(7) no
C96 Fe4 Fe5 C100 -78.21(13) no
C96 Fe4 Fe5 C101 -21.01(14) no
C96 Fe4 Fe5 C102 46.56(14) no
C96 Fe4 Fe5 C103 132.72(10) no
C96 Fe4 Fe5 C104 -145.99(9) no
C96 Fe4 Fe5 C105 -89.71(9) no
C96 Fe4 Fe5 C106 -29.97(10) no
C96 Fe4 Fe5 C107 48.50(11) no
C96 Fe4 Fe5 C108 146.16(7) no
Fe5 Fe4 C97 Fe5 0.0 no
Fe5 Fe4 C97 Fe6 -1.1 no
Fe5 Fe4 C97 C96 114.26(11) no
Fe5 Fe4 C97 C98 -86.64(8) no
Fe5 Fe4 C97 C112 153.81(5) no
Fe5 Fe4 C97 C113 -141.73(7) no
C97 Fe4 Fe5 C94 121.54(10) no
C97 Fe4 Fe5 C95 -167.32(17) no
C97 Fe4 Fe5 C96 -74.18(12) no
C97 Fe4 Fe5 C97 0.0 no
C97 Fe4 Fe5 C98 62.18(6) no
C97 Fe4 Fe5 C99 144.86(5) no
C97 Fe4 Fe5 C100 -152.39(3) no
C97 Fe4 Fe5 C101 -95.19(7) no
C97 Fe4 Fe5 C102 -27.61(14) no
C97 Fe4 Fe5 C103 58.5(2) no
C97 Fe4 Fe5 C104 139.83(7) no
C97 Fe4 Fe5 C105 -163.89(7) no
C97 Fe4 Fe5 C106 -104.15(7) no
C97 Fe4 Fe5 C107 -25.68(10) no
C97 Fe4 Fe5 C108 71.98(9) no
Fe5 Fe4 C98 Fe5 -0.0 no
Fe5 Fe4 C98 Fe6 0.3 no
Fe5 Fe4 C98 C94 -96.59(8) no
Fe5 Fe4 C98 C97 103.00(9) no
Fe5 Fe4 C98 C108 -5.47(5) no
Fe5 Fe4 C98 C109 -157.14(8) no
Fe5 Fe4 C98 C113 155.99(7) no
C98 Fe4 Fe5 C94 59.35(6) no
C98 Fe4 Fe5 C95 130.50(15) no
C98 Fe4 Fe5 C96 -136.36(14) no
C98 Fe4 Fe5 C97 -62.18(6) no
C98 Fe4 Fe5 C98 0.0 no
C98 Fe4 Fe5 C99 82.68(9) no
C98 Fe4 Fe5 C100 145.42(3) no
C98 Fe4 Fe5 C101 -157.38(2) no
C98 Fe4 Fe5 C102 -89.80(11) no
C98 Fe4 Fe5 C103 -3.6(2) no
C98 Fe4 Fe5 C104 77.65(6) no
C98 Fe4 Fe5 C105 133.93(6) no
C98 Fe4 Fe5 C106 -166.33(5) no
C98 Fe4 Fe5 C107 -87.86(8) no
C98 Fe4 Fe5 C108 9.80(9) no
Fe5 Fe4 C104 Fe5 -0.0 no
Fe5 Fe4 C104 Fe6 1.9 no
Fe5 Fe4 C104 C83 162.83(4) no
Fe5 Fe4 C104 C87 164.17(2) no
Fe5 Fe4 C104 C94 157.34(7) no
Fe5 Fe4 C104 C99 -4.31(6) no
Fe5 Fe4 C104 C105 -71.26(4) no
Fe5 Fe4 C104 C108 43.43(3) no
C104 Fe4 Fe5 C94 -18.30(6) no
C104 Fe4 Fe5 C95 52.85(10) no
C104 Fe4 Fe5 C96 145.99(9) no
C104 Fe4 Fe5 C97 -139.83(7) no
C104 Fe4 Fe5 C98 -77.65(6) no
C104 Fe4 Fe5 C99 5.03(7) no
C104 Fe4 Fe5 C100 67.77(6) no
C104 Fe4 Fe5 C101 124.97(5) no
C104 Fe4 Fe5 C102 -167.45(8) no
C104 Fe4 Fe5 C103 -81.29(14) no
C104 Fe4 Fe5 C104 0.0 no
C104 Fe4 Fe5 C105 56.3 no
C104 Fe4 Fe5 C106 116.019(16) no
C104 Fe4 Fe5 C107 -165.51(4) no
C104 Fe4 Fe5 C108 -67.85(3) no
Fe5 Fe4 C105 Fe5 -0.0 no
Fe5 Fe4 C105 Fe6 1.0 no
Fe5 Fe4 C105 C95 176.44(10) no
Fe5 Fe4 C105 C99 28.01(6) no
Fe5 Fe4 C105 C100 -16.38(8) no
Fe5 Fe4 C105 C104 68.30(4) no
Fe5 Fe4 C105 C106 -53.41(4) no
C105 Fe4 Fe5 C94 -74.57(5) no
C105 Fe4 Fe5 C95 -3.43(10) no
C105 Fe4 Fe5 C96 89.71(9) no
C105 Fe4 Fe5 C97 163.89(7) no
C105 Fe4 Fe5 C98 -133.93(6) no
C105 Fe4 Fe5 C99 -51.25(7) no
C105 Fe4 Fe5 C100 11.50(6) no
C105 Fe4 Fe5 C101 68.70(5) no
C105 Fe4 Fe5 C102 136.28(7) no
C105 Fe4 Fe5 C103 -137.57(14) no
C105 Fe4 Fe5 C104 -56.3 no
C105 Fe4 Fe5 C105 0.0 no
C105 Fe4 Fe5 C106 59.742(15) no
C105 Fe4 Fe5 C107 138.21(3) no
C105 Fe4 Fe5 C108 -124.13(3) no
Fe5 Fe4 C106 Fe5 -0.0 no
Fe5 Fe4 C106 Fe6 -1.0 no
Fe5 Fe4 C106 C100 52.99(6) no
Fe5 Fe4 C106 C101 -27.16(13) no
Fe5 Fe4 C106 C105 80.09(5) no
Fe5 Fe4 C106 C107 -38.79(4) no
C106 Fe4 Fe5 C94 -134.32(4) no
C106 Fe4 Fe5 C95 -63.17(11) no
C106 Fe4 Fe5 C96 29.97(10) no
C106 Fe4 Fe5 C97 104.15(7) no
C106 Fe4 Fe5 C98 166.33(5) no
C106 Fe4 Fe5 C99 -110.99(7) no
C106 Fe4 Fe5 C100 -48.25(5) no
C106 Fe4 Fe5 C101 8.96(4) no
C106 Fe4 Fe5 C102 76.53(8) no
C106 Fe4 Fe5 C103 162.69(16) no
C106 Fe4 Fe5 C104 -116.019(16) no
C106 Fe4 Fe5 C105 -59.742(15) no
C106 Fe4 Fe5 C106 -0.0 no
C106 Fe4 Fe5 C107 78.47(4) no
C106 Fe4 Fe5 C108 176.13(4) no
Fe5 Fe4 C107 Fe5 -0.0 no
Fe5 Fe4 C107 Fe6 -3.399(12) no
Fe5 Fe4 C107 C101 66.46(6) no
Fe5 Fe4 C107 C103 -34.46(7) no
Fe5 Fe4 C107 C106 70.32(4) no
Fe5 Fe4 C107 C108 -50.80(5) no
C107 Fe4 Fe5 C94 147.21(4) no
C107 Fe4 Fe5 C95 -141.64(8) no
C107 Fe4 Fe5 C96 -48.50(11) no
C107 Fe4 Fe5 C97 25.68(10) no
C107 Fe4 Fe5 C98 87.86(8) no
C107 Fe4 Fe5 C99 170.54(10) no
C107 Fe4 Fe5 C100 -126.72(9) no
C107 Fe4 Fe5 C101 -69.52(6) no
C107 Fe4 Fe5 C102 -1.94(4) no
C107 Fe4 Fe5 C103 84.22(14) no
C107 Fe4 Fe5 C104 165.51(4) no
C107 Fe4 Fe5 C105 -138.21(3) no
C107 Fe4 Fe5 C106 -78.47(4) no
C107 Fe4 Fe5 C107 -0.0 no
C107 Fe4 Fe5 C108 97.66(4) no
Fe5 Fe4 C108 Fe5 0.0 no
Fe5 Fe4 C108 Fe6 1.094(13) no
Fe5 Fe4 C108 C98 169.05(10) no
Fe5 Fe4 C108 C99 -42.57(7) no
Fe5 Fe4 C108 C103 11.89(10) no
Fe5 Fe4 C108 C104 -80.26(5) no
Fe5 Fe4 C108 C107 37.89(4) no
C108 Fe4 Fe5 C94 49.55(7) no
C108 Fe4 Fe5 C95 120.69(8) no
C108 Fe4 Fe5 C96 -146.16(7) no
C108 Fe4 Fe5 C97 -71.98(9) no
C108 Fe4 Fe5 C98 -9.80(9) no
C108 Fe4 Fe5 C99 72.88(7) no
C108 Fe4 Fe5 C100 135.62(8) no
C108 Fe4 Fe5 C101 -167.18(8) no
C108 Fe4 Fe5 C102 -99.60(8) no
C108 Fe4 Fe5 C103 -13.44(12) no
C108 Fe4 Fe5 C104 67.85(3) no
C108 Fe4 Fe5 C105 124.13(3) no
C108 Fe4 Fe5 C106 -176.13(4) no
C108 Fe4 Fe5 C107 -97.66(4) no
C108 Fe4 Fe5 C108 -0.0 no
Fe5 Fe4 C109 C94 -26.41(12) no
Fe5 Fe4 C109 C98 45.03(12) no
Fe5 Fe4 C109 C110 -143.78(16) no
Fe5 Fe4 C109 C113 100.01(15) no
Fe5 Fe4 C109 C218 169.48(11) no
C109 Fe4 Fe5 C94 20.72(10) no
C109 Fe4 Fe5 C95 91.87(19) no
C109 Fe4 Fe5 C96 -175.0(2) no
C109 Fe4 Fe5 C97 -100.81(15) no
C109 Fe4 Fe5 C98 -38.63(10) no
C109 Fe4 Fe5 C99 44.05(19) no
C109 Fe4 Fe5 C100 106.80(12) no
C109 Fe4 Fe5 C101 164.00(9) no
C109 Fe4 Fe5 C102 -128.42(13) no
C109 Fe4 Fe5 C103 -42.3(3) no
C109 Fe4 Fe5 C104 39.02(14) no
C109 Fe4 Fe5 C105 95.30(14) no
C109 Fe4 Fe5 C106 155.04(13) no
C109 Fe4 Fe5 C107 -126.49(13) no
C109 Fe4 Fe5 C108 -28.83(16) no
Fe5 Fe4 C110 C95 1.2(2) no
Fe5 Fe4 C110 C96 -103.0(3) no
Fe5 Fe4 C110 C109 122.2(3) no
Fe5 Fe4 C110 C111 -115.3(3) no
C110 Fe4 Fe5 C94 -72.0(3) no
C110 Fe4 Fe5 C95 -0.90(16) no
C110 Fe4 Fe5 C96 92.2(3) no
C110 Fe4 Fe5 C97 166.4(3) no
C110 Fe4 Fe5 C98 -131.4(3) no
C110 Fe4 Fe5 C99 -48.7(3) no
C110 Fe4 Fe5 C100 14.0(3) no
C110 Fe4 Fe5 C101 71.2(3) no
C110 Fe4 Fe5 C102 138.8(2) no
C110 Fe4 Fe5 C103 -135.04(16) no
C110 Fe4 Fe5 C104 -53.7(3) no
C110 Fe4 Fe5 C105 2.5(3) no
C110 Fe4 Fe5 C106 62.3(3) no
C110 Fe4 Fe5 C107 140.7(2) no
C110 Fe4 Fe5 C108 -121.6(2) no
Fe5 Fe4 C111 C95 96.68(15) no
Fe5 Fe4 C111 C96 -16.81(10) no
Fe5 Fe4 C111 C110 140.71(16) no
Fe5 Fe4 C111 C112 -98.52(16) no
C111 Fe4 Fe5 C94 -154.75(19) no
C111 Fe4 Fe5 C95 -83.60(14) no
C111 Fe4 Fe5 C96 9.54(6) no
C111 Fe4 Fe5 C97 83.72(18) no
C111 Fe4 Fe5 C98 145.9(2) no
C111 Fe4 Fe5 C99 -131.42(13) no
C111 Fe4 Fe5 C100 -68.68(18) no
C111 Fe4 Fe5 C101 -11.5(2) no
C111 Fe4 Fe5 C102 56.10(18) no
C111 Fe4 Fe5 C103 142.26(8) no
C111 Fe4 Fe5 C104 -136.45(14) no
C111 Fe4 Fe5 C105 -80.17(14) no
C111 Fe4 Fe5 C106 -20.43(16) no
C111 Fe4 Fe5 C107 58.04(16) no
C111 Fe4 Fe5 C108 155.70(12) no
Fe5 Fe4 C112 C96 88.89(13) no
Fe5 Fe4 C112 C97 -35.65(7) no
Fe5 Fe4 C112 C111 132.93(11) no
Fe5 Fe4 C112 C113 -113.03(11) no
C112 Fe4 Fe5 C94 141.07(13) no
C112 Fe4 Fe5 C95 -147.78(19) no
C112 Fe4 Fe5 C96 -54.64(11) no
C112 Fe4 Fe5 C97 19.54(3) no
C112 Fe4 Fe5 C98 81.72(9) no
C112 Fe4 Fe5 C99 164.40(4) no
C112 Fe4 Fe5 C100 -132.86(6) no
C112 Fe4 Fe5 C101 -75.66(10) no
C112 Fe4 Fe5 C102 -8.08(17) no
C112 Fe4 Fe5 C103 78.1(2) no
C112 Fe4 Fe5 C104 159.37(9) no
C112 Fe4 Fe5 C105 -144.35(9) no
C112 Fe4 Fe5 C106 -84.61(9) no
C112 Fe4 Fe5 C107 -6.14(13) no
C112 Fe4 Fe5 C108 91.52(10) no
Fe5 Fe4 C113 C97 57.61(11) no
Fe5 Fe4 C113 C98 -34.64(10) no
Fe5 Fe4 C113 C109 -130.93(14) no
Fe5 Fe4 C113 C112 108.14(14) no
C113 Fe4 Fe5 C94 83.77(13) no
C113 Fe4 Fe5 C95 154.9(2) no
C113 Fe4 Fe5 C96 -111.95(19) no
C113 Fe4 Fe5 C97 -37.77(7) no
C113 Fe4 Fe5 C98 24.41(7) no
C113 Fe4 Fe5 C99 107.09(12) no
C113 Fe4 Fe5 C100 169.84(6) no
C113 Fe4 Fe5 C101 -132.96(9) no
C113 Fe4 Fe5 C102 -65.38(18) no
C113 Fe4 Fe5 C103 20.8(3) no
C113 Fe4 Fe5 C104 102.06(12) no
C113 Fe4 Fe5 C105 158.34(12) no
C113 Fe4 Fe5 C106 -141.92(11) no
C113 Fe4 Fe5 C107 -63.45(14) no
C113 Fe4 Fe5 C108 34.21(15) no
C94 Fe4 C95 Fe5 -90.17(10) no
C94 Fe4 C95 Fe6 -89.28(11) no
C94 Fe4 C95 C94 0.0 no
C94 Fe4 C95 C96 153.53(9) no
C94 Fe4 C95 C105 -92.96(4) no
C94 Fe4 C95 C110 90.31(4) no
C94 Fe4 C95 C111 125.38(5) no
C95 Fe4 C94 Fe5 109.76(8) no
C95 Fe4 C94 Fe6 111.08(9) no
C95 Fe4 C94 C83 75.25(15) no
C95 Fe4 C94 C87 88.11(7) no
C95 Fe4 C94 C95 0.0 no
C95 Fe4 C94 C98 -160.95(8) no
C95 Fe4 C94 C104 93.56(5) no
C95 Fe4 C94 C109 -84.47(5) no
C94 Fe4 C96 Fe5 -153.7(2) no
C94 Fe4 C96 Fe6 -155.0(2) no
C94 Fe4 C96 C95 -43.56(12) no
C94 Fe4 C96 C97 111.42(17) no
C94 Fe4 C96 C110 1.53(14) no
C94 Fe4 C96 C111 16.05(18) no
C94 Fe4 C96 C112 82.11(15) no
C96 Fe4 C94 Fe5 156.6(2) no
C96 Fe4 C94 Fe6 157.9(2) no
C96 Fe4 C94 C83 122.05(16) no
C96 Fe4 C94 C87 134.91(14) no
C96 Fe4 C94 C95 46.80(13) no
C96 Fe4 C94 C98 -114.15(17) no
C96 Fe4 C94 C104 140.36(16) no
C96 Fe4 C94 C109 -37.67(15) no
C94 Fe4 C97 Fe5 105.78(14) no
C94 Fe4 C97 Fe6 104.71(14) no
C94 Fe4 C97 C96 -139.96(15) no
C94 Fe4 C97 C98 19.14(7) no
C94 Fe4 C97 C112 -100.41(10) no
C94 Fe4 C97 C113 -35.95(11) no
C97 Fe4 C94 Fe5 -109.02(13) no
C97 Fe4 C94 Fe6 -107.70(13) no
C97 Fe4 C94 C83 -143.53(7) no
C97 Fe4 C94 C87 -130.67(8) no
C97 Fe4 C94 C95 141.22(15) no
C97 Fe4 C94 C98 -19.73(8) no
C97 Fe4 C94 C104 -125.22(11) no
C97 Fe4 C94 C109 56.75(10) no
C94 Fe4 C98 Fe5 96.59(8) no
C94 Fe4 C98 Fe6 96.89(8) no
C94 Fe4 C98 C94 0.0 no
C94 Fe4 C98 C97 -160.41(8) no
C94 Fe4 C98 C108 91.12(4) no
C94 Fe4 C98 C109 -60.55(3) no
C94 Fe4 C98 C113 -107.42(4) no
C98 Fe4 C94 Fe5 -89.29(6) no
C98 Fe4 C94 Fe6 -87.97(6) no
C98 Fe4 C94 C83 -123.80(11) no
C98 Fe4 C94 C87 -110.94(4) no
C98 Fe4 C94 C95 160.95(8) no
C98 Fe4 C94 C98 0.0 no
C98 Fe4 C94 C104 -105.49(3) no
C98 Fe4 C94 C109 76.48(3) no
C94 Fe4 C104 Fe5 -157.34(7) no
C94 Fe4 C104 Fe6 -155.42(8) no
C94 Fe4 C104 C83 5.49(4) no
C94 Fe4 C104 C87 6.83(5) no
C94 Fe4 C104 C94 0.0 no
C94 Fe4 C104 C99 -161.64(2) no
C94 Fe4 C104 C105 131.40(5) no
C94 Fe4 C104 C108 -113.91(4) no
C104 Fe4 C94 Fe5 16.20(5) no
C104 Fe4 C94 Fe6 17.52(5) no
C104 Fe4 C94 C83 -18.31(13) no
C104 Fe4 C94 C87 -5.45(4) no
C104 Fe4 C94 C95 -93.56(5) no
C104 Fe4 C94 C98 105.49(3) no
C104 Fe4 C94 C104 0.0 no
C104 Fe4 C94 C109 -178.0 no
C94 Fe4 C105 Fe5 -105.88(7) no
C94 Fe4 C105 Fe6 -104.86(8) no
C94 Fe4 C105 C95 70.56(7) no
C94 Fe4 C105 C99 -77.87(6) no
C94 Fe4 C105 C100 -122.26(5) no
C94 Fe4 C105 C104 -37.57(4) no
C94 Fe4 C105 C106 -159.29(6) no
C105 Fe4 C94 Fe5 45.21(4) no
C105 Fe4 C94 Fe6 46.53(5) no
C105 Fe4 C94 C83 10.71(15) no
C105 Fe4 C94 C87 23.56(7) no
C105 Fe4 C94 C95 -64.55(4) no
C105 Fe4 C94 C98 134.50(6) no
C105 Fe4 C94 C104 29.02(3) no
C105 Fe4 C94 C109 -149.02(4) no
C94 Fe4 C106 Fe5 -55.88(7) no
C94 Fe4 C106 Fe6 -56.87(8) no
C94 Fe4 C106 C100 -2.89(10) no
C94 Fe4 C106 C101 -83.04(12) no
C94 Fe4 C106 C105 24.21(7) no
C94 Fe4 C106 C107 -94.67(8) no
C106 Fe4 C94 Fe5 29.86(4) no
C106 Fe4 C94 Fe6 31.18(4) no
C106 Fe4 C94 C83 -4.65(19) no
C106 Fe4 C94 C87 8.21(11) no
C106 Fe4 C94 C95 -79.90(7) no
C106 Fe4 C94 C98 119.15(9) no
C106 Fe4 C94 C104 13.66(7) no
C106 Fe4 C94 C109 -164.37(7) no
C94 Fe4 C107 Fe5 36.90(5) no
C94 Fe4 C107 Fe6 33.50(5) no
C94 Fe4 C107 C101 103.36(6) no
C94 Fe4 C107 C103 2.44(9) no
C94 Fe4 C107 C106 107.22(7) no
C94 Fe4 C107 C108 -13.90(6) no
C107 Fe4 C94 Fe5 -13.904(18) no
C107 Fe4 C94 Fe6 -12.584(17) no
C107 Fe4 C94 C83 -48.41(16) no
C107 Fe4 C94 C87 -35.56(9) no
C107 Fe4 C94 C95 -123.66(10) no
C107 Fe4 C94 C98 75.38(6) no
C107 Fe4 C94 C104 -30.10(6) no
C107 Fe4 C94 C109 151.86(6) no
C94 Fe4 C108 Fe5 129.40(8) no
C94 Fe4 C108 Fe6 130.50(10) no
C94 Fe4 C108 C98 -61.55(5) no
C94 Fe4 C108 C99 86.83(5) no
C94 Fe4 C108 C103 141.29(3) no
C94 Fe4 C108 C104 49.14(4) no
C94 Fe4 C108 C107 167.29(5) no
C108 Fe4 C94 Fe5 -22.97(4) no
C108 Fe4 C94 Fe6 -21.65(4) no
C108 Fe4 C94 C83 -57.48(13) no
C108 Fe4 C94 C87 -44.62(6) no
C108 Fe4 C94 C95 -132.73(7) no
C108 Fe4 C94 C98 66.32(3) no
C108 Fe4 C94 C104 -39.17(2) no
C108 Fe4 C94 C109 142.80(2) no
C94 Fe4 C109 C94 -0.0 no
C94 Fe4 C109 C98 71.44(5) no
C94 Fe4 C109 C110 -117.37(4) no
C94 Fe4 C109 C113 126.43(4) no
C94 Fe4 C109 C218 -164.106(14) no
C109 Fe4 C94 Fe5 -165.76(6) no
C109 Fe4 C94 Fe6 -164.45(6) no
C109 Fe4 C94 C83 159.73(12) no
C109 Fe4 C94 C87 172.58(4) no
C109 Fe4 C94 C95 84.47(5) no
C109 Fe4 C94 C98 -76.48(3) no
C109 Fe4 C94 C104 178.0 no
C109 Fe4 C94 C109 0.0 no
C94 Fe4 C110 C95 -74.90(7) no
C94 Fe4 C110 C96 -179.04(9) no
C94 Fe4 C110 C109 46.12(3) no
C94 Fe4 C110 C111 168.62(5) no
C110 Fe4 C94 Fe5 158.00(7) no
C110 Fe4 C94 Fe6 159.32(8) no
C110 Fe4 C94 C83 123.49(12) no
C110 Fe4 C94 C87 136.35(3) no
C110 Fe4 C94 C95 48.24(4) no
C110 Fe4 C94 C98 -112.71(4) no
C110 Fe4 C94 C104 141.80(2) no
C110 Fe4 C94 C109 -36.232(19) no
C94 Fe4 C111 C95 -56.03(7) no
C94 Fe4 C111 C96 -169.52(12) no
C94 Fe4 C111 C110 -12.00(5) no
C94 Fe4 C111 C112 108.78(7) no
C111 Fe4 C94 Fe5 165.37(11) no
C111 Fe4 C94 Fe6 166.69(11) no
C111 Fe4 C94 C83 130.86(11) no
C111 Fe4 C94 C87 143.72(4) no
C111 Fe4 C94 C95 55.61(5) no
C111 Fe4 C94 C98 -105.34(7) no
C111 Fe4 C94 C104 149.17(6) no
C111 Fe4 C94 C109 -28.87(5) no
C94 Fe4 C112 C96 -136.56(13) no
C94 Fe4 C112 C97 98.90(9) no
C94 Fe4 C112 C111 -92.52(8) no
C94 Fe4 C112 C113 21.53(6) no
C112 Fe4 C94 Fe5 -147.98(11) no
C112 Fe4 C94 Fe6 -146.66(12) no
C112 Fe4 C94 C83 177.51(6) no
C112 Fe4 C94 C87 -169.63(3) no
C112 Fe4 C94 C95 102.26(10) no
C112 Fe4 C94 C98 -58.69(5) no
C112 Fe4 C94 C104 -164.18(7) no
C112 Fe4 C94 C109 17.78(6) no
C94 Fe4 C113 C97 148.46(9) no
C94 Fe4 C113 C98 56.21(5) no
C94 Fe4 C113 C109 -40.08(4) no
C94 Fe4 C113 C112 -161.01(6) no
C113 Fe4 C94 Fe5 -133.91(7) no
C113 Fe4 C94 Fe6 -132.59(8) no
C113 Fe4 C94 C83 -168.41(10) no
C113 Fe4 C94 C87 -155.559(19) no
C113 Fe4 C94 C95 116.33(7) no
C113 Fe4 C94 C98 -44.618(18) no
C113 Fe4 C94 C104 -150.11(3) no
C113 Fe4 C94 C109 31.86(3) no
C95 Fe4 C96 Fe5 -110.18(11) no
C95 Fe4 C96 Fe6 -111.48(12) no
C95 Fe4 C96 C95 0.0 no
C95 Fe4 C96 C97 154.98(10) no
C95 Fe4 C96 C110 45.09(5) no
C95 Fe4 C96 C111 59.61(8) no
C95 Fe4 C96 C112 125.67(5) no
C96 Fe4 C95 Fe5 116.30(13) no
C96 Fe4 C95 Fe6 117.19(14) no
C96 Fe4 C95 C94 -153.53(9) no
C96 Fe4 C95 C96 0.0 no
C96 Fe4 C95 C105 113.51(6) no
C96 Fe4 C95 C110 -63.23(6) no
C96 Fe4 C95 C111 -28.15(5) no
C95 Fe4 C97 Fe5 -159.7(3) no
C95 Fe4 C97 Fe6 -160.7(3) no
C95 Fe4 C97 C96 -45.41(16) no
C95 Fe4 C97 C98 113.7(2) no
C95 Fe4 C97 C112 -5.9(2) no
C95 Fe4 C97 C113 58.6(2) no
C97 Fe4 C95 Fe5 158.7(3) no
C97 Fe4 C95 Fe6 159.6(3) no
C97 Fe4 C95 C94 -111.1(2) no
C97 Fe4 C95 C96 42.44(16) no
C97 Fe4 C95 C105 155.9(2) no
C97 Fe4 C95 C110 -20.8(2) no
C97 Fe4 C95 C111 14.28(18) no
C95 Fe4 C98 Fe5 118.81(17) no
C95 Fe4 C98 Fe6 119.11(17) no
C95 Fe4 C98 C94 22.22(9) no
C95 Fe4 C98 C97 -138.19(16) no
C95 Fe4 C98 C108 113.34(14) no
C95 Fe4 C98 C109 -38.33(12) no
C95 Fe4 C98 C113 -85.20(13) no
C98 Fe4 C95 Fe5 -110.42(18) no
C98 Fe4 C95 Fe6 -109.52(19) no
C98 Fe4 C95 C94 -20.25(9) no
C98 Fe4 C95 C96 133.29(17) no
C98 Fe4 C95 C105 -113.21(13) no
C98 Fe4 C95 C110 70.06(13) no
C98 Fe4 C95 C111 105.13(12) no
C95 Fe4 C104 Fe5 131.12(9) no
C95 Fe4 C104 Fe6 133.04(9) no
C95 Fe4 C104 C83 -66.05(6) no
C95 Fe4 C104 C87 -64.71(7) no
C95 Fe4 C104 C94 -71.54(7) no
C95 Fe4 C104 C99 126.82(5) no
C95 Fe4 C104 C105 59.86(5) no
C95 Fe4 C104 C108 174.55(8) no
C104 Fe4 C95 Fe5 -35.42(7) no
C104 Fe4 C95 Fe6 -34.53(8) no
C104 Fe4 C95 C94 54.75(3) no
C104 Fe4 C95 C96 -151.72(8) no
C104 Fe4 C95 C105 -38.210(19) no
C104 Fe4 C95 C110 145.059(19) no
C104 Fe4 C95 C111 -179.87(4) no
C95 Fe4 C105 Fe5 -176.44(10) no
C95 Fe4 C105 Fe6 -175.42(11) no
C95 Fe4 C105 C95 0.0 no
C95 Fe4 C105 C99 -148.43(5) no
C95 Fe4 C105 C100 167.18(2) no
C95 Fe4 C105 C104 -108.13(6) no
C95 Fe4 C105 C106 130.15(7) no
C105 Fe4 C95 Fe5 2.79(8) no
C105 Fe4 C95 Fe6 3.68(9) no
C105 Fe4 C95 C94 92.96(4) no
C105 Fe4 C95 C96 -113.51(6) no
C105 Fe4 C95 C105 -0.0 no
C105 Fe4 C95 C110 -176.7 no
C105 Fe4 C95 C111 -141.66(3) no
C95 Fe4 C106 Fe5 -123.52(11) no
C95 Fe4 C106 Fe6 -124.52(12) no
C95 Fe4 C106 C100 -70.54(8) no
C95 Fe4 C106 C101 -150.68(3) no
C95 Fe4 C106 C105 -43.44(6) no
C95 Fe4 C106 C107 -162.31(9) no
C106 Fe4 C95 Fe5 32.20(6) no
C106 Fe4 C95 Fe6 33.09(7) no
C106 Fe4 C95 C94 122.37(7) no
C106 Fe4 C95 C96 -84.10(7) no
C106 Fe4 C95 C105 29.40(3) no
C106 Fe4 C95 C110 -147.33(4) no
C106 Fe4 C95 C111 -112.26(5) no
C95 Fe4 C107 Fe5 -47.56(10) no
C95 Fe4 C107 Fe6 -50.96(10) no
C95 Fe4 C107 C101 18.90(14) no
C95 Fe4 C107 C103 -82.02(13) no
C95 Fe4 C107 C106 22.76(11) no
C95 Fe4 C107 C108 -98.36(13) no
C107 Fe4 C95 Fe5 18.29(3) no
C107 Fe4 C95 Fe6 19.18(3) no
C107 Fe4 C95 C94 108.46(13) no
C107 Fe4 C95 C96 -98.01(13) no
C107 Fe4 C95 C105 15.50(10) no
C107 Fe4 C95 C110 -161.24(10) no
C107 Fe4 C95 C111 -126.16(12) no
C95 Fe4 C108 Fe5 73.82(9) no
C95 Fe4 C108 Fe6 74.91(9) no
C95 Fe4 C108 C98 -117.13(14) no
C95 Fe4 C108 C99 31.25(12) no
C95 Fe4 C108 C103 85.71(13) no
C95 Fe4 C108 C104 -6.44(9) no
C95 Fe4 C108 C107 111.71(11) no
C108 Fe4 C95 Fe5 -31.02(5) no
C108 Fe4 C95 Fe6 -30.13(5) no
C108 Fe4 C95 C94 59.15(8) no
C108 Fe4 C95 C96 -147.32(14) no
C108 Fe4 C95 C105 -33.81(8) no
C108 Fe4 C95 C110 149.46(8) no
C108 Fe4 C95 C111 -175.47(10) no
C95 Fe4 C109 C94 76.96(7) no
C95 Fe4 C109 C98 148.40(10) no
C95 Fe4 C109 C110 -40.40(5) no
C95 Fe4 C109 C113 -156.61(8) no
C95 Fe4 C109 C218 -87.14(8) no
C109 Fe4 C95 Fe5 -145.15(11) no
C109 Fe4 C95 Fe6 -144.26(12) no
C109 Fe4 C95 C94 -54.98(3) no
C109 Fe4 C95 C96 98.55(7) no
C109 Fe4 C95 C105 -147.94(3) no
C109 Fe4 C95 C110 35.33(3) no
C109 Fe4 C95 C111 70.40(2) no
C95 Fe4 C110 C95 -0.0 no
C95 Fe4 C110 C96 -104.15(8) no
C95 Fe4 C110 C109 121.02(7) no
C95 Fe4 C110 C111 -116.48(6) no
C110 Fe4 C95 Fe5 179.52(8) no
C110 Fe4 C95 Fe6 -179.58(9) no
C110 Fe4 C95 C94 -90.31(4) no
C110 Fe4 C95 C96 63.23(6) no
C110 Fe4 C95 C105 176.7 no
C110 Fe4 C95 C110 -0.0 no
C110 Fe4 C95 C111 35.07(3) no
C95 Fe4 C111 C95 0.0 no
C95 Fe4 C111 C96 -113.49(9) no
C95 Fe4 C111 C110 44.03(5) no
C95 Fe4 C111 C112 164.80(7) no
C111 Fe4 C95 Fe5 144.45(11) no
C111 Fe4 C95 Fe6 145.34(11) no
C111 Fe4 C95 C94 -125.38(5) no
C111 Fe4 C95 C96 28.15(5) no
C111 Fe4 C95 C105 141.66(3) no
C111 Fe4 C95 C110 -35.07(3) no
C111 Fe4 C95 C111 0.0 no
C95 Fe4 C112 C96 -59.14(6) no
C95 Fe4 C112 C97 176.32(14) no
C95 Fe4 C112 C111 -15.10(7) no
C95 Fe4 C112 C113 98.95(9) no
C112 Fe4 C95 Fe5 155.25(15) no
C112 Fe4 C95 Fe6 156.14(16) no
C112 Fe4 C95 C94 -114.58(8) no
C112 Fe4 C95 C96 38.95(5) no
C112 Fe4 C95 C105 152.46(8) no
C112 Fe4 C95 C110 -24.27(8) no
C112 Fe4 C95 C111 10.80(5) no
C95 Fe4 C113 C97 -147.44(13) no
C95 Fe4 C113 C98 120.32(12) no
C95 Fe4 C113 C109 24.02(8) no
C95 Fe4 C113 C112 -96.91(9) no
C113 Fe4 C95 Fe5 -161.09(16) no
C113 Fe4 C95 Fe6 -160.20(17) no
C113 Fe4 C95 C94 -70.92(7) no
C113 Fe4 C95 C96 82.61(9) no
C113 Fe4 C95 C105 -163.88(8) no
C113 Fe4 C95 C110 19.39(8) no
C113 Fe4 C95 C111 54.46(6) no
C96 Fe4 C97 Fe5 -114.26(11) no
C96 Fe4 C97 Fe6 -115.33(11) no
C96 Fe4 C97 C96 0.0 no
C96 Fe4 C97 C98 159.10(8) no
C96 Fe4 C97 C112 39.55(7) no
C96 Fe4 C97 C113 104.01(5) no
C97 Fe4 C96 Fe5 94.84(10) no
C97 Fe4 C96 Fe6 93.54(11) no
C97 Fe4 C96 C95 -154.98(10) no
C97 Fe4 C96 C97 0.0 no
C97 Fe4 C96 C110 -109.89(5) no
C97 Fe4 C96 C111 -95.37(5) no
C97 Fe4 C96 C112 -29.31(5) no
C96 Fe4 C98 Fe5 -128.34(18) no
C96 Fe4 C98 Fe6 -128.04(19) no
C96 Fe4 C98 C94 135.07(16) no
C96 Fe4 C98 C97 -25.34(10) no
C96 Fe4 C98 C108 -133.81(15) no
C96 Fe4 C98 C109 74.52(13) no
C96 Fe4 C98 C113 27.65(13) no
C98 Fe4 C96 Fe5 118.56(19) no
C98 Fe4 C96 Fe6 117.27(19) no
C98 Fe4 C96 C95 -131.26(18) no
C98 Fe4 C96 C97 23.72(9) no
C98 Fe4 C96 C110 -86.17(13) no
C98 Fe4 C96 C111 -71.65(14) no
C98 Fe4 C96 C112 -5.59(14) no
C96 Fe4 C104 Fe5 69.22(19) no
C96 Fe4 C104 Fe6 71.14(19) no
C96 Fe4 C104 C83 -127.95(19) no
C96 Fe4 C104 C87 -126.61(18) no
C96 Fe4 C104 C94 -133.4(2) no
C96 Fe4 C104 C99 64.9(2) no
C96 Fe4 C104 C105 -2.04(17) no
C96 Fe4 C104 C108 112.6(2) no
C104 Fe4 C96 Fe5 -48.86(14) no
C104 Fe4 C96 Fe6 -50.15(14) no
C104 Fe4 C96 C95 61.33(15) no
C104 Fe4 C96 C97 -143.7(2) no
C104 Fe4 C96 C110 106.41(19) no
C104 Fe4 C96 C111 120.93(17) no
C104 Fe4 C96 C112 -173.00(17) no
C96 Fe4 C105 Fe5 110.55(12) no
C96 Fe4 C105 Fe6 111.57(12) no
C96 Fe4 C105 C95 -73.01(8) no
C96 Fe4 C105 C99 138.56(8) no
C96 Fe4 C105 C100 94.17(9) no
C96 Fe4 C105 C104 178.86(10) no
C96 Fe4 C105 C106 57.14(8) no
C105 Fe4 C96 Fe5 -50.23(7) no
C105 Fe4 C96 Fe6 -51.53(7) no
C105 Fe4 C96 C95 59.95(5) no
C105 Fe4 C96 C97 -145.07(10) no
C105 Fe4 C96 C110 105.04(7) no
C105 Fe4 C96 C111 119.56(6) no
C105 Fe4 C96 C112 -174.38(5) no
C96 Fe4 C106 Fe5 153.41(10) no
C96 Fe4 C106 Fe6 152.41(11) no
C96 Fe4 C106 C100 -153.60(4) no
C96 Fe4 C106 C101 126.25(7) no
C96 Fe4 C106 C105 -126.50(7) no
C96 Fe4 C106 C107 114.62(7) no
C106 Fe4 C96 Fe5 -17.43(6) no
C106 Fe4 C96 Fe6 -18.72(7) no
C106 Fe4 C96 C95 92.75(6) no
C106 Fe4 C96 C97 -112.27(6) no
C106 Fe4 C96 C110 137.84(4) no
C106 Fe4 C96 C111 152.363(17) no
C106 Fe4 C96 C112 -141.58(2) no
C96 Fe4 C107 Fe5 -137.23(10) no
C96 Fe4 C107 Fe6 -140.63(11) no
C96 Fe4 C107 C101 -70.77(7) no
C96 Fe4 C107 C103 -171.69(4) no
C96 Fe4 C107 C106 -66.91(6) no
C96 Fe4 C107 C108 171.97(7) no
C107 Fe4 C96 Fe5 17.60(5) no
C107 Fe4 C96 Fe6 16.30(5) no
C107 Fe4 C96 C95 127.78(9) no
C107 Fe4 C96 C97 -77.24(5) no
C107 Fe4 C96 C110 172.87(5) no
C107 Fe4 C96 C111 -172.613(13) no
C107 Fe4 C96 C112 -106.55(4) no
C96 Fe4 C108 Fe5 -50.16(10) no
C96 Fe4 C108 Fe6 -49.06(10) no
C96 Fe4 C108 C98 118.89(15) no
C96 Fe4 C108 C99 -92.73(13) no
C96 Fe4 C108 C103 -38.27(16) no
C96 Fe4 C108 C104 -130.42(13) no
C96 Fe4 C108 C107 -12.27(11) no
C108 Fe4 C96 Fe5 25.55(6) no
C108 Fe4 C96 Fe6 24.26(6) no
C108 Fe4 C96 C95 135.73(16) no
C108 Fe4 C96 C97 -69.29(11) no
C108 Fe4 C96 C110 -179.18(13) no
C108 Fe4 C96 C111 -164.66(9) no
C108 Fe4 C96 C112 -98.60(12) no
C96 Fe4 C109 C94 158.08(9) no
C96 Fe4 C109 C98 -130.48(10) no
C96 Fe4 C109 C110 40.72(5) no
C96 Fe4 C109 C113 -75.49(6) no
C96 Fe4 C109 C218 -6.03(10) no
C109 Fe4 C96 Fe5 177.24(13) no
C109 Fe4 C96 Fe6 175.94(13) no
C109 Fe4 C96 C95 -72.58(7) no
C109 Fe4 C96 C97 82.40(5) no
C109 Fe4 C96 C110 -27.49(3) no
C109 Fe4 C96 C111 -12.97(7) no
C109 Fe4 C96 C112 53.09(5) no
C96 Fe4 C110 C95 104.15(8) no
C96 Fe4 C110 C96 0.0 no
C96 Fe4 C110 C109 -134.84(6) no
C96 Fe4 C110 C111 -12.34(4) no
C110 Fe4 C96 Fe5 -155.27(9) no
C110 Fe4 C96 Fe6 -156.56(10) no
C110 Fe4 C96 C95 -45.09(5) no
C110 Fe4 C96 C97 109.89(5) no
C110 Fe4 C96 C110 0.0 no
C110 Fe4 C96 C111 14.52(4) no
C110 Fe4 C96 C112 80.582(17) no
C96 Fe4 C111 C95 113.49(9) no
C96 Fe4 C111 C96 0.0 no
C96 Fe4 C111 C110 157.52(6) no
C96 Fe4 C111 C112 -81.70(6) no
C111 Fe4 C96 Fe5 -169.79(5) no
C111 Fe4 C96 Fe6 -171.09(6) no
C111 Fe4 C96 C95 -59.61(8) no
C111 Fe4 C96 C97 95.37(5) no
C111 Fe4 C96 C110 -14.52(4) no
C111 Fe4 C96 C111 -0.0 no
C111 Fe4 C96 C112 66.06(3) no
C96 Fe4 C112 C96 0.0 no
C96 Fe4 C112 C97 -124.54(10) no
C96 Fe4 C112 C111 44.04(5) no
C96 Fe4 C112 C113 158.08(7) no
C112 Fe4 C96 Fe5 124.15(8) no
C112 Fe4 C96 Fe6 122.85(9) no
C112 Fe4 C96 C95 -125.67(5) no
C112 Fe4 C96 C97 29.31(5) no
C112 Fe4 C96 C110 -80.582(17) no
C112 Fe4 C96 C111 -66.06(3) no
C112 Fe4 C96 C112 0.0 no
C96 Fe4 C113 C97 -66.33(7) no
C96 Fe4 C113 C98 -158.58(10) no
C96 Fe4 C113 C109 105.13(7) no
C96 Fe4 C113 C112 -15.80(5) no
C113 Fe4 C96 Fe5 138.31(11) no
C113 Fe4 C96 Fe6 137.02(12) no
C113 Fe4 C96 C95 -111.50(8) no
C113 Fe4 C96 C97 43.48(2) no
C113 Fe4 C96 C110 -66.42(3) no
C113 Fe4 C96 C111 -51.90(6) no
C113 Fe4 C96 C112 14.16(5) no
C97 Fe4 C98 Fe5 -103.00(9) no
C97 Fe4 C98 Fe6 -102.70(9) no
C97 Fe4 C98 C94 160.41(8) no
C97 Fe4 C98 C97 -0.0 no
C97 Fe4 C98 C108 -108.47(5) no
C97 Fe4 C98 C109 99.86(5) no
C97 Fe4 C98 C113 52.99(4) no
C98 Fe4 C97 Fe5 86.64(8) no
C98 Fe4 C97 Fe6 85.57(8) no
C98 Fe4 C97 C96 -159.10(8) no
C98 Fe4 C97 C98 -0.0 no
C98 Fe4 C97 C112 -119.55(3) no
C98 Fe4 C97 C113 -55.09(3) no
C97 Fe4 C104 Fe5 -60.38(11) no
C97 Fe4 C104 Fe6 -58.46(11) no
C97 Fe4 C104 C83 102.45(12) no
C97 Fe4 C104 C87 103.79(12) no
C97 Fe4 C104 C94 96.96(13) no
C97 Fe4 C104 C99 -64.69(13) no
C97 Fe4 C104 C105 -131.64(14) no
C97 Fe4 C104 C108 -16.95(11) no
C104 Fe4 C97 Fe5 39.84(7) no
C104 Fe4 C97 Fe6 38.77(7) no
C104 Fe4 C97 C96 154.10(16) no
C104 Fe4 C97 C98 -46.80(9) no
C104 Fe4 C97 C112 -166.35(9) no
C104 Fe4 C97 C113 -101.89(11) no
C97 Fe4 C105 Fe5 29.70(13) no
C97 Fe4 C105 Fe6 30.72(13) no
C97 Fe4 C105 C95 -153.9(2) no
C97 Fe4 C105 C99 57.71(18) no
C97 Fe4 C105 C100 13.3(2) no
C97 Fe4 C105 C104 98.01(17) no
C97 Fe4 C105 C106 -23.71(16) no
C105 Fe4 C97 Fe5 -21.85(10) no
C105 Fe4 C97 Fe6 -22.92(10) no
C105 Fe4 C97 C96 92.41(17) no
C105 Fe4 C97 C98 -108.49(18) no
C105 Fe4 C97 C112 131.96(15) no
C105 Fe4 C97 C113 -163.58(16) no
C97 Fe4 C106 Fe5 86.51(8) no
C97 Fe4 C106 Fe6 85.52(8) no
C97 Fe4 C106 C100 139.50(6) no
C97 Fe4 C106 C101 59.35(14) no
C97 Fe4 C106 C105 166.60(9) no
C97 Fe4 C106 C107 47.72(7) no
C106 Fe4 C97 Fe5 -37.67(5) no
C106 Fe4 C97 Fe6 -38.74(5) no
C106 Fe4 C97 C96 76.59(7) no
C106 Fe4 C97 C98 -124.31(8) no
C106 Fe4 C97 C112 116.14(6) no
C106 Fe4 C97 C113 -179.40(6) no
C97 Fe4 C107 Fe5 154.74(10) no
C97 Fe4 C107 Fe6 151.34(11) no
C97 Fe4 C107 C101 -138.80(4) no
C97 Fe4 C107 C103 120.28(5) no
C97 Fe4 C107 C106 -134.94(7) no
C97 Fe4 C107 C108 103.94(5) no
C107 Fe4 C97 Fe5 -10.01(4) no
C107 Fe4 C97 Fe6 -11.08(5) no
C107 Fe4 C97 C96 104.25(7) no
C107 Fe4 C97 C98 -96.65(4) no
C107 Fe4 C97 C112 143.799(19) no
C107 Fe4 C97 C113 -151.74(3) no
C97 Fe4 C108 Fe5 -111.92(10) no
C97 Fe4 C108 Fe6 -110.83(11) no
C97 Fe4 C108 C98 57.13(4) no
C97 Fe4 C108 C99 -154.50(5) no
C97 Fe4 C108 C103 -100.04(6) no
C97 Fe4 C108 C104 167.82(8) no
C97 Fe4 C108 C107 -74.03(6) no
C108 Fe4 C97 Fe5 28.48(4) no
C108 Fe4 C97 Fe6 27.41(5) no
C108 Fe4 C97 C96 142.74(9) no
C108 Fe4 C97 C98 -58.17(3) no
C108 Fe4 C97 C112 -177.713(19) no
C108 Fe4 C97 C113 -113.26(4) no
C97 Fe4 C109 C94 -132.48(8) no
C97 Fe4 C109 C98 -61.04(4) no
C97 Fe4 C109 C110 110.16(7) no
C97 Fe4 C109 C113 -6.05(4) no
C97 Fe4 C109 C218 63.42(8) no
C109 Fe4 C97 Fe5 147.27(10) no
C109 Fe4 C97 Fe6 146.20(11) no
C109 Fe4 C97 C96 -98.47(7) no
C109 Fe4 C97 C98 60.62(3) no
C109 Fe4 C97 C112 -58.92(5) no
C109 Fe4 C97 C113 5.53(4) no
C97 Fe4 C110 C95 167.76(13) no
C97 Fe4 C110 C96 63.62(7) no
C97 Fe4 C110 C109 -71.22(6) no
C97 Fe4 C110 C111 51.28(6) no
C110 Fe4 C97 Fe5 -174.78(12) no
C110 Fe4 C97 Fe6 -175.85(13) no
C110 Fe4 C97 C96 -60.52(5) no
C110 Fe4 C97 C98 98.58(6) no
C110 Fe4 C97 C112 -20.97(7) no
C110 Fe4 C97 C113 43.49(5) no
C97 Fe4 C111 C95 -171.37(11) no
C97 Fe4 C111 C96 75.14(8) no
C97 Fe4 C111 C110 -127.34(6) no
C97 Fe4 C111 C112 -6.56(4) no
C111 Fe4 C97 Fe5 -145.92(10) no
C111 Fe4 C97 Fe6 -146.99(10) no
C111 Fe4 C97 C96 -31.66(3) no
C111 Fe4 C97 C98 127.44(5) no
C111 Fe4 C97 C112 7.89(5) no
C111 Fe4 C97 C113 72.35(3) no
C97 Fe4 C112 C96 124.54(10) no
C97 Fe4 C112 C97 0.0 no
C97 Fe4 C112 C111 168.57(7) no
C97 Fe4 C112 C113 -77.38(5) no
C112 Fe4 C97 Fe5 -153.81(5) no
C112 Fe4 C97 Fe6 -154.88(6) no
C112 Fe4 C97 C96 -39.55(7) no
C112 Fe4 C97 C98 119.55(3) no
C112 Fe4 C97 C112 0.0 no
C112 Fe4 C97 C113 64.46(2) no
C97 Fe4 C113 C97 -0.0 no
C97 Fe4 C113 C98 -92.25(6) no
C97 Fe4 C113 C109 171.46(6) no
C97 Fe4 C113 C112 50.53(4) no
C113 Fe4 C97 Fe5 141.73(7) no
C113 Fe4 C97 Fe6 140.66(7) no
C113 Fe4 C97 C96 -104.01(5) no
C113 Fe4 C97 C98 55.09(3) no
C113 Fe4 C97 C112 -64.46(2) no
C113 Fe4 C97 C113 -0.0 no
C98 Fe4 C104 Fe5 -100.87(7) no
C98 Fe4 C104 Fe6 -98.95(7) no
C98 Fe4 C104 C83 61.96(5) no
C98 Fe4 C104 C87 63.30(6) no
C98 Fe4 C104 C94 56.47(4) no
C98 Fe4 C104 C99 -105.18(5) no
C98 Fe4 C104 C105 -172.13(7) no
C98 Fe4 C104 C108 -57.44(4) no
C104 Fe4 C98 Fe5 44.94(5) no
C104 Fe4 C98 Fe6 45.24(5) no
C104 Fe4 C98 C94 -51.65(3) no
C104 Fe4 C98 C97 147.94(7) no
C104 Fe4 C98 C108 39.47(2) no
C104 Fe4 C98 C109 -112.20(4) no
C104 Fe4 C98 C113 -159.07(4) no
C98 Fe4 C105 Fe5 -58.98(8) no
C98 Fe4 C105 Fe6 -57.96(7) no
C98 Fe4 C105 C95 117.46(14) no
C98 Fe4 C105 C99 -30.97(11) no
C98 Fe4 C105 C100 -75.36(12) no
C98 Fe4 C105 C104 9.32(8) no
C98 Fe4 C105 C106 -112.39(10) no
C105 Fe4 C98 Fe5 38.92(5) no
C105 Fe4 C98 Fe6 39.22(5) no
C105 Fe4 C98 C94 -57.67(7) no
C105 Fe4 C98 C97 141.92(12) no
C105 Fe4 C98 C108 33.45(7) no
C105 Fe4 C98 C109 -118.22(10) no
C105 Fe4 C98 C113 -165.09(9) no
C98 Fe4 C106 Fe5 17.54(6) no
C98 Fe4 C106 Fe6 16.55(5) no
C98 Fe4 C106 C100 70.53(11) no
C98 Fe4 C106 C101 -9.62(19) no
C98 Fe4 C106 C105 97.63(11) no
C98 Fe4 C106 C107 -21.25(9) no
C106 Fe4 C98 Fe5 -10.38(3) no
C106 Fe4 C98 Fe6 -10.07(3) no
C106 Fe4 C98 C94 -106.96(11) no
C106 Fe4 C98 C97 92.62(11) no
C106 Fe4 C98 C108 -15.84(8) no
C106 Fe4 C98 C109 -167.51(11) no
C106 Fe4 C98 C113 145.61(10) no
C98 Fe4 C107 Fe5 93.19(9) no
C98 Fe4 C107 Fe6 89.79(9) no
C98 Fe4 C107 C101 159.65(4) no
C98 Fe4 C107 C103 58.73(7) no
C98 Fe4 C107 C106 163.51(7) no
C98 Fe4 C107 C108 42.39(5) no
C107 Fe4 C98 Fe5 -23.39(3) no
C107 Fe4 C98 Fe6 -23.08(3) no
C107 Fe4 C98 C94 -119.98(7) no
C107 Fe4 C98 C97 79.61(5) no
C107 Fe4 C98 C108 -28.86(3) no
C107 Fe4 C98 C109 179.47(6) no
C107 Fe4 C98 C113 132.60(5) no
C98 Fe4 C108 Fe5 -169.05(10) no
C98 Fe4 C108 Fe6 -167.96(11) no
C98 Fe4 C108 C98 -0.0 no
C98 Fe4 C108 C99 148.38(3) no
C98 Fe4 C108 C103 -157.162(15) no
C98 Fe4 C108 C104 110.69(5) no
C98 Fe4 C108 C107 -131.16(5) no
C108 Fe4 C98 Fe5 5.47(5) no
C108 Fe4 C98 Fe6 5.77(5) no
C108 Fe4 C98 C94 -91.12(4) no
C108 Fe4 C98 C97 108.47(5) no
C108 Fe4 C98 C108 -0.0 no
C108 Fe4 C98 C109 -151.67(3) no
C108 Fe4 C98 C113 161.456(19) no
C98 Fe4 C109 C94 -71.44(5) no
C98 Fe4 C109 C98 0.0 no
C98 Fe4 C109 C110 171.20(6) no
C98 Fe4 C109 C113 54.99(3) no
C98 Fe4 C109 C218 124.45(4) no
C109 Fe4 C98 Fe5 157.14(8) no
C109 Fe4 C98 Fe6 157.44(9) no
C109 Fe4 C98 C94 60.55(3) no
C109 Fe4 C98 C97 -99.86(5) no
C109 Fe4 C98 C108 151.67(3) no
C109 Fe4 C98 C109 0.0 no
C109 Fe4 C98 C113 -46.874(15) no
C98 Fe4 C110 C95 -128.93(12) no
C98 Fe4 C110 C96 126.92(10) no
C98 Fe4 C110 C109 -7.92(5) no
C98 Fe4 C110 C111 114.58(7) no
C110 Fe4 C98 Fe5 162.94(12) no
C110 Fe4 C98 Fe6 163.25(12) no
C110 Fe4 C98 C94 66.36(5) no
C110 Fe4 C98 C97 -94.05(7) no
C110 Fe4 C98 C108 157.48(7) no
C110 Fe4 C98 C109 5.81(4) no
C110 Fe4 C98 C113 -41.07(5) no
C98 Fe4 C111 C95 -121.11(13) no
C98 Fe4 C111 C96 125.40(12) no
C98 Fe4 C111 C110 -77.08(8) no
C98 Fe4 C111 C112 43.69(7) no
C111 Fe4 C98 Fe5 -160.40(13) no
C111 Fe4 C98 Fe6 -160.10(14) no
C111 Fe4 C98 C94 103.01(9) no
C111 Fe4 C98 C97 -57.40(6) no
C111 Fe4 C98 C108 -165.87(9) no
C111 Fe4 C98 C109 42.46(6) no
C111 Fe4 C98 C113 -4.42(7) no
C98 Fe4 C112 C96 175.57(11) no
C98 Fe4 C112 C97 51.04(4) no
C98 Fe4 C112 C111 -140.39(7) no
C98 Fe4 C112 C113 -26.34(4) no
C112 Fe4 C98 Fe5 -132.44(9) no
C112 Fe4 C98 Fe6 -132.14(9) no
C112 Fe4 C98 C94 130.97(6) no
C112 Fe4 C98 C97 -29.44(2) no
C112 Fe4 C98 C108 -137.91(5) no
C112 Fe4 C98 C109 70.42(3) no
C112 Fe4 C98 C113 23.55(3) no
C98 Fe4 C113 C97 92.25(6) no
C98 Fe4 C113 C98 0.0 no
C98 Fe4 C113 C109 -96.29(5) no
C98 Fe4 C113 C112 142.78(5) no
C113 Fe4 C98 Fe5 -155.99(7) no
C113 Fe4 C98 Fe6 -155.69(7) no
C113 Fe4 C98 C94 107.42(4) no
C113 Fe4 C98 C97 -52.99(4) no
C113 Fe4 C98 C108 -161.456(19) no
C113 Fe4 C98 C109 46.874(15) no
C113 Fe4 C98 C113 0.0 no
C104 Fe4 C105 Fe5 -68.30(4) no
C104 Fe4 C105 Fe6 -67.29(5) no
C104 Fe4 C105 C95 108.13(6) no
C104 Fe4 C105 C99 -40.29(2) no
C104 Fe4 C105 C100 -84.69(4) no
C104 Fe4 C105 C104 -0.0 no
C104 Fe4 C105 C106 -121.72(2) no
C105 Fe4 C104 Fe5 71.26(4) no
C105 Fe4 C104 Fe6 73.18(4) no
C105 Fe4 C104 C83 -125.911(18) no
C105 Fe4 C104 C87 -124.572(17) no
C105 Fe4 C104 C94 -131.40(5) no
C105 Fe4 C104 C99 66.95(3) no
C105 Fe4 C104 C105 -0.0 no
C105 Fe4 C104 C108 114.69(3) no
C104 Fe4 C106 Fe5 -44.02(4) no
C104 Fe4 C106 Fe6 -45.01(5) no
C104 Fe4 C106 C100 8.97(4) no
C104 Fe4 C106 C101 -71.17(9) no
C104 Fe4 C106 C105 36.070(15) no
C104 Fe4 C106 C107 -82.80(3) no
C106 Fe4 C104 Fe5 35.26(3) no
C106 Fe4 C104 Fe6 37.18(3) no
C106 Fe4 C104 C83 -161.91(2) no
C106 Fe4 C104 C87 -160.6 no
C106 Fe4 C104 C94 -167.41(6) no
C106 Fe4 C104 C99 30.95(4) no
C106 Fe4 C104 C105 -36.002(13) no
C106 Fe4 C104 C108 78.69(3) no
C104 Fe4 C107 Fe5 11.12(3) no
C104 Fe4 C107 Fe6 7.72(4) no
C104 Fe4 C107 C101 77.58(3) no
C104 Fe4 C107 C103 -23.34(4) no
C104 Fe4 C107 C106 81.44(2) no
C104 Fe4 C107 C108 -39.684(17) no
C107 Fe4 C104 Fe5 -6.118(15) no
C107 Fe4 C104 Fe6 -4.20(2) no
C107 Fe4 C104 C83 156.71(2) no
C107 Fe4 C104 C87 158.049(11) no
C107 Fe4 C104 C94 151.22(6) no
C107 Fe4 C104 C99 -10.43(4) no
C107 Fe4 C104 C105 -77.38(3) no
C107 Fe4 C104 C108 37.308(15) no
C104 Fe4 C108 Fe5 80.26(5) no
C104 Fe4 C108 Fe6 81.36(6) no
C104 Fe4 C108 C98 -110.69(5) no
C104 Fe4 C108 C99 37.69(3) no
C104 Fe4 C108 C103 92.15(5) no
C104 Fe4 C108 C104 -0.0 no
C104 Fe4 C108 C107 118.15(2) no
C108 Fe4 C104 Fe5 -43.43(3) no
C108 Fe4 C104 Fe6 -41.51(3) no
C108 Fe4 C104 C83 119.402(15) no
C108 Fe4 C104 C87 120.741(19) no
C108 Fe4 C104 C94 113.91(4) no
C108 Fe4 C104 C99 -47.73(3) no
C108 Fe4 C104 C105 -114.69(3) no
C108 Fe4 C104 C108 -0.0 no
C104 Fe4 C109 C94 1.7 no
C104 Fe4 C109 C98 73.09(5) no
C104 Fe4 C109 C110 -115.71(5) no
C104 Fe4 C109 C113 128.08(5) no
C104 Fe4 C109 C218 -162.454(16) no
C109 Fe4 C104 Fe5 -158.95(8) no
C109 Fe4 C104 Fe6 -157.03(8) no
C109 Fe4 C104 C83 3.88(4) no
C109 Fe4 C104 C87 5.22(6) no
C109 Fe4 C104 C94 -1.6 no
C109 Fe4 C104 C99 -163.26(3) no
C109 Fe4 C104 C105 129.79(6) no
C109 Fe4 C104 C108 -115.52(5) no
C104 Fe4 C110 C95 -40.16(4) no
C104 Fe4 C110 C96 -144.31(9) no
C104 Fe4 C110 C109 80.85(6) no
C104 Fe4 C110 C111 -156.65(6) no
C110 Fe4 C104 Fe5 159.39(9) no
C110 Fe4 C104 Fe6 161.31(10) no
C110 Fe4 C104 C83 -37.78(6) no
C110 Fe4 C104 C87 -36.44(7) no
C110 Fe4 C104 C94 -43.27(5) no
C110 Fe4 C104 C99 155.08(4) no
C110 Fe4 C104 C105 88.13(5) no
C110 Fe4 C104 C108 -157.18(7) no
C104 Fe4 C111 C95 0.26(9) no
C104 Fe4 C111 C96 -113.23(16) no
C104 Fe4 C111 C110 44.29(14) no
C104 Fe4 C111 C112 165.06(16) no
C111 Fe4 C104 Fe5 130.88(17) no
C111 Fe4 C104 Fe6 132.79(17) no
C111 Fe4 C104 C83 -66.29(14) no
C111 Fe4 C104 C87 -64.96(15) no
C111 Fe4 C104 C94 -71.79(14) no
C111 Fe4 C104 C99 126.57(13) no
C111 Fe4 C104 C105 59.62(13) no
C111 Fe4 C104 C108 174.30(16) no
C104 Fe4 C113 C97 118.42(10) no
C104 Fe4 C113 C98 26.17(4) no
C104 Fe4 C113 C109 -70.12(7) no
C104 Fe4 C113 C112 168.94(9) no
C113 Fe4 C104 Fe5 -119.68(9) no
C113 Fe4 C104 Fe6 -117.76(10) no
C113 Fe4 C104 C83 43.15(8) no
C113 Fe4 C104 C87 44.49(9) no
C113 Fe4 C104 C94 37.66(5) no
C113 Fe4 C104 C99 -123.98(7) no
C113 Fe4 C104 C105 169.06(9) no
C113 Fe4 C104 C108 -76.25(7) no
C105 Fe4 C106 Fe5 -80.09(5) no
C105 Fe4 C106 Fe6 -81.08(6) no
C105 Fe4 C106 C100 -27.10(3) no
C105 Fe4 C106 C101 -107.24(8) no
C105 Fe4 C106 C105 -0.0 no
C105 Fe4 C106 C107 -118.87(3) no
C106 Fe4 C105 Fe5 53.41(4) no
C106 Fe4 C105 Fe6 54.43(5) no
C106 Fe4 C105 C95 -130.15(7) no
C106 Fe4 C105 C99 81.42(2) no
C106 Fe4 C105 C100 37.03(5) no
C106 Fe4 C105 C104 121.72(2) no
C106 Fe4 C105 C106 -0.0 no
C105 Fe4 C107 Fe5 -32.31(3) no
C105 Fe4 C107 Fe6 -35.71(4) no
C105 Fe4 C107 C101 34.16(5) no
C105 Fe4 C107 C103 -66.76(4) no
C105 Fe4 C107 C106 38.014(16) no
C105 Fe4 C107 C108 -83.11(3) no
C107 Fe4 C105 Fe5 16.85(2) no
C107 Fe4 C105 Fe6 17.86(3) no
C107 Fe4 C105 C95 -166.72(8) no
C107 Fe4 C105 C99 44.86(4) no
C107 Fe4 C105 C100 0.47(6) no
C107 Fe4 C105 C104 85.15(3) no
C107 Fe4 C105 C106 -36.565(18) no
C105 Fe4 C108 Fe5 41.02(3) no
C105 Fe4 C108 Fe6 42.11(4) no
C105 Fe4 C108 C98 -149.93(7) no
C105 Fe4 C108 C99 -1.56(5) no
C105 Fe4 C108 C103 52.90(7) no
C105 Fe4 C108 C104 -39.25(2) no
C105 Fe4 C108 C107 78.91(3) no
C108 Fe4 C105 Fe5 -26.69(2) no
C108 Fe4 C105 Fe6 -25.67(3) no
C108 Fe4 C105 C95 149.75(8) no
C108 Fe4 C105 C99 1.32(4) no
C108 Fe4 C105 C100 -43.07(6) no
C108 Fe4 C105 C104 41.617(19) no
C108 Fe4 C105 C106 -80.10(3) no
C105 Fe4 C109 C94 40.08(6) no
C105 Fe4 C109 C98 111.52(11) no
C105 Fe4 C109 C110 -77.29(7) no
C105 Fe4 C109 C113 166.50(9) no
C105 Fe4 C109 C218 -124.03(7) no
C109 Fe4 C105 Fe5 -136.61(11) no
C109 Fe4 C105 Fe6 -135.59(12) no
C109 Fe4 C105 C95 39.83(5) no
C109 Fe4 C105 C99 -108.60(7) no
C109 Fe4 C105 C100 -152.99(5) no
C109 Fe4 C105 C104 -68.31(7) no
C109 Fe4 C105 C106 169.98(9) no
C105 Fe4 C110 C95 3.1 no
C105 Fe4 C110 C96 -101.01(8) no
C105 Fe4 C110 C109 124.15(7) no
C105 Fe4 C110 C111 -113.35(6) no
C110 Fe4 C105 Fe5 -178.97(11) no
C110 Fe4 C105 Fe6 -177.95(11) no
C110 Fe4 C105 C95 -2.5 no
C110 Fe4 C105 C99 -150.96(5) no
C110 Fe4 C105 C100 164.65(2) no
C110 Fe4 C105 C104 -110.66(7) no
C110 Fe4 C105 C106 127.62(7) no
C105 Fe4 C111 C95 40.16(4) no
C105 Fe4 C111 C96 -73.34(8) no
C105 Fe4 C111 C110 84.18(7) no
C105 Fe4 C111 C112 -155.04(9) no
C111 Fe4 C105 Fe5 141.48(12) no
C111 Fe4 C105 Fe6 142.50(12) no
C111 Fe4 C105 C95 -42.08(4) no
C111 Fe4 C105 C99 169.49(6) no
C111 Fe4 C105 C100 125.10(6) no
C111 Fe4 C105 C104 -150.21(8) no
C111 Fe4 C105 C106 88.07(8) no
C105 Fe4 C112 C96 12.28(11) no
C105 Fe4 C112 C97 -112.3(2) no
C105 Fe4 C112 C111 56.31(16) no
C105 Fe4 C112 C113 170.36(18) no
C112 Fe4 C105 Fe5 101.21(19) no
C112 Fe4 C105 Fe6 102.22(19) no
C112 Fe4 C105 C95 -82.36(16) no
C112 Fe4 C105 C99 129.22(16) no
C112 Fe4 C105 C100 84.83(17) no
C112 Fe4 C105 C104 169.51(18) no
C112 Fe4 C105 C106 47.79(16) no
C106 Fe4 C107 Fe5 -70.32(4) no
C106 Fe4 C107 Fe6 -73.72(6) no
C106 Fe4 C107 C101 -3.86(3) no
C106 Fe4 C107 C103 -104.78(2) no
C106 Fe4 C107 C106 -0.0 no
C106 Fe4 C107 C108 -121.12(2) no
C107 Fe4 C106 Fe5 38.79(4) no
C107 Fe4 C106 Fe6 37.79(4) no
C107 Fe4 C106 C100 91.77(2) no
C107 Fe4 C106 C101 11.63(10) no
C107 Fe4 C106 C105 118.87(3) no
C107 Fe4 C106 C107 -0.0 no
C106 Fe4 C108 Fe5 -2.51(3) no
C106 Fe4 C108 Fe6 -1.42(4) no
C106 Fe4 C108 C98 166.54(7) no
C106 Fe4 C108 C99 -45.08(4) no
C106 Fe4 C108 C103 9.38(7) no
C106 Fe4 C108 C104 -82.77(2) no
C106 Fe4 C108 C107 35.377(18) no
C108 Fe4 C106 Fe5 2.11(2) no
C108 Fe4 C106 Fe6 1.11(3) no
C108 Fe4 C106 C100 55.09(4) no
C108 Fe4 C106 C101 -25.05(11) no
C108 Fe4 C106 C105 82.19(3) no
C108 Fe4 C106 C107 -36.679(14) no
C106 Fe4 C110 C95 44.30(5) no
C106 Fe4 C110 C96 -59.85(8) no
C106 Fe4 C110 C109 165.31(10) no
C106 Fe4 C110 C111 -72.19(9) no
C110 Fe4 C106 Fe5 -153.98(13) no
C110 Fe4 C106 Fe6 -154.98(14) no
C110 Fe4 C106 C100 -100.99(9) no
C110 Fe4 C106 C101 178.9 no
C110 Fe4 C106 C105 -73.89(8) no
C110 Fe4 C106 C107 167.23(10) no
C106 Fe4 C111 C95 83.75(6) no
C106 Fe4 C111 C96 -29.75(3) no
C106 Fe4 C111 C110 127.77(6) no
C106 Fe4 C111 C112 -111.45(6) no
C111 Fe4 C106 Fe5 168.17(10) no
C111 Fe4 C106 Fe6 167.17(11) no
C111 Fe4 C106 C100 -138.85(4) no
C111 Fe4 C106 C101 141.01(5) no
C111 Fe4 C106 C105 -111.75(6) no
C111 Fe4 C106 C107 129.38(7) no
C106 Fe4 C112 C96 45.58(5) no
C106 Fe4 C112 C97 -78.96(8) no
C106 Fe4 C112 C111 89.61(6) no
C106 Fe4 C112 C113 -156.34(7) no
C112 Fe4 C106 Fe5 121.94(9) no
C112 Fe4 C106 Fe6 120.95(9) no
C112 Fe4 C106 C100 174.93(4) no
C112 Fe4 C106 C101 94.79(10) no
C112 Fe4 C106 C105 -157.97(7) no
C112 Fe4 C106 C107 83.16(6) no
C106 Fe4 C113 C97 1.28(12) no
C106 Fe4 C113 C98 -90.97(17) no
C106 Fe4 C113 C109 172.74(18) no
C106 Fe4 C113 C112 51.81(16) no
C113 Fe4 C106 Fe5 85.56(16) no
C113 Fe4 C106 Fe6 84.56(16) no
C113 Fe4 C106 C100 138.54(15) no
C113 Fe4 C106 C101 58.4(2) no
C113 Fe4 C106 C105 165.64(18) no
C113 Fe4 C106 C107 46.77(15) no
C107 Fe4 C108 Fe5 -37.89(4) no
C107 Fe4 C108 Fe6 -36.80(6) no
C107 Fe4 C108 C98 131.16(5) no
C107 Fe4 C108 C99 -80.46(2) no
C107 Fe4 C108 C103 -26.00(6) no
C107 Fe4 C108 C104 -118.15(2) no
C107 Fe4 C108 C107 0.0 no
C108 Fe4 C107 Fe5 50.80(5) no
C108 Fe4 C107 Fe6 47.40(6) no
C108 Fe4 C107 C101 117.264(16) no
C108 Fe4 C107 C103 16.34(3) no
C108 Fe4 C107 C106 121.12(2) no
C108 Fe4 C107 C108 -0.0 no
C107 Fe4 C109 C94 -72.63(17) no
C107 Fe4 C109 C98 -1.19(14) no
C107 Fe4 C109 C110 170.01(19) no
C107 Fe4 C109 C113 53.80(17) no
C107 Fe4 C109 C218 123.27(16) no
C109 Fe4 C107 Fe5 94.2(2) no
C109 Fe4 C107 Fe6 90.8(2) no
C109 Fe4 C107 C101 160.70(16) no
C109 Fe4 C107 C103 59.78(19) no
C109 Fe4 C107 C106 164.56(19) no
C109 Fe4 C107 C108 43.44(17) no
C107 Fe4 C111 C95 123.11(10) no
C107 Fe4 C111 C96 9.621(19) no
C107 Fe4 C111 C110 167.14(8) no
C107 Fe4 C111 C112 -72.08(7) no
C111 Fe4 C107 Fe5 -142.21(11) no
C111 Fe4 C107 Fe6 -145.61(12) no
C111 Fe4 C107 C101 -75.75(8) no
C111 Fe4 C107 C103 -176.67(5) no
C111 Fe4 C107 C106 -71.89(6) no
C111 Fe4 C107 C108 166.99(8) no
C107 Fe4 C112 C96 86.31(8) no
C107 Fe4 C112 C97 -38.22(3) no
C107 Fe4 C112 C111 130.35(6) no
C107 Fe4 C112 C113 -115.60(5) no
C112 Fe4 C107 Fe5 175.21(10) no
C112 Fe4 C107 Fe6 171.81(11) no
C112 Fe4 C107 C101 -118.33(4) no
C112 Fe4 C107 C103 140.75(4) no
C112 Fe4 C107 C106 -114.47(6) no
C112 Fe4 C107 C108 124.40(5) no
C107 Fe4 C113 C97 33.13(4) no
C107 Fe4 C113 C98 -59.12(6) no
C107 Fe4 C113 C109 -155.41(9) no
C107 Fe4 C113 C112 83.66(8) no
C113 Fe4 C107 Fe5 131.76(12) no
C113 Fe4 C107 Fe6 128.36(12) no
C113 Fe4 C107 C101 -161.78(6) no
C113 Fe4 C107 C103 97.30(8) no
C113 Fe4 C107 C106 -157.92(9) no
C113 Fe4 C107 C108 80.96(7) no
C108 Fe4 C109 C94 -42.43(5) no
C108 Fe4 C109 C98 29.01(3) no
C108 Fe4 C109 C110 -159.79(7) no
C108 Fe4 C109 C113 84.00(6) no
C108 Fe4 C109 C218 153.47(3) no
C109 Fe4 C108 Fe5 162.42(11) no
C109 Fe4 C108 Fe6 163.52(13) no
C109 Fe4 C108 C98 -28.53(3) no
C109 Fe4 C108 C99 119.85(5) no
C109 Fe4 C108 C103 174.311(19) no
C109 Fe4 C108 C104 82.16(7) no
C109 Fe4 C108 C107 -159.69(7) no
C108 Fe4 C110 C95 -77.07(15) no
C108 Fe4 C110 C96 178.78(19) no
C108 Fe4 C110 C109 43.94(13) no
C108 Fe4 C110 C111 166.45(15) no
C110 Fe4 C108 Fe5 131.57(18) no
C110 Fe4 C108 Fe6 132.66(19) no
C110 Fe4 C108 C98 -59.38(12) no
C110 Fe4 C108 C99 88.99(14) no
C110 Fe4 C108 C103 143.45(11) no
C110 Fe4 C108 C104 51.30(13) no
C110 Fe4 C108 C107 169.46(15) no
C108 Fe4 C112 C96 127.38(13) no
C108 Fe4 C112 C97 2.84(2) no
C108 Fe4 C112 C111 171.41(9) no
C108 Fe4 C112 C113 -74.54(7) no
C112 Fe4 C108 Fe5 -113.51(12) no
C112 Fe4 C108 Fe6 -112.42(13) no
C112 Fe4 C108 C98 55.54(5) no
C112 Fe4 C108 C99 -156.08(6) no
C112 Fe4 C108 C103 -101.62(7) no
C112 Fe4 C108 C104 166.23(9) no
C112 Fe4 C108 C107 -75.62(8) no
C108 Fe4 C113 C97 74.84(6) no
C108 Fe4 C113 C98 -17.41(2) no
C108 Fe4 C113 C109 -113.70(7) no
C108 Fe4 C113 C112 125.36(7) no
C113 Fe4 C108 Fe5 -155.00(11) no
C113 Fe4 C108 Fe6 -153.90(12) no
C113 Fe4 C108 C98 14.051(17) no
C113 Fe4 C108 C99 162.43(4) no
C113 Fe4 C108 C103 -143.11(3) no
C113 Fe4 C108 C104 124.74(7) no
C113 Fe4 C108 C107 -117.11(7) no
C109 Fe4 C110 C95 -121.02(7) no
C109 Fe4 C110 C96 134.84(6) no
C109 Fe4 C110 C109 0.0 no
C109 Fe4 C110 C111 122.50(2) no
C110 Fe4 C109 C94 117.37(4) no
C110 Fe4 C109 C98 -171.20(6) no
C110 Fe4 C109 C110 -0.0 no
C110 Fe4 C109 C113 -116.21(3) no
C110 Fe4 C109 C218 -46.74(5) no
C109 Fe4 C111 C95 -80.61(6) no
C109 Fe4 C111 C96 165.90(8) no
C109 Fe4 C111 C110 -36.580(17) no
C109 Fe4 C111 C112 84.19(2) no
C111 Fe4 C109 C94 150.89(5) no
C111 Fe4 C109 C98 -137.67(6) no
C111 Fe4 C109 C110 33.522(13) no
C111 Fe4 C109 C113 -82.69(3) no
C111 Fe4 C109 C218 -13.22(6) no
C109 Fe4 C112 C96 -121.59(7) no
C109 Fe4 C112 C97 113.88(6) no
C109 Fe4 C112 C111 -77.55(3) no
C109 Fe4 C112 C113 36.498(16) no
C112 Fe4 C109 C94 -163.36(6) no
C112 Fe4 C109 C98 -91.92(4) no
C112 Fe4 C109 C110 79.27(3) no
C112 Fe4 C109 C113 -36.935(14) no
C112 Fe4 C109 C218 32.53(6) no
C109 Fe4 C113 C97 -171.46(6) no
C109 Fe4 C113 C98 96.29(5) no
C109 Fe4 C113 C109 -0.0 no
C109 Fe4 C113 C112 -120.93(2) no
C113 Fe4 C109 C94 -126.43(4) no
C113 Fe4 C109 C98 -54.99(3) no
C113 Fe4 C109 C110 116.21(3) no
C113 Fe4 C109 C113 -0.0 no
C113 Fe4 C109 C218 69.47(4) no
C110 Fe4 C111 C95 -44.03(5) no
C110 Fe4 C111 C96 -157.52(6) no
C110 Fe4 C111 C110 0.0 no
C110 Fe4 C111 C112 120.77(2) no
C111 Fe4 C110 C95 116.48(6) no
C111 Fe4 C110 C96 12.34(4) no
C111 Fe4 C110 C109 -122.50(2) no
C111 Fe4 C110 C111 0.0 no
C110 Fe4 C112 C96 -78.00(6) no
C110 Fe4 C112 C97 157.46(8) no
C110 Fe4 C112 C111 -33.965(13) no
C110 Fe4 C112 C113 80.08(3) no
C112 Fe4 C110 C95 155.23(8) no
C112 Fe4 C110 C96 51.08(4) no
C112 Fe4 C110 C109 -83.75(2) no
C112 Fe4 C110 C111 38.748(18) no
C110 Fe4 C113 C97 -132.23(7) no
C110 Fe4 C113 C98 135.52(6) no
C110 Fe4 C113 C109 39.228(18) no
C110 Fe4 C113 C112 -81.70(3) no
C113 Fe4 C110 C95 -160.24(9) no
C113 Fe4 C110 C96 95.62(6) no
C113 Fe4 C110 C109 -39.218(17) no
C113 Fe4 C110 C111 83.28(3) no
C111 Fe4 C112 C96 -44.04(5) no
C111 Fe4 C112 C97 -168.57(7) no
C111 Fe4 C112 C111 -0.0 no
C111 Fe4 C112 C113 114.05(3) no
C112 Fe4 C111 C95 -164.80(7) no
C112 Fe4 C111 C96 81.70(6) no
C112 Fe4 C111 C110 -120.77(2) no
C112 Fe4 C111 C112 -0.0 no
C111 Fe4 C113 C97 -92.12(6) no
C111 Fe4 C113 C98 175.64(7) no
C111 Fe4 C113 C109 79.34(3) no
C111 Fe4 C113 C112 -41.59(2) no
C113 Fe4 C111 C95 -124.58(8) no
C113 Fe4 C111 C96 121.93(7) no
C113 Fe4 C111 C110 -80.55(3) no
C113 Fe4 C111 C112 40.225(17) no
C112 Fe4 C113 C97 -50.53(4) no
C112 Fe4 C113 C98 -142.78(5) no
C112 Fe4 C113 C109 120.93(2) no
C112 Fe4 C113 C112 -0.0 no
C113 Fe4 C112 C96 -158.08(7) no
C113 Fe4 C112 C97 77.38(5) no
C113 Fe4 C112 C111 -114.05(3) no
C113 Fe4 C112 C113 -0.0 no
Fe4 Fe5 C94 Fe4 -0.00(7) no
Fe4 Fe5 C94 C83 165.33(7) no
Fe4 Fe5 C94 C87 163.45(7) no
Fe4 Fe5 C94 C95 48.64(7) no
Fe4 Fe5 C94 C98 -72.94(7) no
Fe4 Fe5 C94 C104 157.39(7) no
Fe4 Fe5 C94 C109 -17.40(7) no
Fe4 Fe5 C95 Fe4 0.00(12) no
Fe4 Fe5 C95 C94 -71.64(12) no
Fe4 Fe5 C95 C96 45.06(12) no
Fe4 Fe5 C95 C105 175.96(12) no
Fe4 Fe5 C95 C110 0.68(12) no
Fe4 Fe5 C95 C111 36.35(12) no
Fe4 Fe5 C96 Fe4 0.00(10) no
Fe4 Fe5 C96 C95 -50.29(10) no
Fe4 Fe5 C96 C97 68.39(10) no
Fe4 Fe5 C96 C110 -26.16(10) no
Fe4 Fe5 C96 C111 -19.52(10) no
Fe4 Fe5 C96 C112 66.29(10) no
Fe4 Fe5 C97 Fe4 0.00(9) no
Fe4 Fe5 C97 C96 -47.05(9) no
Fe4 Fe5 C97 C98 75.57(9) no
Fe4 Fe5 C97 C112 -43.22(9) no
Fe4 Fe5 C97 C113 48.17(9) no
Fe4 Fe5 C98 Fe4 -0.00(9) no
Fe4 Fe5 C98 C94 62.45(9) no
Fe4 Fe5 C98 C97 -56.12(9) no
Fe4 Fe5 C98 C108 170.32(9) no
Fe4 Fe5 C98 C109 23.64(9) no
Fe4 Fe5 C98 C113 -29.41(9) no
Fe4 Fe5 C99 C100 100.48(8) no
Fe4 Fe5 C99 C103 -141.16(8) no
Fe4 Fe5 C99 C104 -6.45(8) no
Fe4 Fe5 C99 C105 56.65(8) no
Fe4 Fe5 C99 C108 -90.57(8) no
Fe4 Fe5 C100 C99 -129.23(9) no
Fe4 Fe5 C100 C101 109.98(9) no
Fe4 Fe5 C100 C105 -16.52(9) no
Fe4 Fe5 C100 C106 69.66(9) no
Fe4 Fe5 C101 C100 -110.85(8) no
Fe4 Fe5 C101 C102 132.14(8) no
Fe4 Fe5 C101 C106 -17.57(8) no
Fe4 Fe5 C101 C107 104.10(8) no
Fe4 Fe5 C102 C101 -102.15(9) no
Fe4 Fe5 C102 C103 140.15(9) no
Fe4 Fe5 C103 C99 117.55(16) no
Fe4 Fe5 C103 C102 -118.68(16) no
Fe4 Fe5 C103 C107 -99.71(16) no
Fe4 Fe5 C103 C108 18.09(16) no
Fe4 Fe5 C104 Fe4 -0.00(5) no
Fe4 Fe5 C104 C83 -21.70(5) no
Fe4 Fe5 C104 C87 -37.29(5) no
Fe4 Fe5 C104 C94 -14.92(5) no
Fe4 Fe5 C104 C99 176.29(5) no
Fe4 Fe5 C104 C105 87.24(5) no
Fe4 Fe5 C104 C108 -113.82(5) no
Fe4 Fe5 C105 Fe4 -0.00(6) no
Fe4 Fe5 C105 C95 -2.13(6) no
Fe4 Fe5 C105 C99 -151.35(6) no
Fe4 Fe5 C105 C100 168.04(6) no
Fe4 Fe5 C105 C104 -94.89(6) no
Fe4 Fe5 C105 C106 105.95(6) no
Fe4 Fe5 C106 Fe4 -0.00(6) no
Fe4 Fe5 C106 C100 -135.28(6) no
Fe4 Fe5 C106 C101 166.83(6) no
Fe4 Fe5 C106 C105 -81.99(6) no
Fe4 Fe5 C106 C107 120.61(6) no
Fe4 Fe5 C107 Fe4 0.00(6) no
Fe4 Fe5 C107 C101 -122.20(6) no
Fe4 Fe5 C107 C102 -177.29(6) no
Fe4 Fe5 C107 C103 151.55(6) no
Fe4 Fe5 C107 C106 -95.74(6) no
Fe4 Fe5 C107 C108 113.89(6) no
Fe4 Fe5 C108 Fe4 0.00(7) no
Fe4 Fe5 C108 C98 -7.59(7) no
Fe4 Fe5 C108 C99 141.23(7) no
Fe4 Fe5 C108 C103 -172.09(7) no
Fe4 Fe5 C108 C104 84.69(7) no
Fe4 Fe5 C108 C107 -123.08(7) no
C94 Fe5 C95 Fe4 71.6 no
C94 Fe5 C95 C94 -0.0 no
C94 Fe5 C95 C96 116.7 no
C94 Fe5 C95 C105 -112.4 no
C94 Fe5 C95 C110 72.3 no
C94 Fe5 C95 C111 108.0 no
C95 Fe5 C94 Fe4 -48.6 no
C95 Fe5 C94 C83 116.7 no
C95 Fe5 C94 C87 114.8 no
C95 Fe5 C94 C95 -0.0 no
C95 Fe5 C94 C98 -121.6 no
C95 Fe5 C94 C104 108.7 no
C95 Fe5 C94 C109 -66.0 no
C94 Fe5 C96 Fe4 11.1 no
C94 Fe5 C96 C95 -39.2 no
C94 Fe5 C96 C97 79.5 no
C94 Fe5 C96 C110 -15.1 no
C94 Fe5 C96 C111 -8.4 no
C94 Fe5 C96 C112 77.4 no
C96 Fe5 C94 Fe4 -8.0 no
C96 Fe5 C94 C83 157.3 no
C96 Fe5 C94 C87 155.4 no
C96 Fe5 C94 C95 40.6 no
C96 Fe5 C94 C98 -81.0 no
C96 Fe5 C94 C104 149.3 no
C96 Fe5 C94 C109 -25.4 no
C94 Fe5 C97 Fe4 -37.8 no
C94 Fe5 C97 C96 -84.8 no
C94 Fe5 C97 C98 37.8 no
C94 Fe5 C97 C112 -81.0 no
C94 Fe5 C97 C113 10.4 no
C97 Fe5 C94 Fe4 34.5 no
C97 Fe5 C94 C83 -160.2 no
C97 Fe5 C94 C87 -162.0 no
C97 Fe5 C94 C95 83.1 no
C97 Fe5 C94 C98 -38.4 no
C97 Fe5 C94 C104 -168.1 no
C97 Fe5 C94 C109 17.1 no
C94 Fe5 C98 Fe4 -62.4 no
C94 Fe5 C98 C94 -0.0 no
C94 Fe5 C98 C97 -118.6 no
C94 Fe5 C98 C108 107.9 no
C94 Fe5 C98 C109 -38.8 no
C94 Fe5 C98 C113 -91.9 no
C98 Fe5 C94 Fe4 72.9 no
C98 Fe5 C94 C83 -121.7 no
C98 Fe5 C94 C87 -123.6 no
C98 Fe5 C94 C95 121.6 no
C98 Fe5 C94 C98 -0.0 no
C98 Fe5 C94 C104 -129.7 no
C98 Fe5 C94 C109 55.5 no
C94 Fe5 C99 C100 116.4 no
C94 Fe5 C99 C103 -125.3 no
C94 Fe5 C99 C104 9.4 no
C94 Fe5 C99 C105 72.5 no
C94 Fe5 C99 C108 -74.7 no
C99 Fe5 C94 Fe4 -166.4 no
C99 Fe5 C94 C83 -1.1 no
C99 Fe5 C94 C87 -2.9 no
C99 Fe5 C94 C95 -117.8 no
C99 Fe5 C94 C98 120.7 no
C99 Fe5 C94 C104 -9.0 no
C99 Fe5 C94 C109 176.2 no
C94 Fe5 C100 C99 -80.0 no
C94 Fe5 C100 C101 159.3 no
C94 Fe5 C100 C105 32.8 no
C94 Fe5 C100 C106 118.9 no
C100 Fe5 C94 Fe4 -124.2 no
C100 Fe5 C94 C83 41.1 no
C100 Fe5 C94 C87 39.2 no
C100 Fe5 C94 C95 -75.6 no
C100 Fe5 C94 C98 162.8 no
C100 Fe5 C94 C104 33.2 no
C100 Fe5 C94 C109 -141.6 no
C94 Fe5 C101 C100 -45.2 no
C94 Fe5 C101 C102 -162.3 no
C94 Fe5 C101 C106 48.0 no
C94 Fe5 C101 C107 169.7 no
C101 Fe5 C94 Fe4 -92.3 no
C101 Fe5 C94 C83 73.1 no
C101 Fe5 C94 C87 71.2 no
C101 Fe5 C94 C95 -43.6 no
C101 Fe5 C94 C98 -165.2 no
C101 Fe5 C94 C104 65.1 no
C101 Fe5 C94 C109 -109.7 no
C94 Fe5 C102 C101 157.4 no
C94 Fe5 C102 C103 39.7 no
C102 Fe5 C94 Fe4 125.1 no
C102 Fe5 C94 C83 -69.6 no
C102 Fe5 C94 C87 -71.5 no
C102 Fe5 C94 C95 173.7 no
C102 Fe5 C94 C98 52.1 no
C102 Fe5 C94 C104 -77.5 no
C102 Fe5 C94 C109 107.7 no
C94 Fe5 C103 C99 71.8 no
C94 Fe5 C103 C102 -164.5 no
C94 Fe5 C103 C107 -145.5 no
C94 Fe5 C103 C108 -27.7 no
C103 Fe5 C94 Fe4 154.2 no
C103 Fe5 C94 C83 -40.5 no
C103 Fe5 C94 C87 -42.4 no
C103 Fe5 C94 C95 -157.2 no
C103 Fe5 C94 C98 81.2 no
C103 Fe5 C94 C104 -48.4 no
C103 Fe5 C94 C109 136.8 no
C94 Fe5 C104 Fe4 14.9 no
C94 Fe5 C104 C83 -6.8 no
C94 Fe5 C104 C87 -22.4 no
C94 Fe5 C104 C94 0.0 no
C94 Fe5 C104 C99 -168.8 no
C94 Fe5 C104 C105 102.2 no
C94 Fe5 C104 C108 -98.9 no
C104 Fe5 C94 Fe4 -157.4 no
C104 Fe5 C94 C83 7.9 no
C104 Fe5 C94 C87 6.1 no
C104 Fe5 C94 C95 -108.7 no
C104 Fe5 C94 C98 129.7 no
C104 Fe5 C94 C104 -0.0 no
C104 Fe5 C94 C109 -174.8 no
C94 Fe5 C105 Fe4 40.9 no
C94 Fe5 C105 C95 38.7 no
C94 Fe5 C105 C99 -110.5 no
C94 Fe5 C105 C100 -151.1 no
C94 Fe5 C105 C104 -54.0 no
C94 Fe5 C105 C106 146.8 no
C105 Fe5 C94 Fe4 -101.6 no
C105 Fe5 C94 C83 63.8 no
C105 Fe5 C94 C87 61.9 no
C105 Fe5 C94 C95 -52.9 no
C105 Fe5 C94 C98 -174.5 no
C105 Fe5 C94 C104 55.8 no
C105 Fe5 C94 C109 -119.0 no
C94 Fe5 C106 Fe4 38.0 no
C94 Fe5 C106 C100 -97.2 no
C94 Fe5 C106 C101 -155.1 no
C94 Fe5 C106 C105 -44.0 no
C94 Fe5 C106 C107 158.6 no
C106 Fe5 C94 Fe4 -63.6 no
C106 Fe5 C94 C83 101.7 no
C106 Fe5 C94 C87 99.9 no
C106 Fe5 C94 C95 -14.9 no
C106 Fe5 C94 C98 -136.5 no
C106 Fe5 C94 C104 93.8 no
C106 Fe5 C94 C109 -81.0 no
C94 Fe5 C107 Fe4 -48.5 no
C94 Fe5 C107 C101 -170.7 no
C94 Fe5 C107 C102 134.2 no
C94 Fe5 C107 C103 103.1 no
C94 Fe5 C107 C106 -144.2 no
C94 Fe5 C107 C108 65.4 no
C107 Fe5 C94 Fe4 70.3 no
C107 Fe5 C94 C83 -124.4 no
C107 Fe5 C94 C87 -126.3 no
C107 Fe5 C94 C95 118.9 no
C107 Fe5 C94 C98 -2.7 no
C107 Fe5 C94 C104 -132.3 no
C107 Fe5 C94 C109 52.9 no
C94 Fe5 C108 Fe4 -30.7 no
C94 Fe5 C108 C98 -38.3 no
C94 Fe5 C108 C99 110.5 no
C94 Fe5 C108 C103 157.2 no
C94 Fe5 C108 C104 54.0 no
C94 Fe5 C108 C107 -153.8 no
C108 Fe5 C94 Fe4 135.5 no
C108 Fe5 C94 C83 -59.2 no
C108 Fe5 C94 C87 -61.0 no
C108 Fe5 C94 C95 -175.9 no
C108 Fe5 C94 C98 62.6 no
C108 Fe5 C94 C104 -67.1 no
C108 Fe5 C94 C109 118.1 no
C95 Fe5 C96 Fe4 50.3 no
C95 Fe5 C96 C95 0.0 no
C95 Fe5 C96 C97 118.7 no
C95 Fe5 C96 C110 24.1 no
C95 Fe5 C96 C111 30.8 no
C95 Fe5 C96 C112 116.6 no
C96 Fe5 C95 Fe4 -45.1 no
C96 Fe5 C95 C94 -116.7 no
C96 Fe5 C95 C96 0.0 no
C96 Fe5 C95 C105 130.9 no
C96 Fe5 C95 C110 -44.4 no
C96 Fe5 C95 C111 -8.7 no
C95 Fe5 C97 Fe4 7.1 no
C95 Fe5 C97 C96 -39.9 no
C95 Fe5 C97 C98 82.7 no
C95 Fe5 C97 C112 -36.1 no
C95 Fe5 C97 C113 55.3 no
C97 Fe5 C95 Fe4 -8.3 no
C97 Fe5 C95 C94 -80.0 no
C97 Fe5 C95 C96 36.7 no
C97 Fe5 C95 C105 167.6 no
C97 Fe5 C95 C110 -7.6 no
C97 Fe5 C95 C111 28.0 no
C95 Fe5 C98 Fe4 -25.3 no
C95 Fe5 C98 C94 37.1 no
C95 Fe5 C98 C97 -81.4 no
C95 Fe5 C98 C108 145.0 no
C95 Fe5 C98 C109 -1.7 no
C95 Fe5 C98 C113 -54.7 no
C98 Fe5 C95 Fe4 35.7 no
C98 Fe5 C95 C94 -36.0 no
C98 Fe5 C95 C96 80.7 no
C98 Fe5 C95 C105 -148.4 no
C98 Fe5 C95 C110 36.3 no
C98 Fe5 C95 C111 72.0 no
C95 Fe5 C99 C100 73.8 no
C95 Fe5 C99 C103 -167.9 no
C95 Fe5 C99 C104 -33.2 no
C95 Fe5 C99 C105 29.9 no
C95 Fe5 C99 C108 -117.3 no
C99 Fe5 C95 Fe4 150.8 no
C99 Fe5 C95 C94 79.1 no
C99 Fe5 C95 C96 -164.2 no
C99 Fe5 C95 C105 -33.3 no
C99 Fe5 C95 C110 151.4 no
C99 Fe5 C95 C111 -172.9 no
C95 Fe5 C100 C99 -121.2 no
C95 Fe5 C100 C101 118.0 no
C95 Fe5 C100 C105 -8.5 no
C95 Fe5 C100 C106 77.7 no
C100 Fe5 C95 Fe4 -168.9 no
C100 Fe5 C95 C94 119.4 no
C100 Fe5 C95 C96 -123.9 no
C100 Fe5 C95 C105 7.0 no
C100 Fe5 C95 C110 -168.3 no
C100 Fe5 C95 C111 -132.6 no
C95 Fe5 C101 C100 -76.4 no
C95 Fe5 C101 C102 166.6 no
C95 Fe5 C101 C106 16.9 no
C95 Fe5 C101 C107 138.6 no
C101 Fe5 C95 Fe4 -128.3 no
C101 Fe5 C95 C94 160.1 no
C101 Fe5 C95 C96 -83.2 no
C101 Fe5 C95 C105 47.7 no
C101 Fe5 C95 C110 -127.6 no
C101 Fe5 C95 C111 -91.9 no
C95 Fe5 C102 C101 -34.0 no
C95 Fe5 C102 C103 -151.7 no
C102 Fe5 C95 Fe4 -102.4 no
C102 Fe5 C95 C94 -174.0 no
C102 Fe5 C95 C96 -57.3 no
C102 Fe5 C95 C105 73.5 no
C102 Fe5 C95 C110 -101.7 no
C102 Fe5 C95 C111 -66.1 no
C95 Fe5 C103 C99 28.8 no
C95 Fe5 C103 C102 152.6 no
C95 Fe5 C103 C107 171.6 no
C95 Fe5 C103 C108 -70.6 no
C103 Fe5 C95 Fe4 129.8 no
C103 Fe5 C95 C94 58.2 no
C103 Fe5 C95 C96 174.8 no
C103 Fe5 C95 C105 -54.3 no
C103 Fe5 C95 C110 130.5 no
C103 Fe5 C95 C111 166.1 no
C95 Fe5 C104 Fe4 -25.8 no
C95 Fe5 C104 C83 -47.5 no
C95 Fe5 C104 C87 -63.1 no
C95 Fe5 C104 C94 -40.8 no
C95 Fe5 C104 C99 150.5 no
C95 Fe5 C104 C105 61.4 no
C95 Fe5 C104 C108 -139.7 no
C104 Fe5 C95 Fe4 124.6 no
C104 Fe5 C95 C94 53.0 no
C104 Fe5 C95 C96 169.7 no
C104 Fe5 C95 C105 -59.4 no
C104 Fe5 C95 C110 125.3 no
C104 Fe5 C95 C111 161.0 no
C95 Fe5 C105 Fe4 2.1 no
C95 Fe5 C105 C95 0.0 no
C95 Fe5 C105 C99 -149.2 no
C95 Fe5 C105 C100 170.2 no
C95 Fe5 C105 C104 -92.8 no
C95 Fe5 C105 C106 108.1 no
C105 Fe5 C95 Fe4 -176.0 no
C105 Fe5 C95 C94 112.4 no
C105 Fe5 C95 C96 -130.9 no
C105 Fe5 C95 C105 0.0 no
C105 Fe5 C95 C110 -175.3 no
C105 Fe5 C95 C111 -139.6 no
C95 Fe5 C106 Fe4 28.1 no
C95 Fe5 C106 C100 -107.1 no
C95 Fe5 C106 C101 -165.0 no
C95 Fe5 C106 C105 -53.9 no
C95 Fe5 C106 C107 148.7 no
C106 Fe5 C95 Fe4 -119.9 no
C106 Fe5 C95 C94 168.5 no
C106 Fe5 C95 C96 -74.8 no
C106 Fe5 C95 C105 56.0 no
C106 Fe5 C95 C110 -119.2 no
C106 Fe5 C95 C111 -83.6 no
C95 Fe5 C107 Fe4 33.9 no
C95 Fe5 C107 C101 -88.3 no
C95 Fe5 C107 C102 -143.4 no
C95 Fe5 C107 C103 -174.6 no
C95 Fe5 C107 C106 -61.9 no
C95 Fe5 C107 C108 147.8 no
C107 Fe5 C95 Fe4 -62.4 no
C107 Fe5 C95 C94 -134.0 no
C107 Fe5 C95 C96 -17.3 no
C107 Fe5 C95 C105 113.6 no
C107 Fe5 C95 C110 -61.7 no
C107 Fe5 C95 C111 -26.0 no
C95 Fe5 C108 Fe4 -34.1 no
C95 Fe5 C108 C98 -41.7 no
C95 Fe5 C108 C99 107.1 no
C95 Fe5 C108 C103 153.8 no
C95 Fe5 C108 C104 50.6 no
C95 Fe5 C108 C107 -157.2 no
C108 Fe5 C95 Fe4 76.7 no
C108 Fe5 C95 C94 5.1 no
C108 Fe5 C95 C96 121.8 no
C108 Fe5 C95 C105 -107.3 no
C108 Fe5 C95 C110 77.4 no
C108 Fe5 C95 C111 113.1 no
C96 Fe5 C97 Fe4 47.1 no
C96 Fe5 C97 C96 0.0 no
C96 Fe5 C97 C98 122.6 no
C96 Fe5 C97 C112 3.8 no
C96 Fe5 C97 C113 95.2 no
C97 Fe5 C96 Fe4 -68.4 no
C97 Fe5 C96 C95 -118.7 no
C97 Fe5 C96 C97 0.0 no
C97 Fe5 C96 C110 -94.6 no
C97 Fe5 C96 C111 -87.9 no
C97 Fe5 C96 C112 -2.1 no
C96 Fe5 C98 Fe4 21.0 no
C96 Fe5 C98 C94 83.5 no
C96 Fe5 C98 C97 -35.1 no
C96 Fe5 C98 C108 -168.7 no
C96 Fe5 C98 C109 44.7 no
C96 Fe5 C98 C113 -8.4 no
C98 Fe5 C96 Fe4 -32.1 no
C98 Fe5 C96 C95 -82.4 no
C98 Fe5 C96 C97 36.3 no
C98 Fe5 C96 C110 -58.2 no
C98 Fe5 C96 C111 -51.6 no
C98 Fe5 C96 C112 34.2 no
C96 Fe5 C99 C100 42.6 no
C96 Fe5 C99 C103 161.0 no
C96 Fe5 C99 C104 -64.3 no
C96 Fe5 C99 C105 -1.2 no
C96 Fe5 C99 C108 -148.4 no
C99 Fe5 C96 Fe4 91.3 no
C99 Fe5 C96 C95 41.0 no
C99 Fe5 C96 C97 159.7 no
C99 Fe5 C96 C110 65.2 no
C99 Fe5 C96 C111 71.8 no
C99 Fe5 C96 C112 157.6 no
C96 Fe5 C100 C99 -163.3 no
C96 Fe5 C100 C101 76.0 no
C96 Fe5 C100 C105 -50.5 no
C96 Fe5 C100 C106 35.6 no
C100 Fe5 C96 Fe4 123.0 no
C100 Fe5 C96 C95 72.7 no
C100 Fe5 C96 C97 -168.6 no
C100 Fe5 C96 C110 96.8 no
C100 Fe5 C96 C111 103.5 no
C100 Fe5 C96 C112 -170.7 no
C96 Fe5 C101 C100 -121.3 no
C96 Fe5 C101 C102 121.7 no
C96 Fe5 C101 C106 -28.0 no
C96 Fe5 C101 C107 93.7 no
C101 Fe5 C96 Fe4 164.2 no
C101 Fe5 C96 C95 113.9 no
C101 Fe5 C96 C97 -127.4 no
C101 Fe5 C96 C110 138.0 no
C101 Fe5 C96 C111 144.7 no
C101 Fe5 C96 C112 -129.5 no
C96 Fe5 C102 C101 -77.3 no
C96 Fe5 C102 C103 165.0 no
C102 Fe5 C96 Fe4 -151.3 no
C102 Fe5 C96 C95 158.4 no
C102 Fe5 C96 C97 -82.9 no
C102 Fe5 C96 C110 -177.5 no
C102 Fe5 C96 C111 -170.8 no
C102 Fe5 C96 C112 -85.0 no
C96 Fe5 C103 C99 -161.0 no
C96 Fe5 C103 C102 -37.2 no
C96 Fe5 C103 C107 -18.2 no
C96 Fe5 C103 C108 99.6 no
C103 Fe5 C96 Fe4 -124.3 no
C103 Fe5 C96 C95 -174.6 no
C103 Fe5 C96 C97 -55.9 no
C103 Fe5 C96 C110 -150.5 no
C103 Fe5 C96 C111 -143.8 no
C103 Fe5 C96 C112 -58.0 no
C96 Fe5 C104 Fe4 -17.9 no
C96 Fe5 C104 C83 -39.6 no
C96 Fe5 C104 C87 -55.2 no
C96 Fe5 C104 C94 -32.8 no
C96 Fe5 C104 C99 158.4 no
C96 Fe5 C104 C105 69.4 no
C96 Fe5 C104 C108 -131.7 no
C104 Fe5 C96 Fe4 39.0 no
C104 Fe5 C96 C95 -11.3 no
C104 Fe5 C96 C97 107.4 no
C104 Fe5 C96 C110 12.9 no
C104 Fe5 C96 C111 19.5 no
C104 Fe5 C96 C112 105.3 no
C96 Fe5 C105 Fe4 -29.1 no
C96 Fe5 C105 C95 -31.2 no
C96 Fe5 C105 C99 179.6 no
C96 Fe5 C105 C100 139.0 no
C96 Fe5 C105 C104 -124.0 no
C96 Fe5 C105 C106 76.9 no
C105 Fe5 C96 Fe4 90.2 no
C105 Fe5 C96 C95 39.9 no
C105 Fe5 C96 C97 158.6 no
C105 Fe5 C96 C110 64.1 no
C105 Fe5 C96 C111 70.7 no
C105 Fe5 C96 C112 156.5 no
C96 Fe5 C106 Fe4 -14.3 no
C96 Fe5 C106 C100 -149.6 no
C96 Fe5 C106 C101 152.5 no
C96 Fe5 C106 C105 -96.3 no
C96 Fe5 C106 C107 106.3 no
C106 Fe5 C96 Fe4 150.3 no
C106 Fe5 C96 C95 100.0 no
C106 Fe5 C96 C97 -141.3 no
C106 Fe5 C96 C110 124.2 no
C106 Fe5 C96 C111 130.8 no
C106 Fe5 C96 C112 -143.4 no
C96 Fe5 C107 Fe4 21.8 no
C96 Fe5 C107 C101 -100.4 no
C96 Fe5 C107 C102 -155.5 no
C96 Fe5 C107 C103 173.4 no
C96 Fe5 C107 C106 -73.9 no
C96 Fe5 C107 C108 135.7 no
C107 Fe5 C96 Fe4 -140.0 no
C107 Fe5 C96 C95 169.7 no
C107 Fe5 C96 C97 -71.6 no
C107 Fe5 C96 C110 -166.2 no
C107 Fe5 C96 C111 -159.5 no
C107 Fe5 C96 C112 -73.7 no
C96 Fe5 C108 Fe4 22.9 no
C96 Fe5 C108 C98 15.3 no
C96 Fe5 C108 C99 164.2 no
C96 Fe5 C108 C103 -149.2 no
C96 Fe5 C108 C104 107.6 no
C96 Fe5 C108 C107 -100.1 no
C108 Fe5 C96 Fe4 -47.3 no
C108 Fe5 C96 C95 -97.6 no
C108 Fe5 C96 C97 21.1 no
C108 Fe5 C96 C110 -73.5 no
C108 Fe5 C96 C111 -66.8 no
C108 Fe5 C96 C112 19.0 no
C97 Fe5 C98 Fe4 56.1 no
C97 Fe5 C98 C94 118.6 no
C97 Fe5 C98 C97 0.0 no
C97 Fe5 C98 C108 -133.6 no
C97 Fe5 C98 C109 79.8 no
C97 Fe5 C98 C113 26.7 no
C98 Fe5 C97 Fe4 -75.6 no
C98 Fe5 C97 C96 -122.6 no
C98 Fe5 C97 C98 -0.0 no
C98 Fe5 C97 C112 -118.8 no
C98 Fe5 C97 C113 -27.4 no
C97 Fe5 C99 C100 -175.6 no
C97 Fe5 C99 C103 -57.3 no
C97 Fe5 C99 C104 77.4 no
C97 Fe5 C99 C105 140.5 no
C97 Fe5 C99 C108 -6.7 no
C99 Fe5 C97 Fe4 -112.4 no
C99 Fe5 C97 C96 -159.5 no
C99 Fe5 C97 C98 -36.9 no
C99 Fe5 C97 C112 -155.6 no
C99 Fe5 C97 C113 -64.2 no
C97 Fe5 C100 C99 175.5 no
C97 Fe5 C100 C101 54.7 no
C97 Fe5 C100 C105 -71.8 no
C97 Fe5 C100 C106 14.4 no
C100 Fe5 C97 Fe4 75.9 no
C100 Fe5 C97 C96 28.8 no
C100 Fe5 C97 C98 151.4 no
C100 Fe5 C97 C112 32.6 no
C100 Fe5 C97 C113 124.0 no
C97 Fe5 C101 C100 -159.6 no
C97 Fe5 C101 C102 83.3 no
C97 Fe5 C101 C106 -66.4 no
C97 Fe5 C101 C107 55.3 no
C101 Fe5 C97 Fe4 116.8 no
C101 Fe5 C97 C96 69.7 no
C101 Fe5 C97 C98 -167.7 no
C101 Fe5 C97 C112 73.5 no
C101 Fe5 C97 C113 164.9 no
C97 Fe5 C102 C101 -119.9 no
C97 Fe5 C102 C103 122.4 no
C102 Fe5 C97 Fe4 164.0 no
C102 Fe5 C97 C96 117.0 no
C102 Fe5 C97 C98 -120.4 no
C102 Fe5 C97 C112 120.8 no
C102 Fe5 C97 C113 -147.8 no
C97 Fe5 C103 C99 158.2 no
C97 Fe5 C103 C102 -78.1 no
C97 Fe5 C103 C107 -59.1 no
C97 Fe5 C103 C108 58.7 no
C103 Fe5 C97 Fe4 -154.6 no
C103 Fe5 C97 C96 158.3 no
C103 Fe5 C97 C98 -79.1 no
C103 Fe5 C97 C112 162.1 no
C103 Fe5 C97 C113 -106.5 no
C97 Fe5 C104 Fe4 27.9 no
C97 Fe5 C104 C83 6.2 no
C97 Fe5 C104 C87 -9.4 no
C97 Fe5 C104 C94 13.0 no
C97 Fe5 C104 C99 -155.8 no
C97 Fe5 C104 C105 115.2 no
C97 Fe5 C104 C108 -85.9 no
C104 Fe5 C97 Fe4 -49.2 no
C104 Fe5 C97 C96 -96.2 no
C104 Fe5 C97 C98 26.4 no
C104 Fe5 C97 C112 -92.4 no
C104 Fe5 C97 C113 -1.0 no
C97 Fe5 C105 Fe4 -12.3 no
C97 Fe5 C105 C95 -14.4 no
C97 Fe5 C105 C99 -163.6 no
C97 Fe5 C105 C100 155.8 no
C97 Fe5 C105 C104 -107.2 no
C97 Fe5 C105 C106 93.7 no
C105 Fe5 C97 Fe4 20.1 no
C105 Fe5 C97 C96 -26.9 no
C105 Fe5 C97 C98 95.7 no
C105 Fe5 C97 C112 -23.1 no
C105 Fe5 C97 C113 68.3 no
C97 Fe5 C106 Fe4 -39.4 no
C97 Fe5 C106 C100 -174.7 no
C97 Fe5 C106 C101 127.4 no
C97 Fe5 C106 C105 -121.4 no
C97 Fe5 C106 C107 81.2 no
C106 Fe5 C97 Fe4 87.6 no
C106 Fe5 C97 C96 40.6 no
C106 Fe5 C97 C98 163.2 no
C106 Fe5 C97 C112 44.4 no
C106 Fe5 C97 C113 135.8 no
C97 Fe5 C107 Fe4 -15.5 no
C97 Fe5 C107 C101 -137.7 no
C97 Fe5 C107 C102 167.2 no
C97 Fe5 C107 C103 136.0 no
C97 Fe5 C107 C106 -111.3 no
C97 Fe5 C107 C108 98.4 no
C107 Fe5 C97 Fe4 158.6 no
C107 Fe5 C97 C96 111.6 no
C107 Fe5 C97 C98 -125.8 no
C107 Fe5 C97 C112 115.4 no
C107 Fe5 C97 C113 -153.2 no
C97 Fe5 C108 Fe4 36.4 no
C97 Fe5 C108 C98 28.8 no
C97 Fe5 C108 C99 177.6 no
C97 Fe5 C108 C103 -135.7 no
C97 Fe5 C108 C104 121.1 no
C97 Fe5 C108 C107 -86.7 no
C108 Fe5 C97 Fe4 -118.3 no
C108 Fe5 C97 C96 -165.4 no
C108 Fe5 C97 C98 -42.8 no
C108 Fe5 C97 C112 -161.6 no
C108 Fe5 C97 C113 -70.2 no
C98 Fe5 C99 C100 157.0 no
C98 Fe5 C99 C103 -84.7 no
C98 Fe5 C99 C104 50.0 no
C98 Fe5 C99 C105 113.1 no
C98 Fe5 C99 C108 -34.1 no
C99 Fe5 C98 Fe4 -138.4 no
C99 Fe5 C98 C94 -75.9 no
C99 Fe5 C98 C97 165.5 no
C99 Fe5 C98 C108 32.0 no
C99 Fe5 C98 C109 -114.7 no
C99 Fe5 C98 C113 -167.8 no
C98 Fe5 C100 C99 -52.9 no
C98 Fe5 C100 C101 -173.7 no
C98 Fe5 C100 C105 59.8 no
C98 Fe5 C100 C106 146.0 no
C100 Fe5 C98 Fe4 -100.6 no
C100 Fe5 C98 C94 -38.1 no
C100 Fe5 C98 C97 -156.7 no
C100 Fe5 C98 C108 69.8 no
C100 Fe5 C98 C109 -76.9 no
C100 Fe5 C98 C113 -130.0 no
C98 Fe5 C102 C101 -163.9 no
C98 Fe5 C102 C103 78.4 no
C102 Fe5 C98 Fe4 137.2 no
C102 Fe5 C98 C94 -160.4 no
C102 Fe5 C98 C97 81.1 no
C102 Fe5 C98 C108 -52.5 no
C102 Fe5 C98 C109 160.8 no
C102 Fe5 C98 C113 107.8 no
C98 Fe5 C103 C99 114.8 no
C98 Fe5 C103 C102 -121.5 no
C98 Fe5 C103 C107 -102.5 no
C98 Fe5 C103 C108 15.3 no
C103 Fe5 C98 Fe4 178.4 no
C103 Fe5 C98 C94 -119.1 no
C103 Fe5 C98 C97 122.3 no
C103 Fe5 C98 C108 -11.3 no
C103 Fe5 C98 C109 -157.9 no
C103 Fe5 C98 C113 149.0 no
C98 Fe5 C104 Fe4 45.0 no
C98 Fe5 C104 C83 23.3 no
C98 Fe5 C104 C87 7.7 no
C98 Fe5 C104 C94 30.1 no
C98 Fe5 C104 C99 -138.7 no
C98 Fe5 C104 C105 132.3 no
C98 Fe5 C104 C108 -68.8 no
C104 Fe5 C98 Fe4 -101.5 no
C104 Fe5 C98 C94 -39.1 no
C104 Fe5 C98 C97 -157.6 no
C104 Fe5 C98 C108 68.8 no
C104 Fe5 C98 C109 -77.9 no
C104 Fe5 C98 C113 -130.9 no
C98 Fe5 C105 Fe4 36.8 no
C98 Fe5 C105 C95 34.6 no
C98 Fe5 C105 C99 -114.6 no
C98 Fe5 C105 C100 -155.2 no
C98 Fe5 C105 C104 -58.1 no
C98 Fe5 C105 C106 142.7 no
C105 Fe5 C98 Fe4 -56.2 no
C105 Fe5 C98 C94 6.2 no
C105 Fe5 C98 C97 -112.3 no
C105 Fe5 C98 C108 114.1 no
C105 Fe5 C98 C109 -32.6 no
C105 Fe5 C98 C113 -85.6 no
C98 Fe5 C106 Fe4 -18.6 no
C98 Fe5 C106 C100 -153.9 no
C98 Fe5 C106 C101 148.2 no
C98 Fe5 C106 C105 -100.6 no
C98 Fe5 C106 C107 102.0 no
C106 Fe5 C98 Fe4 25.4 no
C106 Fe5 C98 C94 87.9 no
C106 Fe5 C98 C97 -30.7 no
C106 Fe5 C98 C108 -164.2 no
C106 Fe5 C98 C109 49.1 no
C106 Fe5 C98 C113 -4.0 no
C98 Fe5 C107 Fe4 -50.3 no
C98 Fe5 C107 C101 -172.5 no
C98 Fe5 C107 C102 132.4 no
C98 Fe5 C107 C103 101.2 no
C98 Fe5 C107 C106 -146.1 no
C98 Fe5 C107 C108 63.6 no
C107 Fe5 C98 Fe4 116.2 no
C107 Fe5 C98 C94 178.6 no
C107 Fe5 C98 C97 60.1 no
C107 Fe5 C98 C108 -73.5 no
C107 Fe5 C98 C109 139.8 no
C107 Fe5 C98 C113 86.8 no
C98 Fe5 C108 Fe4 7.6 no
C98 Fe5 C108 C98 -0.0 no
C98 Fe5 C108 C99 148.8 no
C98 Fe5 C108 C103 -164.5 no
C98 Fe5 C108 C104 92.3 no
C98 Fe5 C108 C107 -115.5 no
C108 Fe5 C98 Fe4 -170.3 no
C108 Fe5 C98 C94 -107.9 no
C108 Fe5 C98 C97 133.6 no
C108 Fe5 C98 C108 -0.0 no
C108 Fe5 C98 C109 -146.7 no
C108 Fe5 C98 C113 160.3 no
C99 Fe5 C100 C99 0.0 no
C99 Fe5 C100 C101 -120.8 no
C99 Fe5 C100 C105 112.7 no
C99 Fe5 C100 C106 -161.1 no
C100 Fe5 C99 C100 0.0 no
C100 Fe5 C99 C103 118.4 no
C100 Fe5 C99 C104 -106.9 no
C100 Fe5 C99 C105 -43.8 no
C100 Fe5 C99 C108 169.0 no
C99 Fe5 C101 C100 37.1 no
C99 Fe5 C101 C102 -79.9 no
C99 Fe5 C101 C106 130.4 no
C99 Fe5 C101 C107 -107.9 no
C101 Fe5 C99 C100 -36.9 no
C101 Fe5 C99 C103 81.5 no
C101 Fe5 C99 C104 -143.8 no
C101 Fe5 C99 C105 -80.7 no
C101 Fe5 C99 C108 132.1 no
C99 Fe5 C102 C101 82.5 no
C99 Fe5 C102 C103 -35.2 no
C102 Fe5 C99 C100 -84.0 no
C102 Fe5 C99 C103 34.4 no
C102 Fe5 C99 C104 169.1 no
C102 Fe5 C99 C105 -127.8 no
C102 Fe5 C99 C108 85.0 no
C99 Fe5 C103 C99 0.0 no
C99 Fe5 C103 C102 123.8 no
C99 Fe5 C103 C107 142.7 no
C99 Fe5 C103 C108 -99.5 no
C103 Fe5 C99 C100 -118.4 no
C103 Fe5 C99 C103 0.0 no
C103 Fe5 C99 C104 134.7 no
C103 Fe5 C99 C105 -162.2 no
C103 Fe5 C99 C108 50.6 no
C99 Fe5 C104 Fe4 -176.3 no
C99 Fe5 C104 C83 162.0 no
C99 Fe5 C104 C87 146.4 no
C99 Fe5 C104 C94 168.8 no
C99 Fe5 C104 C99 -0.0 no
C99 Fe5 C104 C105 -89.1 no
C99 Fe5 C104 C108 69.9 no
C104 Fe5 C99 C100 106.9 no
C104 Fe5 C99 C103 -134.7 no
C104 Fe5 C99 C104 0.0 no
C104 Fe5 C99 C105 63.1 no
C104 Fe5 C99 C108 -84.1 no
C99 Fe5 C105 Fe4 151.3 no
C99 Fe5 C105 C95 149.2 no
C99 Fe5 C105 C99 0.0 no
C99 Fe5 C105 C100 -40.6 no
C99 Fe5 C105 C104 56.5 no
C99 Fe5 C105 C106 -102.7 no
C105 Fe5 C99 C100 43.8 no
C105 Fe5 C99 C103 162.2 no
C105 Fe5 C99 C104 -63.1 no
C105 Fe5 C99 C105 -0.0 no
C105 Fe5 C99 C108 -147.2 no
C99 Fe5 C106 Fe4 147.6 no
C99 Fe5 C106 C100 12.3 no
C99 Fe5 C106 C101 -45.6 no
C99 Fe5 C106 C105 65.6 no
C99 Fe5 C106 C107 -91.8 no
C106 Fe5 C99 C100 -14.5 no
C106 Fe5 C99 C103 103.9 no
C106 Fe5 C99 C104 -121.4 no
C106 Fe5 C99 C105 -58.3 no
C106 Fe5 C99 C108 154.5 no
C99 Fe5 C107 Fe4 -174.6 no
C99 Fe5 C107 C101 63.2 no
C99 Fe5 C107 C102 8.1 no
C99 Fe5 C107 C103 -23.0 no
C99 Fe5 C107 C106 89.7 no
C99 Fe5 C107 C108 -60.7 no
C107 Fe5 C99 C100 -87.5 no
C107 Fe5 C99 C103 30.9 no
C107 Fe5 C99 C104 165.6 no
C107 Fe5 C99 C105 -131.3 no
C107 Fe5 C99 C108 81.5 no
C99 Fe5 C108 Fe4 -141.2 no
C99 Fe5 C108 C98 -148.8 no
C99 Fe5 C108 C99 0.0 no
C99 Fe5 C108 C103 46.7 no
C99 Fe5 C108 C104 -56.5 no
C99 Fe5 C108 C107 95.7 no
C108 Fe5 C99 C100 -169.0 no
C108 Fe5 C99 C103 -50.6 no
C108 Fe5 C99 C104 84.1 no
C108 Fe5 C99 C105 147.2 no
C108 Fe5 C99 C108 0.0 no
C100 Fe5 C101 C100 -0.0 no
C100 Fe5 C101 C102 -117.0 no
C100 Fe5 C101 C106 93.3 no
C100 Fe5 C101 C107 -145.0 no
C101 Fe5 C100 C99 120.8 no
C101 Fe5 C100 C101 0.0 no
C101 Fe5 C100 C105 -126.5 no
C101 Fe5 C100 C106 -40.3 no
C100 Fe5 C102 C101 38.4 no
C100 Fe5 C102 C103 -79.3 no
C102 Fe5 C100 C99 79.8 no
C102 Fe5 C100 C101 -41.0 no
C102 Fe5 C100 C105 -167.5 no
C102 Fe5 C100 C106 -81.3 no
C100 Fe5 C103 C99 -38.7 no
C100 Fe5 C103 C102 85.1 no
C100 Fe5 C103 C107 104.1 no
C100 Fe5 C103 C108 -138.1 no
C103 Fe5 C100 C99 37.8 no
C103 Fe5 C100 C101 -83.0 no
C103 Fe5 C100 C105 150.5 no
C103 Fe5 C100 C106 -123.3 no
C100 Fe5 C104 Fe4 -134.5 no
C100 Fe5 C104 C83 -156.2 no
C100 Fe5 C104 C87 -171.8 no
C100 Fe5 C104 C94 -149.5 no
C100 Fe5 C104 C99 41.8 no
C100 Fe5 C104 C105 -47.3 no
C100 Fe5 C104 C108 111.6 no
C104 Fe5 C100 C99 -51.9 no
C104 Fe5 C100 C101 -172.7 no
C104 Fe5 C100 C105 60.8 no
C104 Fe5 C100 C106 147.0 no
C100 Fe5 C105 Fe4 -168.0 no
C100 Fe5 C105 C95 -170.2 no
C100 Fe5 C105 C99 40.6 no
C100 Fe5 C105 C100 -0.0 no
C100 Fe5 C105 C104 97.1 no
C100 Fe5 C105 C106 -62.1 no
C105 Fe5 C100 C99 -112.7 no
C105 Fe5 C100 C101 126.5 no
C105 Fe5 C100 C105 -0.0 no
C105 Fe5 C100 C106 86.2 no
C100 Fe5 C106 Fe4 135.3 no
C100 Fe5 C106 C100 -0.0 no
C100 Fe5 C106 C101 -57.9 no
C100 Fe5 C106 C105 53.3 no
C100 Fe5 C106 C107 -104.1 no
C106 Fe5 C100 C99 161.1 no
C106 Fe5 C100 C101 40.3 no
C106 Fe5 C100 C105 -86.2 no
C106 Fe5 C100 C106 -0.0 no
C100 Fe5 C107 Fe4 144.3 no
C100 Fe5 C107 C101 22.1 no
C100 Fe5 C107 C102 -33.0 no
C100 Fe5 C107 C103 -64.2 no
C100 Fe5 C107 C106 48.5 no
C100 Fe5 C107 C108 -101.9 no
C107 Fe5 C100 C99 93.1 no
C107 Fe5 C100 C101 -27.7 no
C107 Fe5 C100 C105 -154.2 no
C107 Fe5 C100 C106 -68.0 no
C100 Fe5 C108 Fe4 -148.6 no
C100 Fe5 C108 C98 -156.2 no
C100 Fe5 C108 C99 -7.4 no
C100 Fe5 C108 C103 39.3 no
C100 Fe5 C108 C104 -63.9 no
C100 Fe5 C108 C107 88.3 no
C108 Fe5 C100 C99 9.9 no
C108 Fe5 C100 C101 -110.9 no
C108 Fe5 C100 C105 122.6 no
C108 Fe5 C100 C106 -151.2 no
C101 Fe5 C102 C101 -0.0 no
C101 Fe5 C102 C103 -117.7 no
C102 Fe5 C101 C100 117.0 no
C102 Fe5 C101 C102 -0.0 no
C102 Fe5 C101 C106 -149.7 no
C102 Fe5 C101 C107 -28.0 no
C101 Fe5 C103 C99 -82.7 no
C101 Fe5 C103 C102 41.0 no
C101 Fe5 C103 C107 60.0 no
C101 Fe5 C103 C108 177.8 no
C103 Fe5 C101 C100 80.2 no
C103 Fe5 C101 C102 -36.8 no
C103 Fe5 C101 C106 173.5 no
C103 Fe5 C101 C107 -64.8 no
C101 Fe5 C104 Fe4 -139.7 no
C101 Fe5 C104 C83 -161.4 no
C101 Fe5 C104 C87 -177.0 no
C101 Fe5 C104 C94 -154.6 no
C101 Fe5 C104 C99 36.6 no
C101 Fe5 C104 C105 -52.5 no
C101 Fe5 C104 C108 106.5 no
C104 Fe5 C101 C100 7.5 no
C104 Fe5 C101 C102 -109.5 no
C104 Fe5 C101 C106 100.8 no
C104 Fe5 C101 C107 -137.6 no
C101 Fe5 C105 Fe4 -134.9 no
C101 Fe5 C105 C95 -137.1 no
C101 Fe5 C105 C99 73.7 no
C101 Fe5 C105 C100 33.1 no
C101 Fe5 C105 C104 130.2 no
C101 Fe5 C105 C106 -29.0 no
C105 Fe5 C101 C100 -35.8 no
C105 Fe5 C101 C102 -152.8 no
C105 Fe5 C101 C106 57.5 no
C105 Fe5 C101 C107 179.2 no
C101 Fe5 C106 Fe4 -166.8 no
C101 Fe5 C106 C100 57.9 no
C101 Fe5 C106 C101 0.0 no
C101 Fe5 C106 C105 111.2 no
C101 Fe5 C106 C107 -46.2 no
C106 Fe5 C101 C100 -93.3 no
C106 Fe5 C101 C102 149.7 no
C106 Fe5 C101 C106 0.0 no
C106 Fe5 C101 C107 121.7 no
C101 Fe5 C107 Fe4 122.2 no
C101 Fe5 C107 C101 -0.0 no
C101 Fe5 C107 C102 -55.1 no
C101 Fe5 C107 C103 -86.3 no
C101 Fe5 C107 C106 26.5 no
C101 Fe5 C107 C108 -123.9 no
C107 Fe5 C101 C100 145.0 no
C107 Fe5 C101 C102 28.0 no
C107 Fe5 C101 C106 -121.7 no
C107 Fe5 C101 C107 -0.0 no
C101 Fe5 C108 Fe4 169.9 no
C101 Fe5 C108 C98 162.3 no
C101 Fe5 C108 C99 -48.9 no
C101 Fe5 C108 C103 -2.2 no
C101 Fe5 C108 C104 -105.5 no
C101 Fe5 C108 C107 46.8 no
C108 Fe5 C101 C100 81.9 no
C108 Fe5 C101 C102 -35.1 no
C108 Fe5 C101 C106 175.1 no
C108 Fe5 C101 C107 -63.2 no
C102 Fe5 C103 C99 -123.8 no
C102 Fe5 C103 C102 0.0 no
C102 Fe5 C103 C107 19.0 no
C102 Fe5 C103 C108 136.8 no
C103 Fe5 C102 C101 117.7 no
C103 Fe5 C102 C103 0.0 no
C102 Fe5 C104 Fe4 172.1 no
C102 Fe5 C104 C83 150.4 no
C102 Fe5 C104 C87 134.8 no
C102 Fe5 C104 C94 157.2 no
C102 Fe5 C104 C99 -11.6 no
C102 Fe5 C104 C105 -100.7 no
C102 Fe5 C104 C108 58.3 no
C104 Fe5 C102 C101 92.2 no
C104 Fe5 C102 C103 -25.5 no
C102 Fe5 C105 Fe4 -155.2 no
C102 Fe5 C105 C95 -157.3 no
C102 Fe5 C105 C99 53.5 no
C102 Fe5 C105 C100 12.9 no
C102 Fe5 C105 C104 109.9 no
C102 Fe5 C105 C106 -49.2 no
C105 Fe5 C102 C101 28.8 no
C105 Fe5 C102 C103 -88.9 no
C102 Fe5 C106 Fe4 -145.1 no
C102 Fe5 C106 C100 79.6 no
C102 Fe5 C106 C101 21.7 no
C102 Fe5 C106 C105 132.9 no
C102 Fe5 C106 C107 -24.5 no
C106 Fe5 C102 C101 -15.5 no
C106 Fe5 C102 C103 -133.2 no
C102 Fe5 C107 Fe4 177.3 no
C102 Fe5 C107 C101 55.1 no
C102 Fe5 C107 C102 -0.0 no
C102 Fe5 C107 C103 -31.2 no
C102 Fe5 C107 C106 81.6 no
C102 Fe5 C107 C108 -68.8 no
C107 Fe5 C102 C101 -106.3 no
C107 Fe5 C102 C103 136.1 no
C102 Fe5 C108 Fe4 145.6 no
C102 Fe5 C108 C98 138.0 no
C102 Fe5 C108 C99 -73.2 no
C102 Fe5 C108 C103 -26.5 no
C102 Fe5 C108 C104 -129.8 no
C102 Fe5 C108 C107 22.5 no
C108 Fe5 C102 C101 146.7 no
C108 Fe5 C102 C103 29.0 no
C103 Fe5 C104 Fe4 156.1 no
C103 Fe5 C104 C83 134.4 no
C103 Fe5 C104 C87 118.8 no
C103 Fe5 C104 C94 141.2 no
C103 Fe5 C104 C99 -27.6 no
C103 Fe5 C104 C105 -116.6 no
C103 Fe5 C104 C108 42.3 no
C104 Fe5 C103 C99 33.9 no
C104 Fe5 C103 C102 157.6 no
C104 Fe5 C103 C107 176.6 no
C104 Fe5 C103 C108 -65.6 no
C103 Fe5 C105 Fe4 163.3 no
C103 Fe5 C105 C95 161.2 no
C103 Fe5 C105 C99 12.0 no
C103 Fe5 C105 C100 -28.7 no
C103 Fe5 C105 C104 68.4 no
C103 Fe5 C105 C106 -90.7 no
C105 Fe5 C103 C99 -17.4 no
C105 Fe5 C103 C102 106.3 no
C105 Fe5 C103 C107 125.3 no
C105 Fe5 C103 C108 -116.9 no
C103 Fe5 C106 Fe4 -173.0 no
C103 Fe5 C106 C100 51.8 no
C103 Fe5 C106 C101 -6.1 no
C103 Fe5 C106 C105 105.0 no
C103 Fe5 C106 C107 -52.4 no
C106 Fe5 C103 C99 -79.5 no
C106 Fe5 C103 C102 44.3 no
C106 Fe5 C103 C107 63.3 no
C106 Fe5 C103 C108 -178.9 no
C103 Fe5 C107 Fe4 -151.5 no
C103 Fe5 C107 C101 86.3 no
C103 Fe5 C107 C102 31.2 no
C103 Fe5 C107 C103 0.0 no
C103 Fe5 C107 C106 112.7 no
C103 Fe5 C107 C108 -37.7 no
C107 Fe5 C103 C99 -142.7 no
C107 Fe5 C103 C102 -19.0 no
C107 Fe5 C103 C107 -0.0 no
C107 Fe5 C103 C108 117.8 no
C103 Fe5 C108 Fe4 172.1 no
C103 Fe5 C108 C98 164.5 no
C103 Fe5 C108 C99 -46.7 no
C103 Fe5 C108 C103 0.0 no
C103 Fe5 C108 C104 -103.2 no
C103 Fe5 C108 C107 49.0 no
C108 Fe5 C103 C99 99.5 no
C108 Fe5 C103 C102 -136.8 no
C108 Fe5 C103 C107 -117.8 no
C108 Fe5 C103 C108 0.0 no
C104 Fe5 C105 Fe4 94.9 no
C104 Fe5 C105 C95 92.8 no
C104 Fe5 C105 C99 -56.5 no
C104 Fe5 C105 C100 -97.1 no
C104 Fe5 C105 C104 0.0 no
C104 Fe5 C105 C106 -159.2 no
C105 Fe5 C104 Fe4 -87.2 no
C105 Fe5 C104 C83 -108.9 no
C105 Fe5 C104 C87 -124.5 no
C105 Fe5 C104 C94 -102.2 no
C105 Fe5 C104 C99 89.1 no
C105 Fe5 C104 C105 0.0 no
C105 Fe5 C104 C108 158.9 no
C104 Fe5 C106 Fe4 100.9 no
C104 Fe5 C106 C100 -34.3 no
C104 Fe5 C106 C101 -92.2 no
C104 Fe5 C106 C105 18.9 no
C104 Fe5 C106 C107 -138.5 no
C106 Fe5 C104 Fe4 -107.1 no
C106 Fe5 C104 C83 -128.8 no
C106 Fe5 C104 C87 -144.4 no
C106 Fe5 C104 C94 -122.0 no
C106 Fe5 C104 C99 69.2 no
C106 Fe5 C104 C105 -19.9 no
C106 Fe5 C104 C108 139.1 no
C104 Fe5 C107 Fe4 -156.8 no
C104 Fe5 C107 C101 81.0 no
C104 Fe5 C107 C102 25.9 no
C104 Fe5 C107 C103 -5.3 no
C104 Fe5 C107 C106 107.4 no
C104 Fe5 C107 C108 -42.9 no
C107 Fe5 C104 Fe4 160.7 no
C107 Fe5 C104 C83 139.0 no
C107 Fe5 C104 C87 123.4 no
C107 Fe5 C104 C94 145.7 no
C107 Fe5 C104 C99 -23.1 no
C107 Fe5 C104 C105 -112.1 no
C107 Fe5 C104 C108 46.8 no
C104 Fe5 C108 Fe4 -84.7 no
C104 Fe5 C108 C98 -92.3 no
C104 Fe5 C108 C99 56.5 no
C104 Fe5 C108 C103 103.2 no
C104 Fe5 C108 C104 -0.0 no
C104 Fe5 C108 C107 152.2 no
C108 Fe5 C104 Fe4 113.8 no
C108 Fe5 C104 C83 92.1 no
C108 Fe5 C104 C87 76.5 no
C108 Fe5 C104 C94 98.9 no
C108 Fe5 C104 C99 -69.9 no
C108 Fe5 C104 C105 -158.9 no
C108 Fe5 C104 C108 0.0 no
C105 Fe5 C106 Fe4 82.0 no
C105 Fe5 C106 C100 -53.3 no
C105 Fe5 C106 C101 -111.2 no
C105 Fe5 C106 C105 -0.0 no
C105 Fe5 C106 C107 -157.4 no
C106 Fe5 C105 Fe4 -106.0 no
C106 Fe5 C105 C95 -108.1 no
C106 Fe5 C105 C99 102.7 no
C106 Fe5 C105 C100 62.1 no
C106 Fe5 C105 C104 159.2 no
C106 Fe5 C105 C106 -0.0 no
C105 Fe5 C107 Fe4 121.2 no
C105 Fe5 C107 C101 -1.0 no
C105 Fe5 C107 C102 -56.1 no
C105 Fe5 C107 C103 -87.2 no
C105 Fe5 C107 C106 25.5 no
C105 Fe5 C107 C108 -124.9 no
C107 Fe5 C105 Fe4 -134.1 no
C107 Fe5 C105 C95 -136.2 no
C107 Fe5 C105 C99 74.6 no
C107 Fe5 C105 C100 34.0 no
C107 Fe5 C105 C104 131.0 no
C107 Fe5 C105 C106 -28.1 no
C105 Fe5 C108 Fe4 -105.1 no
C105 Fe5 C108 C98 -112.7 no
C105 Fe5 C108 C99 36.1 no
C105 Fe5 C108 C103 82.8 no
C105 Fe5 C108 C104 -20.4 no
C105 Fe5 C108 C107 131.8 no
C108 Fe5 C105 Fe4 117.8 no
C108 Fe5 C105 C95 115.6 no
C108 Fe5 C105 C99 -33.6 no
C108 Fe5 C105 C100 -74.2 no
C108 Fe5 C105 C104 22.9 no
C108 Fe5 C105 C106 -136.3 no
C106 Fe5 C107 Fe4 95.7 no
C106 Fe5 C107 C101 -26.5 no
C106 Fe5 C107 C102 -81.6 no
C106 Fe5 C107 C103 -112.7 no
C106 Fe5 C107 C106 0.0 no
C106 Fe5 C107 C108 -150.4 no
C107 Fe5 C106 Fe4 -120.6 no
C107 Fe5 C106 C100 104.1 no
C107 Fe5 C106 C101 46.2 no
C107 Fe5 C106 C105 157.4 no
C107 Fe5 C106 C107 0.0 no
C106 Fe5 C108 Fe4 173.8 no
C106 Fe5 C108 C98 166.2 no
C106 Fe5 C108 C99 -44.9 no
C106 Fe5 C108 C103 1.7 no
C106 Fe5 C108 C104 -101.5 no
C106 Fe5 C108 C107 50.8 no
C108 Fe5 C106 Fe4 -174.2 no
C108 Fe5 C106 C100 50.5 no
C108 Fe5 C106 C101 -7.4 no
C108 Fe5 C106 C105 103.8 no
C108 Fe5 C106 C107 -53.6 no
C107 Fe5 C108 Fe4 123.1 no
C107 Fe5 C108 C98 115.5 no
C107 Fe5 C108 C99 -95.7 no
C107 Fe5 C108 C103 -49.0 no
C107 Fe5 C108 C104 -152.2 no
C107 Fe5 C108 C107 0.0 no
C108 Fe5 C107 Fe4 -113.9 no
C108 Fe5 C107 C101 123.9 no
C108 Fe5 C107 C102 68.8 no
C108 Fe5 C107 C103 37.7 no
C108 Fe5 C107 C106 150.4 no
C108 Fe5 C107 C108 -0.0 no
C94 Fe6 C95 Fe4 73.2(2) no
C94 Fe6 C95 C94 0.0 no
C94 Fe6 C95 C96 118.32(9) no
C94 Fe6 C95 C105 -111.87(19) no
C94 Fe6 C95 C110 72.67(19) no
C94 Fe6 C95 C111 108.34(7) no
C95 Fe6 C94 Fe4 -48.39(12) no
C95 Fe6 C94 C83 116.09(8) no
C95 Fe6 C94 C87 114.06(5) no
C95 Fe6 C94 C95 -0.0 no
C95 Fe6 C94 C98 -123.00(10) no
C95 Fe6 C94 C104 108.02(12) no
C95 Fe6 C94 C109 -66.91(10) no
C94 Fe6 C96 Fe4 10.83(10) no
C94 Fe6 C96 C95 -39.26(7) no
C94 Fe6 C96 C97 80.98(10) no
C94 Fe6 C96 C110 -13.70(13) no
C94 Fe6 C96 C111 -5.2(3) no
C94 Fe6 C96 C112 77.45(13) no
C96 Fe6 C94 Fe4 -7.79(7) no
C96 Fe6 C94 C83 156.69(4) no
C96 Fe6 C94 C87 154.66(8) no
C96 Fe6 C94 C95 40.60(6) no
C96 Fe6 C94 C98 -82.40(10) no
C96 Fe6 C94 C104 148.62(18) no
C96 Fe6 C94 C109 -26.31(15) no
C94 Fe6 C97 Fe4 -38.99(14) no
C94 Fe6 C97 C96 -85.73(10) no
C94 Fe6 C97 C98 38.01(7) no
C94 Fe6 C97 C112 -79.3(2) no
C94 Fe6 C97 C113 9.51(17) no
C97 Fe6 C94 Fe4 35.86(10) no
C97 Fe6 C94 C83 -159.66(4) no
C97 Fe6 C94 C87 -161.70(9) no
C97 Fe6 C94 C95 84.25(11) no
C97 Fe6 C94 C98 -38.75(6) no
C97 Fe6 C94 C104 -167.7(2) no
C97 Fe6 C94 C109 17.33(17) no
C94 Fe6 C98 Fe4 -62.89(16) no
C94 Fe6 C98 C94 -0.0 no
C94 Fe6 C98 C97 -119.77(9) no
C94 Fe6 C98 C108 107.4(3) no
C94 Fe6 C98 C109 -39.83(11) no
C94 Fe6 C98 C113 -92.04(12) no
C98 Fe6 C94 Fe4 74.61(15) no
C98 Fe6 C94 C83 -120.91(7) no
C98 Fe6 C94 C87 -122.94(6) no
C98 Fe6 C94 C95 123.00(10) no
C98 Fe6 C94 C98 0.0 no
C98 Fe6 C94 C104 -128.98(15) no
C98 Fe6 C94 C109 56.08(12) no
C94 Fe6 C99 C100 116.51(17) no
C94 Fe6 C99 C103 -126.27(18) no
C94 Fe6 C99 C104 9.62(5) no
C94 Fe6 C99 C105 74.3(2) no
C94 Fe6 C99 C108 -77.7(2) no
C99 Fe6 C94 Fe4 -165.0(3) no
C99 Fe6 C94 C83 -0.5(2) no
C99 Fe6 C94 C87 -2.55(15) no
C99 Fe6 C94 C95 -116.61(17) no
C99 Fe6 C94 C98 120.39(18) no
C99 Fe6 C94 C104 -8.59(4) no
C99 Fe6 C94 C109 176.47(7) no
C94 Fe6 C100 C99 -78.5(2) no
C94 Fe6 C100 C101 161.9(3) no
C94 Fe6 C100 C105 34.54(13) no
C94 Fe6 C100 C106 123.2(3) no
C100 Fe6 C94 Fe4 -125.2(3) no
C100 Fe6 C94 C83 39.3(3) no
C100 Fe6 C94 C87 37.2(2) no
C100 Fe6 C94 C95 -76.8(2) no
C100 Fe6 C94 C98 160.2(3) no
C100 Fe6 C94 C104 31.21(14) no
C100 Fe6 C94 C109 -143.73(17) no
C94 Fe6 C101 C100 -37.5(6) no
C94 Fe6 C101 C102 -153.3(7) no
C94 Fe6 C101 C106 54.8(5) no
C94 Fe6 C101 C107 -178.4(9) no
C101 Fe6 C94 Fe4 -99.6(6) no
C101 Fe6 C94 C83 64.9(7) no
C101 Fe6 C94 C87 62.9(6) no
C101 Fe6 C94 C95 -51.2(6) no
C101 Fe6 C94 C98 -174.2(7) no
C101 Fe6 C94 C104 56.9(6) no
C101 Fe6 C94 C109 -118.1(6) no
C94 Fe6 C102 C101 145.3(8) no
C94 Fe6 C102 C103 29.0(7) no
C102 Fe6 C94 Fe4 137.5(8) no
C102 Fe6 C94 C83 -58.1(7) no
C102 Fe6 C94 C87 -60.1(7) no
C102 Fe6 C94 C95 -174.1(8) no
C102 Fe6 C94 C98 62.9(7) no
C102 Fe6 C94 C104 -66.1(7) no
C102 Fe6 C94 C109 118.9(7) no
C94 Fe6 C103 C99 69.4(2) no
C94 Fe6 C103 C102 -168.0(3) no
C94 Fe6 C103 C107 -152.1(4) no
C94 Fe6 C103 C108 -29.44(12) no
C103 Fe6 C94 Fe4 158.1(4) no
C103 Fe6 C94 C83 -37.4(3) no
C103 Fe6 C94 C87 -39.4(2) no
C103 Fe6 C94 C95 -153.5(3) no
C103 Fe6 C94 C98 83.5(2) no
C103 Fe6 C94 C104 -45.45(19) no
C103 Fe6 C94 C109 139.61(18) no
C94 Fe6 C104 Fe4 16.45(18) no
C94 Fe6 C104 C83 -6.37(14) no
C94 Fe6 C104 C87 -18.8(4) no
C94 Fe6 C104 C94 -0.0 no
C94 Fe6 C104 C99 -168.87(5) no
C94 Fe6 C104 C105 104.70(13) no
C94 Fe6 C104 C108 -103.36(19) no
C104 Fe6 C94 Fe4 -156.4(2) no
C104 Fe6 C94 C83 8.07(18) no
C104 Fe6 C94 C87 6.04(11) no
C104 Fe6 C94 C95 -108.02(12) no
C104 Fe6 C94 C98 128.98(15) no
C104 Fe6 C94 C104 -0.0 no
C104 Fe6 C94 C109 -174.94(3) no
C94 Fe6 C105 Fe4 43.12(19) no
C94 Fe6 C105 C95 40.33(9) no
C94 Fe6 C105 C99 -109.93(16) no
C94 Fe6 C105 C100 -149.63(11) no
C94 Fe6 C105 C104 -54.80(11) no
C94 Fe6 C105 C106 151.3(3) no
C105 Fe6 C94 Fe4 -102.8(2) no
C105 Fe6 C94 C83 61.6(2) no
C105 Fe6 C94 C87 59.62(19) no
C105 Fe6 C94 C95 -54.44(15) no
C105 Fe6 C94 C98 -177.4(2) no
C105 Fe6 C94 C104 53.58(14) no
C105 Fe6 C94 C109 -121.36(16) no
C94 Fe6 C106 Fe4 43.2(3) no
C94 Fe6 C106 C100 -91.1(4) no
C94 Fe6 C106 C101 -150.0(3) no
C94 Fe6 C106 C105 -40.1(3) no
C94 Fe6 C106 C107 168.9(6) no
C106 Fe6 C94 Fe4 -69.1(4) no
C106 Fe6 C94 C83 95.4(5) no
C106 Fe6 C94 C87 93.3(4) no
C106 Fe6 C94 C95 -20.7(4) no
C106 Fe6 C94 C98 -143.7(5) no
C106 Fe6 C94 C104 87.3(4) no
C106 Fe6 C94 C109 -87.6(4) no
C94 Fe6 C107 Fe4 -63.3(9) no
C94 Fe6 C107 C101 178.1(10) no
C94 Fe6 C107 C102 120.6(9) no
C94 Fe6 C107 C103 90.7(11) no
C94 Fe6 C107 C106 -158.7(12) no
C94 Fe6 C107 C108 57.7(10) no
C107 Fe6 C94 Fe4 83.6(11) no
C107 Fe6 C94 C83 -111.9(11) no
C107 Fe6 C94 C87 -113.9(11) no
C107 Fe6 C94 C95 132.0(12) no
C107 Fe6 C94 C98 9.0(11) no
C107 Fe6 C94 C104 -120.0(12) no
C107 Fe6 C94 C109 65.1(12) no
C94 Fe6 C108 Fe4 -31.6(3) no
C94 Fe6 C108 C98 -40.16(9) no
C94 Fe6 C108 C99 108.87(13) no
C94 Fe6 C108 C103 155.80(6) no
C94 Fe6 C108 C104 54.58(12) no
C94 Fe6 C108 C107 -160.7(3) no
C108 Fe6 C94 Fe4 139.9(3) no
C108 Fe6 C94 C83 -55.6(3) no
C108 Fe6 C94 C87 -57.7(2) no
C108 Fe6 C94 C95 -171.7(3) no
C108 Fe6 C94 C98 65.29(19) no
C108 Fe6 C94 C104 -63.7(2) no
C108 Fe6 C94 C109 121.4(2) no
C95 Fe6 C96 Fe4 50.09(17) no
C95 Fe6 C96 C95 0.0 no
C95 Fe6 C96 C97 120.24(11) no
C95 Fe6 C96 C110 25.56(9) no
C95 Fe6 C96 C111 34.0(2) no
C95 Fe6 C96 C112 116.71(6) no
C96 Fe6 C95 Fe4 -45.08(19) no
C96 Fe6 C95 C94 -118.32(9) no
C96 Fe6 C95 C96 -0.0 no
C96 Fe6 C95 C105 129.81(19) no
C96 Fe6 C95 C110 -45.65(18) no
C96 Fe6 C95 C111 -9.98(8) no
C95 Fe6 C97 Fe4 6.88(8) no
C95 Fe6 C97 C96 -39.86(7) no
C95 Fe6 C97 C98 83.88(13) no
C95 Fe6 C97 C112 -33.4(3) no
C95 Fe6 C97 C113 55.38(17) no
C97 Fe6 C95 Fe4 -8.21(11) no
C97 Fe6 C95 C94 -81.45(10) no
C97 Fe6 C95 C96 36.87(8) no
C97 Fe6 C95 C105 166.7(3) no
C97 Fe6 C95 C110 -8.8(3) no
C97 Fe6 C95 C111 26.89(14) no
C95 Fe6 C98 Fe4 -25.77(9) no
C95 Fe6 C98 C94 37.12(7) no
C95 Fe6 C98 C97 -82.65(12) no
C95 Fe6 C98 C108 144.5(3) no
C95 Fe6 C98 C109 -2.71(18) no
C95 Fe6 C98 C113 -54.92(19) no
C98 Fe6 C95 Fe4 37.09(13) no
C98 Fe6 C95 C94 -36.15(8) no
C98 Fe6 C95 C96 82.18(12) no
C98 Fe6 C95 C105 -148.0(3) no
C98 Fe6 C95 C110 36.5(3) no
C98 Fe6 C95 C111 72.20(14) no
C95 Fe6 C99 C100 71.7(2) no
C95 Fe6 C99 C103 -171.1(3) no
C95 Fe6 C99 C104 -35.21(16) no
C95 Fe6 C99 C105 29.45(11) no
C95 Fe6 C99 C108 -122.6(4) no
C99 Fe6 C95 Fe4 154.1(4) no
C99 Fe6 C95 C94 80.9(2) no
C99 Fe6 C95 C96 -160.8(3) no
C99 Fe6 C95 C105 -31.02(11) no
C99 Fe6 C95 C110 153.52(11) no
C99 Fe6 C95 C111 -170.81(19) no
C95 Fe6 C100 C99 -121.9(2) no
C95 Fe6 C100 C101 118.5(2) no
C95 Fe6 C100 C105 -8.82(4) no
C95 Fe6 C100 C106 79.9(2) no
C100 Fe6 C95 Fe4 -168.2(4) no
C100 Fe6 C95 C94 118.6(2) no
C100 Fe6 C95 C96 -123.1(2) no
C100 Fe6 C95 C105 6.74(3) no
C100 Fe6 C95 C110 -168.72(4) no
C100 Fe6 C95 C111 -133.05(16) no
C95 Fe6 C101 C100 -74.5(2) no
C95 Fe6 C101 C102 169.6(3) no
C95 Fe6 C101 C106 17.75(7) no
C95 Fe6 C101 C107 144.6(5) no
C101 Fe6 C95 Fe4 -130.0(4) no
C101 Fe6 C95 C94 156.8(3) no
C101 Fe6 C95 C96 -84.9(2) no
C101 Fe6 C95 C105 44.93(14) no
C101 Fe6 C95 C110 -130.53(15) no
C101 Fe6 C95 C111 -94.9(2) no
C95 Fe6 C102 C101 -24.3(6) no
C95 Fe6 C102 C103 -140.6(7) no
C102 Fe6 C95 Fe4 -112.1(8) no
C102 Fe6 C95 C94 174.7(7) no
C102 Fe6 C95 C96 -67.0(7) no
C102 Fe6 C95 C105 62.8(6) no
C102 Fe6 C95 C110 -112.7(6) no
C102 Fe6 C95 C111 -77.0(7) no
C95 Fe6 C103 C99 19.6(5) no
C95 Fe6 C103 C102 142.2(6) no
C95 Fe6 C103 C107 158.1(8) no
C95 Fe6 C103 C108 -79.2(6) no
C103 Fe6 C95 Fe4 140.3(8) no
C103 Fe6 C95 C94 67.1(6) no
C103 Fe6 C95 C96 -174.6(6) no
C103 Fe6 C95 C105 -44.8(5) no
C103 Fe6 C95 C110 139.8(5) no
C103 Fe6 C95 C111 175.5(5) no
C95 Fe6 C104 Fe4 -25.86(15) no
C95 Fe6 C104 C83 -48.67(17) no
C95 Fe6 C104 C87 -61.1(4) no
C95 Fe6 C104 C94 -42.30(7) no
C95 Fe6 C104 C99 148.83(10) no
C95 Fe6 C104 C105 62.40(10) no
C95 Fe6 C104 C108 -145.7(3) no
C104 Fe6 C95 Fe4 127.9(3) no
C104 Fe6 C95 C94 54.62(13) no
C104 Fe6 C95 C96 172.94(18) no
C104 Fe6 C95 C105 -57.25(14) no
C104 Fe6 C95 C110 127.29(13) no
C104 Fe6 C95 C111 162.96(10) no
C95 Fe6 C105 Fe4 2.8(2) no
C95 Fe6 C105 C95 -0.0 no
C95 Fe6 C105 C99 -150.26(12) no
C95 Fe6 C105 C100 170.04(4) no
C95 Fe6 C105 C104 -95.12(12) no
C95 Fe6 C105 C106 110.98(17) no
C105 Fe6 C95 Fe4 -174.9(4) no
C105 Fe6 C95 C94 111.87(19) no
C105 Fe6 C95 C96 -129.81(19) no
C105 Fe6 C95 C105 -0.0 no
C105 Fe6 C95 C110 -175.462(11) no
C105 Fe6 C95 C111 -139.79(13) no
C95 Fe6 C106 Fe4 29.06(19) no
C95 Fe6 C106 C100 -105.26(15) no
C95 Fe6 C106 C101 -164.19(4) no
C95 Fe6 C106 C105 -54.20(12) no
C95 Fe6 C106 C107 154.8(4) no
C106 Fe6 C95 Fe4 -121.9(4) no
C106 Fe6 C95 C94 164.8(3) no
C106 Fe6 C95 C96 -76.8(2) no
C106 Fe6 C95 C105 52.97(15) no
C106 Fe6 C95 C110 -122.49(16) no
C106 Fe6 C95 C111 -86.8(2) no
C95 Fe6 C107 Fe4 42.4(5) no
C95 Fe6 C107 C101 -76.2(6) no
C95 Fe6 C107 C102 -133.7(5) no
C95 Fe6 C107 C103 -163.6(6) no
C95 Fe6 C107 C106 -53.0(5) no
C95 Fe6 C107 C108 163.4(8) no
C107 Fe6 C95 Fe4 -73.9(6) no
C107 Fe6 C95 C94 -147.1(7) no
C107 Fe6 C95 C96 -28.8(6) no
C107 Fe6 C95 C105 101.0(7) no
C107 Fe6 C95 C110 -74.5(7) no
C107 Fe6 C95 C111 -38.8(7) no
C95 Fe6 C108 Fe4 -39.2(3) no
C95 Fe6 C108 C98 -47.8(3) no
C95 Fe6 C108 C99 101.3(4) no
C95 Fe6 C108 C103 148.2(3) no
C95 Fe6 C108 C104 47.0(3) no
C95 Fe6 C108 C107 -168.3(6) no
C108 Fe6 C95 Fe4 84.3(4) no
C108 Fe6 C95 C94 11.0(4) no
C108 Fe6 C95 C96 129.3(4) no
C108 Fe6 C95 C105 -100.8(5) no
C108 Fe6 C95 C110 83.7(5) no
C108 Fe6 C95 C111 119.4(4) no
C96 Fe6 C97 Fe4 46.74(15) no
C96 Fe6 C97 C96 0.0 no
C96 Fe6 C97 C98 123.74(10) no
C96 Fe6 C97 C112 6.4(3) no
C96 Fe6 C97 C113 95.24(9) no
C97 Fe6 C96 Fe4 -70.15(17) no
C97 Fe6 C96 C95 -120.24(11) no
C97 Fe6 C96 C97 0.0 no
C97 Fe6 C96 C110 -94.68(7) no
C97 Fe6 C96 C111 -86.2(2) no
C97 Fe6 C96 C112 -3.53(14) no
C96 Fe6 C98 Fe4 21.58(10) no
C96 Fe6 C98 C94 84.47(10) no
C96 Fe6 C98 C97 -35.30(7) no
C96 Fe6 C98 C108 -168.2(3) no
C96 Fe6 C98 C109 44.64(15) no
C96 Fe6 C98 C113 -7.58(19) no
C98 Fe6 C96 Fe4 -33.54(12) no
C98 Fe6 C96 C95 -83.63(13) no
C98 Fe6 C96 C97 36.61(6) no
C98 Fe6 C96 C110 -58.07(13) no
C98 Fe6 C96 C111 -49.6(3) no
C98 Fe6 C96 C112 33.08(18) no
C96 Fe6 C99 C100 33.2(7) no
C96 Fe6 C99 C103 150.4(8) no
C96 Fe6 C99 C104 -73.7(7) no
C96 Fe6 C99 C105 -9.1(6) no
C96 Fe6 C99 C108 -161.1(10) no
C99 Fe6 C96 Fe4 100.2(8) no
C99 Fe6 C96 C95 50.2(7) no
C99 Fe6 C96 C97 170.4(8) no
C99 Fe6 C96 C110 75.7(8) no
C99 Fe6 C96 C111 84.2(8) no
C99 Fe6 C96 C112 166.9(7) no
C96 Fe6 C100 C99 -166.1(3) no
C96 Fe6 C100 C101 74.3(3) no
C96 Fe6 C100 C105 -53.02(19) no
C96 Fe6 C100 C106 35.67(16) no
C100 Fe6 C96 Fe4 124.1(4) no
C100 Fe6 C96 C95 74.0(2) no
C100 Fe6 C96 C97 -165.7(3) no
C100 Fe6 C96 C110 99.6(3) no
C100 Fe6 C96 C111 108.1(3) no
C100 Fe6 C96 C112 -169.24(19) no
C96 Fe6 C101 C100 -121.63(18) no
C96 Fe6 C101 C102 122.5(2) no
C96 Fe6 C101 C106 -29.38(11) no
C96 Fe6 C101 C107 97.4(4) no
C101 Fe6 C96 Fe4 163.0(3) no
C101 Fe6 C96 C95 112.87(18) no
C101 Fe6 C96 C97 -126.9(2) no
C101 Fe6 C96 C110 138.43(14) no
C101 Fe6 C96 C111 146.89(13) no
C101 Fe6 C96 C112 -130.43(12) no
C96 Fe6 C102 C101 -75.3(2) no
C96 Fe6 C102 C103 168.4(2) no
C102 Fe6 C96 Fe4 -155.2(4) no
C102 Fe6 C96 C95 154.7(2) no
C102 Fe6 C96 C97 -85.0(2) no
C102 Fe6 C96 C110 -179.72(16) no
C102 Fe6 C96 C111 -171.26(4) no
C102 Fe6 C96 C112 -88.6(2) no
C96 Fe6 C103 C99 -149.9(6) no
C96 Fe6 C103 C102 -27.3(6) no
C96 Fe6 C103 C107 -11.4(4) no
C96 Fe6 C103 C108 111.3(7) no
C103 Fe6 C96 Fe4 -135.9(7) no
C103 Fe6 C96 C95 174.1(7) no
C103 Fe6 C96 C97 -65.7(6) no
C103 Fe6 C96 C110 -160.4(6) no
C103 Fe6 C96 C111 -151.9(5) no
C103 Fe6 C96 C112 -69.2(6) no
C96 Fe6 C104 Fe4 -19.92(10) no
C96 Fe6 C104 C83 -42.7(3) no
C96 Fe6 C104 C87 -55.2(5) no
C96 Fe6 C104 C94 -36.4(2) no
C96 Fe6 C104 C99 154.8(2) no
C96 Fe6 C104 C105 68.3(2) no
C96 Fe6 C104 C108 -139.7(4) no
C104 Fe6 C96 Fe4 41.9(2) no
C104 Fe6 C96 C95 -8.2(2) no
C104 Fe6 C96 C97 112.1(3) no
C104 Fe6 C96 C110 17.4(3) no
C104 Fe6 C96 C111 25.9(4) no
C104 Fe6 C96 C112 108.5(2) no
C96 Fe6 C105 Fe4 -30.34(15) no
C96 Fe6 C105 C95 -33.13(11) no
C96 Fe6 C105 C99 176.6(2) no
C96 Fe6 C105 C100 136.92(14) no
C96 Fe6 C105 C104 -128.3(2) no
C96 Fe6 C105 C106 77.85(19) no
C105 Fe6 C96 Fe4 92.0(3) no
C105 Fe6 C96 C95 41.92(17) no
C105 Fe6 C96 C97 162.2(3) no
C105 Fe6 C96 C110 67.5(2) no
C105 Fe6 C96 C111 75.9(3) no
C105 Fe6 C96 C112 158.62(14) no
C96 Fe6 C106 Fe4 -15.4(2) no
C96 Fe6 C106 C100 -149.72(9) no
C96 Fe6 C106 C101 151.34(6) no
C96 Fe6 C106 C105 -98.67(15) no
C96 Fe6 C106 C107 110.3(3) no
C106 Fe6 C96 Fe4 149.8(4) no
C106 Fe6 C96 C95 99.7(2) no
C106 Fe6 C96 C97 -140.1(3) no
C106 Fe6 C96 C110 125.27(18) no
C106 Fe6 C96 C111 133.73(17) no
C106 Fe6 C96 C112 -143.59(14) no
C96 Fe6 C107 Fe4 21.6(3) no
C96 Fe6 C107 C101 -96.97(18) no
C96 Fe6 C107 C102 -154.5(2) no
C96 Fe6 C107 C103 175.65(15) no
C96 Fe6 C107 C106 -73.8(2) no
C96 Fe6 C107 C108 142.6(3) no
C107 Fe6 C96 Fe4 -145.4(4) no
C107 Fe6 C96 C95 164.6(3) no
C107 Fe6 C96 C97 -75.2(3) no
C107 Fe6 C96 C110 -169.9(2) no
C107 Fe6 C96 C111 -161.42(12) no
C107 Fe6 C96 C112 -78.7(3) no
C96 Fe6 C108 Fe4 27.8(3) no
C96 Fe6 C108 C98 19.2(5) no
C96 Fe6 C108 C99 168.2(6) no
C96 Fe6 C108 C103 -144.8(5) no
C96 Fe6 C108 C104 114.0(7) no
C96 Fe6 C108 C107 -101.4(7) no
C108 Fe6 C96 Fe4 -52.6(5) no
C108 Fe6 C96 C95 -102.7(7) no
C108 Fe6 C96 C97 17.5(6) no
C108 Fe6 C96 C110 -77.2(6) no
C108 Fe6 C96 C111 -68.7(7) no
C108 Fe6 C96 C112 14.0(7) no
C97 Fe6 C98 Fe4 56.88(17) no
C97 Fe6 C98 C94 119.77(9) no
C97 Fe6 C98 C97 0.0 no
C97 Fe6 C98 C108 -132.8(3) no
C97 Fe6 C98 C109 79.94(8) no
C97 Fe6 C98 C113 27.73(14) no
C98 Fe6 C97 Fe4 -77.0(2) no
C98 Fe6 C97 C96 -123.74(10) no
C98 Fe6 C97 C98 -0.0 no
C98 Fe6 C97 C112 -117.32(18) no
C98 Fe6 C97 C113 -28.50(13) no
C97 Fe6 C99 C100 -165.5(9) no
C97 Fe6 C99 C103 -48.3(8) no
C97 Fe6 C99 C104 87.6(8) no
C97 Fe6 C99 C105 152.3(10) no
C97 Fe6 C99 C108 0.3(6) no
C99 Fe6 C97 Fe4 -122.9(10) no
C99 Fe6 C97 C96 -169.6(9) no
C99 Fe6 C97 C98 -45.9(8) no
C99 Fe6 C97 C112 -163.2(6) no
C99 Fe6 C97 C113 -74.4(8) no
C97 Fe6 C100 C99 165.4(8) no
C97 Fe6 C100 C101 45.8(7) no
C97 Fe6 C100 C105 -81.5(7) no
C97 Fe6 C100 C106 7.2(6) no
C100 Fe6 C97 Fe4 84.5(7) no
C100 Fe6 C97 C96 37.8(7) no
C100 Fe6 C97 C98 161.5(8) no
C100 Fe6 C97 C112 44.2(9) no
C100 Fe6 C97 C113 133.0(7) no
C97 Fe6 C101 C100 -162.4(3) no
C97 Fe6 C101 C102 81.8(2) no
C97 Fe6 C101 C106 -70.1(3) no
C97 Fe6 C101 C107 56.7(2) no
C101 Fe6 C97 Fe4 118.1(3) no
C101 Fe6 C97 C96 71.4(2) no
C101 Fe6 C97 C98 -164.9(3) no
C101 Fe6 C97 C112 77.8(3) no
C101 Fe6 C97 C113 166.61(16) no
C97 Fe6 C102 C101 -120.4(2) no
C97 Fe6 C102 C103 123.3(2) no
C102 Fe6 C97 Fe4 163.0(4) no
C102 Fe6 C97 C96 116.2(2) no
C102 Fe6 C97 C98 -120.0(2) no
C102 Fe6 C97 C112 122.63(17) no
C102 Fe6 C97 C113 -148.55(13) no
C97 Fe6 C103 C99 161.3(3) no
C97 Fe6 C103 C102 -76.2(3) no
C97 Fe6 C103 C107 -60.3(3) no
C97 Fe6 C103 C108 62.4(2) no
C103 Fe6 C97 Fe4 -158.0(5) no
C103 Fe6 C97 C96 155.3(3) no
C103 Fe6 C97 C98 -81.0(3) no
C103 Fe6 C97 C112 161.73(11) no
C103 Fe6 C97 C113 -109.5(3) no
C97 Fe6 C104 Fe4 31.26(17) no
C97 Fe6 C104 C83 8.4(4) no
C97 Fe6 C104 C87 -4.0(6) no
C97 Fe6 C104 C94 14.8(2) no
C97 Fe6 C104 C99 -154.1(3) no
C97 Fe6 C104 C105 119.5(4) no
C97 Fe6 C104 C108 -88.5(3) no
C104 Fe6 C97 Fe4 -52.0(3) no
C104 Fe6 C97 C96 -98.7(3) no
C104 Fe6 C97 C98 25.0(3) no
C104 Fe6 C97 C112 -92.3(4) no
C104 Fe6 C97 C113 -3.5(4) no
C97 Fe6 C105 Fe4 -14.44(15) no
C97 Fe6 C105 C95 -17.2(3) no
C97 Fe6 C105 C99 -167.5(5) no
C97 Fe6 C105 C100 152.8(4) no
C97 Fe6 C105 C104 -112.4(4) no
C97 Fe6 C105 C106 93.7(4) no
C105 Fe6 C97 Fe4 22.5(2) no
C105 Fe6 C97 C96 -24.3(4) no
C105 Fe6 C97 C98 99.5(4) no
C105 Fe6 C97 C112 -17.9(6) no
C105 Fe6 C97 C113 71.0(4) no
C97 Fe6 C106 Fe4 -43.0(2) no
C97 Fe6 C106 C100 -177.3(2) no
C97 Fe6 C106 C101 123.7(2) no
C97 Fe6 C106 C105 -126.3(3) no
C97 Fe6 C106 C107 82.7(3) no
C106 Fe6 C97 Fe4 90.2(3) no
C106 Fe6 C97 C96 43.5(2) no
C106 Fe6 C97 C98 167.2(3) no
C106 Fe6 C97 C112 49.9(4) no
C106 Fe6 C97 C113 138.7(2) no
C97 Fe6 C107 Fe4 -18.4(3) no
C97 Fe6 C107 C101 -137.03(10) no
C97 Fe6 C107 C102 165.4(2) no
C97 Fe6 C107 C103 135.59(13) no
C97 Fe6 C107 C106 -113.8(2) no
C97 Fe6 C107 C108 102.6(2) no
C107 Fe6 C97 Fe4 157.8(4) no
C107 Fe6 C97 C96 111.0(3) no
C107 Fe6 C97 C98 -125.2(3) no
C107 Fe6 C97 C112 117.5(2) no
C107 Fe6 C97 C113 -153.7(2) no
C97 Fe6 C108 Fe4 39.6(3) no
C97 Fe6 C108 C98 31.06(15) no
C97 Fe6 C108 C99 -179.9(2) no
C97 Fe6 C108 C103 -132.97(16) no
C97 Fe6 C108 C104 125.8(3) no
C97 Fe6 C108 C107 -89.5(3) no
C108 Fe6 C97 Fe4 -122.6(5) no
C108 Fe6 C97 C96 -169.4(4) no
C108 Fe6 C97 C98 -45.6(3) no
C108 Fe6 C97 C112 -162.97(12) no
C108 Fe6 C97 C113 -74.1(3) no
C98 Fe6 C99 C100 159.4(3) no
C98 Fe6 C99 C103 -83.4(2) no
C98 Fe6 C99 C104 52.5(2) no
C98 Fe6 C99 C105 117.1(4) no
C98 Fe6 C99 C108 -34.87(12) no
C99 Fe6 C98 Fe4 -140.0(4) no
C99 Fe6 C98 C94 -77.1(2) no
C99 Fe6 C98 C97 163.1(3) no
C99 Fe6 C98 C108 30.27(12) no
C99 Fe6 C98 C109 -116.9(2) no
C99 Fe6 C98 C113 -169.16(14) no
C98 Fe6 C100 C99 -45.7(5) no
C98 Fe6 C100 C101 -165.2(6) no
C98 Fe6 C100 C105 67.4(5) no
C98 Fe6 C100 C106 156.1(7) no
C100 Fe6 C98 Fe4 -108.1(6) no
C100 Fe6 C98 C94 -45.2(5) no
C100 Fe6 C98 C97 -165.0(6) no
C100 Fe6 C98 C108 62.1(5) no
C100 Fe6 C98 C109 -85.1(6) no
C100 Fe6 C98 C113 -137.3(5) no
C98 Fe6 C102 C101 -167.2(4) no
C98 Fe6 C102 C103 76.5(3) no
C102 Fe6 C98 Fe4 140.0(5) no
C102 Fe6 C98 C94 -157.1(3) no
C102 Fe6 C98 C97 83.1(3) no
C102 Fe6 C98 C108 -49.7(2) no
C102 Fe6 C98 C109 163.1(2) no
C102 Fe6 C98 C113 110.9(3) no
C98 Fe6 C103 C99 115.0(3) no
C98 Fe6 C103 C102 -122.4(2) no
C98 Fe6 C103 C107 -106.5(3) no
C98 Fe6 C103 C108 16.18(5) no
C103 Fe6 C98 Fe4 179.0(4) no
C103 Fe6 C98 C94 -118.1(3) no
C103 Fe6 C98 C97 122.1(2) no
C103 Fe6 C98 C108 -10.74(4) no
C103 Fe6 C98 C109 -157.95(16) no
C103 Fe6 C98 C113 149.84(14) no
C98 Fe6 C104 Fe4 48.16(17) no
C98 Fe6 C104 C83 25.3(2) no
C98 Fe6 C104 C87 12.9(4) no
C98 Fe6 C104 C94 31.71(9) no
C98 Fe6 C104 C99 -137.15(13) no
C98 Fe6 C104 C105 136.4(2) no
C98 Fe6 C104 C108 -71.65(16) no
C104 Fe6 C98 Fe4 -103.5(3) no
C104 Fe6 C98 C94 -40.65(13) no
C104 Fe6 C98 C97 -160.4(2) no
C104 Fe6 C98 C108 66.7(2) no
C104 Fe6 C98 C109 -80.48(19) no
C104 Fe6 C98 C113 -132.70(14) no
C98 Fe6 C105 Fe4 41.0(2) no
C98 Fe6 C105 C95 38.2(3) no
C98 Fe6 C105 C99 -112.0(4) no
C98 Fe6 C105 C100 -151.7(3) no
C98 Fe6 C105 C104 -56.9(3) no
C98 Fe6 C105 C106 149.2(4) no
C105 Fe6 C98 Fe4 -59.8(3) no
C105 Fe6 C98 C94 3.1(3) no
C105 Fe6 C98 C97 -116.7(4) no
C105 Fe6 C98 C108 110.5(5) no
C105 Fe6 C98 C109 -36.7(4) no
C105 Fe6 C98 C113 -89.0(4) no
C98 Fe6 C106 Fe4 -22.7(5) no
C98 Fe6 C106 C100 -157.0(7) no
C98 Fe6 C106 C101 144.0(7) no
C98 Fe6 C106 C105 -106.0(8) no
C98 Fe6 C106 C107 103.0(8) no
C106 Fe6 C98 Fe4 29.1(6) no
C106 Fe6 C98 C94 92.0(8) no
C106 Fe6 C98 C97 -27.8(7) no
C106 Fe6 C98 C108 -160.6(10) no
C106 Fe6 C98 C109 52.2(8) no
C106 Fe6 C98 C113 -0.0(9) no
C98 Fe6 C107 Fe4 -56.6(4) no
C98 Fe6 C107 C101 -175.2(2) no
C98 Fe6 C107 C102 127.3(3) no
C98 Fe6 C107 C103 97.4(3) no
C98 Fe6 C107 C106 -152.0(4) no
C98 Fe6 C107 C108 64.4(2) no
C107 Fe6 C98 Fe4 121.0(5) no
C107 Fe6 C98 C94 -176.1(5) no
C107 Fe6 C98 C97 64.1(4) no
C107 Fe6 C98 C108 -68.8(3) no
C107 Fe6 C98 C109 144.0(3) no
C107 Fe6 C98 C113 91.8(4) no
C98 Fe6 C108 Fe4 8.6(3) no
C98 Fe6 C108 C98 -0.0 no
C98 Fe6 C108 C99 149.03(8) no
C98 Fe6 C108 C103 -164.04(2) no
C98 Fe6 C108 C104 94.74(14) no
C98 Fe6 C108 C107 -120.6(3) no
C108 Fe6 C98 Fe4 -170.3(4) no
C108 Fe6 C98 C94 -107.4(3) no
C108 Fe6 C98 C97 132.8(3) no
C108 Fe6 C98 C108 0.0 no
C108 Fe6 C98 C109 -147.21(17) no
C108 Fe6 C98 C113 160.57(14) no
C99 Fe6 C100 C99 0.0 no
C99 Fe6 C100 C101 -119.58(8) no
C99 Fe6 C100 C105 113.08(19) no
C99 Fe6 C100 C106 -158.2(2) no
C100 Fe6 C99 C100 0.0 no
C100 Fe6 C99 C103 117.22(8) no
C100 Fe6 C99 C104 -106.90(12) no
C100 Fe6 C99 C105 -42.23(12) no
C100 Fe6 C99 C108 165.8(3) no
C99 Fe6 C101 C100 36.99(6) no
C99 Fe6 C101 C102 -78.86(8) no
C99 Fe6 C101 C106 129.2(3) no
C99 Fe6 C101 C107 -103.9(3) no
C101 Fe6 C99 C100 -36.76(5) no
C101 Fe6 C99 C103 80.45(9) no
C101 Fe6 C99 C104 -143.66(17) no
C101 Fe6 C99 C105 -79.00(15) no
C101 Fe6 C99 C108 129.0(3) no
C99 Fe6 C102 C101 81.18(8) no
C99 Fe6 C102 C103 -35.18(5) no
C102 Fe6 C99 C100 -82.87(9) no
C102 Fe6 C99 C103 34.35(4) no
C102 Fe6 C99 C104 170.24(18) no
C102 Fe6 C99 C105 -125.1(2) no
C102 Fe6 C99 C108 82.9(2) no
C99 Fe6 C103 C99 0.0 no
C99 Fe6 C103 C102 122.55(7) no
C99 Fe6 C103 C107 138.5(2) no
C99 Fe6 C103 C108 -98.9(2) no
C103 Fe6 C99 C100 -117.22(8) no
C103 Fe6 C99 C103 0.0 no
C103 Fe6 C99 C104 135.89(14) no
C103 Fe6 C99 C105 -159.4(2) no
C103 Fe6 C99 C108 48.54(18) no
C99 Fe6 C104 Fe4 -174.7(2) no
C99 Fe6 C104 C83 162.50(9) no
C99 Fe6 C104 C87 150.1(3) no
C99 Fe6 C104 C94 168.87(5) no
C99 Fe6 C104 C99 -0.0 no
C99 Fe6 C104 C105 -86.43(10) no
C99 Fe6 C104 C108 65.51(17) no
C104 Fe6 C99 C100 106.90(12) no
C104 Fe6 C99 C103 -135.89(14) no
C104 Fe6 C99 C104 -0.0 no
C104 Fe6 C99 C105 64.66(15) no
C104 Fe6 C99 C108 -87.3(2) no
C99 Fe6 C105 Fe4 153.0(3) no
C99 Fe6 C105 C95 150.26(12) no
C99 Fe6 C105 C99 -0.0 no
C99 Fe6 C105 C100 -39.70(8) no
C99 Fe6 C105 C104 55.13(8) no
C99 Fe6 C105 C106 -98.76(15) no
C105 Fe6 C99 C100 42.23(12) no
C105 Fe6 C99 C103 159.4(2) no
C105 Fe6 C99 C104 -64.66(15) no
C105 Fe6 C99 C105 -0.0 no
C105 Fe6 C99 C108 -152.0(4) no
C99 Fe6 C106 Fe4 147.9(4) no
C99 Fe6 C106 C100 13.62(13) no
C99 Fe6 C106 C101 -45.3(2) no
C99 Fe6 C106 C105 64.68(12) no
C99 Fe6 C106 C107 -86.3(2) no
C106 Fe6 C99 C100 -15.86(15) no
C106 Fe6 C99 C103 101.4(2) no
C106 Fe6 C99 C104 -122.8(3) no
C106 Fe6 C99 C105 -58.09(15) no
C106 Fe6 C99 C108 149.9(4) no
C99 Fe6 C107 Fe4 -178.4(5) no
C99 Fe6 C107 C101 62.97(14) no
C99 Fe6 C107 C102 5.4(4) no
C99 Fe6 C107 C103 -24.40(12) no
C99 Fe6 C107 C106 86.18(14) no
C99 Fe6 C107 C108 -57.41(17) no
C107 Fe6 C99 C100 -84.9(2) no
C107 Fe6 C99 C103 32.35(19) no
C107 Fe6 C99 C104 168.2(3) no
C107 Fe6 C99 C105 -127.1(4) no
C107 Fe6 C99 C108 80.9(3) no
C99 Fe6 C108 Fe4 -140.5(4) no
C99 Fe6 C108 C98 -149.03(8) no
C99 Fe6 C108 C99 -0.0 no
C99 Fe6 C108 C103 46.93(9) no
C99 Fe6 C108 C104 -54.28(9) no
C99 Fe6 C108 C107 90.4(2) no
C108 Fe6 C99 C100 -165.8(3) no
C108 Fe6 C99 C103 -48.54(18) no
C108 Fe6 C99 C104 87.3(2) no
C108 Fe6 C99 C105 152.0(4) no
C108 Fe6 C99 C108 -0.0 no
C100 Fe6 C101 C100 0.0 no
C100 Fe6 C101 C102 -115.85(8) no
C100 Fe6 C101 C106 92.3(2) no
C100 Fe6 C101 C107 -140.9(3) no
C101 Fe6 C100 C99 119.58(8) no
C101 Fe6 C100 C101 0.0 no
C101 Fe6 C100 C105 -127.34(19) no
C101 Fe6 C100 C106 -38.65(14) no
C100 Fe6 C102 C101 38.07(5) no
C100 Fe6 C102 C103 -78.29(10) no
C102 Fe6 C100 C99 78.78(9) no
C102 Fe6 C100 C101 -40.80(7) no
C102 Fe6 C100 C105 -168.1(2) no
C102 Fe6 C100 C106 -79.45(19) no
C100 Fe6 C103 C99 -38.47(6) no
C100 Fe6 C103 C102 84.08(9) no
C100 Fe6 C103 C107 100.0(2) no
C100 Fe6 C103 C108 -137.3(3) no
C103 Fe6 C100 C99 37.62(6) no
C103 Fe6 C100 C101 -81.95(10) no
C103 Fe6 C100 C105 150.7(2) no
C103 Fe6 C100 C106 -120.6(2) no
C100 Fe6 C104 Fe4 -133.9(3) no
C100 Fe6 C104 C83 -156.75(5) no
C100 Fe6 C104 C87 -169.2(3) no
C100 Fe6 C104 C94 -150.38(10) no
C100 Fe6 C104 C99 40.76(5) no
C100 Fe6 C104 C105 -45.67(7) no
C100 Fe6 C104 C108 106.3(2) no
C104 Fe6 C100 C99 -50.62(12) no
C104 Fe6 C100 C101 -170.19(18) no
C104 Fe6 C100 C105 62.46(16) no
C104 Fe6 C100 C106 151.2(3) no
C100 Fe6 C105 Fe4 -167.3(2) no
C100 Fe6 C105 C95 -170.04(4) no
C100 Fe6 C105 C99 39.70(8) no
C100 Fe6 C105 C100 0.0 no
C100 Fe6 C105 C104 94.83(10) no
C100 Fe6 C105 C106 -59.06(15) no
C105 Fe6 C100 C99 -113.08(19) no
C105 Fe6 C100 C101 127.34(19) no
C105 Fe6 C100 C105 -0.0 no
C105 Fe6 C100 C106 88.7(2) no
C100 Fe6 C106 Fe4 134.3(3) no
C100 Fe6 C106 C100 0.0 no
C100 Fe6 C106 C101 -58.94(12) no
C100 Fe6 C106 C105 51.05(11) no
C100 Fe6 C106 C107 -99.9(2) no
C106 Fe6 C100 C99 158.2(2) no
C106 Fe6 C100 C101 38.65(14) no
C106 Fe6 C100 C105 -88.7(2) no
C106 Fe6 C100 C106 -0.0 no
C100 Fe6 C107 Fe4 142.1(5) no
C100 Fe6 C107 C101 23.56(16) no
C100 Fe6 C107 C102 -34.0(4) no
C100 Fe6 C107 C103 -63.82(11) no
C100 Fe6 C107 C106 46.77(8) no
C100 Fe6 C107 C108 -96.8(2) no
C107 Fe6 C100 C99 90.5(3) no
C107 Fe6 C100 C101 -29.0(2) no
C107 Fe6 C100 C105 -156.4(4) no
C107 Fe6 C100 C106 -67.7(3) no
C100 Fe6 C108 Fe4 -149.5(6) no
C100 Fe6 C108 C98 -158.0(2) no
C100 Fe6 C108 C99 -8.99(16) no
C100 Fe6 C108 C103 37.9(2) no
C100 Fe6 C108 C104 -63.27(14) no
C100 Fe6 C108 C107 81.4(3) no
C108 Fe6 C100 C99 12.0(2) no
C108 Fe6 C100 C101 -107.6(3) no
C108 Fe6 C100 C105 125.0(4) no
C108 Fe6 C100 C106 -146.3(4) no
C101 Fe6 C102 C101 0.0 no
C101 Fe6 C102 C103 -116.36(8) no
C102 Fe6 C101 C100 115.85(8) no
C102 Fe6 C101 C102 -0.0 no
C102 Fe6 C101 C106 -151.9(3) no
C102 Fe6 C101 C107 -25.1(2) no
C101 Fe6 C103 C99 -81.60(8) no
C101 Fe6 C103 C102 40.96(7) no
C101 Fe6 C103 C107 56.86(19) no
C101 Fe6 C103 C108 179.5(3) no
C103 Fe6 C101 C100 79.17(10) no
C103 Fe6 C101 C102 -36.68(5) no
C103 Fe6 C101 C106 171.4(3) no
C103 Fe6 C101 C107 -61.8(2) no
C101 Fe6 C104 Fe4 -140.3(4) no
C101 Fe6 C104 C83 -163.15(8) no
C101 Fe6 C104 C87 -175.60(15) no
C101 Fe6 C104 C94 -156.8(2) no
C101 Fe6 C104 C99 34.35(17) no
C101 Fe6 C104 C105 -52.08(13) no
C101 Fe6 C104 C108 99.9(3) no
C104 Fe6 C101 C100 9.46(17) no
C104 Fe6 C101 C102 -106.4(2) no
C104 Fe6 C101 C106 101.7(3) no
C104 Fe6 C101 C107 -131.5(4) no
C101 Fe6 C105 Fe4 -135.3(3) no
C101 Fe6 C105 C95 -138.11(13) no
C101 Fe6 C105 C99 71.64(8) no
C101 Fe6 C105 C100 31.94(10) no
C101 Fe6 C105 C104 126.77(15) no
C101 Fe6 C105 C106 -27.12(8) no
C105 Fe6 C101 C100 -34.02(13) no
C105 Fe6 C101 C102 -149.9(2) no
C105 Fe6 C101 C106 58.23(16) no
C105 Fe6 C101 C107 -174.9(4) no
C101 Fe6 C106 Fe4 -166.75(19) no
C101 Fe6 C106 C100 58.94(12) no
C101 Fe6 C106 C101 0.0 no
C101 Fe6 C106 C105 109.99(12) no
C101 Fe6 C106 C107 -41.0(3) no
C106 Fe6 C101 C100 -92.3(2) no
C106 Fe6 C101 C102 151.9(3) no
C106 Fe6 C101 C106 0.0 no
C106 Fe6 C101 C107 126.8(4) no
C101 Fe6 C107 Fe4 118.6(4) no
C101 Fe6 C107 C101 0.0 no
C101 Fe6 C107 C102 -57.6(3) no
C101 Fe6 C107 C103 -87.38(7) no
C101 Fe6 C107 C106 23.21(19) no
C101 Fe6 C107 C108 -120.38(15) no
C107 Fe6 C101 C100 140.9(3) no
C107 Fe6 C101 C102 25.1(2) no
C107 Fe6 C101 C106 -126.8(4) no
C107 Fe6 C101 C107 0.0 no
C101 Fe6 C108 Fe4 172.2(6) no
C101 Fe6 C108 C98 163.6(3) no
C101 Fe6 C108 C99 -47.4(2) no
C101 Fe6 C108 C103 -0.4(3) no
C101 Fe6 C108 C104 -101.6(2) no
C101 Fe6 C108 C107 43.02(17) no
C108 Fe6 C101 C100 79.5(3) no
C108 Fe6 C101 C102 -36.4(2) no
C108 Fe6 C101 C106 171.7(5) no
C108 Fe6 C101 C107 -61.5(2) no
C102 Fe6 C103 C99 -122.55(7) no
C102 Fe6 C103 C102 0.0 no
C102 Fe6 C103 C107 15.90(17) no
C102 Fe6 C103 C108 138.6(2) no
C103 Fe6 C102 C101 116.36(8) no
C103 Fe6 C102 C103 0.0 no
C102 Fe6 C104 Fe4 175.7(4) no
C102 Fe6 C104 C83 152.88(11) no
C102 Fe6 C104 C87 140.4(2) no
C102 Fe6 C104 C94 159.2(2) no
C102 Fe6 C104 C99 -9.62(17) no
C102 Fe6 C104 C105 -96.1(2) no
C102 Fe6 C104 C108 55.89(18) no
C104 Fe6 C102 C101 89.1(2) no
C104 Fe6 C102 C103 -27.26(18) no
C102 Fe6 C105 Fe4 -155.8(5) no
C102 Fe6 C105 C95 -158.6(3) no
C102 Fe6 C105 C99 51.11(18) no
C102 Fe6 C105 C100 11.4(2) no
C102 Fe6 C105 C104 106.2(3) no
C102 Fe6 C105 C106 -47.65(16) no
C105 Fe6 C102 C101 29.8(2) no
C105 Fe6 C102 C103 -86.5(3) no
C102 Fe6 C106 Fe4 -146.8(4) no
C102 Fe6 C106 C100 78.90(6) no
C102 Fe6 C106 C101 19.96(18) no
C102 Fe6 C106 C105 129.95(14) no
C102 Fe6 C106 C107 -21.05(17) no
C106 Fe6 C102 C101 -13.59(13) no
C106 Fe6 C102 C103 -129.9(2) no
C102 Fe6 C108 Fe4 147.5(5) no
C102 Fe6 C108 C98 138.92(12) no
C102 Fe6 C108 C99 -72.05(5) no
C102 Fe6 C108 C103 -25.12(14) no
C102 Fe6 C108 C104 -126.34(13) no
C102 Fe6 C108 C107 18.33(17) no
C108 Fe6 C102 C101 142.8(2) no
C108 Fe6 C102 C103 26.40(17) no
C103 Fe6 C104 Fe4 159.2(3) no
C103 Fe6 C104 C83 136.43(8) no
C103 Fe6 C104 C87 124.0(3) no
C103 Fe6 C104 C94 142.80(12) no
C103 Fe6 C104 C99 -26.07(8) no
C103 Fe6 C104 C105 -112.50(16) no
C103 Fe6 C104 C108 39.44(12) no
C104 Fe6 C103 C99 32.02(11) no
C104 Fe6 C103 C102 154.58(17) no
C104 Fe6 C103 C107 170.5(3) no
C104 Fe6 C103 C108 -66.8(2) no
C103 Fe6 C105 Fe4 165.9(5) no
C103 Fe6 C105 C95 163.1(2) no
C103 Fe6 C105 C99 12.85(13) no
C103 Fe6 C105 C100 -26.8(2) no
C103 Fe6 C105 C104 67.98(18) no
C103 Fe6 C105 C106 -85.9(2) no
C105 Fe6 C103 C99 -19.1(2) no
C105 Fe6 C103 C102 103.5(2) no
C105 Fe6 C103 C107 119.4(4) no
C105 Fe6 C103 C108 -117.9(4) no
C103 Fe6 C106 Fe4 -174.6(5) no
C103 Fe6 C106 C100 51.12(16) no
C103 Fe6 C106 C101 -7.8(3) no
C103 Fe6 C106 C105 102.2(2) no
C103 Fe6 C106 C107 -48.83(16) no
C106 Fe6 C103 C99 -77.7(2) no
C106 Fe6 C103 C102 44.9(2) no
C106 Fe6 C103 C107 60.8(3) no
C106 Fe6 C103 C108 -176.5(4) no
C103 Fe6 C107 Fe4 -154.0(4) no
C103 Fe6 C107 C101 87.38(7) no
C103 Fe6 C107 C102 29.8(3) no
C103 Fe6 C107 C103 0.0 no
C103 Fe6 C107 C106 110.59(12) no
C103 Fe6 C107 C108 -33.0(2) no
C107 Fe6 C103 C99 -138.5(2) no
C107 Fe6 C103 C102 -15.90(17) no
C107 Fe6 C103 C107 0.0 no
C107 Fe6 C103 C108 122.7(4) no
C103 Fe6 C108 Fe4 172.6(3) no
C103 Fe6 C108 C98 164.04(2) no
C103 Fe6 C108 C99 -46.93(9) no
C103 Fe6 C108 C103 -0.0 no
C103 Fe6 C108 C104 -101.22(13) no
C103 Fe6 C108 C107 43.5(3) no
C108 Fe6 C103 C99 98.9(2) no
C108 Fe6 C103 C102 -138.6(2) no
C108 Fe6 C103 C107 -122.7(4) no
C108 Fe6 C103 C108 0.0 no
C104 Fe6 C105 Fe4 97.9(3) no
C104 Fe6 C105 C95 95.12(12) no
C104 Fe6 C105 C99 -55.13(8) no
C104 Fe6 C105 C100 -94.83(10) no
C104 Fe6 C105 C104 -0.0 no
C104 Fe6 C105 C106 -153.9(2) no
C105 Fe6 C104 Fe4 -88.3(2) no
C105 Fe6 C104 C83 -111.07(11) no
C105 Fe6 C104 C87 -123.5(3) no
C105 Fe6 C104 C94 -104.70(13) no
C105 Fe6 C104 C99 86.43(10) no
C105 Fe6 C104 C105 0.0 no
C105 Fe6 C104 C108 151.9(3) no
C104 Fe6 C106 Fe4 105.9(5) no
C104 Fe6 C106 C100 -28.4(3) no
C104 Fe6 C106 C101 -87.3(3) no
C104 Fe6 C106 C105 22.68(19) no
C104 Fe6 C106 C107 -128.3(4) no
C106 Fe6 C104 Fe4 -111.8(4) no
C106 Fe6 C104 C83 -134.6(2) no
C106 Fe6 C104 C87 -147.09(17) no
C106 Fe6 C104 C94 -128.3(3) no
C106 Fe6 C104 C99 62.9(3) no
C106 Fe6 C104 C105 -23.57(19) no
C106 Fe6 C104 C108 128.4(4) no
C104 Fe6 C107 Fe4 -166.6(9) no
C104 Fe6 C107 C101 74.8(4) no
C104 Fe6 C107 C102 17.2(7) no
C104 Fe6 C107 C103 -12.6(4) no
C104 Fe6 C107 C106 98.0(4) no
C104 Fe6 C107 C108 -45.6(3) no
C107 Fe6 C104 Fe4 169.5(7) no
C107 Fe6 C104 C83 146.7(4) no
C107 Fe6 C104 C87 134.3(4) no
C107 Fe6 C104 C94 153.1(5) no
C107 Fe6 C104 C99 -15.8(4) no
C107 Fe6 C104 C105 -102.2(5) no
C107 Fe6 C104 C108 49.7(4) no
C104 Fe6 C108 Fe4 -86.2(4) no
C104 Fe6 C108 C98 -94.74(14) no
C104 Fe6 C108 C99 54.28(9) no
C104 Fe6 C108 C103 101.22(13) no
C104 Fe6 C108 C104 0.0 no
C104 Fe6 C108 C107 144.7(3) no
C108 Fe6 C104 Fe4 119.8(3) no
C108 Fe6 C104 C83 97.0(2) no
C108 Fe6 C104 C87 84.5(4) no
C108 Fe6 C104 C94 103.36(19) no
C108 Fe6 C104 C99 -65.51(17) no
C108 Fe6 C104 C105 -151.9(3) no
C108 Fe6 C104 C108 0.0 no
C105 Fe6 C106 Fe4 83.3(3) no
C105 Fe6 C106 C100 -51.05(11) no
C105 Fe6 C106 C101 -109.99(12) no
C105 Fe6 C106 C105 0.0 no
C105 Fe6 C106 C107 -151.0(3) no
C106 Fe6 C105 Fe4 -108.2(3) no
C106 Fe6 C105 C95 -110.98(17) no
C106 Fe6 C105 C99 98.76(15) no
C106 Fe6 C105 C100 59.06(15) no
C106 Fe6 C105 C104 153.9(2) no
C106 Fe6 C105 C106 -0.0 no
C105 Fe6 C107 Fe4 124.1(8) no
C105 Fe6 C107 C101 5.5(5) no
C105 Fe6 C107 C102 -52.0(7) no
C105 Fe6 C107 C103 -81.8(4) no
C105 Fe6 C107 C106 28.8(3) no
C105 Fe6 C107 C108 -114.8(5) no
C107 Fe6 C105 Fe4 -139.8(7) no
C107 Fe6 C105 C95 -142.6(5) no
C107 Fe6 C105 C99 67.2(4) no
C107 Fe6 C105 C100 27.5(5) no
C107 Fe6 C105 C104 122.3(5) no
C107 Fe6 C105 C106 -31.6(4) no
C105 Fe6 C108 Fe4 -111.9(7) no
C105 Fe6 C108 C98 -120.5(4) no
C105 Fe6 C108 C99 28.6(3) no
C105 Fe6 C108 C103 75.5(4) no
C105 Fe6 C108 C104 -25.7(3) no
C105 Fe6 C108 C107 118.9(5) no
C108 Fe6 C105 Fe4 126.9(6) no
C108 Fe6 C105 C95 124.1(4) no
C108 Fe6 C105 C99 -26.1(3) no
C108 Fe6 C105 C100 -65.8(4) no
C108 Fe6 C105 C104 29.0(3) no
C108 Fe6 C105 C106 -124.9(5) no
C106 Fe6 C107 Fe4 95.4(5) no
C106 Fe6 C107 C101 -23.21(19) no
C106 Fe6 C107 C102 -80.8(4) no
C106 Fe6 C107 C103 -110.59(12) no
C106 Fe6 C107 C106 -0.0 no
C106 Fe6 C107 C108 -143.6(3) no
C107 Fe6 C106 Fe4 -125.7(5) no
C107 Fe6 C106 C100 99.9(2) no
C107 Fe6 C106 C101 41.0(3) no
C107 Fe6 C106 C105 151.0(3) no
C107 Fe6 C106 C107 0.0 no
C106 Fe6 C108 Fe4 177.3(9) no
C106 Fe6 C108 C98 168.7(6) no
C106 Fe6 C108 C99 -42.3(5) no
C106 Fe6 C108 C103 4.7(6) no
C106 Fe6 C108 C104 -96.5(5) no
C106 Fe6 C108 C107 48.1(4) no
C108 Fe6 C106 Fe4 -177.5(8) no
C108 Fe6 C106 C100 48.1(5) no
C108 Fe6 C106 C101 -10.8(7) no
C108 Fe6 C106 C105 99.2(6) no
C108 Fe6 C106 C107 -51.8(4) no
C107 Fe6 C108 Fe4 129.1(6) no
C107 Fe6 C108 C98 120.6(3) no
C107 Fe6 C108 C99 -90.4(2) no
C107 Fe6 C108 C103 -43.5(3) no
C107 Fe6 C108 C104 -144.7(3) no
C107 Fe6 C108 C107 0.0 no
C108 Fe6 C107 Fe4 -121.0(5) no
C108 Fe6 C107 C101 120.38(15) no
C108 Fe6 C107 C102 62.8(4) no
C108 Fe6 C107 C103 33.0(2) no
C108 Fe6 C107 C106 143.6(3) no
C108 Fe6 C107 C108 -0.0 no
Co1 N1 C1 C2 -180.0 no
Co1 N1 C5 C4 176.8 no
Co1 N1 C5 C6 -3.4 no
C1 N1 C5 C4 -2.7 no
C1 N1 C5 C6 177.2 no
C5 N1 C1 C2 -0.6 no
Co1 N2 C6 C5 -4.7 no
Co1 N2 C6 C7 174.9 no
Co1 N2 C10 C9 -174.3 no
Co1 N2 C10 C11 6.6 no
C6 N2 C10 C9 2.5 no
C6 N2 C10 C11 -176.6 no
C10 N2 C6 C5 178.5 no
C10 N2 C6 C7 -1.9 no
Co1 N3 C11 C10 8.9 no
Co1 N3 C11 C12 -170.6 no
Co1 N3 C15 C14 167.9 no
C11 N3 C15 C14 -1.1 no
C15 N3 C11 C10 179.8 no
C15 N3 C11 C12 0.2 no
Co1 N4 C26 C27 174.2 no
Co1 N4 C30 C29 -174.7 no
Co1 N4 C30 C31 3.9 no
C26 N4 C30 C29 0.3 no
C26 N4 C30 C31 179.0 no
C30 N4 C26 C27 -0.1 no
Co1 N5 C31 C30 2.9 no
Co1 N5 C31 C32 -177.7 no
Co1 N5 C35 C34 175.7 no
Co1 N5 C35 C36 -6.7 no
C31 N5 C35 C34 1.9 no
C31 N5 C35 C36 179.4 no
C35 N5 C31 C30 176.7 no
C35 N5 C31 C32 -3.8 no
Co1 N6 C36 C35 10.4 no
Co1 N6 C36 C37 -171.9 no
Co1 N6 C40 C39 172.6 no
C36 N6 C40 C39 -0.9 no
C40 N6 C36 C35 -175.0 no
C40 N6 C36 C37 2.7 no
Co2 N7 C51 C52 -174.6 no
Co2 N7 C55 C54 173.5 no
Co2 N7 C55 C56 -4.1 no
C51 N7 C55 C54 -3.9 no
C51 N7 C55 C56 178.5 no
C55 N7 C51 C52 2.4 no
Co2 N8 C56 C55 3.7 no
Co2 N8 C56 C57 179.7 no
Co2 N8 C60 C59 -179.0 no
Co2 N8 C60 C61 1.8 no
C56 N8 C60 C59 3.2 no
C56 N8 C60 C61 -176.0 no
C60 N8 C56 C55 -178.5 no
C60 N8 C56 C57 -2.5 no
Co2 N9 C61 C60 -2.9 no
Co2 N9 C61 C62 -178.8 no
Co2 N9 C65 C64 176.7 no
C61 N9 C65 C64 -0.9 no
C65 N9 C61 C60 175.1 no
C65 N9 C61 C62 -0.8 no
Co2 N10 C76 C77 176.3 no
Co2 N10 C80 C79 -177.0 no
Co2 N10 C80 C81 6.1 no
C76 N10 C80 C79 -0.3 no
C76 N10 C80 C81 -177.3 no
C80 N10 C76 C77 0.1 no
Co2 N11 C81 C80 -1.8 no
Co2 N11 C81 C82 -169.2 no
Co2 N11 C81 C86 157.7 no
Co2 N11 C85 C84 169.6 no
Co2 N11 C85 C88 -155.5 no
Co2 N11 C85 C89 -0.5 no
C81 N11 C85 C84 -12.0 no
C81 N11 C85 C88 22.9 no
C81 N11 C85 C89 177.9 no
C85 N11 C81 C80 179.9 no
C85 N11 C81 C82 12.4 no
C85 N11 C81 C86 -20.7 no
Co2 N12 C89 C85 6.1 no
Co2 N12 C89 C90 -177.5 no
Co2 N12 C93 C92 -180.0 no
C89 N12 C93 C92 -1.0 no
C93 N12 C89 C85 -173.0 no
C93 N12 C89 C90 3.4 no
N1 C1 C2 C3 3.0 no
C1 C2 C3 C4 -2.2 no
C2 C3 C4 C5 -0.9 no
C3 C4 C5 N1 3.4 no
C3 C4 C5 C6 -176.4 no
N1 C5 C6 N2 5.1 no
N1 C5 C6 C7 -174.4 no
C4 C5 C6 N2 -175.1 no
C4 C5 C6 C7 5.4 no
N2 C6 C7 C8 1.7 no
C5 C6 C7 C8 -178.8 no
C6 C7 C8 C9 -1.9 no
C6 C7 C8 C16 177.6 no
C7 C8 C9 C10 2.4 no
C7 C8 C16 Fe1 -99.0 no
C7 C8 C16 C17 -11.9 no
C7 C8 C16 C20 173.9 no
C9 C8 C16 Fe1 80.5 no
C9 C8 C16 C17 167.6 no
C9 C8 C16 C20 -6.6 no
C16 C8 C9 C10 -177.1 no
C8 C9 C10 N2 -2.8 no
C8 C9 C10 C11 176.2 no
N2 C10 C11 N3 -10.2 no
N2 C10 C11 C12 169.4 no
C9 C10 C11 N3 170.7 no
C9 C10 C11 C12 -9.7 no
N3 C11 C12 C13 1.3 no
C10 C11 C12 C13 -178.2 no
C11 C12 C13 C14 -1.9 no
C12 C13 C14 C15 1.0 no
C13 C14 C15 N3 0.5 no
Fe1 C16 C17 Fe1 0.0 no
Fe1 C16 C17 C18 -58.7 no
Fe1 C16 C20 Fe1 0.0 no
Fe1 C16 C20 C19 59.4 no
C8 C16 C17 Fe1 -113.8 no
C8 C16 C17 C18 -172.5 no
C8 C16 C20 Fe1 113.6 no
C8 C16 C20 C19 173.0 no
C17 C16 C20 Fe1 -61.4 no
C17 C16 C20 C19 -2.0 no
C20 C16 C17 Fe1 61.2 no
C20 C16 C17 C18 2.5 no
Fe1 C17 C18 Fe1 0.0 no
Fe1 C17 C18 C19 -59.4 no
C16 C17 C18 Fe1 57.4 no
C16 C17 C18 C19 -2.0 no
Fe1 C18 C19 Fe1 0.0 no
Fe1 C18 C19 C20 -58.4 no
C17 C18 C19 Fe1 59.2 no
C17 C18 C19 C20 0.8 no
Fe1 C19 C20 Fe1 0.0 no
Fe1 C19 C20 C16 -58.5 no
C18 C19 C20 Fe1 59.3 no
C18 C19 C20 C16 0.8 no
Fe1 C21 C22 Fe1 0.0 no
Fe1 C21 C22 C23 59.4 no
Fe1 C21 C25 Fe1 -0.0 no
Fe1 C21 C25 C24 -62.0 no
C22 C21 C25 Fe1 58.2 no
C22 C21 C25 C24 -3.8 no
C25 C21 C22 Fe1 -57.5 no
C25 C21 C22 C23 1.9 no
Fe1 C22 C23 Fe1 -0.0 no
Fe1 C22 C23 C24 61.0 no
C21 C22 C23 Fe1 -60.3 no
C21 C22 C23 C24 0.8 no
Fe1 C23 C24 Fe1 -0.0 no
Fe1 C23 C24 C25 57.2 no
C22 C23 C24 Fe1 -60.4 no
C22 C23 C24 C25 -3.2 no
Fe1 C24 C25 Fe1 -0.0 no
Fe1 C24 C25 C21 61.2 no
C23 C24 C25 Fe1 -57.0 no
C23 C24 C25 C21 4.2 no
N4 C26 C27 C28 -0.9 no
C26 C27 C28 C29 1.7 no
C27 C28 C29 C30 -1.5 no
C28 C29 C30 N4 0.4 no
C28 C29 C30 C31 -178.0 no
N4 C30 C31 N5 -4.3 no
N4 C30 C31 C32 176.2 no
C29 C30 C31 N5 174.2 no
C29 C30 C31 C32 -5.2 no
N5 C31 C32 C33 2.9 no
C30 C31 C32 C33 -177.7 no
C31 C32 C33 C34 -0.1 no
C31 C32 C33 C41 -175.4 no
C32 C33 C34 C35 -1.8 no
C32 C33 C41 Fe2 -75.9 no
C32 C33 C41 C42 15.2 no
C32 C33 C41 C45 -168.3 no
C34 C33 C41 Fe2 109.0 no
C34 C33 C41 C42 -160.0 no
C34 C33 C41 C45 16.5 no
C41 C33 C34 C35 173.5 no
C33 C34 C35 N5 0.9 no
C33 C34 C35 C36 -176.2 no
N5 C35 C36 N6 -3.1 no
N5 C35 C36 C37 179.2 no
C34 C35 C36 N6 174.2 no
C34 C35 C36 C37 -3.5 no
N6 C36 C37 C38 -4.6 no
C35 C36 C37 C38 172.9 no
C36 C37 C38 C39 4.8 no
C37 C38 C39 C40 -3.1 no
C38 C39 C40 N6 1.2 no
Fe2 C41 C42 Fe2 0.0 no
Fe2 C41 C42 C43 -57.6 no
Fe2 C41 C45 Fe2 -0.0 no
Fe2 C41 C45 C44 58.1 no
C33 C41 C42 Fe2 -123.2 no
C33 C41 C42 C43 179.2 no
C33 C41 C45 Fe2 123.6 no
C33 C41 C45 C44 -178.3 no
C42 C41 C45 Fe2 -59.4 no
C42 C41 C45 C44 -1.3 no
C45 C41 C42 Fe2 59.8 no
C45 C41 C42 C43 2.2 no
Fe2 C42 C43 Fe2 0.0 no
Fe2 C42 C43 C44 -61.3 no
C41 C42 C43 Fe2 59.0 no
C41 C42 C43 C44 -2.3 no
Fe2 C43 C44 Fe2 0.0 no
Fe2 C43 C44 C45 -60.1 no
C42 C43 C44 Fe2 61.6 no
C42 C43 C44 C45 1.5 no
Fe2 C44 C45 Fe2 -0.0 no
Fe2 C44 C45 C41 -58.8 no
C43 C44 C45 Fe2 58.7 no
C43 C44 C45 C41 -0.1 no
Fe2 C46 C47 Fe2 0.0 no
Fe2 C46 C47 C48 60.0 no
Fe2 C46 C50 Fe2 -0.0 no
Fe2 C46 C50 C49 -60.1 no
C47 C46 C50 Fe2 62.4 no
C47 C46 C50 C49 2.3 no
C50 C46 C47 Fe2 -61.2 no
C50 C46 C47 C48 -1.1 no
Fe2 C47 C48 Fe2 0.0 no
Fe2 C47 C48 C49 57.8 no
C46 C47 C48 Fe2 -58.2 no
C46 C47 C48 C49 -0.4 no
Fe2 C48 C49 Fe2 -0.0 no
Fe2 C48 C49 C50 59.3 no
C47 C48 C49 Fe2 -57.6 no
C47 C48 C49 C50 1.8 no
Fe2 C49 C50 Fe2 -0.0 no
Fe2 C49 C50 C46 58.7 no
C48 C49 C50 Fe2 -61.2 no
C48 C49 C50 C46 -2.5 no
N7 C51 C52 C53 1.0 no
C51 C52 C53 C54 -2.8 no
C52 C53 C54 C55 1.4 no
C53 C54 C55 N7 2.0 no
C53 C54 C55 C56 179.3 no
N7 C55 C56 N8 0.7 no
N7 C55 C56 C57 -175.1 no
C54 C55 C56 N8 -176.9 no
C54 C55 C56 C57 7.4 no
N8 C56 C57 C58 0.6 no
C55 C56 C57 C58 176.0 no
C56 C57 C58 C59 0.7 no
C56 C57 C58 C66 178.7 no
C57 C58 C59 C60 -0.0 no
C57 C58 C66 Fe3 109.9 no
C57 C58 C66 C67 19.4 no
C57 C58 C66 C70 -158.0 no
C59 C58 C66 Fe3 -72.2 no
C59 C58 C66 C67 -162.7 no
C59 C58 C66 C70 19.9 no
C66 C58 C59 C60 -178.0 no
C58 C59 C60 N8 -1.9 no
C58 C59 C60 C61 177.1 no
N8 C60 C61 N9 0.9 no
N8 C60 C61 C62 176.8 no
C59 C60 C61 N9 -178.2 no
C59 C60 C61 C62 -2.3 no
N9 C61 C62 C63 1.6 no
C60 C61 C62 C63 -173.9 no
C61 C62 C63 C64 -0.6 no
C62 C63 C64 C65 -1.0 no
C63 C64 C65 N9 1.8 no
Fe3 C66 C67 Fe3 -0.0 no
Fe3 C66 C67 C68 59.1 no
Fe3 C66 C70 Fe3 -0.0 no
Fe3 C66 C70 C69 -60.2 no
C58 C66 C67 Fe3 122.6 no
C58 C66 C67 C68 -178.4 no
C58 C66 C70 Fe3 -122.5 no
C58 C66 C70 C69 177.3 no
C67 C66 C70 Fe3 59.8 no
C67 C66 C70 C69 -0.4 no
C70 C66 C67 Fe3 -59.6 no
C70 C66 C67 C68 -0.6 no
Fe3 C67 C68 Fe3 -0.0 no
Fe3 C67 C68 C69 59.7 no
C66 C67 C68 Fe3 -58.3 no
C66 C67 C68 C69 1.3 no
Fe3 C68 C69 Fe3 0.0 no
Fe3 C68 C69 C70 58.4 no
C67 C68 C69 Fe3 -60.1 no
C67 C68 C69 C70 -1.6 no
Fe3 C69 C70 Fe3 -0.0 no
Fe3 C69 C70 C66 59.5 no
C68 C69 C70 Fe3 -58.3 no
C68 C69 C70 C66 1.3 no
Fe3 C71 C72 Fe3 0.0 no
Fe3 C71 C72 C73 -59.7 no
Fe3 C71 C75 Fe3 -0.0 no
Fe3 C71 C75 C74 59.1 no
C72 C71 C75 Fe3 -59.5 no
C72 C71 C75 C74 -0.4 no
C75 C71 C72 Fe3 60.0 no
C75 C71 C72 C73 0.3 no
Fe3 C72 C73 Fe3 0.0 no
Fe3 C72 C73 C74 -59.5 no
C71 C72 C73 Fe3 59.4 no
C71 C72 C73 C74 -0.1 no
Fe3 C73 C74 Fe3 -0.0 no
Fe3 C73 C74 C75 -59.8 no
C72 C73 C74 Fe3 59.6 no
C72 C73 C74 C75 -0.2 no
Fe3 C74 C75 Fe3 -0.0 no
Fe3 C74 C75 C71 -59.6 no
C73 C74 C75 Fe3 59.9 no
C73 C74 C75 C71 0.3 no
N10 C76 C77 C78 -1.5 no
C76 C77 C78 C79 3.1 no
C77 C78 C79 C80 -3.4 no
C78 C79 C80 N10 2.0 no
C78 C79 C80 C81 178.6 no
N10 C80 C81 N11 -3.1 no
N10 C80 C81 C82 163.9 no
N10 C80 C81 C86 -161.7 no
C79 C80 C81 N11 -179.9 no
C79 C80 C81 C82 -12.9 no
C79 C80 C81 C86 21.5 no
N11 C81 C82 C83 -8.6 no
N11 C81 C82 C86 -95.8 no
N11 C81 C82 C87 -44.9 no
N11 C81 C86 C82 101.2 no
N11 C81 C86 C83 49.4 no
N11 C81 C86 C87 9.9 no
C80 C81 C82 C83 -174.7 no
C80 C81 C82 C86 98.1 no
C80 C81 C82 C87 149.0 no
C80 C81 C86 C82 -101.5 no
C80 C81 C86 C83 -153.3 no
C80 C81 C86 C87 167.2 no
C82 C81 C86 C82 0.0 no
C82 C81 C86 C83 -51.8 no
C82 C81 C86 C87 -91.4 no
C86 C81 C82 C83 87.2 no
C86 C81 C82 C86 -0.0 no
C86 C81 C82 C87 50.9 no
C81 C82 C83 C84 4.8 no
C81 C82 C83 C86 -69.1 no
C81 C82 C83 C87 -71.3 no
C81 C82 C83 C88 -22.7 no
C81 C82 C83 C94 -177.6 no
C81 C82 C83 C104 -113.3 no
C81 C82 C86 C81 0.0 no
C81 C82 C86 C83 117.8 no
C81 C82 C86 C87 119.3 no
C81 C82 C87 C83 121.9 no
C81 C82 C87 C84 73.7 no
C81 C82 C87 C86 -55.6 no
C81 C82 C87 C88 50.3 no
C81 C82 C87 C94 159.3 no
C81 C82 C87 C104 -157.1 no
C83 C82 C86 C81 -117.8 no
C83 C82 C86 C83 -0.0 no
C83 C82 C86 C87 1.6 no
C86 C82 C83 C84 73.8 no
C86 C82 C83 C86 0.0 no
C86 C82 C83 C87 -2.2 no
C86 C82 C83 C88 46.3 no
C86 C82 C83 C94 -108.6 no
C86 C82 C83 C104 -44.2 no
C83 C82 C87 C83 0.0 no
C83 C82 C87 C84 -48.2 no
C83 C82 C87 C86 -177.5 no
C83 C82 C87 C88 -71.6 no
C83 C82 C87 C94 37.4 no
C83 C82 C87 C104 81.0 no
C87 C82 C83 C84 76.1 no
C87 C82 C83 C86 2.2 no
C87 C82 C83 C87 0.0 no
C87 C82 C83 C88 48.6 no
C87 C82 C83 C94 -106.3 no
C87 C82 C83 C104 -42.0 no
C86 C82 C87 C83 177.5 no
C86 C82 C87 C84 129.3 no
C86 C82 C87 C86 0.0 no
C86 C82 C87 C88 105.9 no
C86 C82 C87 C94 -145.2 no
C86 C82 C87 C104 -101.5 no
C87 C82 C86 C81 -119.3 no
C87 C82 C86 C83 -1.6 no
C87 C82 C86 C87 0.0 no
C82 C83 C84 C85 -4.5 no
C82 C83 C84 C87 -77.9 no
C82 C83 C84 C88 -76.6 no
C82 C83 C86 C81 68.7 no
C82 C83 C86 C82 0.0 no
C82 C83 C86 C87 -177.4 no
C82 C83 C87 C82 0.0 no
C82 C83 C87 C84 121.5 no
C82 C83 C87 C86 1.1 no
C82 C83 C87 C88 120.8 no
C82 C83 C87 C94 -120.3 no
C82 C83 C87 C104 -122.6 no
C82 C83 C88 C84 115.4 no
C82 C83 C88 C85 50.0 no
C82 C83 C88 C87 -66.1 no
C82 C83 C94 Fe4 114.4 no
C82 C83 C94 Fe5 89.3 no
C82 C83 C94 Fe6 89.0 no
C82 C83 C94 C87 93.3 no
C82 C83 C94 C95 173.6 no
C82 C83 C94 C98 3.1 no
C82 C83 C94 C104 95.3 no
C82 C83 C94 C109 -88.2 no
C82 C83 C104 Fe4 -119.5 no
C82 C83 C104 Fe5 -105.7 no
C82 C83 C104 Fe6 -106.4 no
C82 C83 C104 C87 62.7 no
C82 C83 C104 C94 -114.7 no
C82 C83 C104 C99 40.1 no
C82 C83 C104 C105 -179.8 no
C82 C83 C104 C108 -54.2 no
C84 C83 C86 C81 -48.5 no
C84 C83 C86 C82 -117.2 no
C84 C83 C86 C87 65.4 no
C86 C83 C84 C85 21.0 no
C86 C83 C84 C87 -52.4 no
C86 C83 C84 C88 -51.1 no
C84 C83 C87 C82 -121.5 no
C84 C83 C87 C84 0.0 no
C84 C83 C87 C86 -120.4 no
C84 C83 C87 C88 -0.7 no
C84 C83 C87 C94 118.2 no
C84 C83 C87 C104 115.9 no
C87 C83 C84 C85 73.3 no
C87 C83 C84 C87 -0.0 no
C87 C83 C84 C88 1.3 no
C84 C83 C88 C84 -0.0 no
C84 C83 C88 C85 -65.4 no
C84 C83 C88 C87 178.5 no
C88 C83 C84 C85 72.1 no
C88 C83 C84 C87 -1.3 no
C88 C83 C84 C88 -0.0 no
C84 C83 C94 Fe4 -68.0 no
C84 C83 C94 Fe5 -93.1 no
C84 C83 C94 Fe6 -93.4 no
C84 C83 C94 C87 -89.1 no
C84 C83 C94 C95 -8.8 no
C84 C83 C94 C98 -179.3 no
C84 C83 C94 C104 -87.1 no
C84 C83 C94 C109 89.4 no
C94 C83 C84 C85 177.9 no
C94 C83 C84 C87 104.5 no
C94 C83 C84 C88 105.8 no
C84 C83 C104 Fe4 112.2 no
C84 C83 C104 Fe5 126.0 no
C84 C83 C104 Fe6 125.3 no
C84 C83 C104 C87 -65.6 no
C84 C83 C104 C94 117.0 no
C84 C83 C104 C99 -88.2 no
C84 C83 C104 C105 52.0 no
C84 C83 C104 C108 177.5 no
C104 C83 C84 C85 117.0 no
C104 C83 C84 C87 43.6 no
C104 C83 C84 C88 44.9 no
C86 C83 C87 C82 -1.1 no
C86 C83 C87 C84 120.4 no
C86 C83 C87 C86 0.0 no
C86 C83 C87 C88 119.7 no
C86 C83 C87 C94 -121.4 no
C86 C83 C87 C104 -123.7 no
C87 C83 C86 C81 -113.9 no
C87 C83 C86 C82 177.4 no
C87 C83 C86 C87 0.0 no
C86 C83 C88 C84 133.1 no
C86 C83 C88 C85 67.7 no
C86 C83 C88 C87 -48.4 no
C88 C83 C86 C81 -68.7 no
C88 C83 C86 C82 -137.4 no
C88 C83 C86 C87 45.2 no
C86 C83 C94 Fe4 85.2 no
C86 C83 C94 Fe5 60.1 no
C86 C83 C94 Fe6 59.8 no
C86 C83 C94 C87 64.1 no
C86 C83 C94 C95 144.4 no
C86 C83 C94 C98 -26.0 no
C86 C83 C94 C104 66.1 no
C86 C83 C94 C109 -117.4 no
C94 C83 C86 C81 156.2 no
C94 C83 C86 C82 87.6 no
C94 C83 C86 C87 -89.8 no
C86 C83 C104 Fe4 -136.5 no
C86 C83 C104 Fe5 -122.8 no
C86 C83 C104 Fe6 -123.5 no
C86 C83 C104 C87 45.7 no
C86 C83 C104 C94 -131.7 no
C86 C83 C104 C99 23.1 no
C86 C83 C104 C105 163.2 no
C86 C83 C104 C108 -71.2 no
C104 C83 C86 C81 -152.4 no
C104 C83 C86 C82 138.9 no
C104 C83 C86 C87 -38.5 no
C87 C83 C88 C84 -178.5 no
C87 C83 C88 C85 116.2 no
C87 C83 C88 C87 0.0 no
C88 C83 C87 C82 -120.8 no
C88 C83 C87 C84 0.7 no
C88 C83 C87 C86 -119.7 no
C88 C83 C87 C88 -0.0 no
C88 C83 C87 C94 118.9 no
C88 C83 C87 C104 116.6 no
C87 C83 C94 Fe4 21.1 no
C87 C83 C94 Fe5 -3.9 no
C87 C83 C94 Fe6 -4.3 no
C87 C83 C94 C87 -0.0 no
C87 C83 C94 C95 80.3 no
C87 C83 C94 C98 -90.1 no
C87 C83 C94 C104 2.0 no
C87 C83 C94 C109 178.5 no
C94 C83 C87 C82 120.3 no
C94 C83 C87 C84 -118.2 no
C94 C83 C87 C86 121.4 no
C94 C83 C87 C88 -118.9 no
C94 C83 C87 C94 0.0 no
C94 C83 C87 C104 -2.3 no
C87 C83 C104 Fe4 177.8 no
C87 C83 C104 Fe5 -168.5 no
C87 C83 C104 Fe6 -169.1 no
C87 C83 C104 C87 0.0 no
C87 C83 C104 C94 -177.4 no
C87 C83 C104 C99 -22.6 no
C87 C83 C104 C105 117.5 no
C87 C83 C104 C108 -116.9 no
C104 C83 C87 C82 122.6 no
C104 C83 C87 C84 -115.9 no
C104 C83 C87 C86 123.7 no
C104 C83 C87 C88 -116.6 no
C104 C83 C87 C94 2.3 no
C104 C83 C87 C104 0.0 no
C88 C83 C94 Fe4 -37.3 no
C88 C83 C94 Fe5 -62.4 no
C88 C83 C94 Fe6 -62.8 no
C88 C83 C94 C87 -58.5 no
C88 C83 C94 C95 21.9 no
C88 C83 C94 C98 -148.6 no
C88 C83 C94 C104 -56.4 no
C88 C83 C94 C109 120.1 no
C94 C83 C88 C84 -90.4 no
C94 C83 C88 C85 -155.8 no
C94 C83 C88 C87 88.0 no
C88 C83 C104 Fe4 130.6 no
C88 C83 C104 Fe5 144.3 no
C88 C83 C104 Fe6 143.7 no
C88 C83 C104 C87 -47.2 no
C88 C83 C104 C94 135.4 no
C88 C83 C104 C99 -69.8 no
C88 C83 C104 C105 70.3 no
C88 C83 C104 C108 -164.1 no
C104 C83 C88 C84 -136.1 no
C104 C83 C88 C85 158.5 no
C104 C83 C88 C87 42.3 no
C94 C83 C104 Fe4 -4.8 no
C94 C83 C104 Fe5 8.9 no
C94 C83 C104 Fe6 8.2 no
C94 C83 C104 C87 177.4 no
C94 C83 C104 C94 0.0 no
C94 C83 C104 C99 154.8 no
C94 C83 C104 C105 -65.1 no
C94 C83 C104 C108 60.5 no
C104 C83 C94 Fe4 19.1 no
C104 C83 C94 Fe5 -6.0 no
C104 C83 C94 Fe6 -6.3 no
C104 C83 C94 C87 -2.0 no
C104 C83 C94 C95 78.3 no
C104 C83 C94 C98 -92.2 no
C104 C83 C94 C104 -0.0 no
C104 C83 C94 C109 176.5 no
C83 C84 C85 N11 8.1 no
C83 C84 C85 C88 -90.2 no
C83 C84 C85 C89 177.0 no
C83 C84 C87 C82 46.9 no
C83 C84 C87 C83 0.0 no
C83 C84 C87 C86 67.8 no
C83 C84 C87 C88 178.6 no
C83 C84 C87 C94 -38.3 no
C83 C84 C87 C104 -86.0 no
C83 C84 C88 C83 0.0 no
C83 C84 C88 C85 117.0 no
C83 C84 C88 C87 -0.9 no
C85 C84 C87 C82 -73.7 no
C85 C84 C87 C83 -120.6 no
C85 C84 C87 C86 -52.8 no
C85 C84 C87 C88 58.0 no
C85 C84 C87 C94 -158.8 no
C85 C84 C87 C104 153.4 no
C87 C84 C85 N11 46.1 no
C87 C84 C85 C88 -52.2 no
C87 C84 C85 C89 -145.0 no
C85 C84 C88 C83 -117.0 no
C85 C84 C88 C85 -0.0 no
C85 C84 C88 C87 -118.0 no
C88 C84 C85 N11 98.3 no
C88 C84 C85 C88 0.0 no
C88 C84 C85 C89 -92.8 no
C87 C84 C88 C83 0.9 no
C87 C84 C88 C85 118.0 no
C87 C84 C88 C87 0.0 no
C88 C84 C87 C82 -131.7 no
C88 C84 C87 C83 -178.6 no
C88 C84 C87 C86 -110.8 no
C88 C84 C87 C88 0.0 no
C88 C84 C87 C94 143.2 no
C88 C84 C87 C104 95.4 no
N11 C85 C88 C83 -51.3 no
N11 C85 C88 C84 -99.5 no
N11 C85 C88 C87 -14.3 no
N11 C85 C89 N12 -4.0 no
N11 C85 C89 C90 179.7 no
C84 C85 C88 C83 48.2 no
C84 C85 C88 C84 0.0 no
C84 C85 C88 C87 85.2 no
C84 C85 C89 N12 -173.5 no
C84 C85 C89 C90 10.2 no
C88 C85 C89 N12 150.5 no
C88 C85 C89 C90 -25.8 no
C89 C85 C88 C83 155.6 no
C89 C85 C88 C84 107.4 no
C89 C85 C88 C87 -167.4 no
C81 C86 C87 C82 85.2 no
C81 C86 C87 C83 83.1 no
C81 C86 C87 C84 29.2 no
C81 C86 C87 C88 -2.0 no
C81 C86 C87 C94 121.6 no
C81 C86 C87 C104 -179.2 no
C82 C86 C87 C82 0.0 no
C82 C86 C87 C83 -2.2 no
C82 C86 C87 C84 -56.1 no
C82 C86 C87 C88 -87.2 no
C82 C86 C87 C94 36.4 no
C82 C86 C87 C104 95.6 no
C83 C86 C87 C82 2.2 no
C83 C86 C87 C83 0.0 no
C83 C86 C87 C84 -53.9 no
C83 C86 C87 C88 -85.0 no
C83 C86 C87 C94 38.6 no
C83 C86 C87 C104 97.7 no
C82 C87 C88 C83 53.7 no
C82 C87 C88 C84 55.0 no
C82 C87 C88 C85 -24.1 no
C82 C87 C94 Fe4 143.2 no
C82 C87 C94 Fe5 129.2 no
C82 C87 C94 Fe6 129.0 no
C82 C87 C94 C83 -47.4 no
C82 C87 C94 C95 -161.7 no
C82 C87 C94 C98 62.0 no
C82 C87 C94 C104 135.4 no
C82 C87 C94 C109 -49.6 no
C82 C87 C104 Fe4 -61.0 no
C82 C87 C104 Fe5 -34.2 no
C82 C87 C104 Fe6 -38.1 no
C82 C87 C104 C83 -58.5 no
C82 C87 C104 C94 -56.5 no
C82 C87 C104 C99 108.0 no
C82 C87 C104 C105 -143.9 no
C82 C87 C104 C108 23.7 no
C83 C87 C88 C83 0.0 no
C83 C87 C88 C84 1.2 no
C83 C87 C88 C85 -77.8 no
C83 C87 C94 Fe4 -169.5 no
C83 C87 C94 Fe5 176.5 no
C83 C87 C94 Fe6 176.4 no
C83 C87 C94 C83 -0.0 no
C83 C87 C94 C95 -114.4 no
C83 C87 C94 C98 109.4 no
C83 C87 C94 C104 -177.2 no
C83 C87 C94 C109 -2.2 no
C83 C87 C104 Fe4 -2.6 no
C83 C87 C104 Fe5 24.3 no
C83 C87 C104 Fe6 20.4 no
C83 C87 C104 C83 -0.0 no
C83 C87 C104 C94 2.0 no
C83 C87 C104 C99 166.4 no
C83 C87 C104 C105 -85.4 no
C83 C87 C104 C108 82.2 no
C84 C87 C88 C83 -1.2 no
C84 C87 C88 C84 -0.0 no
C84 C87 C88 C85 -79.1 no
C84 C87 C94 Fe4 -119.5 no
C84 C87 C94 Fe5 -133.5 no
C84 C87 C94 Fe6 -133.7 no
C84 C87 C94 C83 50.0 no
C84 C87 C94 C95 -64.4 no
C84 C87 C94 C98 159.3 no
C84 C87 C94 C104 -127.3 no
C84 C87 C94 C109 47.7 no
C84 C87 C104 Fe4 58.9 no
C84 C87 C104 Fe5 85.8 no
C84 C87 C104 Fe6 81.9 no
C84 C87 C104 C83 61.5 no
C84 C87 C104 C94 63.5 no
C84 C87 C104 C99 -132.1 no
C84 C87 C104 C105 -24.0 no
C84 C87 C104 C108 143.6 no
C86 C87 C88 C83 81.8 no
C86 C87 C88 C84 83.0 no
C86 C87 C88 C85 4.0 no
C86 C87 C94 Fe4 128.5 no
C86 C87 C94 Fe5 114.5 no
C86 C87 C94 Fe6 114.3 no
C86 C87 C94 C83 -62.1 no
C86 C87 C94 C95 -176.4 no
C86 C87 C94 C98 47.3 no
C86 C87 C94 C104 120.7 no
C86 C87 C94 C109 -64.3 no
C86 C87 C104 Fe4 -91.4 no
C86 C87 C104 Fe5 -64.5 no
C86 C87 C104 Fe6 -68.4 no
C86 C87 C104 C83 -88.8 no
C86 C87 C104 C94 -86.9 no
C86 C87 C104 C99 77.6 no
C86 C87 C104 C105 -174.3 no
C86 C87 C104 C108 -6.7 no
C88 C87 C94 Fe4 -101.7 no
C88 C87 C94 Fe5 -115.7 no
C88 C87 C94 Fe6 -115.9 no
C88 C87 C94 C83 67.7 no
C88 C87 C94 C95 -46.6 no
C88 C87 C94 C98 177.1 no
C88 C87 C94 C104 -109.5 no
C88 C87 C94 C109 65.5 no
C94 C87 C88 C83 -40.5 no
C94 C87 C88 C84 -39.2 no
C94 C87 C88 C85 -118.3 no
C88 C87 C104 Fe4 91.3 no
C88 C87 C104 Fe5 118.2 no
C88 C87 C104 Fe6 114.3 no
C88 C87 C104 C83 93.8 no
C88 C87 C104 C94 95.8 no
C88 C87 C104 C99 -99.7 no
C88 C87 C104 C105 8.4 no
C88 C87 C104 C108 176.0 no
C104 C87 C88 C83 -100.8 no
C104 C87 C88 C84 -99.5 no
C104 C87 C88 C85 -178.6 no
C94 C87 C104 Fe4 -4.6 no
C94 C87 C104 Fe5 22.3 no
C94 C87 C104 Fe6 18.4 no
C94 C87 C104 C83 -2.0 no
C94 C87 C104 C94 -0.0 no
C94 C87 C104 C99 164.4 no
C94 C87 C104 C105 -87.4 no
C94 C87 C104 C108 80.2 no
C104 C87 C94 Fe4 7.7 no
C104 C87 C94 Fe5 -6.2 no
C104 C87 C94 Fe6 -6.4 no
C104 C87 C94 C83 177.2 no
C104 C87 C94 C95 62.9 no
C104 C87 C94 C98 -73.4 no
C104 C87 C94 C104 -0.0 no
C104 C87 C94 C109 175.0 no
N12 C89 C90 C91 -1.5 no
C85 C89 C90 C91 174.6 no
C89 C90 C91 C92 -2.7 no
C90 C91 C92 C93 4.9 no
C91 C92 C93 N12 -3.1 no
Fe4 C94 C95 Fe4 0.00(8) no
Fe4 C94 C95 Fe5 40.74(8) no
Fe4 C94 C95 Fe6 38.49(8) no
Fe4 C94 C95 C96 -20.13(8) no
Fe4 C94 C95 C105 79.79(8) no
Fe4 C94 C95 C110 -97.97(8) no
Fe4 C94 C95 C111 -59.37(8) no
Fe4 C94 C98 Fe4 -0.00(7) no
Fe4 C94 C98 Fe5 -44.00(7) no
Fe4 C94 C98 Fe6 -42.11(7) no
Fe4 C94 C98 C97 16.43(7) no
Fe4 C94 C98 C108 -75.48(7) no
Fe4 C94 C98 C109 91.84(7) no
Fe4 C94 C98 C113 77.92(7) no
Fe4 C94 C104 Fe4 0.00(5) no
Fe4 C94 C104 Fe5 14.62(5) no
Fe4 C94 C104 Fe6 14.57(5) no
Fe4 C94 C104 C83 -172.63(5) no
Fe4 C94 C104 C87 -174.02(5) no
Fe4 C94 C104 C99 45.23(5) no
Fe4 C94 C104 C105 -43.28(5) no
Fe4 C94 C104 C108 58.36(5) no
Fe4 C94 C109 Fe4 -0.00(5) no
Fe4 C94 C109 C98 -64.51(5) no
Fe4 C94 C109 C110 57.27(5) no
Fe4 C94 C109 C113 -49.99(5) no
Fe5 C94 C95 Fe4 -40.7 no
Fe5 C94 C95 Fe5 -0.0 no
Fe5 C94 C95 Fe6 -2.3 no
Fe5 C94 C95 C96 -60.9 no
Fe5 C94 C95 C105 39.1 no
Fe5 C94 C95 C110 -138.7 no
Fe5 C94 C95 C111 -100.1 no
Fe5 C94 C98 Fe4 44.0 no
Fe5 C94 C98 Fe5 0.0 no
Fe5 C94 C98 Fe6 1.9 no
Fe5 C94 C98 C97 60.4 no
Fe5 C94 C98 C108 -31.5 no
Fe5 C94 C98 C109 135.8 no
Fe5 C94 C98 C113 121.9 no
Fe5 C94 C104 Fe4 -14.6 no
Fe5 C94 C104 Fe5 -0.0 no
Fe5 C94 C104 Fe6 -0.1 no
Fe5 C94 C104 C83 172.7 no
Fe5 C94 C104 C87 171.4 no
Fe5 C94 C104 C99 30.6 no
Fe5 C94 C104 C105 -57.9 no
Fe5 C94 C104 C108 43.7 no
Fe5 C94 C109 Fe4 11.3 no
Fe5 C94 C109 C98 -53.2 no
Fe5 C94 C109 C110 68.6 no
Fe5 C94 C109 C113 -38.7 no
Fe6 C94 C95 Fe4 -38.49(15) no
Fe6 C94 C95 Fe5 2.25(15) no
Fe6 C94 C95 Fe6 0.00(15) no
Fe6 C94 C95 C96 -58.61(15) no
Fe6 C94 C95 C105 41.30(15) no
Fe6 C94 C95 C110 -136.46(15) no
Fe6 C94 C95 C111 -97.86(15) no
Fe6 C94 C98 Fe4 42.11(16) no
Fe6 C94 C98 Fe5 -1.88(16) no
Fe6 C94 C98 Fe6 -0.00(16) no
Fe6 C94 C98 C97 58.55(16) no
Fe6 C94 C98 C108 -33.36(16) no
Fe6 C94 C98 C109 133.95(16) no
Fe6 C94 C98 C113 120.03(16) no
Fe6 C94 C104 Fe4 -14.57(16) no
Fe6 C94 C104 Fe5 0.05(16) no
Fe6 C94 C104 Fe6 -0.00(16) no
Fe6 C94 C104 C83 172.80(16) no
Fe6 C94 C104 C87 171.42(16) no
Fe6 C94 C104 C99 30.66(16) no
Fe6 C94 C104 C105 -57.85(16) no
Fe6 C94 C104 C108 43.79(16) no
Fe6 C94 C109 Fe4 11.51(14) no
Fe6 C94 C109 C98 -52.99(14) no
Fe6 C94 C109 C110 68.78(14) no
Fe6 C94 C109 C113 -38.48(14) no
C83 C94 C95 Fe4 -153.5 no
C83 C94 C95 Fe5 -112.8 no
C83 C94 C95 Fe6 -115.0 no
C83 C94 C95 C96 -173.6 no
C83 C94 C95 C105 -73.7 no
C83 C94 C95 C110 108.5 no
C83 C94 C95 C111 147.1 no
C83 C94 C98 Fe4 156.1 no
C83 C94 C98 Fe5 112.2 no
C83 C94 C98 Fe6 114.0 no
C83 C94 C98 C97 172.6 no
C83 C94 C98 C108 80.7 no
C83 C94 C98 C109 -112.0 no
C83 C94 C98 C113 -125.9 no
C83 C94 C104 Fe4 172.6 no
C83 C94 C104 Fe5 -172.7 no
C83 C94 C104 Fe6 -172.8 no
C83 C94 C104 C83 -0.0 no
C83 C94 C104 C87 -1.4 no
C83 C94 C104 C99 -142.1 no
C83 C94 C104 C105 129.3 no
C83 C94 C104 C108 -129.0 no
C83 C94 C109 Fe4 -171.3 no
C83 C94 C109 C98 124.2 no
C83 C94 C109 C110 -114.1 no
C83 C94 C109 C113 138.7 no
C87 C94 C95 Fe4 -122.7 no
C87 C94 C95 Fe5 -82.0 no
C87 C94 C95 Fe6 -84.2 no
C87 C94 C95 C96 -142.8 no
C87 C94 C95 C105 -42.9 no
C87 C94 C95 C110 139.3 no
C87 C94 C95 C111 177.9 no
C87 C94 C98 Fe4 122.1 no
C87 C94 C98 Fe5 78.1 no
C87 C94 C98 Fe6 80.0 no
C87 C94 C98 C97 138.6 no
C87 C94 C98 C108 46.6 no
C87 C94 C98 C109 -146.0 no
C87 C94 C98 C113 -160.0 no
C87 C94 C104 Fe4 174.0 no
C87 C94 C104 Fe5 -171.4 no
C87 C94 C104 Fe6 -171.4 no
C87 C94 C104 C83 1.4 no
C87 C94 C104 C87 0.0 no
C87 C94 C104 C99 -140.8 no
C87 C94 C104 C105 130.7 no
C87 C94 C104 C108 -127.6 no
C87 C94 C109 Fe4 -170.2 no
C87 C94 C109 C98 125.3 no
C87 C94 C109 C110 -112.9 no
C87 C94 C109 C113 139.9 no
C95 C94 C98 Fe4 -15.2 no
C95 C94 C98 Fe5 -59.2 no
C95 C94 C98 Fe6 -57.3 no
C95 C94 C98 C97 1.2 no
C95 C94 C98 C108 -90.7 no
C95 C94 C98 C109 76.6 no
C95 C94 C98 C113 62.7 no
C98 C94 C95 Fe4 18.3 no
C98 C94 C95 Fe5 59.0 no
C98 C94 C95 Fe6 56.8 no
C98 C94 C95 C96 -1.8 no
C98 C94 C95 C105 98.1 no
C98 C94 C95 C110 -79.7 no
C98 C94 C95 C111 -41.1 no
C95 C94 C104 Fe4 48.7 no
C95 C94 C104 Fe5 63.3 no
C95 C94 C104 Fe6 63.2 no
C95 C94 C104 C83 -124.0 no
C95 C94 C104 C87 -125.3 no
C95 C94 C104 C99 93.9 no
C95 C94 C104 C105 5.4 no
C95 C94 C104 C108 107.0 no
C104 C94 C95 Fe4 -83.9 no
C104 C94 C95 Fe5 -43.2 no
C104 C94 C95 Fe6 -45.5 no
C104 C94 C95 C96 -104.1 no
C104 C94 C95 C105 -4.2 no
C104 C94 C95 C110 178.1 no
C104 C94 C95 C111 -143.3 no
C95 C94 C109 Fe4 -49.0 no
C95 C94 C109 C98 -113.5 no
C95 C94 C109 C110 8.3 no
C95 C94 C109 C113 -99.0 no
C109 C94 C95 Fe4 90.3 no
C109 C94 C95 Fe5 131.0 no
C109 C94 C95 Fe6 128.7 no
C109 C94 C95 C96 70.1 no
C109 C94 C95 C105 170.0 no
C109 C94 C95 C110 -7.7 no
C109 C94 C95 C111 30.9 no
C98 C94 C104 Fe4 -62.4 no
C98 C94 C104 Fe5 -47.7 no
C98 C94 C104 Fe6 -47.8 no
C98 C94 C104 C83 125.0 no
C98 C94 C104 C87 123.6 no
C98 C94 C104 C99 -17.1 no
C98 C94 C104 C105 -105.6 no
C98 C94 C104 C108 -4.0 no
C104 C94 C98 Fe4 78.6 no
C104 C94 C98 Fe5 34.6 no
C104 C94 C98 Fe6 36.5 no
C104 C94 C98 C97 95.0 no
C104 C94 C98 C108 3.1 no
C104 C94 C98 C109 170.5 no
C104 C94 C98 C113 156.5 no
C98 C94 C109 Fe4 64.5 no
C98 C94 C109 C98 -0.0 no
C98 C94 C109 C110 121.8 no
C98 C94 C109 C113 14.5 no
C109 C94 C98 Fe4 -91.8 no
C109 C94 C98 Fe5 -135.8 no
C109 C94 C98 Fe6 -133.9 no
C109 C94 C98 C97 -75.4 no
C109 C94 C98 C108 -167.3 no
C109 C94 C98 C109 -0.0 no
C109 C94 C98 C113 -13.9 no
Fe4 C95 C96 Fe4 0.00(9) no
Fe4 C95 C96 Fe5 35.02(9) no
Fe4 C95 C96 Fe6 32.86(9) no
Fe4 C95 C96 C97 -22.23(9) no
Fe4 C95 C96 C110 -115.29(9) no
Fe4 C95 C96 C111 -131.31(9) no
Fe4 C95 C96 C112 -72.95(9) no
Fe4 C95 C105 Fe4 0.00(7) no
Fe4 C95 C105 Fe5 2.48(7) no
Fe4 C95 C105 Fe6 2.96(7) no
Fe4 C95 C105 C99 46.04(7) no
Fe4 C95 C105 C104 66.35(7) no
Fe4 C95 C105 C106 -47.54(7) no
Fe4 C95 C110 Fe4 0.00(7) no
Fe4 C95 C110 C96 43.00(7) no
Fe4 C95 C110 C109 -52.98(7) no
Fe4 C95 C110 C111 57.79(7) no
Fe4 C95 C111 Fe4 0.00(7) no
Fe4 C95 C111 C96 35.05(7) no
Fe4 C95 C111 C110 -120.95(7) no
Fe4 C95 C111 C112 -14.83(7) no
Fe5 C95 C96 Fe4 -35.0 no
Fe5 C95 C96 Fe5 0.0 no
Fe5 C95 C96 Fe6 -2.2 no
Fe5 C95 C96 C97 -57.2 no
Fe5 C95 C96 C110 -150.3 no
Fe5 C95 C96 C111 -166.3 no
Fe5 C95 C96 C112 -108.0 no
Fe5 C95 C105 Fe4 -2.5 no
Fe5 C95 C105 Fe5 0.0 no
Fe5 C95 C105 Fe6 0.5 no
Fe5 C95 C105 C99 43.6 no
Fe5 C95 C105 C104 63.9 no
Fe5 C95 C105 C106 -50.0 no
Fe5 C95 C110 Fe4 -0.4 no
Fe5 C95 C110 C96 42.6 no
Fe5 C95 C110 C109 -53.4 no
Fe5 C95 C110 C111 57.4 no
Fe5 C95 C111 Fe4 -21.6 no
Fe5 C95 C111 C96 13.5 no
Fe5 C95 C111 C110 -142.5 no
Fe5 C95 C111 C112 -36.4 no
Fe6 C95 C96 Fe4 -32.86(13) no
Fe6 C95 C96 Fe5 2.16(13) no
Fe6 C95 C96 Fe6 -0.00(13) no
Fe6 C95 C96 C97 -55.09(13) no
Fe6 C95 C96 C110 -148.15(13) no
Fe6 C95 C96 C111 -164.17(13) no
Fe6 C95 C96 C112 -105.81(13) no
Fe6 C95 C105 Fe4 -3.0(2) no
Fe6 C95 C105 Fe5 -0.5(2) no
Fe6 C95 C105 Fe6 0.0(2) no
Fe6 C95 C105 C99 43.1(2) no
Fe6 C95 C105 C104 63.4(2) no
Fe6 C95 C105 C106 -50.5(2) no
Fe6 C95 C110 Fe4 0.3(2) no
Fe6 C95 C110 C96 43.3(2) no
Fe6 C95 C110 C109 -52.6(2) no
Fe6 C95 C110 C111 58.1(2) no
Fe6 C95 C111 Fe4 -19.69(14) no
Fe6 C95 C111 C96 15.36(14) no
Fe6 C95 C111 C110 -140.63(14) no
Fe6 C95 C111 C112 -34.52(14) no
C94 C95 C96 Fe4 23.9 no
C94 C95 C96 Fe5 59.0 no
C94 C95 C96 Fe6 56.8 no
C94 C95 C96 C97 1.7 no
C94 C95 C96 C110 -91.4 no
C94 C95 C96 C111 -107.4 no
C94 C95 C96 C112 -49.0 no
C94 C95 C105 Fe4 -61.3 no
C94 C95 C105 Fe5 -58.8 no
C94 C95 C105 Fe6 -58.3 no
C94 C95 C105 C99 -15.3 no
C94 C95 C105 C104 5.1 no
C94 C95 C105 C106 -108.8 no
C94 C95 C110 Fe4 61.7 no
C94 C95 C110 C96 104.7 no
C94 C95 C110 C109 8.7 no
C94 C95 C110 C111 119.5 no
C94 C95 C111 Fe4 50.9 no
C94 C95 C111 C96 85.9 no
C94 C95 C111 C110 -70.1 no
C94 C95 C111 C112 36.0 no
C96 C95 C105 Fe4 43.9 no
C96 C95 C105 Fe5 46.4 no
C96 C95 C105 Fe6 46.9 no
C96 C95 C105 C99 90.0 no
C96 C95 C105 C104 110.3 no
C96 C95 C105 C106 -3.6 no
C105 C95 C96 Fe4 -66.5 no
C105 C95 C96 Fe5 -31.5 no
C105 C95 C96 Fe6 -33.7 no
C105 C95 C96 C97 -88.8 no
C105 C95 C96 C110 178.2 no
C105 C95 C96 C111 162.1 no
C105 C95 C96 C112 -139.5 no
C96 C95 C110 Fe4 -43.0 no
C96 C95 C110 C96 0.0 no
C96 C95 C110 C109 -96.0 no
C96 C95 C110 C111 14.8 no
C110 C95 C96 Fe4 115.3 no
C110 C95 C96 Fe5 150.3 no
C110 C95 C96 Fe6 148.1 no
C110 C95 C96 C97 93.1 no
C110 C95 C96 C110 -0.0 no
C110 C95 C96 C111 -16.0 no
C110 C95 C96 C112 42.3 no
C96 C95 C111 Fe4 -35.1 no
C96 C95 C111 C96 -0.0 no
C96 C95 C111 C110 -156.0 no
C96 C95 C111 C112 -49.9 no
C111 C95 C96 Fe4 131.3 no
C111 C95 C96 Fe5 166.3 no
C111 C95 C96 Fe6 164.2 no
C111 C95 C96 C97 109.1 no
C111 C95 C96 C110 16.0 no
C111 C95 C96 C111 -0.0 no
C111 C95 C96 C112 58.4 no
C105 C95 C111 Fe4 -60.5 no
C105 C95 C111 C96 -25.5 no
C105 C95 C111 C110 178.5 no
C105 C95 C111 C112 -75.4 no
C111 C95 C105 Fe4 59.4 no
C111 C95 C105 Fe5 61.9 no
C111 C95 C105 Fe6 62.4 no
C111 C95 C105 C99 105.5 no
C111 C95 C105 C104 125.8 no
C111 C95 C105 C106 11.9 no
C110 C95 C111 Fe4 120.9 no
C110 C95 C111 C96 156.0 no
C110 C95 C111 C110 0.0 no
C110 C95 C111 C112 106.1 no
C111 C95 C110 Fe4 -57.8 no
C111 C95 C110 C96 -14.8 no
C111 C95 C110 C109 -110.8 no
C111 C95 C110 C111 0.0 no
Fe4 C96 C97 Fe4 0.00(8) no
Fe4 C96 C97 Fe5 36.96(8) no
Fe4 C96 C97 Fe6 35.23(8) no
Fe4 C96 C97 C98 -20.20(8) no
Fe4 C96 C97 C112 -140.57(8) no
Fe4 C96 C97 C113 -84.87(8) no
Fe4 C96 C110 Fe4 0.00(6) no
Fe4 C96 C110 C95 -43.51(6) no
Fe4 C96 C110 C109 41.42(6) no
Fe4 C96 C110 C111 160.91(6) no
Fe4 C96 C111 Fe4 0.00(6) no
Fe4 C96 C111 C95 -40.30(6) no
Fe4 C96 C111 C110 -21.71(6) no
Fe4 C96 C111 C112 87.45(6) no
Fe4 C96 C112 Fe4 0.00(7) no
Fe4 C96 C112 C97 33.94(7) no
Fe4 C96 C112 C111 -117.83(7) no
Fe4 C96 C112 C113 -20.38(7) no
Fe5 C96 C97 Fe4 -37.0 no
Fe5 C96 C97 Fe5 0.0 no
Fe5 C96 C97 Fe6 -1.7 no
Fe5 C96 C97 C98 -57.2 no
Fe5 C96 C97 C112 -177.5 no
Fe5 C96 C97 C113 -121.8 no
Fe5 C96 C110 Fe4 14.5 no
Fe5 C96 C110 C95 -29.0 no
Fe5 C96 C110 C109 55.9 no
Fe5 C96 C110 C111 175.4 no
Fe5 C96 C111 Fe4 12.4 no
Fe5 C96 C111 C95 -27.9 no
Fe5 C96 C111 C110 -9.3 no
Fe5 C96 C111 C112 99.8 no
Fe5 C96 C112 Fe4 -31.4 no
Fe5 C96 C112 C97 2.6 no
Fe5 C96 C112 C111 -149.2 no
Fe5 C96 C112 C113 -51.8 no
Fe6 C96 C97 Fe4 -35.23(16) no
Fe6 C96 C97 Fe5 1.73(16) no
Fe6 C96 C97 Fe6 0.00(16) no
Fe6 C96 C97 C98 -55.43(16) no
Fe6 C96 C97 C112 -175.80(16) no
Fe6 C96 C97 C113 -120.10(16) no
Fe6 C96 C110 Fe4 12.92(12) no
Fe6 C96 C110 C95 -30.59(12) no
Fe6 C96 C110 C109 54.34(12) no
Fe6 C96 C110 C111 173.83(12) no
Fe6 C96 C111 Fe4 9.7(2) no
Fe6 C96 C111 C95 -30.6(2) no
Fe6 C96 C111 C110 -12.0(2) no
Fe6 C96 C111 C112 97.2(2) no
Fe6 C96 C112 Fe4 -29.66(17) no
Fe6 C96 C112 C97 4.28(17) no
Fe6 C96 C112 C111 -147.50(17) no
Fe6 C96 C112 C113 -50.04(17) no
C95 C96 C97 Fe4 19.1 no
C95 C96 C97 Fe5 56.1 no
C95 C96 C97 Fe6 54.4 no
C95 C96 C97 C98 -1.1 no
C95 C96 C97 C112 -121.4 no
C95 C96 C97 C113 -65.7 no
C95 C96 C110 Fe4 43.5 no
C95 C96 C110 C95 0.0 no
C95 C96 C110 C109 84.9 no
C95 C96 C110 C111 -155.6 no
C95 C96 C111 Fe4 40.3 no
C95 C96 C111 C95 -0.0 no
C95 C96 C111 C110 18.6 no
C95 C96 C111 C112 127.7 no
C95 C96 C112 Fe4 46.8 no
C95 C96 C112 C97 80.7 no
C95 C96 C112 C111 -71.1 no
C95 C96 C112 C113 26.4 no
C97 C96 C110 Fe4 -56.1 no
C97 C96 C110 C95 -99.7 no
C97 C96 C110 C109 -14.7 no
C97 C96 C110 C111 104.8 no
C110 C96 C97 Fe4 71.0 no
C110 C96 C97 Fe5 108.0 no
C110 C96 C97 Fe6 106.2 no
C110 C96 C97 C98 50.8 no
C110 C96 C97 C112 -69.6 no
C110 C96 C97 C113 -13.9 no
C97 C96 C111 Fe4 -65.2 no
C97 C96 C111 C95 -105.5 no
C97 C96 C111 C110 -86.9 no
C97 C96 C111 C112 22.2 no
C111 C96 C97 Fe4 113.9 no
C111 C96 C97 Fe5 150.9 no
C111 C96 C97 Fe6 149.1 no
C111 C96 C97 C98 93.7 no
C111 C96 C97 C112 -26.7 no
C111 C96 C97 C113 29.0 no
C97 C96 C112 Fe4 -33.9 no
C97 C96 C112 C97 -0.0 no
C97 C96 C112 C111 -151.8 no
C97 C96 C112 C113 -54.3 no
C112 C96 C97 Fe4 140.6 no
C112 C96 C97 Fe5 177.5 no
C112 C96 C97 Fe6 175.8 no
C112 C96 C97 C98 120.4 no
C112 C96 C97 C112 -0.0 no
C112 C96 C97 C113 55.7 no
C110 C96 C111 Fe4 21.7 no
C110 C96 C111 C95 -18.6 no
C110 C96 C111 C110 -0.0 no
C110 C96 C111 C112 109.2 no
C111 C96 C110 Fe4 -160.9 no
C111 C96 C110 C95 155.6 no
C111 C96 C110 C109 -119.5 no
C111 C96 C110 C111 -0.0 no
C110 C96 C112 Fe4 78.4 no
C110 C96 C112 C97 112.3 no
C110 C96 C112 C111 -39.5 no
C110 C96 C112 C113 58.0 no
C112 C96 C110 Fe4 -101.9 no
C112 C96 C110 C95 -145.4 no
C112 C96 C110 C109 -60.5 no
C112 C96 C110 C111 59.0 no
C111 C96 C112 Fe4 117.8 no
C111 C96 C112 C97 151.8 no
C111 C96 C112 C111 0.0 no
C111 C96 C112 C113 97.5 no
C112 C96 C111 Fe4 -87.4 no
C112 C96 C111 C95 -127.7 no
C112 C96 C111 C110 -109.2 no
C112 C96 C111 C112 0.0 no
Fe4 C97 C98 Fe4 -0.00(7) no
Fe4 C97 C98 Fe5 42.49(7) no
Fe4 C97 C98 Fe6 40.94(7) no
Fe4 C97 C98 C94 -17.08(7) no
Fe4 C97 C98 C108 65.74(7) no
Fe4 C97 C98 C109 -71.18(7) no
Fe4 C97 C98 C113 -111.86(7) no
Fe4 C97 C112 Fe4 -0.00(6) no
Fe4 C97 C112 C96 -31.12(6) no
Fe4 C97 C112 C111 -10.71(6) no
Fe4 C97 C112 C113 86.02(7) no
Fe4 C97 C113 Fe4 0.00(6) no
Fe4 C97 C113 C98 57.10(6) no
Fe4 C97 C113 C109 -8.41(6) no
Fe4 C97 C113 C112 -109.71(6) no
Fe5 C97 C98 Fe4 -42.5 no
Fe5 C97 C98 Fe5 0.0 no
Fe5 C97 C98 Fe6 -1.6 no
Fe5 C97 C98 C94 -59.6 no
Fe5 C97 C98 C108 23.2 no
Fe5 C97 C98 C109 -113.7 no
Fe5 C97 C98 C113 -154.4 no
Fe5 C97 C112 Fe4 27.3 no
Fe5 C97 C112 C96 -3.9 no
Fe5 C97 C112 C111 16.5 no
Fe5 C97 C112 C113 113.3 no
Fe5 C97 C113 Fe4 -28.0 no
Fe5 C97 C113 C98 29.1 no
Fe5 C97 C113 C109 -36.5 no
Fe5 C97 C113 C112 -137.8 no
Fe6 C97 C98 Fe4 -40.94(14) no
Fe6 C97 C98 Fe5 1.55(14) no
Fe6 C97 C98 Fe6 -0.00(14) no
Fe6 C97 C98 C94 -58.02(14) no
Fe6 C97 C98 C108 24.80(14) no
Fe6 C97 C98 C109 -112.12(14) no
Fe6 C97 C98 C113 -152.80(14) no
Fe6 C97 C112 Fe4 24.7(3) no
Fe6 C97 C112 C96 -6.5(3) no
Fe6 C97 C112 C111 13.9(3) no
Fe6 C97 C112 C113 110.7(3) no
Fe6 C97 C113 Fe4 -27.11(15) no
Fe6 C97 C113 C98 30.00(15) no
Fe6 C97 C113 C109 -35.52(15) no
Fe6 C97 C113 C112 -136.81(15) no
C96 C97 C98 Fe4 17.0 no
C96 C97 C98 Fe5 59.5 no
C96 C97 C98 Fe6 58.0 no
C96 C97 C98 C94 -0.0 no
C96 C97 C98 C108 82.8 no
C96 C97 C98 C109 -54.1 no
C96 C97 C98 C113 -94.8 no
C96 C97 C112 Fe4 31.1 no
C96 C97 C112 C96 0.0 no
C96 C97 C112 C111 20.4 no
C96 C97 C112 C113 117.1 no
C96 C97 C113 Fe4 49.9 no
C96 C97 C113 C98 107.0 no
C96 C97 C113 C109 41.5 no
C96 C97 C113 C112 -59.8 no
C98 C97 C112 Fe4 -71.9 no
C98 C97 C112 C96 -103.0 no
C98 C97 C112 C111 -82.6 no
C98 C97 C112 C113 14.1 no
C112 C97 C98 Fe4 97.4 no
C112 C97 C98 Fe5 139.9 no
C112 C97 C98 Fe6 138.4 no
C112 C97 C98 C94 80.3 no
C112 C97 C98 C108 163.2 no
C112 C97 C98 C109 26.2 no
C112 C97 C98 C113 -14.4 no
C98 C97 C113 Fe4 -57.1 no
C98 C97 C113 C98 0.0 no
C98 C97 C113 C109 -65.5 no
C98 C97 C113 C112 -166.8 no
C113 C97 C98 Fe4 111.9 no
C113 C97 C98 Fe5 154.4 no
C113 C97 C98 Fe6 152.8 no
C113 C97 C98 C94 94.8 no
C113 C97 C98 C108 177.6 no
C113 C97 C98 C109 40.7 no
C113 C97 C98 C113 0.0 no
C112 C97 C113 Fe4 109.7 no
C112 C97 C113 C98 166.8 no
C112 C97 C113 C109 101.3 no
C112 C97 C113 C112 0.0 no
C113 C97 C112 Fe4 -86.0 no
C113 C97 C112 C96 -117.1 no
C113 C97 C112 C111 -96.7 no
C113 C97 C112 C113 -0.0 no
Fe4 C98 C108 Fe4 -0.00(6) no
Fe4 C98 C108 Fe5 6.59(6) no
Fe4 C98 C108 Fe6 6.36(6) no
Fe4 C98 C108 C99 -57.42(6) no
Fe4 C98 C108 C104 -60.91(6) no
Fe4 C98 C108 C107 45.03(6) no
Fe4 C98 C109 Fe4 0.00(6) no
Fe4 C98 C109 C94 60.32(6) no
Fe4 C98 C109 C110 -9.19(6) no
Fe4 C98 C109 C113 -101.30(6) no
Fe4 C98 C109 C218 -116.31(6) no
Fe4 C98 C113 Fe4 0.00(6) no
Fe4 C98 C113 C97 -48.31(6) no
Fe4 C98 C113 C109 70.49(6) no
Fe4 C98 C113 C112 -37.46(6) no
Fe5 C98 C108 Fe4 -6.6 no
Fe5 C98 C108 Fe5 -0.0 no
Fe5 C98 C108 Fe6 -0.2 no
Fe5 C98 C108 C99 -64.0 no
Fe5 C98 C108 C104 -67.5 no
Fe5 C98 C108 C107 38.4 no
Fe5 C98 C109 Fe4 -15.9 no
Fe5 C98 C109 C94 44.5 no
Fe5 C98 C109 C110 -25.0 no
Fe5 C98 C109 C113 -117.2 no
Fe5 C98 C109 C218 -132.2 no
Fe5 C98 C113 Fe4 18.8 no
Fe5 C98 C113 C97 -29.6 no
Fe5 C98 C113 C109 89.2 no
Fe5 C98 C113 C112 -18.7 no
Fe6 C98 C108 Fe4 -6.4(3) no
Fe6 C98 C108 Fe5 0.2(3) no
Fe6 C98 C108 Fe6 0.0(3) no
Fe6 C98 C108 C99 -63.8(3) no
Fe6 C98 C108 C104 -67.3(3) no
Fe6 C98 C108 C107 38.7(3) no
Fe6 C98 C109 Fe4 -14.86(17) no
Fe6 C98 C109 C94 45.46(17) no
Fe6 C98 C109 C110 -24.06(17) no
Fe6 C98 C109 C113 -116.17(17) no
Fe6 C98 C109 C218 -131.18(17) no
Fe6 C98 C113 Fe4 17.86(17) no
Fe6 C98 C113 C97 -30.45(17) no
Fe6 C98 C113 C109 88.35(17) no
Fe6 C98 C113 C112 -19.60(17) no
C94 C98 C108 Fe4 57.5 no
C94 C98 C108 Fe5 64.0 no
C94 C98 C108 Fe6 63.8 no
C94 C98 C108 C99 0.0 no
C94 C98 C108 C104 -3.5 no
C94 C98 C108 C107 102.5 no
C94 C98 C109 Fe4 -60.3 no
C94 C98 C109 C94 -0.0 no
C94 C98 C109 C110 -69.5 no
C94 C98 C109 C113 -161.6 no
C94 C98 C109 C218 -176.6 no
C94 C98 C113 Fe4 -54.8 no
C94 C98 C113 C97 -103.1 no
C94 C98 C113 C109 15.7 no
C94 C98 C113 C112 -92.3 no
C97 C98 C108 Fe4 -49.9 no
C97 C98 C108 Fe5 -43.3 no
C97 C98 C108 Fe6 -43.5 no
C97 C98 C108 C99 -107.3 no
C97 C98 C108 C104 -110.8 no
C97 C98 C108 C107 -4.8 no
C97 C98 C109 Fe4 52.4 no
C97 C98 C109 C94 112.7 no
C97 C98 C109 C110 43.2 no
C97 C98 C109 C113 -48.9 no
C97 C98 C109 C218 -63.9 no
C97 C98 C113 Fe4 48.3 no
C97 C98 C113 C97 0.0 no
C97 C98 C113 C109 118.8 no
C97 C98 C113 C112 10.8 no
C108 C98 C109 Fe4 -41.8 no
C108 C98 C109 C94 18.6 no
C108 C98 C109 C110 -51.0 no
C108 C98 C109 C113 -143.1 no
C108 C98 C109 C218 -158.1 no
C109 C98 C108 Fe4 41.8 no
C109 C98 C108 Fe5 48.4 no
C109 C98 C108 Fe6 48.2 no
C109 C98 C108 C99 -15.6 no
C109 C98 C108 C104 -19.1 no
C109 C98 C108 C107 86.9 no
C108 C98 C113 Fe4 43.0 no
C108 C98 C113 C97 -5.4 no
C108 C98 C113 C109 113.4 no
C108 C98 C113 C112 5.5 no
C113 C98 C108 Fe4 -45.2 no
C113 C98 C108 Fe5 -38.7 no
C113 C98 C108 Fe6 -38.9 no
C113 C98 C108 C99 -102.7 no
C113 C98 C108 C104 -106.1 no
C113 C98 C108 C107 -0.2 no
C109 C98 C113 Fe4 -70.5 no
C109 C98 C113 C97 -118.8 no
C109 C98 C113 C109 -0.0 no
C109 C98 C113 C112 -108.0 no
C113 C98 C109 Fe4 101.3 no
C113 C98 C109 C94 161.6 no
C113 C98 C109 C110 92.1 no
C113 C98 C109 C113 -0.0 no
C113 C98 C109 C218 -15.0 no
Fe5 C99 C100 Fe5 0.0 no
Fe5 C99 C100 Fe6 -1.7 no
Fe5 C99 C100 C101 56.9 no
Fe5 C99 C100 C105 -40.4 no
Fe5 C99 C100 C106 11.8 no
Fe5 C99 C103 Fe5 0.0 no
Fe5 C99 C103 Fe6 1.8 no
Fe5 C99 C103 C102 -58.4 no
Fe5 C99 C103 C107 -16.7 no
Fe5 C99 C103 C108 33.3 no
Fe5 C99 C104 Fe4 2.8 no
Fe5 C99 C104 Fe5 -0.0 no
Fe5 C99 C104 Fe6 -0.8 no
Fe5 C99 C104 C83 -153.1 no
Fe5 C99 C104 C87 -166.1 no
Fe5 C99 C104 C94 -30.4 no
Fe5 C99 C104 C105 60.1 no
Fe5 C99 C104 C108 -44.3 no
Fe5 C99 C105 Fe4 -20.0 no
Fe5 C99 C105 Fe5 -0.0 no
Fe5 C99 C105 Fe6 -2.9 no
Fe5 C99 C105 C95 -46.4 no
Fe5 C99 C105 C100 113.6 no
Fe5 C99 C105 C104 -72.6 no
Fe5 C99 C105 C106 51.3 no
Fe5 C99 C108 Fe4 23.7 no
Fe5 C99 C108 Fe5 0.0 no
Fe5 C99 C108 Fe6 3.2 no
Fe5 C99 C108 C98 62.4 no
Fe5 C99 C108 C103 -112.7 no
Fe5 C99 C108 C104 66.5 no
Fe5 C99 C108 C107 -42.7 no
Fe6 C99 C100 Fe5 1.66(15) no
Fe6 C99 C100 Fe6 0.00(15) no
Fe6 C99 C100 C101 58.53(15) no
Fe6 C99 C100 C105 -38.74(15) no
Fe6 C99 C100 C106 13.48(15) no
Fe6 C99 C103 Fe5 -1.81(14) no
Fe6 C99 C103 Fe6 -0.00(14) no
Fe6 C99 C103 C102 -60.22(14) no
Fe6 C99 C103 C107 -18.48(14) no
Fe6 C99 C103 C108 31.50(14) no
Fe6 C99 C104 Fe4 3.63(16) no
Fe6 C99 C104 Fe5 0.83(16) no
Fe6 C99 C104 Fe6 0.00(16) no
Fe6 C99 C104 C83 -152.22(16) no
Fe6 C99 C104 C87 -165.22(16) no
Fe6 C99 C104 C94 -29.53(16) no
Fe6 C99 C104 C105 60.92(16) no
Fe6 C99 C104 C108 -43.51(16) no
Fe6 C99 C105 Fe4 -17.2(2) no
Fe6 C99 C105 Fe5 2.9(2) no
Fe6 C99 C105 Fe6 0.0(2) no
Fe6 C99 C105 C95 -43.5(2) no
Fe6 C99 C105 C100 116.5(2) no
Fe6 C99 C105 C104 -69.7(2) no
Fe6 C99 C105 C106 54.2(2) no
Fe6 C99 C108 Fe4 20.5(3) no
Fe6 C99 C108 Fe5 -3.2(3) no
Fe6 C99 C108 Fe6 0.0(3) no
Fe6 C99 C108 C98 59.2(3) no
Fe6 C99 C108 C103 -115.9(3) no
Fe6 C99 C108 C104 63.3(3) no
Fe6 C99 C108 C107 -45.9(3) no
C100 C99 C103 Fe5 60.8 no
C100 C99 C103 Fe6 62.6 no
C100 C99 C103 C102 2.3 no
C100 C99 C103 C107 44.1 no
C100 C99 C103 C108 94.1 no
C103 C99 C100 Fe5 -60.4 no
C103 C99 C100 Fe6 -62.1 no
C103 C99 C100 C101 -3.5 no
C103 C99 C100 C105 -100.8 no
C103 C99 C100 C106 -48.6 no
C100 C99 C104 Fe4 -61.7 no
C100 C99 C104 Fe5 -64.5 no
C100 C99 C104 Fe6 -65.3 no
C100 C99 C104 C83 142.4 no
C100 C99 C104 C87 129.4 no
C100 C99 C104 C94 -94.9 no
C100 C99 C104 C105 -4.4 no
C100 C99 C104 C108 -108.8 no
C104 C99 C100 Fe5 44.7 no
C104 C99 C100 Fe6 43.0 no
C104 C99 C100 C101 101.5 no
C104 C99 C100 C105 4.3 no
C104 C99 C100 C106 56.5 no
C100 C99 C105 Fe4 -133.6 no
C100 C99 C105 Fe5 -113.6 no
C100 C99 C105 Fe6 -116.5 no
C100 C99 C105 C95 -160.0 no
C100 C99 C105 C100 -0.0 no
C100 C99 C105 C104 173.8 no
C100 C99 C105 C106 -62.3 no
C105 C99 C100 Fe5 40.4 no
C105 C99 C100 Fe6 38.7 no
C105 C99 C100 C101 97.3 no
C105 C99 C100 C105 -0.0 no
C105 C99 C100 C106 52.2 no
C100 C99 C108 Fe4 34.5 no
C100 C99 C108 Fe5 10.7 no
C100 C99 C108 Fe6 13.9 no
C100 C99 C108 C98 73.1 no
C100 C99 C108 C103 -101.9 no
C100 C99 C108 C104 77.3 no
C100 C99 C108 C107 -31.9 no
C108 C99 C100 Fe5 -6.3 no
C108 C99 C100 Fe6 -8.0 no
C108 C99 C100 C101 50.5 no
C108 C99 C100 C105 -46.7 no
C108 C99 C100 C106 5.5 no
C103 C99 C104 Fe4 46.5 no
C103 C99 C104 Fe5 43.7 no
C103 C99 C104 Fe6 42.9 no
C103 C99 C104 C83 -109.4 no
C103 C99 C104 C87 -122.4 no
C103 C99 C104 C94 13.3 no
C103 C99 C104 C105 103.8 no
C103 C99 C104 C108 -0.6 no
C104 C99 C103 Fe5 -32.7 no
C104 C99 C103 Fe6 -30.9 no
C104 C99 C103 C102 -91.1 no
C104 C99 C103 C107 -49.3 no
C104 C99 C103 C108 0.7 no
C103 C99 C105 Fe4 -37.9 no
C103 C99 C105 Fe5 -17.8 no
C103 C99 C105 Fe6 -20.7 no
C103 C99 C105 C95 -64.2 no
C103 C99 C105 C100 95.8 no
C103 C99 C105 C104 -90.4 no
C103 C99 C105 C106 33.5 no
C105 C99 C103 Fe5 12.5 no
C105 C99 C103 Fe6 14.4 no
C105 C99 C103 C102 -45.9 no
C105 C99 C103 C107 -4.1 no
C105 C99 C103 C108 45.9 no
C103 C99 C108 Fe4 136.4 no
C103 C99 C108 Fe5 112.7 no
C103 C99 C108 Fe6 115.9 no
C103 C99 C108 C98 175.1 no
C103 C99 C108 C103 -0.0 no
C103 C99 C108 C104 179.2 no
C103 C99 C108 C107 70.0 no
C108 C99 C103 Fe5 -33.3 no
C108 C99 C103 Fe6 -31.5 no
C108 C99 C103 C102 -91.7 no
C108 C99 C103 C107 -50.0 no
C108 C99 C103 C108 -0.0 no
C104 C99 C105 Fe4 52.6 no
C104 C99 C105 Fe5 72.6 no
C104 C99 C105 Fe6 69.7 no
C104 C99 C105 C95 26.2 no
C104 C99 C105 C100 -173.8 no
C104 C99 C105 C104 -0.0 no
C104 C99 C105 C106 123.9 no
C105 C99 C104 Fe4 -57.3 no
C105 C99 C104 Fe5 -60.1 no
C105 C99 C104 Fe6 -60.9 no
C105 C99 C104 C83 146.9 no
C105 C99 C104 C87 133.9 no
C105 C99 C104 C94 -90.4 no
C105 C99 C104 C105 0.0 no
C105 C99 C104 C108 -104.4 no
C104 C99 C108 Fe4 -42.8 no
C104 C99 C108 Fe5 -66.5 no
C104 C99 C108 Fe6 -63.3 no
C104 C99 C108 C98 -4.2 no
C104 C99 C108 C103 -179.2 no
C104 C99 C108 C104 0.0 no
C104 C99 C108 C107 -109.2 no
C108 C99 C104 Fe4 47.1 no
C108 C99 C104 Fe5 44.3 no
C108 C99 C104 Fe6 43.5 no
C108 C99 C104 C83 -108.7 no
C108 C99 C104 C87 -121.7 no
C108 C99 C104 C94 14.0 no
C108 C99 C104 C105 104.4 no
C108 C99 C104 C108 0.0 no
C105 C99 C108 Fe4 1.5 no
C105 C99 C108 Fe5 -22.3 no
C105 C99 C108 Fe6 -19.1 no
C105 C99 C108 C98 40.1 no
C105 C99 C108 C103 -135.0 no
C105 C99 C108 C104 44.2 no
C105 C99 C108 C107 -64.9 no
C108 C99 C105 Fe4 -1.5 no
C108 C99 C105 Fe5 18.5 no
C108 C99 C105 Fe6 15.7 no
C108 C99 C105 C95 -27.8 no
C108 C99 C105 C100 132.1 no
C108 C99 C105 C104 -54.1 no
C108 C99 C105 C106 69.9 no
Fe5 C100 C101 Fe5 -0.0 no
Fe5 C100 C101 Fe6 -1.7 no
Fe5 C100 C101 C102 60.2 no
Fe5 C100 C101 C106 -35.3 no
Fe5 C100 C101 C107 15.7 no
Fe5 C100 C105 Fe4 11.1 no
Fe5 C100 C105 Fe5 -0.0 no
Fe5 C100 C105 Fe6 0.3 no
Fe5 C100 C105 C99 -58.9 no
Fe5 C100 C105 C104 -63.8 no
Fe5 C100 C105 C106 49.3 no
Fe5 C100 C106 Fe4 -30.6 no
Fe5 C100 C106 Fe5 -0.0 no
Fe5 C100 C106 Fe6 -2.9 no
Fe5 C100 C106 C101 118.9 no
Fe5 C100 C106 C105 -60.3 no
Fe5 C100 C106 C107 42.5 no
Fe6 C100 C101 Fe5 1.66(13) no
Fe6 C100 C101 Fe6 0.00(13) no
Fe6 C100 C101 C102 61.83(13) no
Fe6 C100 C101 C106 -33.67(13) no
Fe6 C100 C101 C107 17.38(13) no
Fe6 C100 C105 Fe4 10.8(2) no
Fe6 C100 C105 Fe5 -0.3(2) no
Fe6 C100 C105 Fe6 -0.0(2) no
Fe6 C100 C105 C99 -59.2(2) no
Fe6 C100 C105 C104 -64.1(2) no
Fe6 C100 C105 C106 49.0(2) no
Fe6 C100 C106 Fe4 -27.7(2) no
Fe6 C100 C106 Fe5 2.9(2) no
Fe6 C100 C106 Fe6 -0.0(2) no
Fe6 C100 C106 C101 121.8(2) no
Fe6 C100 C106 C105 -57.4(2) no
Fe6 C100 C106 C107 45.4(2) no
C99 C100 C101 Fe5 -56.8 no
C99 C100 C101 Fe6 -58.5 no
C99 C100 C101 C102 3.3 no
C99 C100 C101 C106 -92.2 no
C99 C100 C101 C107 -41.1 no
C99 C100 C105 Fe4 70.0 no
C99 C100 C105 Fe5 58.9 no
C99 C100 C105 Fe6 59.2 no
C99 C100 C105 C99 -0.0 no
C99 C100 C105 C104 -4.9 no
C99 C100 C105 C106 108.3 no
C99 C100 C106 Fe4 -48.6 no
C99 C100 C106 Fe5 -18.1 no
C99 C100 C106 Fe6 -20.9 no
C99 C100 C106 C101 100.8 no
C99 C100 C106 C105 -78.4 no
C99 C100 C106 C107 24.4 no
C101 C100 C105 Fe4 -37.7 no
C101 C100 C105 Fe5 -48.8 no
C101 C100 C105 Fe6 -48.5 no
C101 C100 C105 C99 -107.7 no
C101 C100 C105 C104 -112.6 no
C101 C100 C105 C106 0.6 no
C105 C100 C101 Fe5 34.7 no
C105 C100 C101 Fe6 33.0 no
C105 C100 C101 C102 94.9 no
C105 C100 C101 C106 -0.6 no
C105 C100 C101 C107 50.4 no
C101 C100 C106 Fe4 -149.5 no
C101 C100 C106 Fe5 -118.9 no
C101 C100 C106 Fe6 -121.8 no
C101 C100 C106 C101 0.0 no
C101 C100 C106 C105 -179.2 no
C101 C100 C106 C107 -76.4 no
C106 C100 C101 Fe5 35.3 no
C106 C100 C101 Fe6 33.7 no
C106 C100 C101 C102 95.5 no
C106 C100 C101 C106 -0.0 no
C106 C100 C101 C107 51.0 no
C105 C100 C106 Fe4 29.7 no
C105 C100 C106 Fe5 60.3 no
C105 C100 C106 Fe6 57.4 no
C105 C100 C106 C101 179.2 no
C105 C100 C106 C105 0.0 no
C105 C100 C106 C107 102.8 no
C106 C100 C105 Fe4 -38.3 no
C106 C100 C105 Fe5 -49.3 no
C106 C100 C105 Fe6 -49.0 no
C106 C100 C105 C99 -108.3 no
C106 C100 C105 C104 -113.2 no
C106 C100 C105 C106 0.0 no
Fe5 C101 C102 Fe5 0.0 no
Fe5 C101 C102 Fe6 -1.8 no
Fe5 C101 C102 C103 59.4 no
Fe5 C101 C102 C107 -18.2 no
Fe5 C101 C106 Fe4 18.8 no
Fe5 C101 C106 Fe5 0.0 no
Fe5 C101 C106 Fe6 1.9 no
Fe5 C101 C106 C100 -76.3 no
Fe5 C101 C106 C105 -75.6 no
Fe5 C101 C106 C107 29.8 no
Fe5 C101 C107 Fe4 -30.9 no
Fe5 C101 C107 Fe5 -0.0 no
Fe5 C101 C107 Fe6 -4.1 no
Fe5 C101 C107 C102 141.8 no
Fe5 C101 C107 C103 93.3 no
Fe5 C101 C107 C106 -36.3 no
Fe5 C101 C107 C108 51.7 no
Fe6 C101 C102 Fe5 1.80(15) no
Fe6 C101 C102 Fe6 -0.00(15) no
Fe6 C101 C102 C103 61.15(15) no
Fe6 C101 C102 C107 -16.38(15) no
Fe6 C101 C106 Fe4 17.0(3) no
Fe6 C101 C106 Fe5 -1.9(3) no
Fe6 C101 C106 Fe6 0.0(3) no
Fe6 C101 C106 C100 -78.2(3) no
Fe6 C101 C106 C105 -77.4(3) no
Fe6 C101 C106 C107 27.9(3) no
Fe6 C101 C107 Fe4 -26.8(3) no
Fe6 C101 C107 Fe5 4.1(3) no
Fe6 C101 C107 Fe6 -0.0(3) no
Fe6 C101 C107 C102 145.9(3) no
Fe6 C101 C107 C103 97.3(3) no
Fe6 C101 C107 C106 -32.3(3) no
Fe6 C101 C107 C108 55.8(3) no
C100 C101 C102 Fe5 -61.3 no
C100 C101 C102 Fe6 -63.1 no
C100 C101 C102 C103 -2.0 no
C100 C101 C102 C107 -79.5 no
C100 C101 C106 Fe4 95.1 no
C100 C101 C106 Fe5 76.3 no
C100 C101 C106 Fe6 78.2 no
C100 C101 C106 C100 -0.0 no
C100 C101 C106 C105 0.8 no
C100 C101 C106 C107 106.1 no
C100 C101 C107 Fe4 -63.8 no
C100 C101 C107 Fe5 -32.9 no
C100 C101 C107 Fe6 -36.9 no
C100 C101 C107 C102 109.0 no
C100 C101 C107 C103 60.4 no
C100 C101 C107 C106 -69.2 no
C100 C101 C107 C108 18.8 no
C102 C101 C106 Fe4 -9.7 no
C102 C101 C106 Fe5 -28.5 no
C102 C101 C106 Fe6 -26.6 no
C102 C101 C106 C100 -104.8 no
C102 C101 C106 C105 -104.0 no
C102 C101 C106 C107 1.3 no
C106 C101 C102 Fe5 16.7 no
C106 C101 C102 Fe6 14.9 no
C106 C101 C102 C103 76.0 no
C106 C101 C102 C107 -1.5 no
C102 C101 C107 Fe4 -172.7 no
C102 C101 C107 Fe5 -141.8 no
C102 C101 C107 Fe6 -145.9 no
C102 C101 C107 C102 -0.0 no
C102 C101 C107 C103 -48.6 no
C102 C101 C107 C106 -178.2 no
C102 C101 C107 C108 -90.1 no
C107 C101 C102 Fe5 18.2 no
C107 C101 C102 Fe6 16.4 no
C107 C101 C102 C103 77.5 no
C107 C101 C102 C107 -0.0 no
C106 C101 C107 Fe4 5.4 no
C106 C101 C107 Fe5 36.3 no
C106 C101 C107 Fe6 32.3 no
C106 C101 C107 C102 178.2 no
C106 C101 C107 C103 129.6 no
C106 C101 C107 C106 -0.0 no
C106 C101 C107 C108 88.0 no
C107 C101 C106 Fe4 -11.0 no
C107 C101 C106 Fe5 -29.8 no
C107 C101 C106 Fe6 -27.9 no
C107 C101 C106 C100 -106.1 no
C107 C101 C106 C105 -105.4 no
C107 C101 C106 C107 0.0 no
Fe5 C102 C103 Fe5 0.0 no
Fe5 C102 C103 Fe6 -1.9 no
Fe5 C102 C103 C99 57.5 no
Fe5 C102 C103 C107 -12.6 no
Fe5 C102 C103 C108 -22.0 no
Fe6 C102 C103 Fe5 1.90(12) no
Fe6 C102 C103 Fe6 0.00(12) no
Fe6 C102 C103 C99 59.43(12) no
Fe6 C102 C103 C107 -10.66(12) no
Fe6 C102 C103 C108 -20.13(12) no
C101 C102 C103 Fe5 -57.8 no
C101 C102 C103 Fe6 -59.7 no
C101 C102 C103 C99 -0.2 no
C101 C102 C103 C107 -70.3 no
C101 C102 C103 C108 -79.8 no
C101 C102 C107 Fe5 67.5 no
C101 C102 C107 Fe6 69.8 no
C101 C102 C107 C101 0.0 no
C101 C102 C107 C103 108.4 no
C101 C102 C107 C106 1.3 no
C101 C102 C107 C108 118.4 no
C103 C102 C107 Fe5 -40.9 no
C103 C102 C107 Fe6 -38.7 no
C103 C102 C107 C101 -108.4 no
C103 C102 C107 C103 -0.0 no
C103 C102 C107 C106 -107.2 no
C103 C102 C107 C108 9.9 no
C107 C102 C103 Fe5 12.6 no
C107 C102 C103 Fe6 10.7 no
C107 C102 C103 C99 70.1 no
C107 C102 C103 C107 0.0 no
C107 C102 C103 C108 -9.5 no
Fe5 C103 C107 Fe4 18.4 no
Fe5 C103 C107 Fe5 -0.0 no
Fe5 C103 C107 Fe6 4.2 no
Fe5 C103 C107 C101 -97.4 no
Fe5 C103 C107 C102 -154.2 no
Fe5 C103 C107 C106 -63.3 no
Fe5 C103 C107 C108 37.8 no
Fe5 C103 C108 Fe4 -7.2 no
Fe5 C103 C108 Fe5 0.0 no
Fe5 C103 C108 Fe6 -1.4 no
Fe5 C103 C108 C99 71.0 no
Fe5 C103 C108 C104 70.3 no
Fe5 C103 C108 C107 -32.2 no
Fe6 C103 C107 Fe4 14.2(2) no
Fe6 C103 C107 Fe5 -4.2(2) no
Fe6 C103 C107 Fe6 -0.0(2) no
Fe6 C103 C107 C101 -101.6(2) no
Fe6 C103 C107 C102 -158.4(2) no
Fe6 C103 C107 C106 -67.4(2) no
Fe6 C103 C107 C108 33.7(2) no
Fe6 C103 C108 Fe4 -5.8(3) no
Fe6 C103 C108 Fe5 1.4(3) no
Fe6 C103 C108 Fe6 0.0(3) no
Fe6 C103 C108 C99 72.4(3) no
Fe6 C103 C108 C104 71.7(3) no
Fe6 C103 C108 C107 -30.8(3) no
C99 C103 C107 Fe4 53.0 no
C99 C103 C107 Fe5 34.6 no
C99 C103 C107 Fe6 38.8 no
C99 C103 C107 C101 -62.8 no
C99 C103 C107 C102 -119.6 no
C99 C103 C107 C106 -28.6 no
C99 C103 C107 C108 72.5 no
C99 C103 C108 Fe4 -78.2 no
C99 C103 C108 Fe5 -71.0 no
C99 C103 C108 Fe6 -72.4 no
C99 C103 C108 C99 0.0 no
C99 C103 C108 C104 -0.7 no
C99 C103 C108 C107 -103.2 no
C102 C103 C107 Fe4 172.6 no
C102 C103 C107 Fe5 154.2 no
C102 C103 C107 Fe6 158.4 no
C102 C103 C107 C101 56.8 no
C102 C103 C107 C102 0.0 no
C102 C103 C107 C106 90.9 no
C102 C103 C107 C108 -168.0 no
C102 C103 C108 Fe4 33.5 no
C102 C103 C108 Fe5 40.7 no
C102 C103 C108 Fe6 39.3 no
C102 C103 C108 C99 111.7 no
C102 C103 C108 C104 111.0 no
C102 C103 C108 C107 8.5 no
C107 C103 C108 Fe4 25.0 no
C107 C103 C108 Fe5 32.2 no
C107 C103 C108 Fe6 30.8 no
C107 C103 C108 C99 103.2 no
C107 C103 C108 C104 102.5 no
C107 C103 C108 C107 0.0 no
C108 C103 C107 Fe4 -19.5 no
C108 C103 C107 Fe5 -37.8 no
C108 C103 C107 Fe6 -33.7 no
C108 C103 C107 C101 -135.2 no
C108 C103 C107 C102 168.0 no
C108 C103 C107 C106 -101.1 no
C108 C103 C107 C108 -0.0 no
Fe4 C104 C105 Fe4 -0.00(4) no
Fe4 C104 C105 Fe5 44.88(4) no
Fe4 C104 C105 Fe6 39.78(4) no
Fe4 C104 C105 C95 -34.00(4) no
Fe4 C104 C105 C99 128.12(4) no
Fe4 C104 C105 C100 132.56(4) no
Fe4 C104 C105 C106 63.03(4) no
Fe4 C104 C108 Fe4 -0.00(4) no
Fe4 C104 C108 Fe5 -39.23(4) no
Fe4 C104 C108 Fe6 -32.92(4) no
Fe4 C104 C108 C98 39.74(4) no
Fe4 C104 C108 C99 -137.88(4) no
Fe4 C104 C108 C103 -137.24(4) no
Fe4 C104 C108 C107 -58.51(4) no
Fe5 C104 C105 Fe4 -44.9 no
Fe5 C104 C105 Fe5 0.0 no
Fe5 C104 C105 Fe6 -5.1 no
Fe5 C104 C105 C95 -78.9 no
Fe5 C104 C105 C99 83.2 no
Fe5 C104 C105 C100 87.7 no
Fe5 C104 C105 C106 18.1 no
Fe5 C104 C108 Fe4 39.2 no
Fe5 C104 C108 Fe5 0.0 no
Fe5 C104 C108 Fe6 6.3 no
Fe5 C104 C108 C98 79.0 no
Fe5 C104 C108 C99 -98.7 no
Fe5 C104 C108 C103 -98.0 no
Fe5 C104 C108 C107 -19.3 no
Fe6 C104 C105 Fe4 -39.8(2) no
Fe6 C104 C105 Fe5 5.1(2) no
Fe6 C104 C105 Fe6 0.0(2) no
Fe6 C104 C105 C95 -73.8(2) no
Fe6 C104 C105 C99 88.3(2) no
Fe6 C104 C105 C100 92.8(2) no
Fe6 C104 C105 C106 23.2(2) no
Fe6 C104 C108 Fe4 32.9(3) no
Fe6 C104 C108 Fe5 -6.3(3) no
Fe6 C104 C108 Fe6 0.0(3) no
Fe6 C104 C108 C98 72.7(3) no
Fe6 C104 C108 C99 -105.0(3) no
Fe6 C104 C108 C103 -104.3(3) no
Fe6 C104 C108 C107 -25.6(3) no
C83 C104 C105 Fe4 72.4 no
C83 C104 C105 Fe5 117.3 no
C83 C104 C105 Fe6 112.2 no
C83 C104 C105 C95 38.4 no
C83 C104 C105 C99 -159.5 no
C83 C104 C105 C100 -155.1 no
C83 C104 C105 C106 135.4 no
C83 C104 C108 Fe4 -77.4 no
C83 C104 C108 Fe5 -116.6 no
C83 C104 C108 Fe6 -110.3 no
C83 C104 C108 C98 -37.7 no
C83 C104 C108 C99 144.7 no
C83 C104 C108 C103 145.4 no
C83 C104 C108 C107 -135.9 no
C87 C104 C105 Fe4 110.1 no
C87 C104 C105 Fe5 155.0 no
C87 C104 C105 Fe6 149.9 no
C87 C104 C105 C95 76.1 no
C87 C104 C105 C99 -121.8 no
C87 C104 C105 C100 -117.4 no
C87 C104 C105 C106 173.1 no
C87 C104 C108 Fe4 -112.7 no
C87 C104 C108 Fe5 -152.0 no
C87 C104 C108 Fe6 -145.7 no
C87 C104 C108 C98 -73.0 no
C87 C104 C108 C99 109.4 no
C87 C104 C108 C103 110.0 no
C87 C104 C108 C107 -171.3 no
C94 C104 C105 Fe4 29.6 no
C94 C104 C105 Fe5 74.5 no
C94 C104 C105 Fe6 69.4 no
C94 C104 C105 C95 -4.4 no
C94 C104 C105 C99 157.7 no
C94 C104 C105 C100 162.2 no
C94 C104 C105 C106 92.6 no
C94 C104 C108 Fe4 -36.9 no
C94 C104 C108 Fe5 -76.1 no
C94 C104 C108 Fe6 -69.8 no
C94 C104 C108 C98 2.9 no
C94 C104 C108 C99 -174.8 no
C94 C104 C108 C103 -174.1 no
C94 C104 C108 C107 -95.4 no
C99 C104 C105 Fe4 -128.1 no
C99 C104 C105 Fe5 -83.2 no
C99 C104 C105 Fe6 -88.3 no
C99 C104 C105 C95 -162.1 no
C99 C104 C105 C99 -0.0 no
C99 C104 C105 C100 4.4 no
C99 C104 C105 C106 -65.1 no
C99 C104 C108 Fe4 137.9 no
C99 C104 C108 Fe5 98.7 no
C99 C104 C108 Fe6 105.0 no
C99 C104 C108 C98 177.6 no
C99 C104 C108 C99 0.0 no
C99 C104 C108 C103 0.6 no
C99 C104 C108 C107 79.4 no
C105 C104 C108 Fe4 57.7 no
C105 C104 C108 Fe5 18.5 no
C105 C104 C108 Fe6 24.8 no
C105 C104 C108 C98 97.4 no
C105 C104 C108 C99 -80.2 no
C105 C104 C108 C103 -79.5 no
C105 C104 C108 C107 -0.8 no
C108 C104 C105 Fe4 -59.8 no
C108 C104 C105 Fe5 -14.9 no
C108 C104 C105 Fe6 -20.0 no
C108 C104 C105 C95 -93.8 no
C108 C104 C105 C99 68.4 no
C108 C104 C105 C100 72.8 no
C108 C104 C105 C106 3.3 no
Fe4 C105 C106 Fe4 0.00(4) no
Fe4 C105 C106 Fe5 43.25(4) no
Fe4 C105 C106 Fe6 38.13(4) no
Fe4 C105 C106 C100 151.63(4) no
Fe4 C105 C106 C101 150.84(4) no
Fe4 C105 C106 C107 59.16(4) no
Fe5 C105 C106 Fe4 -43.2 no
Fe5 C105 C106 Fe5 0.0 no
Fe5 C105 C106 Fe6 -5.1 no
Fe5 C105 C106 C100 108.4 no
Fe5 C105 C106 C101 107.6 no
Fe5 C105 C106 C107 15.9 no
Fe6 C105 C106 Fe4 -38.1(2) no
Fe6 C105 C106 Fe5 5.1(2) no
Fe6 C105 C106 Fe6 -0.0(2) no
Fe6 C105 C106 C100 113.5(2) no
Fe6 C105 C106 C101 112.7(2) no
Fe6 C105 C106 C107 21.0(2) no
C95 C105 C106 Fe4 26.9 no
C95 C105 C106 Fe5 70.2 no
C95 C105 C106 Fe6 65.1 no
C95 C105 C106 C100 178.6 no
C95 C105 C106 C101 177.8 no
C95 C105 C106 C107 86.1 no
C99 C105 C106 Fe4 -109.1 no
C99 C105 C106 Fe5 -65.9 no
C99 C105 C106 Fe6 -71.0 no
C99 C105 C106 C100 42.5 no
C99 C105 C106 C101 41.7 no
C99 C105 C106 C107 -50.0 no
C100 C105 C106 Fe4 -151.6 no
C100 C105 C106 Fe5 -108.4 no
C100 C105 C106 Fe6 -113.5 no
C100 C105 C106 C100 0.0 no
C100 C105 C106 C101 -0.8 no
C100 C105 C106 C107 -92.5 no
C104 C105 C106 Fe4 -63.7 no
C104 C105 C106 Fe5 -20.5 no
C104 C105 C106 Fe6 -25.6 no
C104 C105 C106 C100 87.9 no
C104 C105 C106 C101 87.1 no
C104 C105 C106 C107 -4.6 no
Fe4 C106 C107 Fe4 0.00(5) no
Fe4 C106 C107 Fe5 35.63(5) no
Fe4 C106 C107 Fe6 29.59(5) no
Fe4 C106 C107 C101 174.77(5) no
Fe4 C106 C107 C102 173.11(5) no
Fe4 C106 C107 C103 118.79(5) no
Fe4 C106 C107 C108 60.97(5) no
Fe5 C106 C107 Fe4 -35.6 no
Fe5 C106 C107 Fe5 0.0 no
Fe5 C106 C107 Fe6 -6.0 no
Fe5 C106 C107 C101 139.1 no
Fe5 C106 C107 C102 137.5 no
Fe5 C106 C107 C103 83.2 no
Fe5 C106 C107 C108 25.3 no
Fe6 C106 C107 Fe4 -29.6(3) no
Fe6 C106 C107 Fe5 6.0(3) no
Fe6 C106 C107 Fe6 0.0(3) no
Fe6 C106 C107 C101 145.2(3) no
Fe6 C106 C107 C102 143.5(3) no
Fe6 C106 C107 C103 89.2(3) no
Fe6 C106 C107 C108 31.4(3) no
C100 C106 C107 Fe4 -116.3 no
C100 C106 C107 Fe5 -80.7 no
C100 C106 C107 Fe6 -86.7 no
C100 C106 C107 C101 58.4 no
C100 C106 C107 C102 56.8 no
C100 C106 C107 C103 2.5 no
C100 C106 C107 C108 -55.3 no
C101 C106 C107 Fe4 -174.8 no
C101 C106 C107 Fe5 -139.1 no
C101 C106 C107 Fe6 -145.2 no
C101 C106 C107 C101 -0.0 no
C101 C106 C107 C102 -1.7 no
C101 C106 C107 C103 -56.0 no
C101 C106 C107 C108 -113.8 no
C105 C106 C107 Fe4 -57.1 no
C105 C106 C107 Fe5 -21.5 no
C105 C106 C107 Fe6 -27.6 no
C105 C106 C107 C101 117.6 no
C105 C106 C107 C102 116.0 no
C105 C106 C107 C103 61.6 no
C105 C106 C107 C108 3.8 no
Fe4 C107 C108 Fe4 0.00(4) no
Fe4 C107 C108 Fe5 32.31(4) no
Fe4 C107 C108 Fe6 25.10(4) no
Fe4 C107 C108 C98 -31.32(4) no
Fe4 C107 C108 C99 114.61(4) no
Fe4 C107 C108 C103 162.86(4) no
Fe4 C107 C108 C104 58.92(4) no
Fe5 C107 C108 Fe4 -32.3 no
Fe5 C107 C108 Fe5 0.0 no
Fe5 C107 C108 Fe6 -7.2 no
Fe5 C107 C108 C98 -63.6 no
Fe5 C107 C108 C99 82.3 no
Fe5 C107 C108 C103 130.5 no
Fe5 C107 C108 C104 26.6 no
Fe6 C107 C108 Fe4 -25.1(3) no
Fe6 C107 C108 Fe5 7.2(3) no
Fe6 C107 C108 Fe6 0.0(3) no
Fe6 C107 C108 C98 -56.4(3) no
Fe6 C107 C108 C99 89.5(3) no
Fe6 C107 C108 C103 137.8(3) no
Fe6 C107 C108 C104 33.8(3) no
C101 C107 C108 Fe4 -107.3 no
C101 C107 C108 Fe5 -75.0 no
C101 C107 C108 Fe6 -82.2 no
C101 C107 C108 C98 -138.6 no
C101 C107 C108 C99 7.3 no
C101 C107 C108 C103 55.6 no
C101 C107 C108 C104 -48.4 no
C102 C107 C108 Fe4 -172.6 no
C102 C107 C108 Fe5 -140.3 no
C102 C107 C108 Fe6 -147.5 no
C102 C107 C108 C98 156.1 no
C102 C107 C108 C99 -58.0 no
C102 C107 C108 C103 -9.8 no
C102 C107 C108 C104 -113.7 no
C103 C107 C108 Fe4 -162.9 no
C103 C107 C108 Fe5 -130.5 no
C103 C107 C108 Fe6 -137.8 no
C103 C107 C108 C98 165.8 no
C103 C107 C108 C99 -48.2 no
C103 C107 C108 C103 -0.0 no
C103 C107 C108 C104 -103.9 no
C106 C107 C108 Fe4 -60.8 no
C106 C107 C108 Fe5 -28.5 no
C106 C107 C108 Fe6 -35.7 no
C106 C107 C108 C98 -92.1 no
C106 C107 C108 C99 53.8 no
C106 C107 C108 C103 102.1 no
C106 C107 C108 C104 -1.9 no
Fe4 C109 C110 Fe4 -0.00(4) no
Fe4 C109 C110 C95 28.87(4) no
Fe4 C109 C110 C96 -23.35(4) no
Fe4 C109 C110 C111 -58.38(4) no
Fe4 C109 C113 Fe4 -0.00(4) no
Fe4 C109 C113 C97 5.76(4) no
Fe4 C109 C113 C98 -46.70(4) no
Fe4 C109 C113 C112 60.18(4) no
Fe4 C109 C218 O5 -19.2(8) no
C94 C109 C110 Fe4 -36.8 no
C94 C109 C110 C95 -8.0 no
C94 C109 C110 C96 -60.2 no
C94 C109 C110 C111 -95.2 no
C94 C109 C113 Fe4 33.2 no
C94 C109 C113 C97 38.9 no
C94 C109 C113 C98 -13.5 no
C94 C109 C113 C112 93.4 no
C98 C109 C110 Fe4 6.8 no
C98 C109 C110 C95 35.7 no
C98 C109 C110 C96 -16.6 no
C98 C109 C110 C111 -51.6 no
C98 C109 C113 Fe4 46.7 no
C98 C109 C113 C97 52.5 no
C98 C109 C113 C98 0.0 no
C98 C109 C113 C112 106.9 no
C98 C109 C218 O5 54.7(8) no
C110 C109 C113 Fe4 -62.3 no
C110 C109 C113 C97 -56.6 no
C110 C109 C113 C98 -109.0 no
C110 C109 C113 C112 -2.2 no
C113 C109 C110 Fe4 62.1 no
C113 C109 C110 C95 90.9 no
C113 C109 C110 C96 38.7 no
C113 C109 C110 C111 3.7 no
C110 C109 C218 O5 -63.6(6) no
C218 C109 C110 Fe4 151.1(3) no
C218 C109 C110 C95 180.0(3) no
C218 C109 C110 C96 127.7(3) no
C218 C109 C110 C111 92.7(3) no
C113 C109 C218 O5 43.0(6) no
C218 C109 C113 Fe4 -142.3(3) no
C218 C109 C113 C97 -136.5(3) no
C218 C109 C113 C98 171.0(3) no
C218 C109 C113 C112 -82.1(3) no
Fe4 C110 C111 Fe4 0.00(3) no
Fe4 C110 C111 C95 30.29(3) no
Fe4 C110 C111 C96 11.13(3) no
Fe4 C110 C111 C112 -60.82(3) no
C95 C110 C111 Fe4 -30.3 no
C95 C110 C111 C95 0.0 no
C95 C110 C111 C96 -19.2 no
C95 C110 C111 C112 -91.1 no
C96 C110 C111 Fe4 -11.1 no
C96 C110 C111 C95 19.2 no
C96 C110 C111 C96 -0.0 no
C96 C110 C111 C112 -72.0 no
C109 C110 C111 Fe4 57.1 no
C109 C110 C111 C95 87.4 no
C109 C110 C111 C96 68.2 no
C109 C110 C111 C112 -3.7 no
Fe4 C111 C112 Fe4 -0.00(4) no
Fe4 C111 C112 C96 31.66(4) no
Fe4 C111 C112 C97 6.84(4) no
Fe4 C111 C112 C113 -59.24(4) no
C95 C111 C112 Fe4 8.7 no
C95 C111 C112 C96 40.4 no
C95 C111 C112 C97 15.6 no
C95 C111 C112 C113 -50.5 no
C96 C111 C112 Fe4 -31.7 no
C96 C111 C112 C96 0.0 no
C96 C111 C112 C97 -24.8 no
C96 C111 C112 C113 -90.9 no
C110 C111 C112 Fe4 61.5 no
C110 C111 C112 C96 93.1 no
C110 C111 C112 C97 68.3 no
C110 C111 C112 C113 2.2 no
Fe4 C112 C113 Fe4 -0.00(4) no
Fe4 C112 C113 C97 39.46(4) no
Fe4 C112 C113 C98 27.50(4) no
Fe4 C112 C113 C109 -58.54(4) no
C96 C112 C113 Fe4 11.9 no
C96 C112 C113 C97 51.3 no
C96 C112 C113 C98 39.4 no
C96 C112 C113 C109 -46.7 no
C97 C112 C113 Fe4 -39.5 no
C97 C112 C113 C97 0.0 no
C97 C112 C113 C98 -12.0 no
C97 C112 C113 C109 -98.0 no
C111 C112 C113 Fe4 58.7 no
C111 C112 C113 C97 98.1 no
C111 C112 C113 C98 86.2 no
C111 C112 C113 C109 0.1 no
C115 C114 C119 C118 -1.5 no
C119 C114 C115 C116 0.2 no
C115 C114 B3 C120 -37.1 no
C115 C114 B3 C125 -155.6 no
C115 C114 B3 C131 80.2 no
B3 C114 C115 C116 -171.4 no
C119 C114 B3 C120 151.7 no
C119 C114 B3 C125 33.2 no
C119 C114 B3 C131 -91.0 no
B3 C114 C119 C118 170.2 no
C114 C115 C116 C117 2.0 no
C115 C116 C117 C118 -2.8 no
C116 C117 C118 C119 1.5 no
C117 C118 C119 C114 0.7 no
C121 C120 C124 C198 -1.0 no
C124 C120 C121 C122 1.9 no
C121 C120 B3 C114 -25.0 no
C121 C120 B3 C125 99.3 no
C121 C120 B3 C131 -138.3 no
B3 C120 C121 C122 -171.6 no
C124 C120 B3 C114 161.6 no
C124 C120 B3 C125 -74.2 no
C124 C120 B3 C131 48.3 no
B3 C120 C124 C198 172.9 no
C120 C121 C122 C123 -0.6 no
C121 C122 C123 C198 -1.7 no
C122 C123 C198 C124 2.6 no
C120 C124 C198 C123 -1.3 no
C126 C125 C130 C129 -4.0 no
C130 C125 C126 C127 3.5 no
C126 C125 B3 C114 -150.6 no
C126 C125 B3 C120 84.8 no
C126 C125 B3 C131 -33.6 no
B3 C125 C126 C127 -175.0 no
C130 C125 B3 C114 31.0 no
C130 C125 B3 C120 -93.6 no
C130 C125 B3 C131 147.9 no
B3 C125 C130 C129 174.5 no
C125 C126 C127 C128 -1.5 no
C126 C127 C128 C129 -0.3 no
C127 C128 C129 C130 -0.0 no
C128 C129 C130 C125 2.3 no
C132 C131 C136 C135 -0.0 no
C136 C131 C132 C133 2.0 no
C132 C131 B3 C114 95.1 no
C132 C131 B3 C120 -143.7 no
C132 C131 B3 C125 -28.4 no
B3 C131 C132 C133 -169.5 no
C136 C131 B3 C114 -75.9 no
C136 C131 B3 C120 45.3 no
C136 C131 B3 C125 160.6 no
B3 C131 C136 C135 171.9 no
C131 C132 C133 C134 -1.8 no
C132 C133 C134 C135 -0.5 no
C133 C134 C135 C136 2.4 no
C134 C135 C136 C131 -2.2 no
C138 C137 C142 C141 1.9 no
C142 C137 C138 C139 -3.2 no
C138 C137 B4 C143 160.8 no
C138 C137 B4 C149 46.0 no
C138 C137 B4 C155 -78.3 no
B4 C137 C138 C139 169.0 no
C142 C137 B4 C143 -27.7 no
C142 C137 B4 C149 -142.6 no
C142 C137 B4 C155 93.1 no
B4 C137 C142 C141 -169.8 no
C137 C138 C139 C140 3.0 no
C138 C139 C140 C141 -1.4 no
C139 C140 C141 C142 0.2 no
C140 C141 C142 C137 -0.5 no
C144 C143 C148 C147 0.9 no
C148 C143 C144 C145 -0.7 no
C144 C143 B4 C137 -33.7 no
C144 C143 B4 C149 86.3 no
C144 C143 B4 C155 -149.6 no
B4 C143 C144 C145 -174.3 no
C148 C143 B4 C137 153.0 no
C148 C143 B4 C149 -87.1 no
C148 C143 B4 C155 37.0 no
B4 C143 C148 C147 174.8 no
C143 C144 C145 C146 -0.1 no
C144 C145 C146 C147 0.7 no
C145 C146 C147 C148 -0.5 no
C146 C147 C148 C143 -0.3 no
C150 C149 C154 C153 3.8 no
C154 C149 C150 C151 -3.4 no
C150 C149 B4 C137 45.1 no
C150 C149 B4 C143 -77.2 no
C150 C149 B4 C155 161.7 no
B4 C149 C150 C151 170.7 no
C154 C149 B4 C137 -141.4 no
C154 C149 B4 C143 96.4 no
C154 C149 B4 C155 -24.8 no
B4 C149 C154 C153 -170.0 no
C149 C150 C151 C152 2.2 no
C150 C151 C152 C153 -1.1 no
C151 C152 C153 C154 1.4 no
C152 C153 C154 C149 -2.9 no
C156 C155 C160 C159 -3.5 no
C160 C155 C156 C157 3.2 no
C156 C155 B4 C137 -88.5 no
C156 C155 B4 C143 34.3 no
C156 C155 B4 C149 150.3 no
B4 C155 C156 C157 175.0 no
C160 C155 B4 C137 82.6 no
C160 C155 B4 C143 -154.6 no
C160 C155 B4 C149 -38.6 no
B4 C155 C160 C159 -175.1 no
C155 C156 C157 C158 -4.6 no
C156 C157 C158 C159 6.0 no
C157 C158 C159 C160 -6.6 no
C158 C159 C160 C155 5.4 no
C162 C161 C166 C165 -3.6 no
C166 C161 C162 C163 2.4 no
C162 C161 B2 C167 131.9 no
C162 C161 B2 C173 -109.0 no
C162 C161 B2 C179 15.0 no
B2 C161 C162 C163 176.3 no
C166 C161 B2 C167 -54.3 no
C166 C161 B2 C173 64.8 no
C166 C161 B2 C179 -171.1 no
B2 C161 C166 C165 -177.8 no
C161 C162 C163 C164 -1.3 no
C162 C163 C164 C165 1.4 no
C163 C164 C165 C166 -2.7 no
C164 C165 C166 C161 3.9 no
C168 C167 C172 C171 -4.1 no
C172 C167 C168 C169 3.2 no
C168 C167 B2 C161 -40.4 no
C168 C167 B2 C173 -153.6 no
C168 C167 B2 C179 85.0 no
B2 C167 C168 C169 -169.1 no
C172 C167 B2 C161 148.0 no
C172 C167 B2 C173 34.8 no
C172 C167 B2 C179 -86.6 no
B2 C167 C172 C171 167.9 no
C167 C168 C169 C170 -1.2 no
C168 C169 C170 C171 -0.3 no
C169 C170 C171 C172 -0.4 no
C170 C171 C172 C167 2.7 no
C174 C173 C178 C177 -0.2 no
C178 C173 C174 C175 2.8 no
C174 C173 B2 C161 -84.3 no
C174 C173 B2 C167 32.2 no
C174 C173 B2 C179 148.4 no
B2 C173 C174 C175 174.5 no
C178 C173 B2 C161 87.6 no
C178 C173 B2 C167 -156.0 no
C178 C173 B2 C179 -39.8 no
B2 C173 C178 C177 -171.8 no
C173 C174 C175 C176 -3.7 no
C174 C175 C176 C177 2.4 no
C175 C176 C177 C178 0.2 no
C176 C177 C178 C173 -1.3 no
C180 C179 C184 C183 0.5 no
C184 C179 C180 C181 -0.3 no
C180 C179 B2 C161 -145.6 no
C180 C179 B2 C167 95.0 no
C180 C179 B2 C173 -26.3 no
B2 C179 C180 C181 -171.1 no
C184 C179 B2 C161 44.0 no
C184 C179 B2 C167 -75.4 no
C184 C179 B2 C173 163.3 no
B2 C179 C184 C183 171.8 no
C179 C180 C181 C182 0.4 no
C180 C181 C182 C183 -0.6 no
C181 C182 C183 C184 0.8 no
C182 C183 C184 C179 -0.8 no
C186 C185 C190 C189 0.0 no
C190 C185 C186 C187 -1.0 no
C186 C185 B1 C191 -36.8 no
C186 C185 B1 C197 -155.9 no
C186 C185 B1 C203 86.6 no
B1 C185 C186 C187 -174.8 no
C190 C185 B1 C191 149.9 no
C190 C185 B1 C197 30.8 no
C190 C185 B1 C203 -86.6 no
B1 C185 C190 C189 173.5 no
C185 C186 C187 C188 0.4 no
C186 C187 C188 C189 1.2 no
C187 C188 C189 C190 -2.1 no
C188 C189 C190 C185 1.5 no
C192 C191 C196 C195 1.9 no
C196 C191 C192 C193 -0.4 no
C192 C191 B1 C185 140.6 no
C192 C191 B1 C197 -100.7 no
C192 C191 B1 C203 20.1 no
B1 C191 C192 C193 175.5 no
C196 C191 B1 C185 -43.6 no
C196 C191 B1 C197 75.0 no
C196 C191 B1 C203 -164.1 no
B1 C191 C196 C195 -174.3 no
C191 C192 C193 C194 -0.5 no
C192 C193 C194 C195 -0.3 no
C193 C194 C195 C196 1.7 no
C194 C195 C196 C191 -2.6 no
C202 C197 C217 C199 1.8 no
C217 C197 C202 C201 -2.7 no
C202 C197 B1 C185 -126.1 no
C202 C197 B1 C191 114.6 no
C202 C197 B1 C203 -9.0 no
B1 C197 C202 C201 177.8 no
C217 C197 B1 C185 54.4 no
C217 C197 B1 C191 -64.9 no
C217 C197 B1 C203 171.5 no
B1 C197 C217 C199 -178.7 no
C200 C199 C217 C197 0.1 no
C217 C199 C200 C201 -1.3 no
C199 C200 C201 C202 0.5 no
C200 C201 C202 C197 1.7 no
C204 C203 C208 C207 2.1 no
C208 C203 C204 C205 -2.6 no
C204 C203 B1 C185 -177.6 no
C204 C203 B1 C191 -56.3 no
C204 C203 B1 C197 64.9 no
B1 C203 C204 C205 -178.1 no
C208 C203 B1 C185 7.1 no
C208 C203 B1 C191 128.4 no
C208 C203 B1 C197 -110.3 no
B1 C203 C208 C207 177.7 no
C203 C204 C205 C206 0.4 no
C204 C205 C206 C207 2.2 no
C205 C206 C207 C208 -2.7 no
C206 C207 C208 C203 0.5 no
